data_1517568
loop_
_publ_author_name
'Yang, Xiaoping'
'Schipper, Desmond'
'Zhang, Lijie'
'Yang, Keqin'
'Huang, Shaoming'
'Jiang, Jijun'
'Su, Chengyong'
'Jones, Richard A.'

_publ_section_title
;
 Anion dependent self-assembly of 56-metal Cd-Ln nanoclusters with
 enhanced near-infrared luminescence properties.
;
_journal_issue 18
_journal_name_full Nanoscale
_journal_page_first 10569
_journal_page_last 10573
_journal_paper_doi 10.1039/c4nr03075c
_journal_volume 6
_journal_year 2014
_chemical_formula_moiety 'C550 H639 Br40 Cd44 Cl31 N40 Nd12 O190'
_chemical_formula_sum 'C550 H639 Br40 Cd44 Cl31 N40 Nd12 O190'
_chemical_formula_weight 21821.84
_chemical_name_systematic
; 
 ? 
;
_space_group_IT_number 2
_symmetry_cell_setting triclinic
_symmetry_space_group_name_Hall '-P 1'
_symmetry_space_group_name_H-M 'P -1'
_atom_sites_solution_hydrogens geom
_atom_sites_solution_primary direct
_atom_sites_solution_secondary difmap
_audit_creation_method SHELXL-97
_cell_angle_alpha 66.84(3)
_cell_angle_beta 87.11(3)
_cell_angle_gamma 77.59(3)
_cell_formula_units_Z 2
_cell_length_a 25.510(5)
_cell_length_b 42.220(8)
_cell_length_c 44.450(9)
_cell_measurement_reflns_used 64693
_cell_measurement_temperature 223(2)
_cell_measurement_theta_max 27.1756
_cell_measurement_theta_min 1.0683
_cell_volume 42956(18)
_computing_cell_refinement 'Collect software, Nonius B.V. 1998'
_computing_data_collection 'Collect software, Nonius B.V. 1998'
_computing_data_reduction
;
DENZO and Scalepack (Otwinoski and Minor, 1997)
;
_computing_molecular_graphics 'XP SHELXTL/PC, Siemens Analytical'
_computing_structure_refinement 'XL SHELXTL/PC, Siemens Analytical'
_computing_structure_solution
;

SIR97 - Altomare A., Burla M.C., Camalli M., Cascarano G.L., Giacovazzo C., 
Guagliardi A., Moliterni A.G.G., Polidori G.,Spagna R.
;
_diffrn_ambient_temperature 223(1)
_diffrn_detector_area_resol_mean 13.6612
_diffrn_measured_fraction_theta_full 0.985
_diffrn_measured_fraction_theta_max 0.985
_diffrn_measurement_device_type 'Mercury2 (2x2 bin mode)'
_diffrn_measurement_method dtprofit.ref
_diffrn_radiation_monochromator 'Graphite Monochromator'
_diffrn_radiation_source 'Sealed tube'
_diffrn_radiation_type MoK\a
_diffrn_radiation_wavelength 0.710747
_diffrn_reflns_av_R_equivalents 0.0000
_diffrn_reflns_av_sigmaI/netI 0.4786
_diffrn_reflns_limit_h_max 30
_diffrn_reflns_limit_h_min -29
_diffrn_reflns_limit_k_max 50
_diffrn_reflns_limit_k_min -45
_diffrn_reflns_limit_l_max 52
_diffrn_reflns_limit_l_min 0
_diffrn_reflns_number 149063
_diffrn_reflns_theta_full 25.00
_diffrn_reflns_theta_max 25.00
_diffrn_reflns_theta_min 3.00
_exptl_absorpt_coefficient_mu 3.795
_exptl_absorpt_correction_T_max 1.0000
_exptl_absorpt_correction_T_min 0.367008
_exptl_absorpt_correction_type multi-scan
_exptl_absorpt_process_details 'DENZO and Scalepack (Otwinoski and Minor, 1997)'
_exptl_crystal_colour Yellow
_exptl_crystal_density_diffrn 1.687
_exptl_crystal_density_method 'not measured'
_exptl_crystal_description Block
_exptl_crystal_F_000 20996
_exptl_crystal_size_max 0.19
_exptl_crystal_size_mid 0.13
_exptl_crystal_size_min 0.12
_refine_diff_density_max 2.334
_refine_diff_density_min -1.470
_refine_diff_density_rms 0.200
_refine_ls_extinction_method none
_refine_ls_goodness_of_fit_ref 1.073
_refine_ls_hydrogen_treatment constr
_refine_ls_matrix_type fullcycle
_refine_ls_number_parameters 8034
_refine_ls_number_reflns 149063
_refine_ls_number_restraints 5661
_refine_ls_restrained_S_all 1.106
_refine_ls_R_factor_all 0.2329
_refine_ls_R_factor_gt 0.0971
_refine_ls_shift/su_max 0.041
_refine_ls_shift/su_mean 0.003
_refine_ls_structure_factor_coef Fsqd
_refine_ls_weighting_details 'calc w=1/[\s^2^(Fo^2^)+(0.0322P)^2^+0.0000P] where P=(Fo^2^+2Fc^2^)/3'
_refine_ls_weighting_scheme calc
_refine_ls_wR_factor_gt 0.2265
_refine_ls_wR_factor_ref 0.2468
_reflns_number_gt 81531
_reflns_number_total 149063
_reflns_threshold_expression >2sigma(I)
_cod_duplicate_entry 1517224
_cod_data_source_file c4nr03075c5.cif
_cod_data_source_block complex-3
_cod_depositor_comments
;
The following automatic conversions were performed:

'_symmetry_cell_setting' value 'Triclinic' changed to 'triclinic'
according to
/usr/data/users/saulius/crontab/automatic-downloads/current/RSC/lib/dictionaries/cif_core.dic
dictionary named 'cif_core.dic' version 2.4.2 from
2011-04-26.

'_exptl_absorpt_correction_type' value 'Multi-scan'
changed to 'multi-scan' according to
/usr/data/users/saulius/crontab/automatic-downloads/current/RSC/lib/dictionaries/cif_core.dic
dictionary named 'cif_core.dic' version 2.4.2 from 2011-04-26.

Automatic conversion script
Id: cif_fix_values 2281 2013-09-26 08:29:07Z andrius 

2019-04-01
Z value and formula fixed to values more according to usual
chemical conventions.                 miguel
;
_cod_original_formula_sum 'C1100 H1278 Br80 Cd88 Cl62 N80 Nd24 O380'
_cod_original_formula_weight 43643.68
_cod_original_formula_moiety 'C1100 H1278 Br80 Cd88 Cl62 N80 Nd24 O380'
_cod_original_formula_units_Z 1
_cod_original_cell_volume 42956(15)
_cod_original_sg_symbol_Hall -P1
_cod_original_sg_symbol_H-M P-1
_cod_database_code 1517568

loop_
_symmetry_equiv_pos_as_xyz
'x, y, z'
'-x, -y, -z'

loop_
_atom_site_label
_atom_site_type_symbol
_atom_site_fract_x
_atom_site_fract_y
_atom_site_fract_z
_atom_site_U_iso_or_equiv
_atom_site_adp_type
_atom_site_occupancy
_atom_site_symmetry_multiplicity
_atom_site_calc_flag
_atom_site_refinement_flags
Nd1 Nd 0.72994(8) 0.85410(4) 0.62520(4) 0.0712(6) Uani 1 1 d U
Nd2 Nd 1.10509(8) 0.88831(4) 0.61332(4) 0.0836(7) Uani 1 1 d U
Nd3 Nd 0.80695(8) 0.85699(4) 0.83720(4) 0.0711(6) Uani 1 1 d U
Nd4 Nd 0.98996(8) 0.60761(4) 0.68436(4) 0.0722(6) Uani 1 1 d U
Nd5 Nd 1.25691(7) 0.65335(4) 0.80175(4) 0.0699(6) Uani 1 1 d U
Nd6 Nd 0.79209(7) 0.60002(3) 0.87957(4) 0.0545(5) Uani 1 1 d U
Nd7 Nd 0.81737(9) 0.38581(4) 0.65091(4) 0.0885(7) Uani 1 1 d U
Nd8 Nd 0.44721(9) 0.40223(4) 0.61639(4) 0.0988(7) Uani 1 1 d U
Nd9 Nd 0.59433(8) 0.15116(4) 0.66078(4) 0.0785(6) Uani 1 1 d U
Nd10 Nd 0.82127(7) 0.14576(3) 0.89195(4) 0.0535(5) Uani 1 1 d U
Nd11 Nd 0.51418(7) 0.33876(3) 0.87558(4) 0.0599(5) Uani 1 1 d U
Nd12 Nd 0.34437(7) 0.15999(3) 0.86215(4) 0.0564(5) Uani 1 1 d U
Cd1 Cd 0.80951(13) 0.85609(5) 0.55397(6) 0.1050(10) Uani 1 1 d U
Cd2 Cd 0.85708(13) 0.93311(6) 0.50738(6) 0.1167(11) Uani 1 1 d U
Cd3 Cd 0.98101(11) 0.86584(5) 0.58656(6) 0.0965(9) Uani 1 1 d U
Cd4 Cd 1.18572(12) 0.91434(6) 0.66381(6) 0.1121(10) Uani 1 1 d U
Cd5 Cd 1.13303(16) 0.99336(7) 0.67796(8) 0.1587(14) Uani 1 1 d U
Cd6 Cd 1.06507(12) 0.90235(6) 0.75563(6) 0.1095(10) Uani 1 1 d U
Cd7 Cd 0.94067(12) 0.95633(5) 0.75955(6) 0.1078(10) Uani 1 1 d U
Cd8 Cd 0.95572(11) 0.85402(5) 0.81968(6) 0.0923(9) Uani 1 1 d U
Cd9 Cd 0.66841(11) 0.86216(5) 0.81453(6) 0.0868(9) Uani 1 1 d U
Cd10 Cd 0.59922(12) 0.93504(6) 0.74718(6) 0.1044(10) Uani 1 1 d U
Cd11 Cd 0.69452(10) 0.85341(5) 0.71069(5) 0.0780(8) Uani 1 1 d U
Cd12 Cd 1.12483(11) 0.62905(6) 0.69614(6) 0.1024(9) Uani 1 1 d U
Cd13 Cd 1.29093(12) 0.55917(6) 0.72109(7) 0.1112(10) Uani 1 1 d U
Cd14 Cd 1.29318(11) 0.64129(6) 0.72535(6) 0.0925(9) Uani 1 1 d U
Cd15 Cd 1.15655(10) 0.65661(5) 0.86574(6) 0.0836(8) Uani 1 1 d U
Cd16 Cd 1.15986(10) 0.54978(5) 0.91273(5) 0.0760(8) Uani 1 1 d U
Cd17 Cd 1.03705(10) 0.60658(5) 0.92052(5) 0.0766(8) Uani 1 1 d U
Cd18 Cd 0.84432(10) 0.59755(5) 0.95558(5) 0.0708(7) Uani 1 1 d U
Cd19 Cd 0.92916(9) 0.51911(5) 1.00962(5) 0.0710(7) Uani 1 1 d U
Cd20 Cd 0.80863(9) 0.59950(5) 0.79419(5) 0.0653(7) Uani 1 1 d U
Cd21 Cd 0.85924(12) 0.50109(6) 0.77039(6) 0.0994(10) Uani 1 1 d U
Cd22 Cd 0.86142(11) 0.57982(5) 0.69958(6) 0.0847(8) Uani 1 1 d U
Cd23 Cd 0.35025(10) 0.25440(5) 0.85233(5) 0.0731(8) Uani 1 1 d U
Cd24 Cd 0.28419(11) 0.31357(5) 0.91334(6) 0.0888(9) Uani 1 1 d U
Cd25 Cd 0.36923(10) 0.36425(5) 0.85849(5) 0.0781(8) Uani 1 1 d U
Cd26 Cd 0.66575(9) 0.29193(5) 0.88520(5) 0.0684(7) Uani 1 1 d U
Cd27 Cd 0.78851(12) 0.23959(6) 0.97273(6) 0.1059(10) Uani 1 1 d U
Cd28 Cd 0.84856(10) 0.22090(5) 0.90555(5) 0.0789(8) Uani 1 1 d U
Cd29 Cd 0.73151(10) 0.09371(5) 0.87712(5) 0.0682(7) Uani 1 1 d U
Cd30 Cd 0.66376(10) 0.05742(5) 0.96770(5) 0.0722(8) Uani 1 1 d U
Cd31 Cd 0.58508(10) 0.05895(5) 0.90275(5) 0.0756(8) Uani 1 1 d U
Cd32 Cd 0.44569(11) 0.00631(5) 0.96211(6) 0.0985(9) Uani 1 1 d U
Cd33 Cd 0.39881(10) 0.06676(5) 0.88127(5) 0.0768(8) Uani 1 1 d U
Cd34 Cd 0.50137(16) 0.47383(6) 0.62109(7) 0.1491(14) Uani 1 1 d U
Cd35 Cd 0.5816(2) 0.52010(12) 0.56800(12) 0.293(3) Uani 1 1 d U
Cd36 Cd 0.67103(13) 0.42731(6) 0.64789(6) 0.1189(11) Uani 1 1 d U
Cd37 Cd 0.93094(14) 0.31542(6) 0.65345(7) 0.1267(12) Uani 1 1 d U
Cd38 Cd 0.9698(2) 0.28654(11) 0.58906(13) 0.279(3) Uani 1 1 d U
Cd39 Cd 0.84221(12) 0.22686(5) 0.65373(6) 0.1062(10) Uani 1 1 d U
Cd40 Cd 0.77589(13) 0.21930(6) 0.58943(6) 0.1162(11) Uani 1 1 d U
Cd41 Cd 0.72523(11) 0.16161(5) 0.68434(5) 0.0875(9) Uani 1 1 d U
Cd42 Cd 0.45830(13) 0.19282(6) 0.62332(6) 0.1125(10) Uani 1 1 d U
Cd43 Cd 0.44754(15) 0.26225(8) 0.54416(7) 0.1522(13) Uani 1 1 d U
Cd44 Cd 0.44378(12) 0.30825(6) 0.62554(6) 0.1120(10) Uani 1 1 d U
Br1 Br 0.8787(2) 0.40571(10) 0.88133(16) 0.223(3) Uani 1 1 d U
Br2 Br 1.12060(16) 0.10062(10) 0.94873(9) 0.1240(14) Uani 1 1 d U
Br3 Br 0.9733(2) -0.03991(9) 0.98474(12) 0.176(2) Uani 1 1 d U
Br4 Br 0.75808(15) -0.12561(7) 0.99295(8) 0.0974(13) Uani 1 1 d U
Br5 Br 0.4406(2) -0.11752(10) 0.88007(12) 0.177(2) Uani 1 1 d U
Br6 Br 0.11405(16) 0.06846(9) 0.85070(10) 0.1227(15) Uani 1 1 d U
Br7 Br 0.06215(16) 0.23643(9) 0.89275(9) 0.1199(14) Uani 1 1 d U
Br8 Br 0.0810(2) 0.42987(12) 0.78284(15) 0.233(3) Uani 1 1 d U
Br9 Br 0.39840(16) 0.50204(7) 0.91912(8) 0.1034(13) Uani 1 1 d U
Br10 Br 0.6233(2) 0.41220(10) 0.97936(10) 0.1471(18) Uani 1 1 d U
Br11 Br 1.0905(3) 0.44122(16) 0.65405(19) 0.284(3) Uani 1 1 d U
Br12 Br 1.2021(4) 0.18006(19) 0.7066(2) 0.344(4) Uani 1 1 d U
Br13 Br 0.9443(2) 0.03824(11) 0.66231(14) 0.210(3) Uani 1 1 d U
Br14 Br 0.78490(17) 0.00200(8) 0.63444(9) 0.1173(15) Uani 1 1 d U
Br15 Br 0.4842(2) 0.01392(10) 0.62077(10) 0.1552(19) Uani 1 1 d U
Br16 Br 0.1604(3) 0.2916(3) 0.5716(2) 0.435(6) Uani 1 1 d DU
Br17 Br 0.2404(2) 0.43252(14) 0.48932(11) 0.214(3) Uani 1 1 d U
Br18 Br 0.2530(3) 0.58694(16) 0.53211(16) 0.324(4) Uani 1 1 d U
Br19 Br 0.5098(3) 0.64343(13) 0.64312(17) 0.308(4) Uani 1 1 d U
Br20 Br 0.8104(2) 0.58090(9) 0.57827(10) 0.182(2) Uani 1 1 d U
Br21 Br 0.9786(3) 0.50716(15) 0.57503(14) 0.244(3) Uani 1 1 d U
Br22 Br 1.1567(3) 0.51753(13) 0.59040(15) 0.247(3) Uani 1 1 d U
Br23 Br 1.3905(4) 0.64561(18) 0.55463(17) 0.376(5) Uani 1 1 d DU
Br24 Br 1.56480(18) 0.64113(11) 0.77988(11) 0.1492(17) Uani 1 1 d U
Br25 Br 1.44528(18) 0.59583(11) 0.94499(10) 0.1490(17) Uani 1 1 d U
Br26 Br 1.24225(17) 0.56885(8) 1.05929(9) 0.1261(16) Uani 1 1 d U
Br27 Br 0.97854(19) 0.64077(12) 1.08265(12) 0.172(2) Uani 1 1 d U
Br28 Br 0.56076(14) 0.58378(8) 1.00424(8) 0.0872(11) Uani 1 1 d U
Br29 Br 0.62822(16) 0.47403(8) 0.87123(9) 0.1051(13) Uani 1 1 d U
Br30 Br 0.5707(2) 0.55464(10) 0.72501(14) 0.195(2) Uani 1 1 d U
Br31 Br 0.5301(3) 0.89756(14) 0.48353(12) 0.217(3) Uani 1 1 d U
Br32 Br 0.9937(3) 0.82424(17) 0.41828(17) 0.311(4) Uani 1 1 d U
Br33 Br 1.12019(17) 0.95578(8) 0.43045(8) 0.1133(14) Uani 1 1 d U
Br34 Br 1.3847(2) 0.91765(15) 0.53537(12) 0.208(2) Uani 1 1 d DU
Br35 Br 1.3602(3) 0.92594(16) 0.79569(14) 0.240(3) Uani 1 1 d U
Br36 Br 1.0626(3) 0.97893(16) 0.88659(15) 0.261(3) Uani 1 1 d U
Br37 Br 0.88818(16) 0.90213(8) 0.97024(9) 0.1088(14) Uani 1 1 d U
Br38 Br 0.6011(2) 0.85373(12) 0.97825(10) 0.169(2) Uani 1 1 d U
Br39 Br 0.4042(3) 0.81694(18) 0.78313(18) 0.315(4) Uani 1 1 d U
Br40 Br 0.4396(2) 0.94731(11) 0.60373(12) 0.178(2) Uani 1 1 d U
Cl1 Cl 0.8432(3) 0.49874(16) 1.03128(17) 0.081(3) Uani 1 1 d U
Cl2 Cl 0.9878(3) 0.45866(17) 1.02454(17) 0.075(2) Uani 1 1 d U
Cl3 Cl 0.9073(5) 0.4488(2) 0.7595(3) 0.165(4) Uani 1 1 d U
Cl4 Cl 1.2276(3) 0.50974(16) 0.89449(17) 0.085(3) Uani 1 1 d U
Cl5 Cl 1.0544(3) 0.66381(18) 0.87287(18) 0.092(3) Uani 1 1 d U
Cl6 Cl 1.3813(4) 0.52219(18) 0.7342(2) 0.105(3) Uani 1 1 d U
Cl7 Cl 1.0632(3) 0.56308(17) 0.89296(16) 0.075(2) Uani 1 1 d U
Cl8 Cl 0.9922(10) 1.0085(6) 0.7529(5) 0.426(12) Uani 1 1 d U
Cl9 Cl 1.1046(6) 1.0527(3) 0.6462(3) 0.250(7) Uani 1 1 d U
Cl10 Cl 0.7907(4) 0.9738(2) 0.4656(2) 0.140(4) Uani 1 1 d U
Cl11 Cl 0.9872(4) 0.94117(19) 0.7142(2) 0.111(3) Uani 1 1 d U
Cl12 Cl 0.8549(4) 0.99680(18) 0.7498(2) 0.108(3) Uani 1 1 d U
Cl13 Cl 1.1026(5) 0.9688(2) 0.7338(3) 0.164(4) Uani 1 1 d U
Cl14 Cl 0.5472(4) 0.9830(2) 0.7606(2) 0.124(3) Uani 1 1 d U
Cl15 Cl 1.0323(4) 0.84431(18) 0.78302(19) 0.101(3) Uani 1 1 d U
Cl16 Cl 0.8676(11) 0.2227(6) 0.5593(6) 0.489(15) Uani 1 1 d U
Cl17 Cl 0.7243(4) 0.2321(3) 0.5408(2) 0.148(4) Uani 1 1 d U
Cl18 Cl 0.4458(5) 0.2392(3) 0.5040(3) 0.200(5) Uani 1 1 d U
Cl19 Cl 0.5387(4) 0.00842(19) 0.9640(2) 0.106(3) Uani 1 1 d U
Cl20 Cl 0.4598(8) 0.3100(4) 0.5595(4) 0.323(9) Uani 1 1 d U
Cl21 Cl 1.0114(8) 0.3199(5) 0.5377(5) 0.355(10) Uani 1 1 d U
Cl22 Cl 0.5336(7) 0.5708(4) 0.5238(4) 0.299(8) Uani 1 1 d U
Cl23 Cl 0.7729(4) 0.20340(17) 0.69672(19) 0.095(3) Uani 1 1 d U
Cl24 Cl 0.9230(6) 0.2401(3) 0.6054(3) 0.221(6) Uani 1 1 d U
Cl25 Cl 0.8439(5) 0.2159(2) 1.0233(2) 0.150(4) Uani 1 1 d U
Cl26 Cl 0.3579(3) -0.00187(17) 0.98463(18) 0.088(3) Uani 1 1 d U
Cl27 Cl 0.2538(4) 0.3406(2) 0.9512(2) 0.123(3) Uani 1 1 d U
Cl28 Cl 0.6371(3) 0.09868(16) 0.85694(16) 0.068(2) Uani 1 1 d U
Cl29 Cl 0.5720(3) 0.09322(16) 0.93887(17) 0.077(2) Uani 1 1 d U
Cl30 Cl 0.7788(4) 0.27087(19) 0.6049(2) 0.120(3) Uani 1 1 d U
Cl31 Cl 0.6975(4) 0.07328(19) 1.0089(2) 0.115(3) Uani 1 1 d U
N1 N 0.9028(9) 0.2539(5) 0.8711(5) 0.085(8) Uani 1 1 d U
N2 N 0.9757(10) 0.2926(6) 0.7034(5) 0.110(9) Uani 1 1 d U
N3 N 0.9033(9) 0.1225(5) 0.8662(5) 0.085(8) Uani 1 1 d U
N4 N 0.9215(10) 0.1881(5) 0.6791(5) 0.106(9) Uani 1 1 d U
N5 N 0.7712(8) 0.0355(4) 0.8811(4) 0.062(7) Uani 1 1 d U
N6 N 0.7869(10) 0.1103(5) 0.7029(5) 0.096(8) Uani 1 1 d U
N7 N 0.5960(9) 0.0111(5) 0.8888(5) 0.078(7) Uani 1 1 d U
N8 N 0.5999(10) 0.0846(5) 0.6977(5) 0.108(9) Uani 1 1 d U
N9 N 0.4066(9) 0.0502(5) 0.8376(5) 0.076(7) Uani 1 1 d U
N10 N 0.3771(13) 0.1792(7) 0.6445(7) 0.161(12) Uani 1 1 d U
N11 N 0.2689(9) 0.1798(5) 0.8184(5) 0.081(7) Uani 1 1 d U
N12 N 0.3521(10) 0.3071(5) 0.6203(5) 0.095(8) Uani 1 1 d U
N13 N 0.2730(9) 0.2915(5) 0.8236(5) 0.071(7) Uani 1 1 d U
N14 N 0.3469(10) 0.4242(5) 0.6231(5) 0.097(8) Uani 1 1 d U
N15 N 0.3289(11) 0.4151(6) 0.8135(5) 0.112(9) Uani 1 1 d U
N16 N 0.4629(12) 0.4915(6) 0.6614(6) 0.134(10) Uani 1 1 d U
N17 N 0.5462(9) 0.3988(5) 0.8570(5) 0.080(7) Uani 1 1 d U
N18 N 0.6603(12) 0.4738(7) 0.6644(6) 0.150(11) Uani 1 1 d U
N19 N 0.7136(8) 0.3359(4) 0.8788(4) 0.049(6) Uani 1 1 d U
N20 N 0.8492(10) 0.4126(5) 0.6871(5) 0.091(8) Uani 1 1 d U
N21 N 0.9992(9) 0.6300(5) 0.6200(5) 0.077(7) Uani 1 1 d U
N22 N 1.0122(11) 0.8454(6) 0.5439(6) 0.127(10) Uani 1 1 d U
N23 N 1.1699(10) 0.6366(5) 0.6459(5) 0.099(8) Uani 1 1 d U
N24 N 1.1766(11) 0.8518(6) 0.5888(6) 0.123(10) Uani 1 1 d U
N25 N 1.3281(11) 0.6848(6) 0.6829(5) 0.111(9) Uani 1 1 d U
N26 N 1.2604(12) 0.8770(6) 0.6901(6) 0.134(10) Uani 1 1 d U
N27 N 1.3162(10) 0.6920(5) 0.8103(5) 0.090(8) Uani 1 1 d U
N28 N 1.1305(10) 0.8943(5) 0.7907(5) 0.098(8) Uani 1 1 d U
N29 N 1.1910(8) 0.6618(4) 0.9092(4) 0.059(6) Uani 1 1 d U
N30 N 1.0030(9) 0.8512(5) 0.8598(5) 0.083(8) Uani 1 1 d U
N31 N 0.8191(9) 0.6474(5) 0.9713(5) 0.076(7) Uani 1 1 d U
N32 N 0.6216(10) 0.8209(5) 0.8453(5) 0.094(8) Uani 1 1 d U
N33 N 0.6899(8) 0.6296(4) 0.8728(4) 0.062(6) Uani 1 1 d U
N34 N 0.6101(10) 0.8412(5) 0.7186(5) 0.100(8) Uani 1 1 d U
N35 N 0.7303(9) 0.6060(4) 0.7728(4) 0.064(7) Uani 1 1 d U
N36 N 0.6541(8) 0.8238(5) 0.6219(4) 0.065(7) Uani 1 1 d U
N37 N 0.7867(9) 0.6071(5) 0.6643(5) 0.077(7) Uani 1 1 d U
N38 N 0.8344(11) 0.8090(6) 0.5402(5) 0.110(9) Uani 1 1 d U
N39 N 1.0332(8) 0.6242(4) 0.9624(5) 0.067(7) Uani 1 1 d U
N40 N 0.8161(10) 0.8258(5) 0.9003(5) 0.098(8) Uani 1 1 d U
O1 O 0.8017(8) 0.2996(4) 0.9640(4) 0.108(7) Uani 1 1 d U
O2 O 0.8429(8) 0.2578(4) 0.9306(4) 0.093(6) Uani 1 1 d U
O3 O 0.9935(10) 0.2794(5) 0.6411(5) 0.149(9) Uani 1 1 d U
O4 O 1.0578(12) 0.2391(7) 0.6134(6) 0.204(12) Uani 1 1 d U
O5 O 0.9335(8) 0.1893(4) 0.9404(4) 0.100(7) Uani 1 1 d U
O6 O 0.8898(7) 0.1689(4) 0.8997(4) 0.077(6) Uani 1 1 d U
O7 O 0.8405(9) 0.1898(5) 0.6284(5) 0.126(8) Uani 1 1 d U
O8 O 0.8045(10) 0.1577(5) 0.6002(5) 0.135(8) Uani 1 1 d U
O9 O 0.8792(7) 0.0936(4) 0.9406(4) 0.083(6) Uani 1 1 d U
O10 O 0.8121(7) 0.0876(4) 0.9008(4) 0.068(5) Uani 1 1 d U
O11 O 0.6843(7) 0.1274(4) 0.6703(4) 0.076(6) Uani 1 1 d U
O12 O 0.6359(8) 0.1117(4) 0.6262(4) 0.087(6) Uani 1 1 d U
O13 O 0.7472(7) 0.0092(4) 0.9716(4) 0.068(5) Uani 1 1 d U
O14 O 0.6641(7) 0.0310(4) 0.9306(4) 0.073(6) Uani 1 1 d U
O15 O 0.5176(7) 0.1386(4) 0.6490(4) 0.080(6) Uani 1 1 d U
O16 O 0.4500(10) 0.1507(5) 0.5971(5) 0.139(9) Uani 1 1 d U
O17 O 0.4615(8) -0.0496(4) 0.9542(4) 0.091(6) Uani 1 1 d U
O18 O 0.4384(7) 0.0091(4) 0.9089(4) 0.074(6) Uani 1 1 d U
O19 O 0.3971(9) 0.2318(5) 0.5843(5) 0.118(8) Uani 1 1 d U
O20 O 0.3502(10) 0.2895(5) 0.5372(5) 0.140(9) Uani 1 1 d U
O21 O 0.3112(7) 0.0452(4) 0.8922(4) 0.076(6) Uani 1 1 d U
O22 O 0.3189(6) 0.1102(4) 0.8606(3) 0.059(5) Uani 1 1 d U
O23 O 0.4053(8) 0.3692(5) 0.5998(4) 0.104(7) Uani 1 1 d U
O24 O 0.4031(9) 0.4324(5) 0.5571(5) 0.117(8) Uani 1 1 d U
O25 O 0.2569(7) 0.1609(4) 0.8914(4) 0.076(6) Uani 1 1 d U
O26 O 0.2970(6) 0.2149(4) 0.8593(4) 0.062(5) Uani 1 1 d U
O27 O 0.4250(9) 0.4630(4) 0.6109(4) 0.103(7) Uani 1 1 d U
O28 O 0.4537(5) 0.5291(3) 0.5730(3) 0.252(15) Uani 1 1 d DU
O29 O 0.2012(8) 0.3310(5) 0.8816(4) 0.109(7) Uani 1 1 d U
O30 O 0.2863(7) 0.3575(4) 0.8619(4) 0.079(6) Uani 1 1 d U
O31 O 0.5552(8) 0.5123(4) 0.6154(4) 0.095(7) Uani 1 1 d U
O32 O 0.6135(6) 0.5600(3) 0.5866(3) 0.122(8) Uani 1 1 d DU
O33 O 0.3413(8) 0.4076(4) 0.8865(4) 0.106(7) Uani 1 1 d U
O34 O 0.4388(7) 0.3834(4) 0.8710(4) 0.078(6) Uani 1 1 d U
O35 O 0.7558(8) 0.4385(4) 0.6450(4) 0.091(6) Uani 1 1 d U
O36 O 0.8443(9) 0.4432(4) 0.6078(4) 0.114(7) Uani 1 1 d U
O37 O 0.5206(7) 0.3475(4) 0.9307(4) 0.079(6) Uani 1 1 d U
O38 O 0.5949(7) 0.3322(4) 0.8969(4) 0.077(6) Uani 1 1 d U
O39 O 0.9076(8) 0.3703(4) 0.6557(4) 0.101(7) Uani 1 1 d U
O40 O 1.0008(11) 0.3543(6) 0.6274(6) 0.173(10) Uani 1 1 d U
O41 O 0.8823(9) 0.5352(5) 0.6722(4) 0.113(7) Uani 1 1 d U
O42 O 0.9281(7) 0.5891(4) 0.6632(4) 0.069(6) Uani 1 1 d U
O43 O 1.0616(8) 0.8857(4) 0.5736(4) 0.087(6) Uani 1 1 d U
O44 O 1.1192(7) 0.9325(4) 0.5558(4) 0.078(6) Uani 1 1 d U
O45 O 1.0427(9) 0.5485(4) 0.6772(5) 0.117(7) Uani 1 1 d U
O46 O 1.0792(9) 0.5994(5) 0.6756(5) 0.118(8) Uani 1 1 d U
O47 O 1.1927(8) 0.8973(4) 0.6209(4) 0.097(7) Uani 1 1 d U
O48 O 1.2425(10) 0.9461(5) 0.6200(5) 0.144(9) Uani 1 1 d U
O49 O 1.2980(11) 0.5671(6) 0.6658(6) 0.174(10) Uani 1 1 d U
O50 O 1.2974(8) 0.6142(4) 0.6916(4) 0.100(7) Uani 1 1 d U
O51 O 1.2049(9) 0.9519(5) 0.6854(5) 0.119(8) Uani 1 1 d U
O52 O 1.2122(12) 1.0029(6) 0.6995(6) 0.187(11) Uani 1 1 d U
O53 O 1.3958(8) 0.6186(4) 0.7373(4) 0.091(6) Uani 1 1 d U
O54 O 1.3241(7) 0.6548(4) 0.7671(4) 0.071(6) Uani 1 1 d U
O55 O 1.0151(8) 0.9212(4) 0.7922(4) 0.093(7) Uani 1 1 d U
O56 O 0.9347(9) 0.9511(5) 0.8173(5) 0.121(8) Uani 1 1 d U
O57 O 1.3374(7) 0.6117(4) 0.8405(4) 0.078(6) Uani 1 1 d U
O58 O 1.2509(8) 0.6438(4) 0.8579(4) 0.082(6) Uani 1 1 d U
O59 O 0.8836(7) 0.8681(4) 0.8499(4) 0.076(6) Uani 1 1 d U
O60 O 0.7962(9) 0.9009(4) 0.8660(4) 0.112(7) Uani 1 1 d U
O61 O 1.2307(9) 0.5625(5) 0.9407(5) 0.124(8) Uani 1 1 d U
O62 O 1.1285(7) 0.5909(4) 0.9358(4) 0.066(5) Uani 1 1 d U
O63 O 0.7241(7) 0.8587(4) 0.8560(4) 0.079(6) Uani 1 1 d U
O64 O 0.6271(8) 0.8945(4) 0.8511(4) 0.107(7) Uani 1 1 d U
O65 O 0.9642(8) 0.5360(4) 1.0491(4) 0.090(6) Uani 1 1 d U
O66 O 0.8912(7) 0.5749(4) 1.0016(4) 0.067(5) Uani 1 1 d U
O67 O 0.5894(8) 0.8829(4) 0.7864(4) 0.093(7) Uani 1 1 d U
O68 O 0.5158(8) 0.9169(4) 0.7384(4) 0.096(7) Uani 1 1 d U
O69 O 0.7690(7) 0.5819(4) 0.9937(4) 0.072(6) Uani 1 1 d U
O70 O 0.7642(8) 0.6047(4) 0.9273(4) 0.081(6) Uani 1 1 d U
O71 O 0.6605(7) 0.8680(4) 0.6580(4) 0.074(6) Uani 1 1 d U
O72 O 0.6502(8) 0.9051(4) 0.5959(4) 0.085(6) Uani 1 1 d U
O73 O 0.7366(7) 0.5477(4) 0.9017(3) 0.062(5) Uani 1 1 d U
O74 O 0.7549(6) 0.5858(3) 0.8395(3) 0.051(5) Uani 1 1 d U
O75 O 0.7280(7) 0.8503(4) 0.5736(4) 0.075(6) Uani 1 1 d U
O76 O 0.7404(9) 0.8793(4) 0.5104(5) 0.112(7) Uani 1 1 d U
O77 O 0.7710(8) 0.5002(5) 0.7695(4) 0.101(7) Uani 1 1 d U
O78 O 0.8049(8) 0.5413(4) 0.7289(4) 0.098(7) Uani 1 1 d U
O79 O 0.8610(9) 0.8758(5) 0.5133(5) 0.125(8) Uani 1 1 d U
O80 O 0.9062(11) 0.9168(6) 0.4652(6) 0.182(11) Uani 1 1 d U
O81 O 0.7002(6) 0.2665(3) 0.9442(3) 0.042(4) Uani 1 1 d U
O82 O 0.7123(9) 0.2374(5) 0.9985(5) 0.124(8) Uani 1 1 d U
O83 O 0.7468(7) 0.2570(4) 0.8772(4) 0.075(6) Uani 1 1 d U
O84 O 0.7911(7) 0.2096(4) 0.8755(4) 0.072(6) Uani 1 1 d U
O85 O 0.8072(8) 0.1965(4) 0.9517(4) 0.088(6) Uani 1 1 d U
O86 O 0.7942(8) 0.1521(4) 0.9418(4) 0.087(6) Uani 1 1 d U
O87 O 0.7274(7) 0.1458(4) 0.8946(4) 0.079(6) Uani 1 1 d U
O88 O 0.6977(7) 0.0990(3) 0.9243(4) 0.058(5) Uani 1 1 d U
O89 O 0.7954(7) 0.1646(4) 0.8374(3) 0.066(5) Uani 1 1 d U
O90 O 0.7416(7) 0.1347(4) 0.8276(3) 0.066(5) Uani 1 1 d U
O91 O 0.5004(7) 0.0816(3) 0.8789(4) 0.061(5) Uani 1 1 d U
O92 O 0.4269(7) 0.1179(4) 0.8616(4) 0.065(5) Uani 1 1 d U
O93 O 0.3810(7) 0.1931(4) 0.8149(4) 0.071(6) Uani 1 1 d U
O94 O 0.3904(7) 0.2463(4) 0.8084(4) 0.067(5) Uani 1 1 d U
O95 O 0.4011(7) 0.1838(4) 0.8817(4) 0.079(6) Uani 1 1 d U
O96 O 0.4153(7) 0.2283(4) 0.8906(4) 0.078(6) Uani 1 1 d U
O97 O 0.3078(7) 0.2625(4) 0.8992(4) 0.071(6) Uani 1 1 d U
O98 O 0.2661(10) 0.2592(5) 0.9457(5) 0.140(9) Uani 1 1 d U
O99 O 0.3617(7) 0.1200(3) 0.9175(4) 0.062(5) Uani 1 1 d U
O100 O 0.4067(7) 0.0650(4) 0.9314(4) 0.069(5) Uani 1 1 d U
O101 O 0.3719(7) 0.3178(3) 0.9100(3) 0.059(5) Uani 1 1 d U
O102 O 0.4589(8) 0.3059(4) 0.9139(4) 0.102(7) Uani 1 1 d U
O103 O 0.5544(7) 0.2824(3) 0.8819(3) 0.062(5) Uani 1 1 d U
O104 O 0.6284(8) 0.2447(4) 0.9002(4) 0.086(6) Uani 1 1 d U
O105 O 0.5608(8) 0.3444(4) 0.8267(4) 0.084(6) Uani 1 1 d U
O106 O 0.6452(7) 0.3130(4) 0.8318(3) 0.061(5) Uani 1 1 d U
O107 O 0.4468(7) 0.3343(4) 0.8468(4) 0.085(6) Uani 1 1 d U
O108 O 0.3838(6) 0.3053(3) 0.8407(3) 0.055(5) Uani 1 1 d U
O109 O 0.8421(8) 0.3759(4) 0.6030(4) 0.109(7) Uani 1 1 d U
O110 O 0.9030(10) 0.3333(5) 0.6007(5) 0.142(9) Uani 1 1 d U
O111 O 0.8460(7) 0.3218(4) 0.6695(4) 0.065(5) Uani 1 1 d U
O112 O 0.8586(8) 0.2705(4) 0.6702(4) 0.097(7) Uani 1 1 d U
O113 O 0.7148(8) 0.2021(4) 0.6306(4) 0.091(6) Uani 1 1 d U
O114 O 0.6380(8) 0.1995(4) 0.6541(4) 0.088(6) Uani 1 1 d U
O115 O 0.6802(7) 0.1548(4) 0.7292(4) 0.078(6) Uani 1 1 d U
O116 O 0.6007(8) 0.1489(4) 0.7117(4) 0.090(6) Uani 1 1 d U
O117 O 0.5330(11) 0.3006(6) 0.6241(6) 0.164(10) Uani 1 1 d U
O118 O 0.5145(8) 0.3515(5) 0.6236(4) 0.110(7) Uani 1 1 d U
O119 O 0.4991(9) 0.2162(5) 0.5816(5) 0.132(8) Uani 1 1 d U
O120 O 0.5833(8) 0.1871(4) 0.6018(4) 0.088(6) Uani 1 1 d U
O121 O 0.5177(9) 0.1919(4) 0.6595(4) 0.110(7) Uani 1 1 d U
O122 O 0.4665(8) 0.2434(4) 0.6463(4) 0.096(7) Uani 1 1 d U
O123 O 0.4403(8) 0.3075(4) 0.6775(4) 0.101(7) Uani 1 1 d U
O124 O 0.4372(8) 0.3614(4) 0.6690(4) 0.090(6) Uani 1 1 d U
O125 O 0.5098(9) 0.4120(4) 0.6480(4) 0.110(7) Uani 1 1 d U
O126 O 0.5842(8) 0.4304(4) 0.6542(4) 0.098(7) Uani 1 1 d U
O127 O 0.5159(9) 0.4253(5) 0.5782(5) 0.134(8) Uani 1 1 d U
O128 O 0.5470(9) 0.4693(5) 0.5795(5) 0.131(8) Uani 1 1 d U
O129 O 0.6848(9) 0.3842(5) 0.6984(5) 0.125(8) Uani 1 1 d U
O130 O 0.7752(9) 0.3634(4) 0.6990(4) 0.108(7) Uani 1 1 d U
O131 O 0.8730(8) 0.4819(4) 0.8238(4) 0.095(7) Uani 1 1 d U
O132 O 0.8219(7) 0.5350(4) 0.8079(4) 0.073(6) Uani 1 1 d U
O133 O 0.8999(7) 0.5797(4) 0.8032(3) 0.062(5) Uani 1 1 d U
O134 O 0.8587(7) 0.5893(3) 0.8473(3) 0.057(5) Uani 1 1 d U
O135 O 0.8451(7) 0.5472(4) 0.9140(4) 0.080(6) Uani 1 1 d U
O136 O 0.8836(6) 0.5426(3) 0.9606(3) 0.056(5) Uani 1 1 d U
O137 O 0.8646(7) 0.6177(4) 0.9011(4) 0.064(5) Uani 1 1 d U
O138 O 0.9420(7) 0.6167(4) 0.9173(4) 0.078(6) Uani 1 1 d U
O139 O 1.1622(7) 0.6012(4) 0.8669(4) 0.063(5) Uani 1 1 d U
O140 O 1.1699(7) 0.6378(4) 0.8159(4) 0.072(6) Uani 1 1 d U
O141 O 1.1412(8) 0.7123(4) 0.8304(4) 0.094(7) Uani 1 1 d U
O142 O 1.1998(8) 0.7086(4) 0.7893(4) 0.089(6) Uani 1 1 d U
O143 O 1.2852(8) 0.5851(4) 0.7565(4) 0.085(6) Uani 1 1 d U
O144 O 1.2697(7) 0.5959(4) 0.8033(4) 0.082(6) Uani 1 1 d U
O145 O 1.2393(9) 0.5211(5) 0.7404(5) 0.133(8) Uani 1 1 d U
O146 O 1.1954(8) 0.5731(5) 0.7158(4) 0.108(7) Uani 1 1 d U
O147 O 1.1889(8) 0.6543(4) 0.7108(4) 0.099(7) Uani 1 1 d U
O148 O 1.2235(8) 0.6645(4) 0.7492(4) 0.090(6) Uani 1 1 d U
O149 O 1.1060(7) 0.6092(4) 0.7494(4) 0.085(6) Uani 1 1 d U
O150 O 1.0231(8) 0.6148(5) 0.7288(4) 0.103(7) Uani 1 1 d U
O151 O 1.0577(8) 0.6803(4) 0.6783(4) 0.101(7) Uani 1 1 d U
O152 O 0.9825(8) 0.6670(4) 0.6679(4) 0.083(6) Uani 1 1 d U
O153 O 0.8008(7) 0.6561(3) 0.7895(4) 0.064(5) Uani 1 1 d U
O154 O 0.7897(8) 0.6552(4) 0.8384(4) 0.088(6) Uani 1 1 d U
O155 O 0.9849(9) 0.5536(5) 0.7342(4) 0.110(7) Uani 1 1 d U
O156 O 0.9133(7) 0.5385(4) 0.7425(4) 0.071(6) Uani 1 1 d U
O157 O 0.9030(7) 0.6205(4) 0.7037(3) 0.061(5) Uani 1 1 d U
O158 O 0.8387(8) 0.6141(4) 0.7397(4) 0.089(6) Uani 1 1 d U
O159 O 0.8959(9) 0.8440(5) 0.5876(5) 0.116(7) Uani 1 1 d U
O160 O 0.8212(8) 0.8356(4) 0.6096(4) 0.080(6) Uani 1 1 d U
O161 O 0.7723(8) 0.8638(4) 0.6641(4) 0.090(6) Uani 1 1 d U
O162 O 0.7656(8) 0.8779(4) 0.7064(4) 0.087(6) Uani 1 1 d U
O163 O 0.6170(8) 0.9657(4) 0.6970(4) 0.098(7) Uani 1 1 d U
O164 O 0.6407(8) 0.9110(4) 0.7074(4) 0.088(6) Uani 1 1 d U
O165 O 0.7103(8) 0.8378(4) 0.7695(4) 0.082(6) Uani 1 1 d U
O166 O 0.7519(8) 0.8386(4) 0.8082(4) 0.086(6) Uani 1 1 d U
O167 O 0.7430(7) 0.7976(4) 0.7164(4) 0.074(6) Uani 1 1 d U
O168 O 0.7555(7) 0.7998(4) 0.6666(4) 0.070(6) Uani 1 1 d U
O169 O 0.6772(8) 0.9157(4) 0.7795(4) 0.093(7) Uani 1 1 d U
O170 O 0.7565(8) 0.9126(4) 0.7992(4) 0.087(6) Uani 1 1 d U
O171 O 0.8595(7) 0.8006(4) 0.8459(4) 0.077(6) Uani 1 1 d U
O172 O 0.9451(7) 0.7997(4) 0.8336(4) 0.071(6) Uani 1 1 d U
O173 O 0.8600(8) 0.8660(4) 0.7913(4) 0.097(7) Uani 1 1 d U
O174 O 0.9126(8) 0.9019(4) 0.7766(4) 0.094(7) Uani 1 1 d U
O175 O 1.1125(8) 0.8885(4) 0.7157(5) 0.109(7) Uani 1 1 d U
O176 O 1.1253(8) 0.8826(5) 0.6712(4) 0.108(7) Uani 1 1 d U
O177 O 1.1180(9) 0.9645(5) 0.6474(5) 0.128(8) Uani 1 1 d U
O178 O 1.0843(8) 0.9479(4) 0.6113(4) 0.097(7) Uani 1 1 d U
O180 O 1.0948(9) 0.8301(5) 0.6408(5) 0.121(8) Uani 1 1 d U
O181 O 0.9329(9) 0.8970(4) 0.6134(4) 0.107(7) Uani 1 1 d U
O182 O 1.0165(10) 0.8962(5) 0.6246(5) 0.133(8) Uani 1 1 d U
O183 O 0.9368(8) 0.9188(4) 0.5446(4) 0.100(7) Uani 1 1 d U
O184 O 0.9010(9) 0.9704(5) 0.5156(5) 0.125(8) Uani 1 1 d U
O185 O 0.6575(6) 0.4750(4) 0.5916(3) 0.108(7) Uani 1 1 d DU
O187 O 1.0224(8) 0.8159(4) 0.6294(4) 0.104(7) Uani 1 1 d U
O188 O 0.7604(8) 0.9101(4) 0.5925(4) 0.099(7) Uani 1 1 d U
O189 O 0.6588(10) 0.4004(5) 0.6131(5) 0.145(9) Uani 1 1 d U
O190 O 0.6545(8) 0.5062(6) 0.5352(4) 0.280(17) Uani 1 1 d DU
O191 O 0.7427(8) 0.3796(4) 0.6352(4) 0.098(7) Uani 1 1 d U
O192 O 0.8067(8) 0.9135(4) 0.5483(4) 0.087(6) Uani 1 1 d U
C1 C 0.7913(13) 0.3104(7) 0.9920(7) 0.137(13) Uani 1 1 d U
H1A H 0.7967 0.3339 0.9856 0.206 Uiso 1 1 calc R
H1B H 0.8155 0.2946 1.0100 0.206 Uiso 1 1 calc R
H1C H 0.7549 0.3097 0.9984 0.206 Uiso 1 1 calc R
C2 C 0.8359(11) 0.3104(7) 0.9401(6) 0.090(10) Uani 1 1 d DU
C3 C 0.8486(11) 0.3452(7) 0.9285(8) 0.156(15) Uani 1 1 d DU
H3A H 0.8370 0.3600 0.9396 0.187 Uiso 1 1 calc R
C4 C 0.8796(11) 0.3562(8) 0.8997(8) 0.126(13) Uani 1 1 d DU
C5 C 0.8965(13) 0.3418(8) 0.8772(8) 0.141(14) Uani 1 1 d DU
H5A H 0.9090 0.3531 0.8565 0.169 Uiso 1 1 calc R
C6 C 0.8908(14) 0.3050(8) 0.8923(8) 0.134(14) Uani 1 1 d DU
C7 C 0.8572(13) 0.2927(7) 0.9188(8) 0.095(11) Uani 1 1 d DU
C8 C 0.9109(13) 0.2833(7) 0.8736(7) 0.117(12) Uani 1 1 d DU
H8A H 0.9369 0.2925 0.8594 0.140 Uiso 1 1 calc R
C9 C 0.9395(18) 0.2414(10) 0.8505(9) 0.20(2) Uani 1 1 d U
H9A H 0.9636 0.2195 0.8637 0.245 Uiso 1 1 calc R
H9B H 0.9609 0.2586 0.8388 0.245 Uiso 1 1 calc R
C10 C 0.9067(17) 0.2356(9) 0.8267(9) 0.171(17) Uani 1 1 d U
H10K H 0.9317 0.2219 0.8169 0.205 Uiso 1 1 calc R
H10A H 0.8836 0.2202 0.8398 0.205 Uiso 1 1 calc R
C11 C 0.8721(18) 0.2638(11) 0.7993(11) 0.21(2) Uani 1 1 d DU
H11M H 0.8538 0.2527 0.7889 0.256 Uiso 1 1 calc R
H11A H 0.8448 0.2767 0.8087 0.256 Uiso 1 1 calc R
C12 C 0.8976(19) 0.2895(11) 0.7738(10) 0.26(2) Uani 1 1 d DU
H12O H 0.9256 0.2951 0.7836 0.309 Uiso 1 1 calc R
H12A H 0.8711 0.3110 0.7629 0.309 Uiso 1 1 calc R
C13 C 0.9220(16) 0.2742(9) 0.7486(9) 0.173(17) Uani 1 1 d DU
H13J H 0.8950 0.2721 0.7353 0.207 Uiso 1 1 calc R
H13A H 0.9473 0.2518 0.7585 0.207 Uiso 1 1 calc R
C14 C 0.9512(18) 0.3063(11) 0.7287(9) 0.22(2) Uani 1 1 d U
H14A H 0.9259 0.3287 0.7190 0.266 Uiso 1 1 calc R
H14B H 0.9782 0.3083 0.7421 0.266 Uiso 1 1 calc R
C15 C 1.0263(15) 0.2703(8) 0.7070(8) 0.199(18) Uani 1 1 d DU
H15A H 1.0459 0.2672 0.7254 0.239 Uiso 1 1 calc R
C16 C 1.0546 0.2508 0.6884 0.154 Uani 1 1 d DU
C17 C 1.1046 0.2300 0.7014 0.216 Uani 1 1 d U
H17A H 1.1161 0.2270 0.7221 0.259 Uiso 1 1 calc R
C18 C 1.1379 0.2136 0.6832 0.363 Uani 1 1 d U
C19 C 1.1211 0.2180 0.6521 0.146 Uani 1 1 d U
H19A H 1.1433 0.2071 0.6401 0.175 Uiso 1 1 calc R
C20 C 1.0711 0.2388 0.6391 0.194 Uani 1 1 d U
C21 C 1.0378 0.2552 0.6572 0.129 Uani 1 1 d U
C22 C 1.097(2) 0.2359(14) 0.5856(14) 0.44(4) Uani 1 1 d U
H22A H 1.0770 0.2430 0.5656 0.656 Uiso 1 1 calc R
H22B H 1.1165 0.2119 0.5920 0.656 Uiso 1 1 calc R
H22C H 1.1223 0.2509 0.5824 0.656 Uiso 1 1 calc R
C23 C 0.9563(12) 0.1993(7) 0.9671(6) 0.119(12) Uani 1 1 d U
H23A H 0.9830 0.1797 0.9809 0.179 Uiso 1 1 calc R
H23B H 0.9276 0.2048 0.9802 0.179 Uiso 1 1 calc R
H23C H 0.9723 0.2194 0.9565 0.179 Uiso 1 1 calc R
C24 C 0.9704(13) 0.1667(7) 0.9279(7) 0.079(10) Uani 1 1 d U
C25 C 1.0207(13) 0.1475(7) 0.9424(7) 0.082(10) Uani 1 1 d U
H25A H 1.0353 0.1501 0.9598 0.099 Uiso 1 1 calc R
C26 C 1.0473(14) 0.1243(8) 0.9289(8) 0.109(12) Uani 1 1 d U
C27 C 1.0289(13) 0.1109(7) 0.9110(6) 0.081(10) Uani 1 1 d U
H27A H 1.0496 0.0925 0.9064 0.097 Uiso 1 1 calc R
C28 C 0.9751(17) 0.1261(9) 0.8988(9) 0.130(14) Uani 1 1 d U
C29 C 0.9417(12) 0.1555(6) 0.9082(6) 0.072(9) Uani 1 1 d U
C30 C 0.9512(11) 0.1144(6) 0.8762(6) 0.079(9) Uani 1 1 d U
H30A H 0.9746 0.0994 0.8685 0.095 Uiso 1 1 calc R
C31 C 0.8945(10) 0.1018(6) 0.8459(5) 0.078(9) Uani 1 1 d DU
H31J H 0.8566 0.1079 0.8398 0.093 Uiso 1 1 calc R
H31A H 0.9030 0.0769 0.8600 0.093 Uiso 1 1 calc R
C32 C 0.9261(11) 0.1067(7) 0.8146(6) 0.102(11) Uani 1 1 d DU
H32A H 0.9645 0.1001 0.8196 0.122 Uiso 1 1 calc R
H32B H 0.9171 0.0925 0.8038 0.122 Uiso 1 1 calc R
C33 C 0.9096(12) 0.1454(6) 0.7932(6) 0.096(10) Uani 1 1 d U
H33A H 0.9209 0.1596 0.8033 0.115 Uiso 1 1 calc R
H33B H 0.8710 0.1524 0.7894 0.115 Uiso 1 1 calc R
C34 C 0.9397(13) 0.1501(7) 0.7590(7) 0.124(13) Uani 1 1 d U
H34A H 0.9782 0.1423 0.7635 0.149 Uiso 1 1 calc R
H34B H 0.9286 0.1352 0.7497 0.149 Uiso 1 1 calc R
C35 C 0.9271(14) 0.1889(8) 0.7337(7) 0.134(13) Uani 1 1 d U
H35A H 0.9379 0.2040 0.7428 0.161 Uiso 1 1 calc R
H35B H 0.8888 0.1967 0.7286 0.161 Uiso 1 1 calc R
C36 C 0.9595(12) 0.1918(7) 0.7001(6) 0.103(11) Uani 1 1 d U
H36A H 0.9698 0.2144 0.6899 0.124 Uiso 1 1 calc R
H36B H 0.9916 0.1732 0.7048 0.124 Uiso 1 1 calc R
C37 C 0.9378(13) 0.1553(7) 0.6751(7) 0.101(11) Uani 1 1 d U
H37A H 0.9691 0.1406 0.6866 0.121 Uiso 1 1 calc R
C38 C 0.9116(13) 0.1421(10) 0.6554(9) 0.140(14) Uani 1 1 d DU
C39 C 0.9386(17) 0.1050(10) 0.6699(10) 0.22(2) Uani 1 1 d DU
H39A H 0.9651 0.0940 0.6865 0.261 Uiso 1 1 calc R
C40 C 0.9137(16) 0.0894(8) 0.6522(9) 0.132(14) Uani 1 1 d DU
C41 C 0.8710(13) 0.1042(8) 0.6301(7) 0.091(11) Uani 1 1 d U
H41A H 0.8602 0.0899 0.6212 0.110 Uiso 1 1 calc R
C42 C 0.8412(12) 0.1400(7) 0.6195(6) 0.075(9) Uani 1 1 d U
C43 C 0.8604(13) 0.1560(7) 0.6378(7) 0.077(9) Uani 1 1 d DU
C44 C 0.7873(13) 0.1381(7) 0.5819(7) 0.135(13) Uani 1 1 d U
H44A H 0.8179 0.1286 0.5723 0.202 Uiso 1 1 calc R
H44B H 0.7612 0.1540 0.5649 0.202 Uiso 1 1 calc R
H44C H 0.7717 0.1193 0.5967 0.202 Uiso 1 1 calc R
C45 C 0.8989(10) 0.0938(6) 0.9720(5) 0.076(9) Uani 1 1 d U
H45A H 0.9074 0.0701 0.9882 0.114 Uiso 1 1 calc R
H45B H 0.8714 0.1078 0.9798 0.114 Uiso 1 1 calc R
H45C H 0.9305 0.1036 0.9680 0.114 Uiso 1 1 calc R
C46 C 0.8792(14) 0.0582(7) 0.9420(8) 0.094(11) Uani 1 1 d U
C47 C 0.9251(13) 0.0336(8) 0.9608(7) 0.097(11) Uani 1 1 d U
H47A H 0.9491 0.0374 0.9734 0.117 Uiso 1 1 calc R
C48 C 0.9264(16) 0.0035(9) 0.9564(9) 0.134(14) Uani 1 1 d U
C49 C 0.8899(13) -0.0010(7) 0.9388(7) 0.088(10) Uani 1 1 d U
H49A H 0.8922 -0.0237 0.9400 0.106 Uiso 1 1 calc R
C50 C 0.8474(12) 0.0258(6) 0.9184(6) 0.073(9) Uani 1 1 d DU
C51 C 0.8474(12) 0.0600(6) 0.9190(7) 0.077(9) Uani 1 1 d DU
C52 C 0.8083(11) 0.0176(6) 0.8997(5) 0.066(8) Uani 1 1 d U
H52A H 0.8142 -0.0061 0.9033 0.079 Uiso 1 1 calc R
C53 C 0.7395(10) 0.0203(6) 0.8656(5) 0.066(8) Uani 1 1 d U
H53A H 0.7022 0.0326 0.8618 0.079 Uiso 1 1 calc R
H53B H 0.7417 -0.0047 0.8784 0.079 Uiso 1 1 calc R
C54 C 0.7689(11) 0.0268(6) 0.8338(6) 0.068(9) Uani 1 1 d U
H54A H 0.8044 0.0117 0.8394 0.082 Uiso 1 1 calc R
H54B H 0.7505 0.0186 0.8208 0.082 Uiso 1 1 calc R
C55 C 0.7765(11) 0.0634(6) 0.8117(6) 0.072(9) Uani 1 1 d U
H55Q H 0.7419 0.0795 0.8088 0.086 Uiso 1 1 calc R
H55A H 0.8001 0.0702 0.8234 0.086 Uiso 1 1 calc R
C56 C 0.7971(11) 0.0693(6) 0.7801(6) 0.078(9) Uani 1 1 d U
H56A H 0.7725 0.0637 0.7679 0.093 Uiso 1 1 calc R
H56B H 0.8309 0.0524 0.7829 0.093 Uiso 1 1 calc R
C57 C 0.8065(12) 0.1040(6) 0.7599(6) 0.085(10) Uani 1 1 d U
H57A H 0.8308 0.1097 0.7722 0.102 Uiso 1 1 calc R
H57B H 0.7726 0.1208 0.7569 0.102 Uiso 1 1 calc R
C58 C 0.8293(12) 0.1102(7) 0.7260(6) 0.106(11) Uani 1 1 d U
H58A H 0.8404 0.1326 0.7172 0.127 Uiso 1 1 calc R
H58B H 0.8606 0.0918 0.7278 0.127 Uiso 1 1 calc R
C59 C 0.7968(13) 0.0833(7) 0.6953(7) 0.102(11) Uani 1 1 d U
H59A H 0.8283 0.0661 0.7024 0.122 Uiso 1 1 calc R
C60 C 0.7564(13) 0.0809(6) 0.6753(7) 0.077(9) Uani 1 1 d DU
C61 C 0.7793(12) 0.0489(6) 0.6700(7) 0.083(10) Uani 1 1 d DU
H61A H 0.8092 0.0326 0.6820 0.100 Uiso 1 1 calc R
C62 C 0.7526(13) 0.0445(6) 0.6454(7) 0.074(9) Uani 1 1 d U
C63 C 0.7053(12) 0.0592(6) 0.6307(6) 0.061(8) Uani 1 1 d U
H63A H 0.6880 0.0525 0.6169 0.073 Uiso 1 1 calc R
C64 C 0.6858(13) 0.0884(7) 0.6406(7) 0.089(10) Uani 1 1 d U
C65 C 0.7056(12) 0.1020(6) 0.6611(6) 0.070(9) Uani 1 1 d U
C66 C 0.6124(12) 0.1111(7) 0.5954(6) 0.123(12) Uani 1 1 d U
H66A H 0.6375 0.0955 0.5880 0.185 Uiso 1 1 calc R
H66B H 0.6057 0.1344 0.5786 0.185 Uiso 1 1 calc R
H66C H 0.5794 0.1030 0.6004 0.185 Uiso 1 1 calc R
C67 C 0.7831(11) -0.0014(6) 1.0005(6) 0.096(10) Uani 1 1 d U
H67A H 0.8117 -0.0206 1.0012 0.144 Uiso 1 1 calc R
H67B H 0.7631 -0.0087 1.0200 0.144 Uiso 1 1 calc R
H67C H 0.7978 0.0182 0.9991 0.144 Uiso 1 1 calc R
C68 C 0.7274(14) -0.0160(8) 0.9644(8) 0.095(11) Uani 1 1 d U
C69 C 0.7488(12) -0.0531(7) 0.9792(6) 0.077(9) Uani 1 1 d U
H69A H 0.7776 -0.0610 0.9943 0.092 Uiso 1 1 calc R
C70 C 0.7301(12) -0.0767(7) 0.9728(7) 0.077(9) Uani 1 1 d U
C71 C 0.6923(11) -0.0643(6) 0.9485(6) 0.062(8) Uani 1 1 d U
H71A H 0.6827 -0.0805 0.9416 0.075 Uiso 1 1 calc R
C72 C 0.6661(12) -0.0284(7) 0.9328(7) 0.075(9) Uani 1 1 d U
C73 C 0.6897(14) -0.0052(7) 0.9440(7) 0.088(11) Uani 1 1 d U
C74 C 0.6296(10) -0.0180(6) 0.9076(6) 0.057(8) Uani 1 1 d U
H74A H 0.6278 -0.0368 0.9019 0.069 Uiso 1 1 calc R
C75 C 0.5593(10) 0.0107(6) 0.8639(5) 0.063(8) Uani 1 1 d U
H75A H 0.5600 -0.0136 0.8673 0.076 Uiso 1 1 calc R
H75B H 0.5229 0.0215 0.8668 0.076 Uiso 1 1 calc R
C76 C 0.5746(14) 0.0296(8) 0.8302(7) 0.130(13) Uani 1 1 d DU
H76B H 0.5494 0.0285 0.8152 0.157 Uiso 1 1 calc R
H76A H 0.5709 0.0542 0.8266 0.157 Uiso 1 1 calc R
C77 C 0.6284(14) 0.0168(10) 0.8220(9) 0.23(2) Uani 1 1 d DU
H77A H 0.6312 -0.0062 0.8212 0.277 Uiso 1 1 calc R
H77B H 0.6543 0.0145 0.8384 0.277 Uiso 1 1 calc R
C78 C 0.6395(14) 0.0421(9) 0.7899(7) 0.180(17) Uani 1 1 d DU
H78A H 0.6740 0.0312 0.7843 0.216 Uiso 1 1 calc R
H78B H 0.6457 0.0620 0.7939 0.216 Uiso 1 1 calc R
C79 C 0.6045(11) 0.0588(6) 0.7575(6) 0.078(9) Uani 1 1 d DU
H79A H 0.5849 0.0416 0.7571 0.093 Uiso 1 1 calc R
H79B H 0.5782 0.0789 0.7580 0.093 Uiso 1 1 calc R
C80 C 0.6336(11) 0.0707(6) 0.7260(6) 0.082(10) Uani 1 1 d U
H80A H 0.6523 0.0886 0.7257 0.099 Uiso 1 1 calc R
H80B H 0.6604 0.0509 0.7253 0.099 Uiso 1 1 calc R
C81 C 0.5744(9) 0.0656(7) 0.6881(5) 0.100(11) Uani 1 1 d DU
H81A H 0.5817 0.0417 0.7016 0.120 Uiso 1 1 calc R
C82 C 0.5373 0.0748 0.6606 0.088 Uani 1 1 d DU
C83 C 0.5284 0.0462 0.6549 0.114 Uani 1 1 d U
H83A H 0.5465 0.0235 0.6678 0.137 Uiso 1 1 calc R
C84 C 0.4924 0.0516 0.6300 0.127 Uani 1 1 d U
C85 C 0.4653 0.0856 0.6108 0.114 Uani 1 1 d U
H85A H 0.4413 0.0892 0.5941 0.137 Uiso 1 1 calc R
C86 C 0.4743 0.1141 0.6165 0.113 Uani 1 1 d U
C87 C 0.5102 0.1087 0.6414 0.098 Uani 1 1 d U
C88 C 0.4089(13) 0.1543(7) 0.5707(7) 0.154(15) Uani 1 1 d U
H88A H 0.4277 0.1525 0.5520 0.231 Uiso 1 1 calc R
H88B H 0.3844 0.1767 0.5642 0.231 Uiso 1 1 calc R
H88C H 0.3893 0.1358 0.5795 0.231 Uiso 1 1 calc R
C89 C 0.4681(12) -0.0845(6) 0.9822(5) 0.117(12) Uani 1 1 d DU
H89A H 0.4866 -0.1026 0.9752 0.175 Uiso 1 1 calc R
H89B H 0.4333 -0.0889 0.9897 0.175 Uiso 1 1 calc R
H89C H 0.4885 -0.0844 0.9997 0.175 Uiso 1 1 calc R
C90 C 0.4546(13) -0.0542(7) 0.9276(7) 0.104(11) Uani 1 1 d DU
C91 C 0.4565(11) -0.0849(6) 0.9201(5) 0.074(9) Uani 1 1 d DU
H91A H 0.4669 -0.1080 0.9351 0.089 Uiso 1 1 calc R
C92 C 0.4397(13) -0.0749(7) 0.8857(8) 0.099(11) Uani 1 1 d U
C93 C 0.4271(13) -0.0449(8) 0.8596(8) 0.118(12) Uani 1 1 d U
H93A H 0.4158 -0.0428 0.8392 0.141 Uiso 1 1 calc R
C94 C 0.4338(13) -0.0145(8) 0.8680(8) 0.100(11) Uani 1 1 d U
C95 C 0.4424(12) -0.0196(7) 0.9008(8) 0.089(10) Uani 1 1 d U
C96 C 0.4156(13) 0.0195(7) 0.8385(7) 0.116(12) Uani 1 1 d U
H96A H 0.4105 0.0173 0.8189 0.140 Uiso 1 1 calc R
C97 C 0.3938(13) 0.0778(7) 0.8056(6) 0.106(11) Uani 1 1 d U
H97A H 0.3655 0.0964 0.8073 0.128 Uiso 1 1 calc R
H97B H 0.3805 0.0686 0.7914 0.128 Uiso 1 1 calc R
C98 C 0.4422(15) 0.0932(9) 0.7905(8) 0.146(14) Uani 1 1 d U
H98B H 0.4679 0.0751 0.7861 0.176 Uiso 1 1 calc R
H98A H 0.4589 0.0982 0.8068 0.176 Uiso 1 1 calc R
C99 C 0.4323(13) 0.1270(7) 0.7586(7) 0.122(12) Uani 1 1 d DU
H99A H 0.4017 0.1442 0.7604 0.147 Uiso 1 1 calc R
H99B H 0.4636 0.1375 0.7538 0.147 Uiso 1 1 calc R
C100 C 0.4213(15) 0.1144(9) 0.7317(8) 0.160(16) Uani 1 1 d DU
H10B H 0.4522 0.0985 0.7283 0.192 Uiso 1 1 calc R
H10C H 0.3902 0.1037 0.7360 0.192 Uiso 1 1 calc R
C101 C 0.4110(19) 0.1489(11) 0.7049(10) 0.23(2) Uani 1 1 d U
H10D H 0.4442 0.1569 0.6977 0.272 Uiso 1 1 calc R
H10E H 0.3870 0.1662 0.7112 0.272 Uiso 1 1 calc R
C102 C 0.3849(15) 0.1426(7) 0.6782(7) 0.141(14) Uani 1 1 d U
H10F H 0.3503 0.1367 0.6850 0.169 Uiso 1 1 calc R
H10G H 0.4075 0.1232 0.6741 0.169 Uiso 1 1 calc R
C103 C 0.3244(14) 0.1944(9) 0.6323(9) 0.189(18) Uani 1 1 d DU
H10H H 0.2962 0.1852 0.6442 0.227 Uiso 1 1 calc R
C104 C 0.3131(15) 0.2242(11) 0.6014(9) 0.184(18) Uani 1 1 d DU
C105 C 0.2554(16) 0.2380(7) 0.5976(8) 0.22(2) Uani 1 1 d DU
H10I H 0.2317 0.2261 0.6119 0.268 Uiso 1 1 calc R
C106 C 0.2366(5) 0.2711(8) 0.5704(8) 0.28(3) Uani 1 1 d DU
C107 C 0.2610(14) 0.2978(9) 0.5466(8) 0.23(2) Uani 1 1 d DU
H10J H 0.2496 0.3211 0.5321 0.275 Uiso 1 1 calc R
C108 C 0.3112(14) 0.2721(9) 0.5551(8) 0.157(15) Uani 1 1 d DU
C109 C 0.3490(13) 0.2437(8) 0.5791(8) 0.121(13) Uani 1 1 d DU
C110 C 0.3391(15) 0.3210(10) 0.5015(8) 0.24(2) Uani 1 1 d DU
H11B H 0.3363 0.3431 0.5034 0.361 Uiso 1 1 calc R
H11C H 0.3062 0.3208 0.4920 0.361 Uiso 1 1 calc R
H11D H 0.3682 0.3177 0.4877 0.361 Uiso 1 1 calc R
C111 C 0.3038(11) 0.0057(6) 0.9115(6) 0.092(10) Uani 1 1 d U
H11E H 0.2771 0.0052 0.9276 0.137 Uiso 1 1 calc R
H11F H 0.3373 -0.0090 0.9221 0.137 Uiso 1 1 calc R
H11G H 0.2925 -0.0028 0.8963 0.137 Uiso 1 1 calc R
C112 C 0.2641(13) 0.0665(7) 0.8739(6) 0.079(10) Uani 1 1 d U
C113 C 0.2195(13) 0.0542(8) 0.8745(7) 0.091(11) Uani 1 1 d U
H11H H 0.2142 0.0320 0.8879 0.110 Uiso 1 1 calc R
C114 C 0.1818(12) 0.0816(8) 0.8508(7) 0.081(10) Uani 1 1 d U
C115 C 0.1781(13) 0.1180(7) 0.8328(6) 0.088(10) Uani 1 1 d U
H11I H 0.1483 0.1344 0.8210 0.106 Uiso 1 1 calc R
C116 C 0.2296(11) 0.1243(6) 0.8364(6) 0.046(7) Uani 1 1 d U
C117 C 0.2710(13) 0.1025(8) 0.8571(7) 0.086(10) Uani 1 1 d U
C118 C 0.2320(12) 0.1595(7) 0.8155(7) 0.105(11) Uani 1 1 d U
H11J H 0.2070 0.1707 0.7980 0.126 Uiso 1 1 calc R
C119 C 0.2640(11) 0.2142(6) 0.7905(6) 0.077(9) Uani 1 1 d U
H11K H 0.2263 0.2255 0.7862 0.092 Uiso 1 1 calc R
H11L H 0.2817 0.2290 0.7966 0.092 Uiso 1 1 calc R
C120 C 0.2868(11) 0.2118(6) 0.7606(6) 0.069(9) Uani 1 1 d U
H12B H 0.2655 0.2002 0.7525 0.083 Uiso 1 1 calc R
H12C H 0.3229 0.1974 0.7656 0.083 Uiso 1 1 calc R
C121 C 0.2890(13) 0.2470(7) 0.7345(7) 0.118(12) Uani 1 1 d U
H12D H 0.2531 0.2617 0.7297 0.142 Uiso 1 1 calc R
H12E H 0.3113 0.2584 0.7422 0.142 Uiso 1 1 calc R
C122 C 0.3110(12) 0.2433(7) 0.7044(7) 0.102(11) Uani 1 1 d U
H12F H 0.2854 0.2358 0.6947 0.123 Uiso 1 1 calc R
H12G H 0.3437 0.2252 0.7100 0.123 Uiso 1 1 calc R
C123 C 0.3238(13) 0.2796(7) 0.6780(7) 0.115(12) Uani 1 1 d U
H12H H 0.3564 0.2839 0.6845 0.138 Uiso 1 1 calc R
H12I H 0.2945 0.2993 0.6763 0.138 Uiso 1 1 calc R
C124 C 0.3311(13) 0.2754(6) 0.6429(6) 0.129(13) Uani 1 1 d DU
H12J H 0.3564 0.2537 0.6453 0.154 Uiso 1 1 calc R
H12K H 0.2970 0.2751 0.6344 0.154 Uiso 1 1 calc R
C125 C 0.3166(14) 0.3331(6) 0.5952(6) 0.141(14) Uani 1 1 d DU
H12L H 0.2832 0.3279 0.5946 0.169 Uiso 1 1 calc R
C126 C 0.3228(15) 0.3666(6) 0.5702(7) 0.099(11) Uani 1 1 d DU
C127 C 0.2824(14) 0.3768(8) 0.5451(8) 0.117(12) Uani 1 1 d U
H12M H 0.2586 0.3644 0.5418 0.140 Uiso 1 1 calc R
C128 C 0.2898(15) 0.4108(9) 0.5271(8) 0.111(12) Uani 1 1 d U
C129 C 0.3292(14) 0.4307(8) 0.5255(7) 0.105(12) Uani 1 1 d U
H12N H 0.3282 0.4530 0.5093 0.126 Uiso 1 1 calc R
C130 C 0.3694(13) 0.4140(7) 0.5501(7) 0.084(10) Uani 1 1 d DU
C131 C 0.3697(15) 0.3787(7) 0.5747(7) 0.114(12) Uani 1 1 d DU
C132 C 0.4059(14) 0.4632(7) 0.5287(7) 0.155(15) Uani 1 1 d U
H13B H 0.3955 0.4603 0.5096 0.232 Uiso 1 1 calc R
H13C H 0.4420 0.4669 0.5267 0.232 Uiso 1 1 calc R
H13D H 0.3820 0.4833 0.5306 0.232 Uiso 1 1 calc R
C133 C 0.2381(11) 0.1326(6) 0.9140(5) 0.082(9) Uani 1 1 d U
H13E H 0.2196 0.1393 0.9306 0.123 Uiso 1 1 calc R
H13F H 0.2678 0.1132 0.9239 0.123 Uiso 1 1 calc R
H13G H 0.2138 0.1256 0.9032 0.123 Uiso 1 1 calc R
C134 C 0.2166(10) 0.1930(6) 0.8826(6) 0.051(8) Uani 1 1 d DU
C135 C 0.1697(12) 0.1937(7) 0.8921(6) 0.077(10) Uani 1 1 d U
H13H H 0.1570 0.1738 0.9053 0.093 Uiso 1 1 calc R
C136 C 0.1362(12) 0.2304(8) 0.8795(7) 0.090(10) Uani 1 1 d U
C137 C 0.1475(14) 0.2620(8) 0.8609(7) 0.108(12) Uani 1 1 d U
H13I H 0.1237 0.2837 0.8536 0.130 Uiso 1 1 calc R
C138 C 0.2064(14) 0.2550(7) 0.8540(7) 0.082(10) Uani 1 1 d U
C139 C 0.2451(10) 0.2212(6) 0.8656(5) 0.048(7) Uani 1 1 d DU
C140 C 0.2260(11) 0.2855(7) 0.8327(6) 0.079(9) Uani 1 1 d U
H14C H 0.1987 0.3054 0.8234 0.095 Uiso 1 1 calc R
C141 C 0.2708(10) 0.3281(5) 0.7989(5) 0.056(8) Uani 1 1 d U
H14D H 0.2974 0.3383 0.8047 0.067 Uiso 1 1 calc R
H14E H 0.2356 0.3428 0.7983 0.067 Uiso 1 1 calc R
C142 C 0.2831(12) 0.3259(6) 0.7635(6) 0.090(10) Uani 1 1 d U
H14F H 0.3130 0.3066 0.7655 0.109 Uiso 1 1 calc R
H14G H 0.2519 0.3222 0.7548 0.109 Uiso 1 1 calc R
C143 C 0.2965(13) 0.3605(7) 0.7410(7) 0.108(11) Uani 1 1 d U
H14H H 0.3316 0.3621 0.7469 0.129 Uiso 1 1 calc R
H14I H 0.2700 0.3801 0.7423 0.129 Uiso 1 1 calc R
C144 C 0.2959(12) 0.3608(7) 0.7064(7) 0.109(12) Uani 1 1 d DU
H14J H 0.2601 0.3604 0.7004 0.131 Uiso 1 1 calc R
H14K H 0.3202 0.3399 0.7060 0.131 Uiso 1 1 calc R
C145 C 0.3134(13) 0.3944(7) 0.6808(7) 0.126(13) Uani 1 1 d DU
H14L H 0.3474 0.3960 0.6883 0.151 Uiso 1 1 calc R
H14M H 0.2870 0.4151 0.6799 0.151 Uiso 1 1 calc R
C146 C 0.3198(13) 0.3952(6) 0.6447(6) 0.122(12) Uani 1 1 d DU
H14N H 0.3407 0.3727 0.6457 0.146 Uiso 1 1 calc R
H14O H 0.2846 0.3987 0.6352 0.146 Uiso 1 1 calc R
C147 C 0.3071(16) 0.4533(7) 0.6063(8) 0.22(2) Uani 1 1 d DU
H14P H 0.2703 0.4549 0.6052 0.265 Uiso 1 1 calc R
C148 C 0.3373(13) 0.4808(9) 0.5910(7) 0.133(14) Uani 1 1 d DU
C149 C 0.2946(11) 0.5069(12) 0.5733(8) 0.26(3) Uani 1 1 d DU
H14R H 0.2600 0.5037 0.5720 0.309 Uiso 1 1 calc R
C150 C 0.3112(17) 0.5403(9) 0.5568(7) 0.135(14) Uani 1 1 d DU
C151 C 0.3553(14) 0.5515(8) 0.5558(6) 0.095(11) Uani 1 1 d DU
H15B H 0.3565 0.5752 0.5452 0.114 Uiso 1 1 calc R
C152 C 0.4031(6) 0.5245(9) 0.5724(5) 0.137(14) Uani 1 1 d DU
C153 C 0.3877(11) 0.4909(7) 0.5897(6) 0.101(11) Uani 1 1 d DU
C154 C 0.4666(19) 0.5607(6) 0.5570(7) 0.29(3) Uani 1 1 d DU
H15C H 0.5040 0.5588 0.5609 0.442 Uiso 1 1 calc R
H15D H 0.4455 0.5776 0.5646 0.442 Uiso 1 1 calc R
H15E H 0.4594 0.5683 0.5339 0.442 Uiso 1 1 calc R
C155 C 0.1521(11) 0.3221(6) 0.9008(6) 0.100(11) Uani 1 1 d U
H15F H 0.1211 0.3311 0.8861 0.150 Uiso 1 1 calc R
H15G H 0.1470 0.3326 0.9167 0.150 Uiso 1 1 calc R
H15H H 0.1569 0.2970 0.9118 0.150 Uiso 1 1 calc R
C156 C 0.1857(14) 0.3639(7) 0.8525(7) 0.091(10) Uani 1 1 d DU
C157 C 0.1382(18) 0.3782(11) 0.8331(10) 0.169(17) Uani 1 1 d U
H15I H 0.1069 0.3697 0.8353 0.203 Uiso 1 1 calc R
C158 C 0.1509(19) 0.4092(11) 0.8095(10) 0.167(17) Uani 1 1 d U
C159 C 0.1942(17) 0.4254(9) 0.7949(9) 0.138(15) Uani 1 1 d U
H15J H 0.1935 0.4445 0.7751 0.165 Uiso 1 1 calc R
C160 C 0.2383(16) 0.4066(8) 0.8169(8) 0.098(11) Uani 1 1 d U
C161 C 0.2371(13) 0.3742(8) 0.8444(8) 0.105(11) Uani 1 1 d DU
C162 C 0.2840(15) 0.4216(9) 0.8012(8) 0.141(14) Uani 1 1 d U
H16A H 0.2783 0.4378 0.7797 0.169 Uiso 1 1 calc R
C163 C 0.3646(14) 0.4416(9) 0.8046(8) 0.208(19) Uani 1 1 d DU
H16B H 0.3816 0.4408 0.8241 0.250 Uiso 1 1 calc R
H16C H 0.3444 0.4654 0.7927 0.250 Uiso 1 1 calc R
C164 C 0.4071(10) 0.4296(8) 0.7827(6) 0.144(14) Uani 1 1 d DU
H16D H 0.4249 0.4491 0.7721 0.173 Uiso 1 1 calc R
H16E H 0.4337 0.4106 0.7977 0.173 Uiso 1 1 calc R
C165 C 0.3968(13) 0.4170(8) 0.7555(7) 0.163(16) Uani 1 1 d DU
H16M H 0.3863 0.3946 0.7668 0.196 Uiso 1 1 calc R
H16F H 0.3651 0.4334 0.7431 0.196 Uiso 1 1 calc R
C166 C 0.4365(13) 0.4119(6) 0.7302(7) 0.189(18) Uani 1 1 d DU
H16G H 0.4194 0.4055 0.7151 0.226 Uiso 1 1 calc R
H16H H 0.4670 0.3930 0.7410 0.226 Uiso 1 1 calc R
C167 C 0.4553(12) 0.4465(7) 0.7116(6) 0.120(12) Uani 1 1 d DU
H16N H 0.4568 0.4582 0.7263 0.144 Uiso 1 1 calc R
H16I H 0.4913 0.4412 0.7041 0.144 Uiso 1 1 calc R
C168 C 0.4187(15) 0.4706(7) 0.6829(7) 0.156(15) Uani 1 1 d DU
H16J H 0.3895 0.4859 0.6886 0.187 Uiso 1 1 calc R
H16K H 0.4045 0.4580 0.6722 0.187 Uiso 1 1 calc R
C169 C 0.4629(12) 0.5217(7) 0.6612(7) 0.129(13) Uani 1 1 d DU
H16L H 0.4346 0.5304 0.6718 0.155 Uiso 1 1 calc R
C170 C 0.5004(8) 0.5447(9) 0.6470(5) 0.165(16) Uani 1 1 d GDU
C171 C 0.4945(11) 0.5774(11) 0.6488(7) 0.303 Uiso 1 1 d GD
H17B H 0.4704 0.5834 0.6631 0.363 Uiso 1 1 calc R
C172 C 0.5248(17) 0.6011(7) 0.6293(10) 0.44(4) Uani 1 1 d GDU
C173 C 0.5609(13) 0.5922(8) 0.6080(7) 0.306 Uiso 1 1 d GD
H17C H 0.5811 0.6081 0.5950 0.368 Uiso 1 1 calc R
C174 C 0.5668(5) 0.5595(10) 0.6062(4) 0.150(15) Uani 1 1 d GDU
C175 C 0.5366(10) 0.5357(6) 0.6257(7) 0.147(15) Uani 1 1 d GDU
C176 C 0.6288(13) 0.5879(6) 0.5593(5) 0.171(16) Uani 1 1 d DU
H17D H 0.6519 0.5987 0.5668 0.256 Uiso 1 1 calc R
H17E H 0.5973 0.6052 0.5484 0.256 Uiso 1 1 calc R
H17F H 0.6476 0.5786 0.5443 0.256 Uiso 1 1 calc R
C177 C 0.2854(12) 0.4212(7) 0.8903(6) 0.114(12) Uani 1 1 d U
H17G H 0.2826 0.4308 0.9067 0.172 Uiso 1 1 calc R
H17H H 0.2662 0.4024 0.8968 0.172 Uiso 1 1 calc R
H17I H 0.2703 0.4393 0.8698 0.172 Uiso 1 1 calc R
C178 C 0.3794(14) 0.4244(8) 0.8896(7) 0.087(10) Uani 1 1 d U
C179 C 0.3690(13) 0.4486(7) 0.9023(6) 0.082(10) Uani 1 1 d U
H17J H 0.3360 0.4539 0.9111 0.098 Uiso 1 1 calc R
C180 C 0.4089(13) 0.4652(6) 0.9019(6) 0.063(9) Uani 1 1 d U
C181 C 0.4614(13) 0.4570(7) 0.8924(6) 0.083(10) Uani 1 1 d U
H18A H 0.4870 0.4700 0.8916 0.100 Uiso 1 1 calc R
C182 C 0.4726(13) 0.4256(7) 0.8839(7) 0.077(10) Uani 1 1 d U
C183 C 0.4296(14) 0.4115(7) 0.8809(6) 0.077(10) Uani 1 1 d U
C184 C 0.5214(13) 0.4240(7) 0.8661(6) 0.090(10) Uani 1 1 d U
H18C H 0.5373 0.4434 0.8603 0.108 Uiso 1 1 calc R
C185 C 0.5983(12) 0.4053(7) 0.8379(6) 0.110(12) Uani 1 1 d DU
H18D H 0.6233 0.3834 0.8408 0.132 Uiso 1 1 calc R
H18E H 0.6160 0.4201 0.8442 0.132 Uiso 1 1 calc R
C186 C 0.5740(11) 0.4247(7) 0.8022(6) 0.104(11) Uani 1 1 d DU
H18F H 0.5513 0.4114 0.7976 0.125 Uiso 1 1 calc R
H18G H 0.5528 0.4480 0.7989 0.125 Uiso 1 1 calc R
C187 C 0.6230(12) 0.4275(8) 0.7803(7) 0.126(13) Uani 1 1 d DU
H18H H 0.6423 0.4043 0.7823 0.151 Uiso 1 1 calc R
H18I H 0.6473 0.4389 0.7864 0.151 Uiso 1 1 calc R
C188 C 0.5983(12) 0.4513(7) 0.7427(6) 0.100(11) Uani 1 1 d U
H18J H 0.5717 0.4408 0.7372 0.120 Uiso 1 1 calc R
H18K H 0.5815 0.4751 0.7403 0.120 Uiso 1 1 calc R
C189 C 0.6493(13) 0.4514(7) 0.7192(7) 0.124(13) Uani 1 1 d DU
H18L H 0.6754 0.4632 0.7231 0.149 Uiso 1 1 calc R
H18M H 0.6667 0.4279 0.7210 0.149 Uiso 1 1 calc R
C190 C 0.6170(13) 0.4734(8) 0.6863(6) 0.140(14) Uani 1 1 d DU
H19B H 0.5903 0.4618 0.6828 0.168 Uiso 1 1 calc R
H19C H 0.5999 0.4969 0.6846 0.168 Uiso 1 1 calc R
C191 C 0.6952(17) 0.4917(9) 0.6545(9) 0.147(15) Uani 1 1 d U
C192 C 0.734(2) 0.4983(10) 0.6317(10) 0.168(18) Uani 1 1 d DU
C193 C 0.7487(14) 0.5325(8) 0.6161(7) 0.104(11) Uani 1 1 d DU
H19D H 0.7285 0.5519 0.6195 0.124 Uiso 1 1 calc R
C194 C 0.7910(17) 0.5359(7) 0.5971(9) 0.152(16) Uani 1 1 d DU
C195 C 0.8294(13) 0.5081(10) 0.5914(8) 0.166(16) Uani 1 1 d DU
H19E H 0.8593 0.5115 0.5786 0.199 Uiso 1 1 calc R
C196 C 0.8143(17) 0.4742(7) 0.6085(10) 0.150(16) Uani 1 1 d DU
C197 C 0.7724(18) 0.4724(9) 0.6281(9) 0.127(14) Uani 1 1 d U
C198 C 0.8842(15) 0.4514(8) 0.5812(8) 0.181(17) Uani 1 1 d U
H19G H 0.8743 0.4758 0.5668 0.272 Uiso 1 1 calc R
H19H H 0.8843 0.4370 0.5690 0.272 Uiso 1 1 calc R
H19I H 0.9193 0.4466 0.5909 0.272 Uiso 1 1 calc R
C199 C 0.4752(11) 0.3493(6) 0.9530(6) 0.097(10) Uani 1 1 d U
H19J H 0.4743 0.3686 0.9595 0.146 Uiso 1 1 calc R
H19K H 0.4802 0.3277 0.9721 0.146 Uiso 1 1 calc R
H19L H 0.4419 0.3528 0.9418 0.146 Uiso 1 1 calc R
C200 C 0.5648(11) 0.3559(6) 0.9338(6) 0.060(8) Uani 1 1 d U
C201 C 0.5659(13) 0.3727(7) 0.9546(6) 0.081(10) Uani 1 1 d U
H20A H 0.5373 0.3767 0.9674 0.098 Uiso 1 1 calc R
C202 C 0.6136(16) 0.3831(7) 0.9546(7) 0.097(11) Uani 1 1 d U
C203 C 0.6580(14) 0.3778(7) 0.9375(7) 0.097(11) Uani 1 1 d U
H20B H 0.6890 0.3846 0.9405 0.116 Uiso 1 1 calc R
C204 C 0.6562(12) 0.3619(6) 0.9149(6) 0.055(8) Uani 1 1 d U
C205 C 0.6101(13) 0.3470(6) 0.9177(6) 0.067(9) Uani 1 1 d U
C206 C 0.6992(12) 0.3531(6) 0.8983(6) 0.075(9) Uani 1 1 d U
H20C H 0.7278 0.3619 0.9017 0.090 Uiso 1 1 calc R
C207 C 0.7584(11) 0.3408(6) 0.8592(6) 0.087(10) Uani 1 1 d U
H20D H 0.7766 0.3185 0.8584 0.105 Uiso 1 1 calc R
H20E H 0.7833 0.3489 0.8689 0.105 Uiso 1 1 calc R
C208 C 0.7425(11) 0.3668(6) 0.8258(6) 0.083(10) Uani 1 1 d U
H20F H 0.7271 0.3898 0.8260 0.099 Uiso 1 1 calc R
H20G H 0.7162 0.3597 0.8161 0.099 Uiso 1 1 calc R
C209 C 0.7973(12) 0.3676(6) 0.8056(5) 0.094(10) Uani 1 1 d DU
H20H H 0.8227 0.3763 0.8143 0.112 Uiso 1 1 calc R
H20I H 0.8140 0.3443 0.8066 0.112 Uiso 1 1 calc R
C210 C 0.7787(12) 0.3929(6) 0.7703(6) 0.097(11) Uani 1 1 d DU
H21A H 0.7696 0.4169 0.7691 0.116 Uiso 1 1 calc R
H21B H 0.7466 0.3875 0.7644 0.116 Uiso 1 1 calc R
C211 C 0.8239(12) 0.3901(6) 0.7448(6) 0.086(10) Uani 1 1 d U
H21C H 0.8582 0.3906 0.7530 0.103 Uiso 1 1 calc R
H21D H 0.8274 0.3680 0.7422 0.103 Uiso 1 1 calc R
C212 C 0.8087(12) 0.4206(6) 0.7122(6) 0.089(10) Uani 1 1 d U
H21E H 0.8113 0.4426 0.7137 0.106 Uiso 1 1 calc R
H21F H 0.7722 0.4226 0.7054 0.106 Uiso 1 1 calc R
C213 C 0.8987(14) 0.4136(7) 0.6947(8) 0.121(12) Uani 1 1 d DU
H21G H 0.9048 0.4178 0.7131 0.145 Uiso 1 1 calc R
C214 C 0.9428(18) 0.4081(11) 0.6741(8) 0.188(19) Uani 1 1 d DU
C215 C 0.991(2) 0.4208(9) 0.6755(8) 0.20(2) Uani 1 1 d DU
H21H H 0.9932 0.4354 0.6862 0.234 Uiso 1 1 calc R
C216 C 1.036(3) 0.4070(13) 0.6571(13) 0.27(3) Uani 1 1 d DU
C217 C 1.051(2) 0.3893(15) 0.6384(14) 0.37(5) Uani 1 1 d DU
H21I H 1.0815 0.3849 0.6274 0.449 Uiso 1 1 calc R
C218 C 0.999(2) 0.3795(8) 0.6419(8) 0.150(15) Uani 1 1 d DU
C219 C 0.9483(15) 0.3838(8) 0.6583(8) 0.112(12) Uani 1 1 d DU
C220 C 1.0428(14) 0.3518(8) 0.6068(8) 0.166(16) Uani 1 1 d U
H22D H 1.0393 0.3353 0.5976 0.249 Uiso 1 1 calc R
H22E H 1.0763 0.3439 0.6191 0.249 Uiso 1 1 calc R
H22F H 1.0419 0.3745 0.5896 0.249 Uiso 1 1 calc R
C221 C 0.8524(13) 0.5071(8) 0.6785(7) 0.167(16) Uani 1 1 d DU
H22G H 0.8748 0.4879 0.6745 0.250 Uiso 1 1 calc R
H22H H 0.8209 0.5162 0.6642 0.250 Uiso 1 1 calc R
H22I H 0.8420 0.4989 0.7009 0.250 Uiso 1 1 calc R
C222 C 0.9108(12) 0.5425(7) 0.6474(7) 0.091(11) Uani 1 1 d DU
C223 C 0.9221(12) 0.5272(8) 0.6274(7) 0.116(13) Uani 1 1 d DU
H22J H 0.9105 0.5066 0.6312 0.139 Uiso 1 1 calc R
C224 C 0.9510(17) 0.5408(10) 0.6007(9) 0.141(15) Uani 1 1 d U
C225 C 0.9841(16) 0.5661(9) 0.5896(9) 0.148(15) Uani 1 1 d U
H22L H 1.0099 0.5701 0.5738 0.177 Uiso 1 1 calc R
C226 C 0.9641(16) 0.5826(10) 0.6107(10) 0.133(14) Uani 1 1 d U
C227 C 0.9367(13) 0.5722(7) 0.6397(8) 0.101(11) Uani 1 1 d DU
C228 C 0.9928(15) 0.6142(9) 0.6013(8) 0.155(15) Uani 1 1 d U
H22M H 1.0064 0.6223 0.5805 0.186 Uiso 1 1 calc R
C229 C 1.0341(11) 0.6574(6) 0.6038(6) 0.092(10) Uani 1 1 d DU
H22N H 1.0550 0.6605 0.6197 0.111 Uiso 1 1 calc R
H22O H 1.0575 0.6521 0.5877 0.111 Uiso 1 1 calc R
C230 C 0.9874(12) 0.6888(7) 0.5880(8) 0.141(14) Uani 1 1 d DU
H23D H 0.9706 0.6858 0.5705 0.170 Uiso 1 1 calc R
H23E H 0.9606 0.6894 0.6042 0.170 Uiso 1 1 calc R
C231 C 1.006(2) 0.7231(7) 0.5745(10) 0.24(2) Uani 1 1 d DU
H23F H 1.0429 0.7159 0.5737 0.287 Uiso 1 1 calc R
C232 C 0.998(3) 0.7610(8) 0.5622(17) 0.54(6) Uani 1 1 d DU
H23G H 0.9688 0.7709 0.5475 0.643 Uiso 1 1 calc R
C233 C 1.0196(15) 0.7895(9) 0.5643(9) 0.164(16) Uani 1 1 d DU
H23H H 1.0472 0.7892 0.5774 0.197 Uiso 1 1 calc R
C234 C 0.9791(14) 0.8226(7) 0.5360(8) 0.181(17) Uani 1 1 d DU
H23I H 0.9831 0.8228 0.5141 0.217 Uiso 1 1 calc R
H23J H 0.9417 0.8262 0.5417 0.217 Uiso 1 1 calc R
C235 C 1.0364(13) 0.8625(8) 0.5169(9) 0.172(17) Uani 1 1 d DU
H23K H 1.0374 0.8570 0.4985 0.206 Uiso 1 1 calc R
C236 C 1.0612(14) 0.8901(8) 0.5178(10) 0.125(13) Uani 1 1 d DU
C237 C 1.0709(14) 0.9043(8) 0.4829(8) 0.123(13) Uani 1 1 d U
H23L H 1.0581 0.8974 0.4677 0.148 Uiso 1 1 calc R
C238 C 1.1051(16) 0.9320(9) 0.4750(9) 0.132(14) Uani 1 1 d U
C239 C 1.1191(11) 0.9403(6) 0.4998(7) 0.078(10) Uani 1 1 d U
H23N H 1.1401 0.9570 0.4956 0.093 Uiso 1 1 calc R
C240 C 1.1016(12) 0.9234(7) 0.5323(7) 0.079(10) Uani 1 1 d U
C241 C 1.0650(12) 0.8995(7) 0.5431(6) 0.075(9) Uani 1 1 d U
C242 C 1.1495(11) 0.9616(6) 0.5498(6) 0.090(10) Uani 1 1 d U
H24A H 1.1498 0.9752 0.5267 0.136 Uiso 1 1 calc R
H24B H 1.1857 0.9513 0.5584 0.136 Uiso 1 1 calc R
H24C H 1.1320 0.9766 0.5605 0.136 Uiso 1 1 calc R
C243 C 1.0231(11) 0.5128(6) 0.6941(6) 0.099(11) Uani 1 1 d U
H24D H 1.0480 0.4943 0.6904 0.148 Uiso 1 1 calc R
H24E H 0.9883 0.5153 0.6851 0.148 Uiso 1 1 calc R
H24F H 1.0209 0.5071 0.7173 0.148 Uiso 1 1 calc R
C244 C 1.0906(16) 0.5505(12) 0.6574(9) 0.20(2) Uani 1 1 d DU
C245 C 1.1042(18) 0.5282(11) 0.6395(10) 0.22(2) Uani 1 1 d DU
H24G H 1.0919 0.5089 0.6399 0.263 Uiso 1 1 calc R
C246 C 1.1436(16) 0.5466(11) 0.6211(8) 0.147(15) Uani 1 1 d DU
C247 C 1.1684(16) 0.5749(11) 0.6120(10) 0.178(19) Uani 1 1 d DU
H24H H 1.1910 0.5825 0.5948 0.213 Uiso 1 1 calc R
C248 C 1.1524(16) 0.5885(10) 0.6336(10) 0.123(14) Uani 1 1 d DU
C249 C 1.1128(14) 0.5819(8) 0.6546(7) 0.098(11) Uani 1 1 d DU
C250 C 1.1701(16) 0.6173(10) 0.6282(9) 0.167(17) Uani 1 1 d U
H25B H 1.1858 0.6260 0.6080 0.200 Uiso 1 1 calc R
C251 C 1.1961(12) 0.6670(6) 0.6337(7) 0.111(12) Uani 1 1 d DU
H25C H 1.2243 0.6625 0.6195 0.134 Uiso 1 1 calc R
H25D H 1.2134 0.6675 0.6524 0.134 Uiso 1 1 calc R
C252 C 1.1619(14) 0.7043(7) 0.6148(8) 0.161(16) Uani 1 1 d DU
H25E H 1.1258 0.7069 0.6228 0.193 Uiso 1 1 calc R
H25F H 1.1602 0.7100 0.5915 0.193 Uiso 1 1 calc R
C253 C 1.1947(16) 0.7271(10) 0.6231(10) 0.21(2) Uani 1 1 d DU
H25G H 1.2192 0.7216 0.6401 0.258 Uiso 1 1 calc R
C254 C 1.173(2) 0.7617(11) 0.5936(10) 0.28(3) Uani 1 1 d DU
H25H H 1.1342 0.7670 0.5910 0.330 Uiso 1 1 calc R
H25I H 1.1894 0.7621 0.5733 0.330 Uiso 1 1 calc R
C255 C 1.1935(17) 0.7863(9) 0.6070(9) 0.189(18) Uani 1 1 d DU
H25J H 1.2323 0.7833 0.6064 0.227 Uiso 1 1 calc R
H25K H 1.1824 0.7823 0.6292 0.227 Uiso 1 1 calc R
C256 C 1.1643(16) 0.8236(8) 0.5818(8) 0.165(16) Uani 1 1 d U
H25L H 1.1753 0.8262 0.5598 0.198 Uiso 1 1 calc R
H25M H 1.1258 0.8252 0.5824 0.198 Uiso 1 1 calc R
C257 C 1.2254(14) 0.8617(8) 0.5781(7) 0.129(13) Uani 1 1 d U
H25N H 1.2449 0.8480 0.5676 0.155 Uiso 1 1 calc R
C258 C 1.2512(13) 0.8855(7) 0.5790(6) 0.111(12) Uani 1 1 d DU
C259 C 1.2950(12) 0.8839(7) 0.5575(6) 0.126(13) Uani 1 1 d DU
H25O H 1.3036 0.8705 0.5449 0.151 Uiso 1 1 calc R
C260 C 1.3215(7) 0.9088(8) 0.5614(6) 0.191(18) Uani 1 1 d DU
C261 C 1.3043(15) 0.9294(8) 0.5807(7) 0.156(15) Uani 1 1 d DU
H26A H 1.3262 0.9453 0.5780 0.187 Uiso 1 1 calc R
C262 C 1.2620(15) 0.9320(8) 0.6031(8) 0.173(17) Uani 1 1 d DU
C263 C 1.2401(11) 0.9044(7) 0.6005(6) 0.079(9) Uani 1 1 d DU
C264 C 1.2678(15) 0.9760(8) 0.6234(8) 0.199(18) Uani 1 1 d U
H26B H 1.2867 0.9865 0.6039 0.299 Uiso 1 1 calc R
H26C H 1.2924 0.9657 0.6420 0.299 Uiso 1 1 calc R
H26D H 1.2397 0.9937 0.6261 0.299 Uiso 1 1 calc R
C265 C 1.3036(12) 0.5392(6) 0.6521(6) 0.111(11) Uani 1 1 d U
H26E H 1.3260 0.5447 0.6335 0.166 Uiso 1 1 calc R
H26F H 1.2688 0.5385 0.6454 0.166 Uiso 1 1 calc R
H26G H 1.3196 0.5167 0.6685 0.166 Uiso 1 1 calc R
C266 C 1.3105(12) 0.5952(7) 0.6474(7) 0.128(13) Uani 1 1 d DU
C267 C 1.3326(10) 0.6069(8) 0.6151(8) 0.154(15) Uani 1 1 d DU
H26H H 1.3299 0.5930 0.6037 0.184 Uiso 1 1 calc R
C268 C 1.3580(12) 0.6362(9) 0.5973(4) 0.23(2) Uani 1 1 d DU
C269 C 1.3669(14) 0.6582(9) 0.6135(8) 0.175(17) Uani 1 1 d DU
H26I H 1.3871 0.6754 0.6046 0.210 Uiso 1 1 calc R
C270 C 1.3420(13) 0.6512(7) 0.6446(8) 0.122(13) Uani 1 1 d DU
C271 C 1.3218(10) 0.6193(6) 0.6606(6) 0.061(8) Uani 1 1 d DU
C272 C 1.3420(15) 0.6793(8) 0.6556(8) 0.150(15) Uani 1 1 d DU
H27B H 1.3546 0.6979 0.6400 0.180 Uiso 1 1 calc R
C273 C 1.3380(12) 0.7143(7) 0.6866(7) 0.113(12) Uani 1 1 d DU
H27C H 1.3564 0.7281 0.6681 0.136 Uiso 1 1 calc R
H27D H 1.3592 0.7076 0.7065 0.136 Uiso 1 1 calc R
C274 C 1.2809(12) 0.7349(8) 0.6885(8) 0.134(13) Uani 1 1 d DU
H27E H 1.2617 0.7192 0.7051 0.160 Uiso 1 1 calc R
H27F H 1.2618 0.7429 0.6677 0.160 Uiso 1 1 calc R
C275 C 1.2816(16) 0.7674(9) 0.6970(9) 0.173(17) Uani 1 1 d DU
H27G H 1.2928 0.7584 0.7199 0.207 Uiso 1 1 calc R
H27H H 1.3096 0.7787 0.6845 0.207 Uiso 1 1 calc R
C276 C 1.2307(16) 0.7963(11) 0.6916(11) 0.25(2) Uani 1 1 d DU
H27I H 1.1988 0.7973 0.6818 0.304 Uiso 1 1 calc R
C277 C 1.2392(15) 0.8220(10) 0.7041(9) 0.203(19) Uani 1 1 d DU
H27J H 1.2198 0.8265 0.7208 0.243 Uiso 1 1 calc R
C278 C 1.2843(13) 0.8410(7) 0.6864(7) 0.119(12) Uani 1 1 d DU
H27K H 1.2864 0.8437 0.6637 0.143 Uiso 1 1 calc R
H27L H 1.3191 0.8295 0.6975 0.143 Uiso 1 1 calc R
C279 C 1.2835(17) 0.8822(10) 0.7093(9) 0.191(18) Uani 1 1 d DU
H27M H 1.3132 0.8644 0.7197 0.229 Uiso 1 1 calc R
C280 C 1.2737(18) 0.9117(11) 0.7199(11) 0.187(19) Uani 1 1 d DU
C281 C 1.3078(16) 0.9116(11) 0.7457(10) 0.20(2) Uani 1 1 d DU
H28A H 1.3304 0.8897 0.7562 0.242 Uiso 1 1 calc R
C282 C 1.3152(13) 0.9357(9) 0.7587(7) 0.139(14) Uani 1 1 d DU
C283 C 1.2813(14) 0.9700(9) 0.7440(8) 0.140(14) Uani 1 1 d DU
H28B H 1.2816 0.9881 0.7509 0.168 Uiso 1 1 calc R
C284 C 1.2458(16) 0.9739(9) 0.7171(9) 0.155(16) Uani 1 1 d DU
C285 C 1.2397(13) 0.9469(9) 0.7059(7) 0.104(11) Uani 1 1 d DU
C286 C 1.1951(18) 1.0346(10) 0.7130(9) 0.25(2) Uani 1 1 d U
H28C H 1.2264 1.0376 0.7218 0.376 Uiso 1 1 calc R
H28D H 1.1695 1.0287 0.7297 0.376 Uiso 1 1 calc R
H28E H 1.1795 1.0562 0.6952 0.376 Uiso 1 1 calc R
C287 C 1.4318(14) 0.6003(8) 0.7178(7) 0.155(15) Uani 1 1 d U
H28F H 1.4688 0.5980 0.7232 0.233 Uiso 1 1 calc R
H28G H 1.4247 0.6141 0.6948 0.233 Uiso 1 1 calc R
H28H H 1.4245 0.5773 0.7231 0.233 Uiso 1 1 calc R
C288 C 1.4181(17) 0.6334(8) 0.7530(8) 0.113(12) Uani 1 1 d U
C289 C 1.4743(13) 0.6315(6) 0.7564(6) 0.077(10) Uani 1 1 d U
H28I H 1.4990 0.6227 0.7440 0.092 Uiso 1 1 calc R
C290 C 1.4911(14) 0.6434(8) 0.7788(8) 0.101(11) Uani 1 1 d U
C291 C 1.4573(14) 0.6633(7) 0.7936(7) 0.093(11) Uani 1 1 d U
H29A H 1.4711 0.6727 0.8064 0.112 Uiso 1 1 calc R
C292 C 1.3966(14) 0.6691(7) 0.7880(7) 0.099(11) Uani 1 1 d DU
C293 C 1.3801(11) 0.6510(6) 0.7693(6) 0.063(8) Uani 1 1 d U
C294 C 1.3651(12) 0.6899(7) 0.8047(6) 0.101(11) Uani 1 1 d DU
H29B H 1.3829 0.7027 0.8120 0.121 Uiso 1 1 calc R
C295 C 1.2963(11) 0.7134(6) 0.8301(6) 0.084(10) Uani 1 1 d U
H29C H 1.3223 0.7090 0.8472 0.100 Uiso 1 1 calc R
H29D H 1.2625 0.7086 0.8399 0.100 Uiso 1 1 calc R
C296 C 1.2884(13) 0.7542(7) 0.8023(7) 0.116(12) Uani 1 1 d U
H29E H 1.3223 0.7616 0.7966 0.139 Uiso 1 1 calc R
H29F H 1.2692 0.7575 0.7826 0.139 Uiso 1 1 calc R
C297 C 1.2535(13) 0.7729(7) 0.8233(7) 0.105(11) Uani 1 1 d U
H29G H 1.2744 0.7691 0.8425 0.126 Uiso 1 1 calc R
H29H H 1.2222 0.7627 0.8306 0.126 Uiso 1 1 calc R
C298 C 1.2348(14) 0.8140(8) 0.8023(7) 0.126(13) Uani 1 1 d U
H29I H 1.2667 0.8238 0.7997 0.151 Uiso 1 1 calc R
H29J H 1.2243 0.8164 0.7807 0.151 Uiso 1 1 calc R
C299 C 1.1896(15) 0.8390(4) 0.8122(7) 0.161(15) Uani 1 1 d DU
H29K H 1.1557 0.8320 0.8127 0.193 Uiso 1 1 calc R
H29L H 1.1979 0.8375 0.8338 0.193 Uiso 1 1 calc R
C300 C 1.1853(13) 0.8775(4) 0.7868(6) 0.126(12) Uani 1 1 d DU
H30B H 1.2114 0.8885 0.7919 0.151 Uiso 1 1 calc R
H30C H 1.1902 0.8783 0.7648 0.151 Uiso 1 1 calc R
C301 C 1.1382(16) 0.9045(8) 0.8145(7) 0.126(13) Uani 1 1 d U
H30D H 1.1702 0.9007 0.8258 0.152 Uiso 1 1 calc R
C302 C 1.0848(16) 0.9233(10) 0.8189(9) 0.190(19) Uani 1 1 d DU
C303 C 1.096(2) 0.9396(9) 0.8404(9) 0.32(3) Uani 1 1 d DU
H30E H 1.1319 0.9389 0.8450 0.382 Uiso 1 1 calc R
C304 C 1.054(2) 0.9570(10) 0.8546(9) 0.23(2) Uani 1 1 d DU
C305 C 0.996(2) 0.9602(10) 0.8526(10) 0.22(2) Uani 1 1 d DU
H30F H 0.9709 0.9709 0.8634 0.259 Uiso 1 1 calc R
C306 C 0.9848(16) 0.9444(8) 0.8315(8) 0.122(13) Uani 1 1 d DU
C307 C 1.0266(15) 0.9305(6) 0.8149(6) 0.078(9) Uani 1 1 d DU
C308 C 0.8922(11) 0.9698(6) 0.8304(6) 0.098(11) Uani 1 1 d U
H30G H 0.8932 0.9581 0.8538 0.148 Uiso 1 1 calc R
H30H H 0.8582 0.9704 0.8216 0.148 Uiso 1 1 calc R
H30I H 0.8968 0.9935 0.8245 0.148 Uiso 1 1 calc R
C309 C 1.3858(11) 0.5865(6) 0.8348(6) 0.105(11) Uani 1 1 d U
H30J H 1.4082 0.5745 0.8544 0.158 Uiso 1 1 calc R
H30K H 1.4060 0.5996 0.8173 0.158 Uiso 1 1 calc R
H30L H 1.3735 0.5696 0.8290 0.158 Uiso 1 1 calc R
C310 C 1.3405(14) 0.6135(8) 0.8715(8) 0.105(12) Uani 1 1 d DU
C311 C 1.3818(15) 0.6055(8) 0.8924(8) 0.119(13) Uani 1 1 d U
H31B H 1.4141 0.5923 0.8889 0.143 Uiso 1 1 calc R
C312 C 1.3799(14) 0.6152(9) 0.9184(9) 0.138(14) Uani 1 1 d DU
C313 C 1.3296(15) 0.6273(7) 0.9311(8) 0.117(13) Uani 1 1 d DU
H31C H 1.3266 0.6290 0.9513 0.140 Uiso 1 1 calc R
C314 C 1.2867(14) 0.6361(7) 0.9095(7) 0.072(9) Uani 1 1 d U
C315 C 1.2922(11) 0.6310(6) 0.8822(7) 0.071(9) Uani 1 1 d DU
C316 C 1.2407(13) 0.6522(7) 0.9210(7) 0.104(11) Uani 1 1 d U
H31D H 1.2461 0.6567 0.9393 0.125 Uiso 1 1 calc R
C317 C 1.1525(11) 0.6804(5) 0.9274(6) 0.082(9) Uani 1 1 d DU
H31E H 1.1690 0.6765 0.9482 0.098 Uiso 1 1 calc R
H31F H 1.1198 0.6715 0.9318 0.098 Uiso 1 1 calc R
C318 C 1.1395(12) 0.7223(7) 0.9040(7) 0.125(13) Uani 1 1 d DU
H31G H 1.1679 0.7338 0.9053 0.149 Uiso 1 1 calc R
H31H H 1.1323 0.7266 0.8814 0.149 Uiso 1 1 calc R
C319 C 1.0882(13) 0.7332(8) 0.9209(10) 0.22(2) Uani 1 1 d DU
H31K H 1.0696 0.7138 0.9287 0.268 Uiso 1 1 calc R
H31I H 1.0990 0.7365 0.9399 0.268 Uiso 1 1 calc R
C320 C 1.0505(15) 0.7648(12) 0.9008(16) 0.66(8) Uani 1 1 d DU
H32H H 1.0286 0.7744 0.9150 0.790 Uiso 1 1 calc R
H32C H 1.0267 0.7585 0.8887 0.790 Uiso 1 1 calc R
C321 C 1.0768(11) 0.7927(6) 0.8771(6) 0.074(9) Uani 1 1 d DU
H32D H 1.0834 0.7856 0.8588 0.088 Uiso 1 1 calc R
H32E H 1.1118 0.7876 0.8875 0.088 Uiso 1 1 calc R
C322 C 1.0632(13) 0.8348(7) 0.8596(7) 0.135(13) Uani 1 1 d U
H32F H 1.0838 0.8442 0.8707 0.162 Uiso 1 1 calc R
H32G H 1.0743 0.8418 0.8371 0.162 Uiso 1 1 calc R
C323 C 0.9899(14) 0.8581(7) 0.8872(7) 0.096(11) Uani 1 1 d U
H32I H 1.0161 0.8517 0.9035 0.115 Uiso 1 1 calc R
C324 C 0.9367(14) 0.8750(7) 0.8913(7) 0.070(9) Uani 1 1 d U
C325 C 0.9394(13) 0.8802(6) 0.9226(7) 0.089(10) Uani 1 1 d U
H32K H 0.9705 0.8751 0.9351 0.107 Uiso 1 1 calc R
C326 C 0.8868(14) 0.8941(7) 0.9300(6) 0.079(10) Uani 1 1 d U
C327 C 0.8377(12) 0.9021(6) 0.9128(6) 0.064(9) Uani 1 1 d U
H32L H 0.8052 0.9119 0.9193 0.077 Uiso 1 1 calc R
C328 C 0.8421(12) 0.8937(7) 0.8838(7) 0.084(10) Uani 1 1 d DU
C329 C 0.8940(14) 0.8786(7) 0.8745(7) 0.101(12) Uani 1 1 d DU
C330 C 0.7490(11) 0.9292(6) 0.8647(6) 0.109(11) Uani 1 1 d U
H33C H 0.7569 0.9412 0.8777 0.164 Uiso 1 1 calc R
H33D H 0.7185 0.9189 0.8732 0.164 Uiso 1 1 calc R
H33E H 0.7411 0.9456 0.8425 0.164 Uiso 1 1 calc R
C331 C 1.2862(14) 0.5403(8) 0.9496(7) 0.190(18) Uani 1 1 d DU
H33F H 1.2913 0.5294 0.9730 0.285 Uiso 1 1 calc R
H33G H 1.3120 0.5548 0.9405 0.285 Uiso 1 1 calc R
H33H H 1.2911 0.5223 0.9409 0.285 Uiso 1 1 calc R
C332 C 1.2081(11) 0.5712(6) 0.9659(6) 0.063(8) Uani 1 1 d DU
C333 C 1.2354(11) 0.5655(6) 0.9955(6) 0.072(9) Uani 1 1 d DU
H33I H 1.2710 0.5534 0.9998 0.087 Uiso 1 1 calc R
C334 C 1.2091(12) 0.5779(6) 1.0171(6) 0.068(9) Uani 1 1 d U
C335 C 1.1543(13) 0.5925(6) 1.0169(7) 0.084(10) Uani 1 1 d U
H33J H 1.1381 0.5986 1.0337 0.101 Uiso 1 1 calc R
C336 C 1.1249(14) 0.5974(7) 0.9870(8) 0.086(10) Uani 1 1 d U
C337 C 1.1518(12) 0.5858(6) 0.9629(6) 0.060(8) Uani 1 1 d U
C338 C 1.0749(9) 0.6147(5) 0.9858(6) 0.059(8) Uani 1 1 d DU
H33K H 1.0659 0.6218 1.0031 0.071 Uiso 1 1 calc R
C339 C 0.9812(9) 0.6450(7) 0.9657(7) 0.116(12) Uani 1 1 d DU
H33L H 0.9746 0.6405 0.9885 0.139 Uiso 1 1 calc R
H33M H 0.9526 0.6391 0.9567 0.139 Uiso 1 1 calc R
C340 C 0.9845(16) 0.6864(9) 0.9451(8) 0.172(17) Uani 1 1 d U
H34C H 1.0114 0.6931 0.9547 0.206 Uiso 1 1 calc R
H34D H 0.9920 0.6911 0.9223 0.206 Uiso 1 1 calc R
C341 C 0.9281(15) 0.7049(7) 0.9489(8) 0.151(15) Uani 1 1 d DU
H34E H 0.9197 0.6996 0.9717 0.181 Uiso 1 1 calc R
H34F H 0.9010 0.6995 0.9382 0.181 Uiso 1 1 calc R
C342 C 0.9354(14) 0.7430(7) 0.9308(7) 0.126(13) Uani 1 1 d DU
H34G H 0.9510 0.7468 0.9097 0.152 Uiso 1 1 calc R
H34H H 0.9569 0.7498 0.9437 0.152 Uiso 1 1 calc R
C343 C 0.8739(14) 0.7628(7) 0.9275(7) 0.124(13) Uani 1 1 d U
H34I H 0.8553 0.7575 0.9121 0.149 Uiso 1 1 calc R
H34J H 0.8578 0.7535 0.9486 0.149 Uiso 1 1 calc R
C344 C 0.8648(13) 0.8034(7) 0.9159(7) 0.118(12) Uani 1 1 d U
H34K H 0.8705 0.8082 0.9350 0.141 Uiso 1 1 calc R
H34L H 0.8932 0.8108 0.9011 0.141 Uiso 1 1 calc R
C345 C 0.7764(14) 0.8236(7) 0.9240(7) 0.110(12) Uani 1 1 d U
H34M H 0.7862 0.8092 0.9458 0.132 Uiso 1 1 calc R
C346 C 0.7217(14) 0.8426(7) 0.9160(8) 0.083(10) Uani 1 1 d U
C347 C 0.6928(15) 0.8413(8) 0.9449(8) 0.120(13) Uani 1 1 d U
H34N H 0.7078 0.8302 0.9660 0.144 Uiso 1 1 calc R
C348 C 0.6371(16) 0.8595(8) 0.9366(9) 0.118(12) Uani 1 1 d U
C349 C 0.6108(12) 0.8763(6) 0.9069(7) 0.069(9) Uani 1 1 d U
H34O H 0.5746 0.8870 0.9037 0.082 Uiso 1 1 calc R
C350 C 0.6458(11) 0.8752(7) 0.8818(6) 0.078(9) Uani 1 1 d DU
C351 C 0.7027(11) 0.8599(6) 0.8820(6) 0.067(9) Uani 1 1 d DU
C352 C 0.5721(12) 0.9090(7) 0.8493(7) 0.136(13) Uani 1 1 d U
H35C H 0.5657 0.9253 0.8600 0.203 Uiso 1 1 calc R
H35D H 0.5529 0.8906 0.8600 0.203 Uiso 1 1 calc R
H35E H 0.5600 0.9212 0.8268 0.203 Uiso 1 1 calc R
C353 C 0.9869(11) 0.5110(6) 1.0811(6) 0.100(11) Uani 1 1 d U
H35F H 1.0202 0.5161 1.0852 0.150 Uiso 1 1 calc R
H35G H 0.9933 0.4875 1.0817 0.150 Uiso 1 1 calc R
H35H H 0.9623 0.5129 1.0977 0.150 Uiso 1 1 calc R
C354 C 0.9495(14) 0.5698(7) 1.0468(8) 0.095(11) Uani 1 1 d U
C355 C 0.9662(12) 0.5842(7) 1.0677(7) 0.093(10) Uani 1 1 d DU
H35J H 0.9853 0.5704 1.0874 0.112 Uiso 1 1 calc R
C356 C 0.9509(14) 0.6225(7) 1.0553(7) 0.096(11) Uani 1 1 d DU
C357 C 0.9075(14) 0.6421(8) 1.0364(7) 0.111(12) Uani 1 1 d DU
H35K H 0.8918 0.6649 1.0346 0.133 Uiso 1 1 calc R
C358 C 0.8875(13) 0.6241(7) 1.0190(7) 0.107(12) Uani 1 1 d DU
C359 C 0.9070(13) 0.5881(7) 1.0212(7) 0.088(10) Uani 1 1 d DU
C360 C 0.8429(12) 0.6474(7) 0.9980(6) 0.084(10) Uani 1 1 d U
H36C H 0.8271 0.6662 1.0037 0.101 Uiso 1 1 calc R
C361 C 0.7703(14) 0.6746(8) 0.9477(7) 0.156(15) Uani 1 1 d DU
H36D H 0.7435 0.6622 0.9460 0.187 Uiso 1 1 calc R
H36E H 0.7536 0.6917 0.9568 0.187 Uiso 1 1 calc R
C362 C 0.7909(15) 0.6938(9) 0.9135(8) 0.156(15) Uani 1 1 d DU
H36P H 0.8159 0.7065 0.9171 0.187 Uiso 1 1 calc R
H36F H 0.8127 0.6752 0.9079 0.187 Uiso 1 1 calc R
C363 C 0.761(2) 0.7180(13) 0.8835(11) 0.26(3) Uani 1 1 d U
H36G H 0.7460 0.7054 0.8733 0.311 Uiso 1 1 calc R
H36H H 0.7845 0.7316 0.8682 0.311 Uiso 1 1 calc R
C364 C 0.7193(19) 0.7409(11) 0.8935(10) 0.24(2) Uani 1 1 d DU
H36N H 0.7351 0.7525 0.9045 0.283 Uiso 1 1 calc R
H36I H 0.6962 0.7269 0.9086 0.283 Uiso 1 1 calc R
C365 C 0.6877(15) 0.7672(9) 0.8644(9) 0.183(18) Uani 1 1 d DU
H36O H 0.7112 0.7796 0.8484 0.219 Uiso 1 1 calc R
H36J H 0.6688 0.7558 0.8546 0.219 Uiso 1 1 calc R
C366 C 0.6491(14) 0.7921(8) 0.8742(7) 0.137(14) Uani 1 1 d DU
H36Q H 0.6231 0.7801 0.8883 0.164 Uiso 1 1 calc R
H36K H 0.6677 0.8013 0.8864 0.164 Uiso 1 1 calc R
C367 C 0.5737(16) 0.8196(9) 0.8435(10) 0.167(16) Uani 1 1 d U
H36L H 0.5572 0.8054 0.8614 0.201 Uiso 1 1 calc R
C368 C 0.5442(15) 0.8413(10) 0.8121(10) 0.139(15) Uani 1 1 d DU
C369 C 0.4998(16) 0.8238(10) 0.8154(10) 0.188(19) Uani 1 1 d DU
H36M H 0.4973 0.8031 0.8331 0.226 Uiso 1 1 calc R
C370 C 0.4598(14) 0.8413(8) 0.7887(9) 0.117(12) Uani 1 1 d DU
C371 C 0.4662(12) 0.8723(8) 0.7616(8) 0.122(13) Uani 1 1 d DU
H37B H 0.4431 0.8824 0.7432 0.146 Uiso 1 1 calc R
C372 C 0.5110(13) 0.8874(7) 0.7644(7) 0.092(11) Uani 1 1 d DU
C373 C 0.5455(12) 0.8702(8) 0.7881(7) 0.069(9) Uani 1 1 d DU
C374 C 0.4723(14) 0.9387(8) 0.7163(7) 0.156(15) Uani 1 1 d U
H37C H 0.4390 0.9353 0.7270 0.235 Uiso 1 1 calc R
H37D H 0.4737 0.9326 0.6976 0.235 Uiso 1 1 calc R
H37E H 0.4746 0.9629 0.7094 0.235 Uiso 1 1 calc R
C375 C 0.7702(11) 0.5770(6) 1.0281(5) 0.093(10) Uani 1 1 d U
H37F H 0.7556 0.5568 1.0410 0.139 Uiso 1 1 calc R
H37G H 0.7491 0.5975 1.0305 0.139 Uiso 1 1 calc R
H37H H 0.8066 0.5733 1.0354 0.139 Uiso 1 1 calc R
C376 C 0.7203(12) 0.5878(6) 0.9796(6) 0.065(8) Uani 1 1 d U
C377 C 0.6683(12) 0.5837(6) 0.9962(6) 0.063(9) Uani 1 1 d U
H37I H 0.6664 0.5768 1.0188 0.076 Uiso 1 1 calc R
C378 C 0.6264(11) 0.5899(6) 0.9785(7) 0.056(8) Uani 1 1 d U
C379 C 0.6193(12) 0.6034(6) 0.9457(6) 0.063(9) Uani 1 1 d U
H37J H 0.5858 0.6086 0.9355 0.076 Uiso 1 1 calc R
C380 C 0.6615(11) 0.6085(6) 0.9296(6) 0.039(7) Uani 1 1 d U
C381 C 0.7150(12) 0.6010(6) 0.9441(7) 0.068(9) Uani 1 1 d U
C382 C 0.6564(11) 0.6252(6) 0.8960(6) 0.067(9) Uani 1 1 d U
H38A H 0.6210 0.6355 0.8884 0.081 Uiso 1 1 calc R
C383 C 0.6674(11) 0.6510(5) 0.8380(5) 0.075(9) Uani 1 1 d DU
H38B H 0.6337 0.6452 0.8352 0.091 Uiso 1 1 calc R
H38C H 0.6923 0.6456 0.8226 0.091 Uiso 1 1 calc R
C384 C 0.6583(11) 0.6910(5) 0.8313(6) 0.073(9) Uani 1 1 d DU
H38D H 0.6908 0.6962 0.8369 0.088 Uiso 1 1 calc R
H38E H 0.6296 0.6972 0.8444 0.088 Uiso 1 1 calc R
C385 C 0.6424(12) 0.7132(5) 0.7924(6) 0.095(10) Uani 1 1 d DU
H38F H 0.6727 0.7102 0.7790 0.114 Uiso 1 1 calc R
H38G H 0.6126 0.7061 0.7858 0.114 Uiso 1 1 calc R
C386 C 0.6263(10) 0.7514(5) 0.7899(5) 0.063(8) Uani 1 1 d DU
H38H H 0.5907 0.7554 0.7983 0.076 Uiso 1 1 calc R
H38I H 0.6512 0.7553 0.8033 0.076 Uiso 1 1 calc R
C387 C 0.6267(10) 0.7777(5) 0.7545(4) 0.055(8) Uani 1 1 d DU
H38J H 0.6049 0.7724 0.7405 0.066 Uiso 1 1 calc R
H38K H 0.6630 0.7760 0.7468 0.066 Uiso 1 1 calc R
C388 C 0.6035(12) 0.8156(6) 0.7531(6) 0.088(10) Uani 1 1 d U
H38L H 0.5658 0.8182 0.7584 0.105 Uiso 1 1 calc R
H38M H 0.6229 0.8201 0.7688 0.105 Uiso 1 1 calc R
C389 C 0.5676(12) 0.8557(6) 0.7032(6) 0.083(10) Uani 1 1 d U
H38N H 0.5356 0.8511 0.7132 0.100 Uiso 1 1 calc R
C390 C 0.5664(13) 0.8804(7) 0.6690(7) 0.073(9) Uani 1 1 d U
C391 C 0.5162(14) 0.8994(7) 0.6540(7) 0.095(11) Uani 1 1 d U
H39C H 0.4847 0.8974 0.6655 0.114 Uiso 1 1 calc R
C392 C 0.5157(12) 0.9215(7) 0.6209(8) 0.097(11) Uani 1 1 d DU
C393 C 0.5566(14) 0.9296(8) 0.5973(8) 0.124(13) Uani 1 1 d DU
H39E H 0.5539 0.9475 0.5765 0.148 Uiso 1 1 calc R
C394 C 0.5979(12) 0.9057(7) 0.6121(6) 0.075(9) Uani 1 1 d DU
C395 C 0.6111(12) 0.8836(6) 0.6467(6) 0.072(9) Uani 1 1 d DU
C396 C 0.6436(12) 0.9353(7) 0.5608(6) 0.124(12) Uani 1 1 d U
H39F H 0.6170 0.9552 0.5609 0.187 Uiso 1 1 calc R
H39G H 0.6325 0.9270 0.5454 0.187 Uiso 1 1 calc R
H39H H 0.6773 0.9423 0.5546 0.187 Uiso 1 1 calc R
C419 C 0.7331(10) 0.5264(5) 0.9349(5) 0.075(9) Uani 1 1 d U
H41B H 0.7346 0.5026 0.9373 0.112 Uiso 1 1 calc R
H41C H 0.6997 0.5351 0.9429 0.112 Uiso 1 1 calc R
H41D H 0.7624 0.5269 0.9473 0.112 Uiso 1 1 calc R
C420 C 0.7146(11) 0.5423(7) 0.8778(7) 0.061(8) Uani 1 1 d U
C421 C 0.6870(11) 0.5173(7) 0.8871(7) 0.075(9) Uani 1 1 d U
H42A H 0.6839 0.5027 0.9088 0.090 Uiso 1 1 calc R
C422 C 0.6619(11) 0.5152(6) 0.8598(7) 0.069(9) Uani 1 1 d U
C423 C 0.6619(13) 0.5372(7) 0.8264(7) 0.100(11) Uani 1 1 d U
H42C H 0.6418 0.5359 0.8101 0.120 Uiso 1 1 calc R
C424 C 0.6960(11) 0.5618(6) 0.8201(6) 0.049(8) Uani 1 1 d U
C425 C 0.7180(10) 0.5618(6) 0.8464(6) 0.047(7) Uani 1 1 d U
C426 C 0.6931(10) 0.5853(5) 0.7859(6) 0.056(8) Uani 1 1 d U
H42D H 0.6653 0.5866 0.7724 0.067 Uiso 1 1 calc R
C427 C 0.7143(11) 0.6286(6) 0.7395(5) 0.079(9) Uani 1 1 d U
H42E H 0.6847 0.6214 0.7329 0.095 Uiso 1 1 calc R
H42F H 0.7440 0.6260 0.7256 0.095 Uiso 1 1 calc R
C428 C 0.6962(10) 0.6692(5) 0.7346(5) 0.067(8) Uani 1 1 d U
H42G H 0.6624 0.6725 0.7452 0.080 Uiso 1 1 calc R
H42H H 0.7227 0.6748 0.7455 0.080 Uiso 1 1 calc R
C429 C 0.6897(9) 0.6945(5) 0.6994(5) 0.045(7) Uani 1 1 d U
H42I H 0.6698 0.6857 0.6874 0.053 Uiso 1 1 calc R
H42J H 0.7249 0.6953 0.6902 0.053 Uiso 1 1 calc R
C430 C 0.6605(11) 0.7319(5) 0.6946(5) 0.073(9) Uani 1 1 d DU
H43A H 0.6753 0.7385 0.7104 0.088 Uiso 1 1 calc R
H43B H 0.6229 0.7320 0.6991 0.088 Uiso 1 1 calc R
C431 C 0.6647(10) 0.7603(5) 0.6593(5) 0.064(8) Uani 1 1 d DU
H43C H 0.7023 0.7574 0.6539 0.077 Uiso 1 1 calc R
H43D H 0.6460 0.7548 0.6441 0.077 Uiso 1 1 calc R
C432 C 0.6441(11) 0.7975(6) 0.6531(6) 0.085(10) Uani 1 1 d U
H43E H 0.6055 0.8010 0.6556 0.102 Uiso 1 1 calc R
H43F H 0.6591 0.8022 0.6702 0.102 Uiso 1 1 calc R
C433 C 0.6174(11) 0.8302(6) 0.5978(5) 0.090(10) Uani 1 1 d DU
H43G H 0.5861 0.8215 0.6014 0.109 Uiso 1 1 calc R
C434 C 0.6334(11) 0.8523(6) 0.5657(5) 0.077(9) Uani 1 1 d DU
C435 C 0.5822(10) 0.8578(7) 0.5499(7) 0.133(13) Uani 1 1 d DU
H43I H 0.5532 0.8488 0.5607 0.160 Uiso 1 1 calc R
C436 C 0.5819(10) 0.8791(9) 0.5151(6) 0.177(17) Uani 1 1 d DU
C437 C 0.6325(10) 0.8861(8) 0.5009(8) 0.123(13) Uani 1 1 d DU
H43J H 0.6320 0.8985 0.4784 0.148 Uiso 1 1 calc R
C438 C 0.6842(10) 0.8758(7) 0.5182(6) 0.106(11) Uani 1 1 d DU
C439 C 0.6866(9) 0.8559(7) 0.5535(6) 0.110(12) Uani 1 1 d DU
C440 C 0.7403(11) 0.8937(7) 0.4731(6) 0.139(14) Uani 1 1 d DU
H44D H 0.7052 0.8959 0.4646 0.209 Uiso 1 1 calc R
H44E H 0.7661 0.8778 0.4663 0.209 Uiso 1 1 calc R
H44F H 0.7496 0.9164 0.4648 0.209 Uiso 1 1 calc R
C441 C 0.7458(15) 0.4765(8) 0.8014(8) 0.185(17) Uani 1 1 d U
H44G H 0.7107 0.4750 0.7961 0.277 Uiso 1 1 calc R
H44H H 0.7431 0.4867 0.8174 0.277 Uiso 1 1 calc R
H44I H 0.7683 0.4533 0.8102 0.277 Uiso 1 1 calc R
C442 C 0.7317(14) 0.5207(7) 0.7518(7) 0.092(11) Uani 1 1 d DU
C443 C 0.6748(15) 0.5267(8) 0.7490(8) 0.111(12) Uani 1 1 d U
H44J H 0.6570 0.5125 0.7661 0.134 Uiso 1 1 calc R
C444 C 0.6470(12) 0.5506(8) 0.7242(8) 0.083(10) Uani 1 1 d U
C445 C 0.6668(15) 0.5736(8) 0.7011(8) 0.110(12) Uani 1 1 d U
H44L H 0.6420 0.5924 0.6866 0.132 Uiso 1 1 calc R
C446 C 0.7213(13) 0.5744(6) 0.6946(6) 0.069(9) Uani 1 1 d DU
C447 C 0.7480(11) 0.5492(7) 0.7249(6) 0.083(10) Uani 1 1 d DU
C448 C 0.7351(13) 0.5999(8) 0.6675(8) 0.148(15) Uani 1 1 d DU
H44M H 0.7096 0.6131 0.6506 0.177 Uiso 1 1 calc R
C449 C 0.7946(11) 0.6390(6) 0.6328(6) 0.100(11) Uani 1 1 d DU
H44N H 0.8297 0.6334 0.6245 0.119 Uiso 1 1 calc R
H44O H 0.7678 0.6432 0.6162 0.119 Uiso 1 1 calc R
C450 C 0.7898(13) 0.6723(7) 0.6395(7) 0.123(13) Uani 1 1 d U
H45D H 0.7526 0.6818 0.6423 0.147 Uiso 1 1 calc R
H45E H 0.8105 0.6671 0.6592 0.147 Uiso 1 1 calc R
C451 C 0.8115(12) 0.6980(7) 0.6103(6) 0.099(11) Uani 1 1 d DU
H45F H 0.7865 0.7069 0.5916 0.119 Uiso 1 1 calc R
H45G H 0.8455 0.6866 0.6047 0.119 Uiso 1 1 calc R
C452 C 0.8194(13) 0.7285(7) 0.6191(7) 0.117(12) Uani 1 1 d DU
H45H H 0.7849 0.7396 0.6245 0.141 Uiso 1 1 calc R
H45I H 0.8429 0.7188 0.6386 0.141 Uiso 1 1 calc R
C453 C 0.8422(12) 0.7557(7) 0.5931(7) 0.102(11) Uani 1 1 d DU
H45J H 0.8752 0.7439 0.5868 0.123 Uiso 1 1 calc R
H45K H 0.8520 0.7708 0.6026 0.123 Uiso 1 1 calc R
C454 C 0.8084(14) 0.7796(8) 0.5616(7) 0.168(16) Uani 1 1 d DU
H45L H 0.8034 0.7657 0.5495 0.202 Uiso 1 1 calc R
H45M H 0.7732 0.7895 0.5673 0.202 Uiso 1 1 calc R
C455 C 0.8593(14) 0.8057(8) 0.5151(8) 0.138(14) Uani 1 1 d DU
H45N H 0.8615 0.7849 0.5120 0.165 Uiso 1 1 calc R
C456 C 0.8837(15) 0.8329(12) 0.4916(9) 0.20(2) Uani 1 1 d DU
C457 C 0.9119(18) 0.8217(11) 0.4729(11) 0.22(2) Uani 1 1 d DU
H45O H 0.9106 0.7994 0.4740 0.269 Uiso 1 1 calc R
C458 C 0.9473(16) 0.8411(13) 0.4491(10) 0.25(3) Uani 1 1 d DU
C459 C 0.9608(17) 0.8743(13) 0.4449(10) 0.24(2) Uani 1 1 d DU
H45P H 0.9885 0.8850 0.4342 0.286 Uiso 1 1 calc R
C460 C 0.9168(18) 0.8851(11) 0.4631(11) 0.21(2) Uani 1 1 d DU
C461 C 0.8872(17) 0.8663(12) 0.4906(10) 0.177(17) Uani 1 1 d DU
C462 C 0.9345(13) 0.9447(7) 0.4355(7) 0.145(14) Uani 1 1 d U
H46A H 0.9582 0.9323 0.4244 0.218 Uiso 1 1 calc R
H46B H 0.9547 0.9559 0.4445 0.218 Uiso 1 1 calc R
H46C H 0.9073 0.9622 0.4203 0.218 Uiso 1 1 calc R
C463 C 0.7292(12) 0.3297(6) 0.7419(6) 0.107(11) Uani 1 1 d DU
H46D H 0.7661 0.3174 0.7455 0.161 Uiso 1 1 calc R
H46E H 0.7073 0.3148 0.7398 0.161 Uiso 1 1 calc R
H46F H 0.7179 0.3360 0.7601 0.161 Uiso 1 1 calc R
C464 C 0.7232(13) 0.3638(6) 0.7100(6) 0.109(11) Uani 1 1 d DU
C465 C 0.5739(12) 0.3667(6) 0.6857(6) 0.119(12) Uani 1 1 d DU
H46G H 0.6085 0.3634 0.6954 0.179 Uiso 1 1 calc R
H46H H 0.5768 0.3530 0.6727 0.179 Uiso 1 1 calc R
H46I H 0.5490 0.3593 0.7027 0.179 Uiso 1 1 calc R
C466 C 0.5534(13) 0.4067(6) 0.6635(7) 0.111(11) Uani 1 1 d DU
C467 C 0.8455(18) 0.3655(10) 0.5494(9) 0.23(2) Uani 1 1 d DU
H46J H 0.8141 0.3843 0.5432 0.342 Uiso 1 1 calc R
H46K H 0.8372 0.3450 0.5479 0.342 Uiso 1 1 calc R
H46L H 0.8739 0.3727 0.5350 0.342 Uiso 1 1 calc R
C468 C 0.862(2) 0.3572(11) 0.5828(9) 0.22(2) Uani 1 1 d DU
C469 C 0.7160(12) 0.3676(7) 0.5843(7) 0.123(12) Uani 1 1 d U
H46M H 0.7104 0.3439 0.5927 0.185 Uiso 1 1 calc R
H46N H 0.7504 0.3682 0.5746 0.185 Uiso 1 1 calc R
H46O H 0.6884 0.3827 0.5680 0.185 Uiso 1 1 calc R
C470 C 0.7138(13) 0.3805(7) 0.6126(7) 0.105(11) Uani 1 1 d U
C471 C 0.7659(12) 0.2925(7) 0.6809(7) 0.107(12) Uani 1 1 d U
H47B H 0.7632 0.2693 0.6832 0.160 Uiso 1 1 calc R
H47C H 0.7426 0.3098 0.6630 0.160 Uiso 1 1 calc R
H47D H 0.7555 0.2956 0.7007 0.160 Uiso 1 1 calc R
C472 C 0.8179(15) 0.2963(8) 0.6747(8) 0.123(13) Uani 1 1 d U
C473 C 0.7362(8) 0.4602(8) 0.5592(4) 0.35(3) Uani 1 1 d DU
H47E H 0.7378 0.4583 0.5383 0.518 Uiso 1 1 calc R
H47F H 0.7420 0.4370 0.5764 0.518 Uiso 1 1 calc R
H47G H 0.7635 0.4719 0.5610 0.518 Uiso 1 1 calc R
C474 C 0.6819(5) 0.4809(4) 0.5623(2) 0.31(3) Uani 1 1 d DU
H47H H 0.6987 0.4983 0.5653 0.371 Uiso 1 1 calc R
C475 C 0.5722(16) 0.4431(9) 0.5392(8) 0.191(18) Uani 1 1 d U
H47I H 0.5634 0.4243 0.5347 0.286 Uiso 1 1 calc R
H47J H 0.6097 0.4374 0.5453 0.286 Uiso 1 1 calc R
H47K H 0.5646 0.4646 0.5200 0.286 Uiso 1 1 calc R
C476 C 0.5382(13) 0.4480(7) 0.5678(7) 0.098(11) Uani 1 1 d U
C477 C 0.6081(15) 0.3235(8) 0.6241(8) 0.153(15) Uani 1 1 d U
H47L H 0.6176 0.3437 0.6255 0.230 Uiso 1 1 calc R
H47M H 0.6279 0.3180 0.6072 0.230 Uiso 1 1 calc R
H47N H 0.6165 0.3038 0.6447 0.230 Uiso 1 1 calc R
C478 C 0.5474(19) 0.3317(10) 0.6158(9) 0.184(18) Uani 1 1 d U
C479 C 0.4518(11) 0.3218(6) 0.7251(6) 0.097(10) Uani 1 1 d U
H47O H 0.4512 0.3433 0.7278 0.146 Uiso 1 1 calc R
H47P H 0.4858 0.3059 0.7331 0.146 Uiso 1 1 calc R
H47Q H 0.4235 0.3111 0.7370 0.146 Uiso 1 1 calc R
C480 C 0.4442(13) 0.3295(7) 0.6900(7) 0.104(11) Uani 1 1 d U
C481 C 0.6366(11) 0.2471(6) 0.6036(5) 0.094(10) Uani 1 1 d DU
H48A H 0.6372 0.2424 0.5841 0.140 Uiso 1 1 calc R
H48B H 0.6534 0.2666 0.5997 0.140 Uiso 1 1 calc R
H48C H 0.6000 0.2528 0.6094 0.140 Uiso 1 1 calc R
C482 C 0.6677(11) 0.2136(6) 0.6322(6) 0.091(10) Uani 1 1 d DU
C483 C 0.6098(13) 0.1504(7) 0.7676(7) 0.136(13) Uani 1 1 d U
H48D H 0.5737 0.1467 0.7702 0.204 Uiso 1 1 calc R
H48E H 0.6106 0.1725 0.7688 0.204 Uiso 1 1 calc R
H48F H 0.6328 0.1316 0.7847 0.204 Uiso 1 1 calc R
C484 C 0.6299(10) 0.1509(5) 0.7334(5) 0.050(7) Uani 1 1 d U
C485 C 0.5265(12) 0.2338(6) 0.6858(6) 0.099(11) Uani 1 1 d U
H48G H 0.5059 0.2572 0.6810 0.149 Uiso 1 1 calc R
H48H H 0.5630 0.2349 0.6798 0.149 Uiso 1 1 calc R
H48I H 0.5259 0.2199 0.7088 0.149 Uiso 1 1 calc R
C486 C 0.5031(16) 0.2174(9) 0.6669(8) 0.149(15) Uani 1 1 d U
C487 C 0.5765(12) 0.2224(6) 0.5490(6) 0.108(11) Uani 1 1 d U
H48J H 0.6131 0.2102 0.5551 0.162 Uiso 1 1 calc R
H48K H 0.5747 0.2474 0.5396 0.162 Uiso 1 1 calc R
H48L H 0.5630 0.2155 0.5333 0.162 Uiso 1 1 calc R
C488 C 0.5418(12) 0.2130(6) 0.5800(6) 0.081(9) Uani 1 1 d U
C489 C 0.7582(11) 0.1526(6) 0.9954(6) 0.103(11) Uani 1 1 d DU
H48M H 0.7477 0.1312 0.9980 0.154 Uiso 1 1 calc R
H48N H 0.7268 0.1705 0.9937 0.154 Uiso 1 1 calc R
H48O H 0.7802 0.1485 1.0140 0.154 Uiso 1 1 calc R
C490 C 0.7901(11) 0.1647(7) 0.9642(6) 0.094(10) Uani 1 1 d DU
C491 C 0.6204(12) 0.2609(8) 0.9718(8) 0.168(16) Uani 1 1 d DU
H49B H 0.6085 0.2504 0.9936 0.253 Uiso 1 1 calc R
H49C H 0.6067 0.2516 0.9579 0.253 Uiso 1 1 calc R
H49D H 0.6075 0.2860 0.9635 0.253 Uiso 1 1 calc R
C492 C 0.6827(12) 0.2523(6) 0.9722(6) 0.088(10) Uani 1 1 d DU
C493 C 0.7085(10) 0.2345(6) 0.8443(5) 0.077(9) Uani 1 1 d DU
H49E H 0.7182 0.2147 0.8381 0.116 Uiso 1 1 calc R
H49F H 0.7051 0.2559 0.8250 0.116 Uiso 1 1 calc R
H49G H 0.6748 0.2340 0.8549 0.116 Uiso 1 1 calc R
C494 C 0.7522(10) 0.2328(6) 0.8679(6) 0.074(9) Uani 1 1 d DU
C495 C 0.5520(12) 0.2220(7) 0.9136(7) 0.122(12) Uani 1 1 d U
H49H H 0.5139 0.2296 0.9091 0.183 Uiso 1 1 calc R
H49I H 0.5594 0.2147 0.9366 0.183 Uiso 1 1 calc R
H49J H 0.5655 0.2025 0.9072 0.183 Uiso 1 1 calc R
C496 C 0.5783(14) 0.2513(8) 0.8949(7) 0.117(12) Uani 1 1 d U
C497 C 0.4159(12) 0.2618(6) 0.9497(6) 0.104(11) Uani 1 1 d U
H49K H 0.4519 0.2500 0.9581 0.157 Uiso 1 1 calc R
H49L H 0.4012 0.2479 0.9410 0.157 Uiso 1 1 calc R
H49M H 0.3942 0.2649 0.9670 0.157 Uiso 1 1 calc R
C498 C 0.4166(10) 0.2972(6) 0.9230(6) 0.060(8) Uani 1 1 d U
C499 C 0.5926(13) 0.3354(7) 0.7804(7) 0.125(13) Uani 1 1 d U
H49N H 0.6246 0.3252 0.7724 0.187 Uiso 1 1 calc R
H49O H 0.5826 0.3602 0.7671 0.187 Uiso 1 1 calc R
H49P H 0.5640 0.3243 0.7795 0.187 Uiso 1 1 calc R
C500 C 0.6027(10) 0.3303(6) 0.8149(6) 0.061(8) Uani 1 1 d U
C501 C 0.6655(13) 0.1504(7) 0.9359(7) 0.126(13) Uani 1 1 d U
H50A H 0.6758 0.1727 0.9286 0.189 Uiso 1 1 calc R
H50B H 0.6725 0.1382 0.9591 0.189 Uiso 1 1 calc R
H50C H 0.6279 0.1541 0.9311 0.189 Uiso 1 1 calc R
C502 C 0.6961(12) 0.1294(7) 0.9193(6) 0.087(10) Uani 1 1 d U
C503 C 0.4743(11) 0.2842(6) 0.8255(6) 0.092(10) Uani 1 1 d U
H50D H 0.4577 0.2669 0.8233 0.138 Uiso 1 1 calc R
H50E H 0.5055 0.2727 0.8400 0.138 Uiso 1 1 calc R
H50F H 0.4847 0.2989 0.8044 0.138 Uiso 1 1 calc R
C504 C 0.4312(12) 0.3088(6) 0.8409(6) 0.080(9) Uani 1 1 d U
C505 C 0.2938(11) 0.2064(6) 0.9363(6) 0.095(10) Uani 1 1 d U
H50G H 0.2759 0.2040 0.9191 0.143 Uiso 1 1 calc R
H50H H 0.2744 0.1987 0.9560 0.143 Uiso 1 1 calc R
H50I H 0.3296 0.1923 0.9399 0.143 Uiso 1 1 calc R
C506 C 0.2961(12) 0.2449(7) 0.9266(6) 0.091(10) Uani 1 1 d U
C507 C 0.4559(10) 0.1687(5) 0.9320(5) 0.074(9) Uani 1 1 d DU
H50J H 0.4712 0.1815 0.9418 0.111 Uiso 1 1 calc R
H50K H 0.4841 0.1520 0.9279 0.111 Uiso 1 1 calc R
H50L H 0.4312 0.1566 0.9467 0.111 Uiso 1 1 calc R
C508 C 0.4258(10) 0.1949(6) 0.8993(5) 0.080(9) Uani 1 1 d DU
C509 C 0.3822(11) 0.0843(6) 0.9722(5) 0.085(10) Uani 1 1 d DU
H50M H 0.3617 0.1045 0.9755 0.127 Uiso 1 1 calc R
H50N H 0.4187 0.0798 0.9798 0.127 Uiso 1 1 calc R
H50O H 0.3671 0.0641 0.9842 0.127 Uiso 1 1 calc R
C510 C 0.3810(11) 0.0911(6) 0.9372(5) 0.064(8) Uani 1 1 d DU
C511 C 0.7478(11) 0.1885(6) 0.7821(6) 0.089(10) Uani 1 1 d U
H51A H 0.7648 0.2083 0.7759 0.133 Uiso 1 1 calc R
H51B H 0.7095 0.1966 0.7810 0.133 Uiso 1 1 calc R
H51C H 0.7577 0.1766 0.7675 0.133 Uiso 1 1 calc R
C512 C 0.7661(10) 0.1628(6) 0.8174(6) 0.057(8) Uani 1 1 d U
C513 C 0.4354(9) 0.2210(5) 0.7717(5) 0.058(8) Uani 1 1 d DU
H51D H 0.4495 0.2421 0.7632 0.087 Uiso 1 1 calc R
H51E H 0.4134 0.2205 0.7551 0.087 Uiso 1 1 calc R
H51F H 0.4646 0.2008 0.7783 0.087 Uiso 1 1 calc R
C514 C 0.4015(9) 0.2205(5) 0.8014(4) 0.038(7) Uani 1 1 d DU
C515 C 0.5105(11) 0.1404(6) 0.8538(6) 0.085(10) Uani 1 1 d U
H51G H 0.4876 0.1633 0.8437 0.127 Uiso 1 1 calc R
H51H H 0.5353 0.1360 0.8382 0.127 Uiso 1 1 calc R
H51I H 0.5301 0.1394 0.8722 0.127 Uiso 1 1 calc R
C516 C 0.4766(12) 0.1126(7) 0.8655(6) 0.084(10) Uani 1 1 d U
C517 C 0.9859(12) 0.5070(7) 0.7886(6) 0.104(11) Uani 1 1 d U
H51J H 0.9639 0.4922 0.8032 0.156 Uiso 1 1 calc R
H51K H 0.9976 0.5205 0.7990 0.156 Uiso 1 1 calc R
H51L H 1.0167 0.4926 0.7835 0.156 Uiso 1 1 calc R
C518 C 0.9531(16) 0.5322(9) 0.7568(9) 0.160(15) Uani 1 1 d U
C519 C 0.8408(12) 0.5048(6) 0.8608(6) 0.106(11) Uani 1 1 d U
H51M H 0.8151 0.5241 0.8627 0.159 Uiso 1 1 calc R
H51N H 0.8753 0.5038 0.8691 0.159 Uiso 1 1 calc R
H51O H 0.8295 0.4831 0.8732 0.159 Uiso 1 1 calc R
C520 C 0.8444(11) 0.5098(6) 0.8257(6) 0.065(8) Uani 1 1 d U
C521 C 0.9509(11) 0.5586(8) 0.8529(7) 0.148(14) Uani 1 1 d DU
H52B H 0.9526 0.5689 0.8684 0.222 Uiso 1 1 calc R
H52C H 0.9807 0.5620 0.8387 0.222 Uiso 1 1 calc R
H52D H 0.9523 0.5338 0.8642 0.222 Uiso 1 1 calc R
C522 C 0.8975(11) 0.5763(6) 0.8320(6) 0.082(10) Uani 1 1 d DU
C523 C 1.0342(13) 0.5921(7) 0.7869(7) 0.137(14) Uani 1 1 d U
H52E H 0.9963 0.5934 0.7852 0.205 Uiso 1 1 calc R
H52F H 1.0404 0.6047 0.7998 0.205 Uiso 1 1 calc R
H52G H 1.0524 0.5679 0.7972 0.205 Uiso 1 1 calc R
C524 C 1.0561(13) 0.6090(8) 0.7516(7) 0.115(12) Uani 1 1 d U
C525 C 0.8963(10) 0.6548(6) 0.7360(5) 0.072(9) Uani 1 1 d U
H52H H 0.8734 0.6582 0.7528 0.108 Uiso 1 1 calc R
H52I H 0.8938 0.6768 0.7176 0.108 Uiso 1 1 calc R
H52J H 0.9328 0.6458 0.7445 0.108 Uiso 1 1 calc R
C526 C 0.8788(10) 0.6286(5) 0.7253(5) 0.045(7) Uani 1 1 d U
C527 C 1.1494(11) 0.5310(7) 0.7442(6) 0.109(11) Uani 1 1 d DU
H52K H 1.1411 0.5130 0.7384 0.164 Uiso 1 1 calc R
H52L H 1.1199 0.5511 0.7375 0.164 Uiso 1 1 calc R
H52M H 1.1555 0.5221 0.7675 0.164 Uiso 1 1 calc R
C528 C 1.2007(12) 0.5422(8) 0.7268(7) 0.127(13) Uani 1 1 d DU
C529 C 0.9753(12) 0.7227(6) 0.6727(6) 0.110(11) Uani 1 1 d DU
H52N H 0.9988 0.7345 0.6786 0.165 Uiso 1 1 calc R
H52O H 0.9466 0.7194 0.6877 0.165 Uiso 1 1 calc R
H52P H 0.9608 0.7368 0.6509 0.165 Uiso 1 1 calc R
C530 C 1.0074(15) 0.6862(7) 0.6744(8) 0.160(15) Uani 1 1 d DU
C531 C 1.1219(13) 0.6826(7) 0.7417(7) 0.136(13) Uani 1 1 d U
H53C H 1.0940 0.6757 0.7335 0.204 Uiso 1 1 calc R
H53D H 1.1160 0.7079 0.7329 0.204 Uiso 1 1 calc R
H53E H 1.1214 0.6738 0.7651 0.204 Uiso 1 1 calc R
C532 C 1.1792(11) 0.6667(6) 0.7308(6) 0.062(8) Uani 1 1 d U
C533 C 1.2890(13) 0.5353(6) 0.8066(7) 0.130(13) Uani 1 1 d DU
H53F H 1.2976 0.5248 0.7908 0.195 Uiso 1 1 calc R
H53G H 1.2571 0.5289 0.8174 0.195 Uiso 1 1 calc R
H53H H 1.3183 0.5271 0.8224 0.195 Uiso 1 1 calc R
C534 C 1.2793(13) 0.5764(6) 0.7887(7) 0.104(11) Uani 1 1 d DU
C535 C 0.8052(11) 0.7078(5) 0.7975(6) 0.093(10) Uani 1 1 d DU
H53I H 0.8013 0.7146 0.8159 0.140 Uiso 1 1 calc R
H53J H 0.7798 0.7240 0.7803 0.140 Uiso 1 1 calc R
H53K H 0.8410 0.7082 0.7898 0.140 Uiso 1 1 calc R
C536 C 0.7949(12) 0.6697(6) 0.8083(6) 0.086(10) Uani 1 1 d DU
C537 C 0.9249(11) 0.6434(6) 0.8580(6) 0.088(10) Uani 1 1 d U
H53L H 0.8937 0.6488 0.8442 0.132 Uiso 1 1 calc R
H53M H 0.9529 0.6272 0.8529 0.132 Uiso 1 1 calc R
H53N H 0.9369 0.6646 0.8543 0.132 Uiso 1 1 calc R
C538 C 0.9107(11) 0.6260(6) 0.8948(6) 0.078(9) Uani 1 1 d U
C539 C 1.1343(10) 0.7595(6) 0.7767(5) 0.080(9) Uani 1 1 d U
H53O H 1.1052 0.7718 0.7851 0.120 Uiso 1 1 calc R
H53P H 1.1217 0.7570 0.7580 0.120 Uiso 1 1 calc R
H53Q H 1.1622 0.7727 0.7704 0.120 Uiso 1 1 calc R
C540 C 1.1569(13) 0.7224(7) 0.8036(7) 0.100(11) Uani 1 1 d U
C541 C 1.1538(11) 0.5804(6) 0.8251(6) 0.096(10) Uani 1 1 d U
H54C H 1.1517 0.5592 0.8436 0.144 Uiso 1 1 calc R
H54D H 1.1841 0.5759 0.8126 0.144 Uiso 1 1 calc R
H54E H 1.1215 0.5883 0.8116 0.144 Uiso 1 1 calc R
C542 C 1.1602(12) 0.6091(7) 0.8371(6) 0.087(10) Uani 1 1 d U
C543 C 0.8771(10) 0.4883(5) 0.9559(5) 0.064(8) Uani 1 1 d U
H54F H 0.8641 0.4815 0.9399 0.096 Uiso 1 1 calc R
H54G H 0.8571 0.4808 0.9754 0.096 Uiso 1 1 calc R
H54H H 0.9144 0.4773 0.9611 0.096 Uiso 1 1 calc R
C544 C 0.8704(10) 0.5288(6) 0.9420(5) 0.054(8) Uani 1 1 d U
C545 C 0.8295(11) 0.8955(6) 0.6717(6) 0.079(9) Uani 1 1 d U
H54I H 0.8321 0.9085 0.6849 0.118 Uiso 1 1 calc R
H54J H 0.8277 0.9109 0.6490 0.118 Uiso 1 1 calc R
H54K H 0.8604 0.8766 0.6761 0.118 Uiso 1 1 calc R
C546 C 0.7802(12) 0.8808(6) 0.6797(6) 0.080(9) Uani 1 1 d U
C547 C 0.8024(11) 0.8113(6) 0.7704(6) 0.086(10) Uani 1 1 d U
H54L H 0.7914 0.8109 0.7502 0.129 Uiso 1 1 calc R
H54M H 0.8160 0.7876 0.7856 0.129 Uiso 1 1 calc R
H54N H 0.8301 0.8246 0.7663 0.129 Uiso 1 1 calc R
C548 C 0.7529(14) 0.8290(7) 0.7851(7) 0.107(11) Uani 1 1 d U
C549 C 0.8013(13) 0.9530(7) 0.5726(7) 0.144(14) Uani 1 1 d U
H54O H 0.7866 0.9552 0.5922 0.216 Uiso 1 1 calc R
H54P H 0.7863 0.9739 0.5540 0.216 Uiso 1 1 calc R
H54Q H 0.8396 0.9502 0.5736 0.216 Uiso 1 1 calc R
C550 C 0.7876(11) 0.9215(6) 0.5696(6) 0.076(9) Uani 1 1 d U
C551 C 0.6683(12) 0.9487(7) 0.6541(6) 0.105(11) Uani 1 1 d U
H55B H 0.6602 0.9736 0.6414 0.157 Uiso 1 1 calc R
H55C H 0.6543 0.9369 0.6428 0.157 Uiso 1 1 calc R
H55D H 0.7065 0.9404 0.6573 0.157 Uiso 1 1 calc R
C552 C 0.6452(14) 0.9417(7) 0.6842(8) 0.118(12) Uani 1 1 d U
C553 C 0.8071(11) 0.7527(6) 0.7087(6) 0.083(9) Uani 1 1 d U
H55E H 0.8082 0.7428 0.7322 0.124 Uiso 1 1 calc R
H55F H 0.8409 0.7589 0.7010 0.124 Uiso 1 1 calc R
H55G H 0.8006 0.7356 0.7008 0.124 Uiso 1 1 calc R
C554 C 0.7630(10) 0.7850(5) 0.6962(5) 0.042(7) Uani 1 1 d U
C555 C 0.7151(11) 0.9652(6) 0.7586(6) 0.085(10) Uani 1 1 d U
H55H H 0.6822 0.9740 0.7456 0.128 Uiso 1 1 calc R
H55I H 0.7451 0.9669 0.7445 0.128 Uiso 1 1 calc R
H55J H 0.7160 0.9790 0.7713 0.128 Uiso 1 1 calc R
C556 C 0.7181(11) 0.9295(6) 0.7799(6) 0.066(8) Uani 1 1 d U
C557 C 0.8928(10) 0.8183(5) 0.6502(5) 0.074(9) Uani 1 1 d DU
H55K H 0.9310 0.8161 0.6514 0.111 Uiso 1 1 calc R
H55L H 0.8843 0.7955 0.6611 0.111 Uiso 1 1 calc R
H55M H 0.8753 0.8336 0.6606 0.111 Uiso 1 1 calc R
C558 C 0.8733(12) 0.8340(6) 0.6139(5) 0.087(10) Uani 1 1 d DU
C559 C 0.8430(9) 0.9198(5) 0.7375(5) 0.060(8) Uani 1 1 d DU
H55N H 0.8119 0.9131 0.7325 0.090 Uiso 1 1 calc R
H55O H 0.8675 0.9223 0.7200 0.090 Uiso 1 1 calc R
H55P H 0.8322 0.9419 0.7399 0.090 Uiso 1 1 calc R
C560 C 0.8709(12) 0.8913(6) 0.7695(6) 0.100(11) Uani 1 1 d DU
C561 C 0.9767(11) 0.9637(6) 0.5481(6) 0.092(10) Uani 1 1 d U
H56C H 1.0120 0.9556 0.5420 0.138 Uiso 1 1 calc R
H56D H 0.9752 0.9544 0.5716 0.138 Uiso 1 1 calc R
H56E H 0.9685 0.9890 0.5397 0.138 Uiso 1 1 calc R
C562 C 0.9392(14) 0.9522(7) 0.5353(7) 0.108(12) Uani 1 1 d U
C563 C 0.9400(12) 0.9328(7) 0.6406(7) 0.118(12) Uani 1 1 d U
H56F H 0.9577 0.9303 0.6602 0.177 Uiso 1 1 calc R
H56G H 0.9037 0.9299 0.6451 0.177 Uiso 1 1 calc R
H56H H 0.9397 0.9558 0.6240 0.177 Uiso 1 1 calc R
C564 C 0.9717(14) 0.9030(8) 0.6279(7) 0.122(12) Uani 1 1 d U
C565 C 1.0677(13) 0.7783(7) 0.6823(6) 0.128(13) Uani 1 1 d DU
H56I H 1.0400 0.7652 0.6853 0.192 Uiso 1 1 calc R
H56J H 1.0669 0.7868 0.6995 0.192 Uiso 1 1 calc R
H56K H 1.1020 0.7633 0.6829 0.192 Uiso 1 1 calc R
C566 C 1.0581(13) 0.8101(7) 0.6487(6) 0.115(12) Uani 1 1 d DU
C567 C 0.9098(11) 0.7473(5) 0.8472(6) 0.093(10) Uani 1 1 d DU
H56L H 0.8751 0.7421 0.8534 0.139 Uiso 1 1 calc R
H56M H 0.9362 0.7313 0.8640 0.139 Uiso 1 1 calc R
H56N H 0.9188 0.7449 0.8269 0.139 Uiso 1 1 calc R
C568 C 0.9089(11) 0.7858(5) 0.8431(6) 0.077(9) Uani 1 1 d DU
C569 C 1.0499(12) 0.8547(7) 0.7029(7) 0.122(13) Uani 1 1 d DU
H56O H 1.0339 0.8512 0.7237 0.183 Uiso 1 1 calc R
H56P H 1.0646 0.8322 0.7019 0.183 Uiso 1 1 calc R
H56Q H 1.0230 0.8679 0.6856 0.183 Uiso 1 1 calc R
C570 C 1.0925(12) 0.8739(7) 0.6990(7) 0.109(12) Uani 1 1 d DU
C571 C 1.0337(12) 0.9934(7) 0.6269(6) 0.116(12) Uani 1 1 d U
H57C H 1.0052 0.9925 0.6141 0.174 Uiso 1 1 calc R
H57D H 1.0423 1.0162 0.6173 0.174 Uiso 1 1 calc R
H57E H 1.0224 0.9889 0.6488 0.174 Uiso 1 1 calc R
C572 C 1.0811(13) 0.9665(7) 0.6274(6) 0.091(10) Uani 1 1 d U

loop_
_atom_site_aniso_label
_atom_site_aniso_U_11
_atom_site_aniso_U_22
_atom_site_aniso_U_33
_atom_site_aniso_U_23
_atom_site_aniso_U_13
_atom_site_aniso_U_12
Nd1 0.1060(18) 0.0417(10) 0.0670(12) -0.0213(9) -0.0061(11) -0.0157(11)
Nd2 0.0935(18) 0.0517(11) 0.0991(15) -0.0220(10) 0.0264(13) -0.0223(11)
Nd3 0.0828(17) 0.0527(10) 0.0948(14) -0.0481(10) 0.0036(12) -0.0121(11)
Nd4 0.0720(16) 0.0531(10) 0.0943(14) -0.0307(10) 0.0054(11) -0.0159(10)
Nd5 0.0531(15) 0.0471(10) 0.0936(14) -0.0141(9) 0.0021(11) -0.0046(10)
Nd6 0.0598(14) 0.0409(9) 0.0631(11) -0.0176(8) -0.0032(10) -0.0157(9)
Nd7 0.136(2) 0.0513(11) 0.0897(14) -0.0330(10) 0.0136(13) -0.0342(12)
Nd8 0.118(2) 0.0565(11) 0.0952(15) -0.0171(11) 0.0045(14) 0.0113(12)
Nd9 0.1137(19) 0.0503(10) 0.0747(13) -0.0319(9) 0.0060(12) -0.0104(11)
Nd10 0.0496(13) 0.0435(9) 0.0805(12) -0.0367(9) 0.0040(10) -0.0127(9)
Nd11 0.0616(15) 0.0355(9) 0.0878(13) -0.0325(9) 0.0187(11) -0.0081(9)
Nd12 0.0533(14) 0.0393(9) 0.0787(12) -0.0231(9) 0.0066(10) -0.0151(9)
Cd1 0.168(3) 0.0583(15) 0.095(2) -0.0345(14) 0.0166(19) -0.0306(18)
Cd2 0.180(3) 0.0662(16) 0.109(2) -0.0341(15) 0.024(2) -0.0417(19)
Cd3 0.118(3) 0.0521(14) 0.119(2) -0.0348(14) 0.0265(18) -0.0194(16)
Cd4 0.125(3) 0.0938(18) 0.123(2) -0.0456(17) 0.014(2) -0.0292(19)
Cd5 0.198(4) 0.104(2) 0.188(3) -0.070(2) 0.014(3) -0.035(2)
Cd6 0.114(3) 0.0797(17) 0.132(2) -0.0422(16) 0.025(2) -0.0168(18)
Cd7 0.128(3) 0.0554(15) 0.144(2) -0.0447(15) 0.011(2) -0.0176(17)
Cd8 0.096(2) 0.0706(16) 0.123(2) -0.0510(15) 0.0195(18) -0.0207(16)
Cd9 0.107(3) 0.0633(15) 0.103(2) -0.0456(14) 0.0100(17) -0.0197(16)
Cd10 0.109(3) 0.0697(16) 0.132(2) -0.0429(16) -0.0016(19) -0.0066(17)
Cd11 0.090(2) 0.0626(14) 0.0903(18) -0.0375(13) 0.0063(16) -0.0206(15)
Cd12 0.082(2) 0.0905(18) 0.128(2) -0.0343(16) 0.0082(18) -0.0210(17)
Cd13 0.102(3) 0.0837(18) 0.144(2) -0.0459(17) 0.014(2) -0.0129(18)
Cd14 0.076(2) 0.0745(16) 0.116(2) -0.0253(15) 0.0074(17) -0.0202(16)
Cd15 0.070(2) 0.0559(14) 0.118(2) -0.0313(14) 0.0088(16) -0.0067(14)
Cd16 0.076(2) 0.0573(14) 0.0898(18) -0.0248(13) 0.0098(15) -0.0131(14)
Cd17 0.066(2) 0.0710(15) 0.0987(19) -0.0372(14) 0.0054(15) -0.0187(14)
Cd18 0.078(2) 0.0547(13) 0.0831(17) -0.0296(12) -0.0024(14) -0.0140(14)
Cd19 0.068(2) 0.0598(14) 0.0847(17) -0.0278(13) -0.0001(14) -0.0131(14)
Cd20 0.068(2) 0.0508(13) 0.0771(16) -0.0233(12) -0.0003(14) -0.0164(13)
Cd21 0.136(3) 0.0766(16) 0.106(2) -0.0433(15) 0.0163(18) -0.0521(18)
Cd22 0.095(2) 0.0767(16) 0.0970(19) -0.0400(14) 0.0156(16) -0.0391(16)
Cd23 0.077(2) 0.0497(13) 0.0878(18) -0.0236(12) 0.0112(15) -0.0127(14)
Cd24 0.087(2) 0.0725(16) 0.112(2) -0.0438(15) 0.0254(17) -0.0166(16)
Cd25 0.080(2) 0.0519(14) 0.1002(19) -0.0323(13) 0.0126(16) -0.0070(14)
Cd26 0.074(2) 0.0502(13) 0.0946(18) -0.0405(13) 0.0231(15) -0.0218(13)
Cd27 0.155(3) 0.0702(16) 0.113(2) -0.0584(15) 0.014(2) -0.0232(18)
Cd28 0.094(2) 0.0651(15) 0.0948(18) -0.0436(14) 0.0138(16) -0.0313(15)
Cd29 0.075(2) 0.0481(13) 0.0903(17) -0.0380(12) 0.0030(14) -0.0087(13)
Cd30 0.085(2) 0.0462(13) 0.0876(17) -0.0276(12) 0.0014(15) -0.0143(13)
Cd31 0.080(2) 0.0482(13) 0.1015(19) -0.0337(13) -0.0085(15) -0.0088(14)
Cd32 0.074(2) 0.0595(15) 0.151(2) -0.0299(15) -0.0045(18) -0.0110(15)
Cd33 0.078(2) 0.0482(13) 0.1068(19) -0.0307(13) 0.0090(16) -0.0201(14)
Cd34 0.222(4) 0.0794(19) 0.114(2) -0.0114(17) 0.001(2) -0.016(2)
Cd35 0.348(7) 0.227(4) 0.257(5) -0.089(4) 0.081(5) 0.004(4)
Cd36 0.158(3) 0.0757(17) 0.120(2) -0.0412(16) 0.002(2) -0.0125(19)
Cd37 0.175(3) 0.0833(18) 0.148(3) -0.0717(18) 0.026(2) -0.032(2)
Cd38 0.350(7) 0.214(4) 0.327(5) -0.163(4) 0.111(5) -0.082(4)
Cd39 0.140(3) 0.0589(15) 0.123(2) -0.0365(15) 0.000(2) -0.0252(17)
Cd40 0.149(3) 0.1026(19) 0.107(2) -0.0485(17) 0.020(2) -0.037(2)
Cd41 0.122(3) 0.0533(14) 0.0952(19) -0.0400(13) 0.0159(17) -0.0160(15)
Cd42 0.131(3) 0.0877(18) 0.119(2) -0.0400(17) -0.002(2) -0.0234(19)
Cd43 0.176(4) 0.132(2) 0.133(3) -0.035(2) -0.022(2) -0.027(2)
Cd44 0.116(3) 0.0741(17) 0.130(2) -0.0317(16) -0.001(2) -0.0043(18)
Br1 0.148(5) 0.075(3) 0.438(7) -0.082(4) 0.028(5) -0.045(3)
Br2 0.083(3) 0.148(3) 0.143(3) -0.051(3) -0.001(3) -0.039(3)
Br3 0.184(5) 0.075(2) 0.257(5) -0.045(3) -0.122(4) -0.014(3)
Br4 0.117(4) 0.0507(19) 0.110(3) -0.0280(18) -0.002(2) 0.007(2)
Br5 0.209(5) 0.114(3) 0.259(5) -0.115(3) 0.080(4) -0.070(3)
Br6 0.101(4) 0.113(3) 0.170(4) -0.060(3) -0.002(3) -0.044(3)
Br7 0.075(3) 0.112(3) 0.164(4) -0.048(3) 0.017(3) -0.020(2)
Br8 0.161(5) 0.154(4) 0.322(6) -0.032(4) -0.082(5) -0.005(4)
Br9 0.116(4) 0.065(2) 0.136(3) -0.058(2) 0.003(3) 0.005(2)
Br10 0.172(5) 0.148(3) 0.167(4) -0.119(3) -0.005(3) -0.012(3)
Br11 0.241(7) 0.280(5) 0.465(8) -0.265(6) 0.159(6) -0.133(5)
Br12 0.344(9) 0.312(7) 0.422(8) -0.203(6) -0.004(7) -0.046(6)
Br13 0.229(6) 0.127(3) 0.297(6) -0.131(4) 0.012(5) 0.006(4)
Br14 0.151(4) 0.087(2) 0.141(3) -0.075(2) 0.036(3) -0.030(3)
Br15 0.210(5) 0.123(3) 0.164(4) -0.080(3) -0.013(3) -0.047(3)
Br16 0.362(9) 0.503(9) 0.358(8) -0.116(7) -0.001(7) -0.026(8)
Br17 0.197(6) 0.264(5) 0.128(4) -0.028(4) -0.025(4) -0.026(5)
Br18 0.259(7) 0.235(5) 0.276(6) 0.056(5) 0.045(5) 0.049(5)
Br19 0.423(8) 0.143(4) 0.385(7) -0.136(4) 0.246(6) -0.106(5)
Br20 0.320(7) 0.088(3) 0.158(4) -0.040(3) 0.006(4) -0.102(3)
Br21 0.346(7) 0.276(5) 0.250(5) -0.191(4) 0.167(5) -0.216(5)
Br22 0.288(7) 0.192(4) 0.314(6) -0.165(4) 0.128(5) -0.060(4)
Br23 0.514(10) 0.260(6) 0.347(7) -0.126(6) 0.110(7) -0.081(6)
Br24 0.087(4) 0.186(4) 0.198(4) -0.101(3) 0.003(3) -0.027(3)
Br25 0.108(4) 0.189(4) 0.134(3) -0.058(3) -0.006(3) -0.008(3)
Br26 0.148(4) 0.067(2) 0.173(4) -0.060(2) -0.070(3) -0.001(2)
Br27 0.126(4) 0.209(4) 0.260(5) -0.184(4) -0.019(4) -0.009(3)
Br28 0.084(3) 0.087(2) 0.099(3) -0.050(2) 0.012(2) -0.012(2)
Br29 0.113(4) 0.073(2) 0.140(3) -0.040(2) 0.009(3) -0.044(2)
Br30 0.141(5) 0.112(3) 0.361(6) -0.116(4) 0.052(4) -0.050(3)
Br31 0.238(6) 0.237(5) 0.152(4) -0.057(4) -0.069(4) -0.024(5)
Br32 0.358(8) 0.291(6) 0.315(6) -0.174(5) 0.179(6) -0.065(6)
Br33 0.136(4) 0.099(2) 0.117(3) -0.061(2) 0.041(3) -0.023(3)
Br34 0.189(6) 0.302(6) 0.175(4) -0.113(4) 0.052(4) -0.112(5)
Br35 0.246(7) 0.303(6) 0.234(5) -0.173(5) -0.004(5) -0.053(5)
Br36 0.308(7) 0.259(5) 0.273(6) -0.149(5) -0.033(5) -0.080(5)
Br37 0.121(4) 0.088(2) 0.133(3) -0.068(2) -0.018(3) -0.002(2)
Br38 0.164(5) 0.219(4) 0.133(3) -0.103(3) 0.016(3) 0.006(4)
Br39 0.227(7) 0.280(6) 0.390(7) -0.039(5) -0.044(6) -0.120(6)
Br40 0.168(5) 0.141(3) 0.215(5) -0.070(3) -0.090(4) 0.013(3)
Cl1 0.082(6) 0.066(4) 0.086(5) -0.027(4) -0.003(5) -0.002(4)
Cl2 0.068(6) 0.070(4) 0.082(5) -0.023(4) 0.011(4) -0.017(4)
Cl3 0.212(9) 0.140(7) 0.189(8) -0.115(6) 0.015(7) -0.033(6)
Cl4 0.090(6) 0.058(4) 0.091(5) -0.019(4) 0.009(5) -0.001(4)
Cl5 0.087(6) 0.081(5) 0.104(6) -0.029(4) 0.014(5) -0.025(5)
Cl6 0.094(7) 0.079(5) 0.135(6) -0.039(5) 0.009(5) -0.012(5)
Cl7 0.072(6) 0.075(5) 0.078(5) -0.025(4) 0.004(4) -0.023(4)
Cl8 0.411(16) 0.455(15) 0.414(15) -0.155(10) 0.013(10) -0.126(10)
Cl9 0.255(11) 0.206(9) 0.269(10) -0.058(7) -0.014(8) -0.072(8)
Cl10 0.158(8) 0.103(6) 0.150(7) -0.025(5) -0.018(6) -0.053(6)
Cl11 0.102(7) 0.089(5) 0.128(6) -0.031(5) 0.000(5) -0.012(5)
Cl12 0.115(7) 0.081(5) 0.135(6) -0.058(5) 0.006(5) -0.003(5)
Cl13 0.185(9) 0.133(7) 0.190(8) -0.062(6) 0.016(7) -0.070(6)
Cl14 0.141(8) 0.089(5) 0.143(7) -0.055(5) 0.013(6) -0.011(5)
Cl15 0.104(7) 0.071(5) 0.118(6) -0.029(4) 0.016(5) -0.017(5)
Cl16 0.477(18) 0.491(17) 0.495(17) -0.184(11) 0.028(10) -0.115(10)
Cl17 0.152(8) 0.176(7) 0.124(7) -0.066(6) 0.014(6) -0.039(6)
Cl18 0.204(10) 0.192(8) 0.201(9) -0.069(7) 0.007(7) -0.047(7)
Cl19 0.091(7) 0.090(5) 0.128(6) -0.030(5) 0.007(5) -0.024(5)
Cl20 0.326(13) 0.291(11) 0.367(12) -0.146(9) -0.026(9) -0.051(9)
Cl21 0.349(14) 0.341(12) 0.366(13) -0.125(9) 0.048(9) -0.092(9)
Cl22 0.297(12) 0.288(11) 0.277(11) -0.099(8) 0.023(9) -0.017(9)
Cl23 0.105(7) 0.065(5) 0.112(6) -0.030(4) 0.018(5) -0.029(5)
Cl24 0.222(10) 0.219(9) 0.235(9) -0.087(7) 0.013(8) -0.077(8)
Cl25 0.170(9) 0.157(7) 0.138(7) -0.072(6) 0.010(6) -0.042(6)
Cl26 0.077(6) 0.072(5) 0.107(6) -0.024(4) 0.017(5) -0.020(4)
Cl27 0.136(8) 0.100(5) 0.137(7) -0.061(5) 0.046(6) -0.016(5)
Cl28 0.061(6) 0.063(4) 0.081(5) -0.033(4) 0.004(4) -0.005(4)
Cl29 0.081(6) 0.060(4) 0.089(5) -0.031(4) 0.012(4) -0.011(4)
Cl30 0.147(8) 0.079(5) 0.137(7) -0.048(5) -0.018(6) -0.015(5)
Cl31 0.140(8) 0.086(5) 0.117(6) -0.027(5) 0.000(6) -0.046(5)
N1 0.084(12) 0.077(10) 0.105(11) -0.043(8) 0.001(9) -0.025(8)
N2 0.101(13) 0.104(12) 0.118(12) -0.031(9) -0.005(9) -0.026(9)
N3 0.080(12) 0.082(10) 0.104(11) -0.048(8) 0.001(9) -0.018(8)
N4 0.111(13) 0.095(11) 0.114(12) -0.046(9) 0.008(9) -0.016(9)
N5 0.057(11) 0.055(9) 0.069(10) -0.018(8) -0.008(8) -0.009(8)
N6 0.100(13) 0.091(11) 0.107(12) -0.046(9) 0.000(9) -0.023(9)
N7 0.077(12) 0.066(10) 0.085(11) -0.023(8) 0.000(9) -0.013(8)
N8 0.108(13) 0.104(11) 0.104(12) -0.044(9) 0.005(9) -0.002(9)
N9 0.072(11) 0.063(10) 0.086(11) -0.020(8) -0.002(8) -0.019(8)
N10 0.174(16) 0.162(14) 0.168(15) -0.085(10) 0.001(10) -0.036(10)
N11 0.090(12) 0.068(10) 0.093(11) -0.048(8) 0.021(9) -0.004(8)
N12 0.100(12) 0.094(11) 0.094(11) -0.038(8) 0.008(9) -0.023(9)
N13 0.074(11) 0.057(9) 0.082(10) -0.029(8) 0.008(8) -0.015(8)
N14 0.100(12) 0.099(11) 0.086(11) -0.033(8) 0.001(9) -0.014(9)
N15 0.113(13) 0.109(12) 0.113(12) -0.044(9) -0.003(9) -0.018(9)
N16 0.151(14) 0.119(13) 0.134(13) -0.059(9) 0.020(9) -0.017(9)
N17 0.083(12) 0.071(10) 0.083(11) -0.032(8) 0.004(9) -0.006(8)
N18 0.146(15) 0.148(14) 0.161(14) -0.061(10) 0.014(10) -0.041(10)
N19 0.048(10) 0.045(9) 0.038(9) 0.004(7) -0.001(8) -0.018(8)
N20 0.092(12) 0.101(11) 0.084(11) -0.043(8) 0.006(9) -0.018(9)
N21 0.071(11) 0.081(10) 0.076(10) -0.027(8) 0.019(8) -0.023(8)
N22 0.132(14) 0.126(12) 0.129(13) -0.050(9) -0.003(9) -0.041(9)
N23 0.092(12) 0.099(11) 0.100(12) -0.029(9) 0.003(9) -0.026(9)
N24 0.127(14) 0.119(12) 0.135(13) -0.060(9) -0.003(9) -0.028(9)
N25 0.116(13) 0.107(12) 0.111(12) -0.048(9) 0.008(9) -0.014(9)
N26 0.139(14) 0.133(13) 0.143(13) -0.062(9) -0.011(9) -0.037(9)
N27 0.085(12) 0.093(11) 0.088(11) -0.028(8) 0.015(9) -0.027(9)
N28 0.098(13) 0.093(11) 0.103(12) -0.040(9) 0.004(9) -0.018(9)
N29 0.065(11) 0.054(9) 0.060(10) -0.020(8) 0.002(8) -0.019(8)
N30 0.080(12) 0.080(10) 0.088(11) -0.033(8) 0.003(9) -0.015(8)
N31 0.090(12) 0.063(10) 0.083(10) -0.040(8) 0.005(8) -0.013(8)
N32 0.099(12) 0.097(11) 0.088(11) -0.046(9) 0.016(9) -0.008(9)
N33 0.086(11) 0.043(9) 0.077(10) -0.038(8) -0.006(8) -0.025(8)
N34 0.105(13) 0.089(11) 0.117(12) -0.047(9) -0.012(9) -0.024(9)
N35 0.072(11) 0.054(9) 0.068(10) -0.030(8) 0.012(8) -0.011(8)
N36 0.066(11) 0.066(9) 0.055(10) -0.017(8) 0.009(8) -0.015(8)
N37 0.087(12) 0.068(10) 0.086(11) -0.044(8) 0.004(8) -0.010(8)
N38 0.114(13) 0.107(12) 0.112(12) -0.042(9) 0.002(9) -0.033(9)
N39 0.061(11) 0.055(9) 0.078(10) -0.018(8) 0.005(8) -0.014(8)
N40 0.103(13) 0.097(11) 0.098(11) -0.042(9) -0.004(9) -0.023(9)
O1 0.112(12) 0.104(10) 0.104(10) -0.039(8) 0.004(8) -0.017(8)
O2 0.106(11) 0.092(9) 0.086(10) -0.040(8) 0.021(8) -0.025(8)
O3 0.170(13) 0.151(12) 0.137(12) -0.081(9) 0.014(9) -0.010(9)
O4 0.199(15) 0.204(14) 0.204(14) -0.086(10) -0.003(10) -0.021(10)
O5 0.103(11) 0.093(9) 0.111(10) -0.040(8) 0.000(8) -0.030(8)
O6 0.061(10) 0.078(9) 0.076(9) -0.020(7) 0.011(8) -0.008(8)
O7 0.146(13) 0.115(10) 0.131(11) -0.071(9) -0.003(9) -0.016(9)
O8 0.147(13) 0.136(11) 0.134(11) -0.068(9) 0.002(9) -0.021(9)
O9 0.086(11) 0.088(9) 0.082(9) -0.047(7) -0.001(8) -0.010(8)
O10 0.073(10) 0.058(8) 0.084(9) -0.032(7) 0.002(8) -0.029(7)
O11 0.088(11) 0.056(8) 0.089(9) -0.032(7) -0.001(8) -0.016(8)
O12 0.097(11) 0.088(9) 0.092(10) -0.045(8) -0.002(8) -0.030(8)
O13 0.071(10) 0.060(8) 0.072(9) -0.023(7) -0.005(7) -0.017(7)
O14 0.078(10) 0.064(8) 0.075(9) -0.020(7) -0.012(8) -0.023(8)
O15 0.082(10) 0.064(8) 0.084(9) -0.028(7) 0.037(8) -0.005(7)
O16 0.157(13) 0.126(11) 0.142(12) -0.073(9) 0.009(9) -0.012(9)
O17 0.102(11) 0.074(9) 0.099(10) -0.036(7) 0.005(8) -0.018(8)
O18 0.072(10) 0.074(9) 0.084(9) -0.033(7) -0.007(8) -0.023(8)
O19 0.123(12) 0.116(10) 0.112(11) -0.037(8) -0.009(9) -0.030(9)
O20 0.143(13) 0.133(11) 0.132(11) -0.052(9) 0.001(9) -0.004(9)
O21 0.081(10) 0.081(9) 0.083(9) -0.053(7) 0.017(8) -0.018(8)
O22 0.048(9) 0.058(8) 0.055(8) -0.003(7) 0.009(7) -0.018(7)
O23 0.084(11) 0.113(10) 0.097(10) -0.021(8) 0.004(8) -0.025(8)
O24 0.116(12) 0.103(10) 0.125(11) -0.043(8) 0.018(9) -0.016(8)
O25 0.069(10) 0.061(8) 0.092(9) -0.012(7) 0.005(8) -0.038(8)
O26 0.044(9) 0.055(8) 0.075(9) -0.011(7) 0.014(7) -0.015(7)
O27 0.115(11) 0.080(9) 0.099(10) -0.021(8) 0.013(8) -0.014(8)
O28 0.252(18) 0.247(17) 0.256(17) -0.090(11) -0.006(10) -0.066(10)
O29 0.103(12) 0.110(10) 0.120(11) -0.056(8) 0.018(8) -0.013(8)
O30 0.084(11) 0.077(9) 0.088(9) -0.043(7) -0.003(8) -0.019(8)
O31 0.114(11) 0.111(10) 0.078(9) -0.062(8) 0.032(8) -0.018(8)
O32 0.134(12) 0.096(10) 0.142(11) -0.061(8) 0.017(9) -0.012(8)
O33 0.107(11) 0.104(10) 0.109(10) -0.056(8) 0.011(8) -0.004(8)
O34 0.076(10) 0.079(9) 0.079(9) -0.035(7) 0.012(8) -0.008(8)
O35 0.100(11) 0.074(9) 0.105(10) -0.038(8) 0.006(8) -0.029(8)
O36 0.135(12) 0.091(10) 0.120(11) -0.042(8) 0.013(9) -0.033(8)
O37 0.081(10) 0.067(8) 0.092(9) -0.038(7) 0.006(8) -0.014(8)
O38 0.086(11) 0.071(9) 0.078(9) -0.036(7) 0.012(8) -0.015(8)
O39 0.101(11) 0.096(10) 0.111(10) -0.042(8) 0.013(8) -0.030(8)
O40 0.179(14) 0.172(13) 0.180(13) -0.079(9) 0.013(9) -0.047(9)
O41 0.119(12) 0.110(10) 0.115(11) -0.046(8) 0.011(8) -0.037(8)
O42 0.060(10) 0.069(8) 0.057(9) -0.014(7) 0.015(7) 0.005(7)
O43 0.101(11) 0.058(8) 0.107(10) -0.033(7) 0.032(8) -0.027(8)
O44 0.090(11) 0.070(9) 0.074(9) -0.028(7) -0.007(8) -0.016(8)
O45 0.123(12) 0.094(10) 0.131(11) -0.053(8) 0.005(9) -0.001(8)
O46 0.107(12) 0.121(10) 0.120(11) -0.038(8) -0.006(9) -0.029(9)
O47 0.110(11) 0.066(9) 0.109(10) -0.032(8) 0.011(8) -0.016(8)
O48 0.146(13) 0.148(11) 0.140(12) -0.061(9) 0.019(9) -0.031(9)
O49 0.172(14) 0.178(13) 0.173(13) -0.070(9) -0.004(9) -0.035(9)
O50 0.094(11) 0.107(10) 0.093(10) -0.033(8) -0.005(8) -0.020(8)
O51 0.135(12) 0.113(10) 0.130(11) -0.074(8) -0.017(9) -0.014(8)
O52 0.193(15) 0.191(13) 0.194(14) -0.081(10) 0.001(9) -0.059(10)
O53 0.089(11) 0.090(9) 0.092(10) -0.032(8) -0.003(8) -0.018(8)
O54 0.056(10) 0.073(8) 0.074(9) -0.020(7) 0.008(8) -0.012(7)
O55 0.098(11) 0.086(9) 0.093(10) -0.035(8) -0.007(8) -0.013(8)
O56 0.128(12) 0.114(10) 0.137(11) -0.067(8) 0.002(9) -0.027(9)
O57 0.082(10) 0.071(9) 0.079(9) -0.026(7) 0.006(8) -0.019(8)
O58 0.085(11) 0.076(9) 0.093(10) -0.038(7) 0.008(8) -0.028(8)
O59 0.080(10) 0.062(8) 0.078(9) -0.027(7) 0.008(8) -0.001(7)
O60 0.122(12) 0.101(10) 0.121(11) -0.061(8) 0.018(8) -0.010(8)
O61 0.120(12) 0.118(10) 0.135(11) -0.045(8) -0.004(9) -0.035(9)
O62 0.065(10) 0.070(8) 0.063(9) -0.030(7) -0.007(7) -0.006(7)
O63 0.080(10) 0.085(9) 0.083(9) -0.037(7) -0.005(8) -0.024(8)
O64 0.107(11) 0.107(10) 0.110(10) -0.042(8) -0.006(8) -0.029(8)
O65 0.093(11) 0.084(9) 0.092(10) -0.034(7) 0.014(8) -0.018(8)
O66 0.073(10) 0.055(8) 0.066(9) -0.013(7) 0.001(7) -0.017(7)
O67 0.089(11) 0.105(10) 0.099(10) -0.048(8) -0.007(8) -0.028(8)
O68 0.087(11) 0.094(9) 0.109(10) -0.040(8) 0.011(8) -0.020(8)
O69 0.088(10) 0.063(8) 0.072(9) -0.031(7) 0.012(8) -0.020(7)
O70 0.101(11) 0.062(8) 0.094(10) -0.047(7) 0.011(8) -0.018(8)
O71 0.071(10) 0.067(8) 0.081(9) -0.021(7) -0.019(8) -0.022(8)
O72 0.089(11) 0.093(9) 0.078(9) -0.033(7) 0.007(8) -0.030(8)
O73 0.056(10) 0.071(8) 0.060(8) -0.028(7) -0.004(7) -0.007(7)
O74 0.048(9) 0.037(7) 0.056(8) -0.004(6) 0.025(7) -0.020(7)
O75 0.079(10) 0.059(8) 0.079(9) -0.012(7) -0.002(8) -0.027(8)
O76 0.120(12) 0.103(10) 0.123(11) -0.053(8) 0.001(9) -0.025(8)
O77 0.088(11) 0.119(10) 0.087(10) -0.041(8) 0.015(8) -0.008(8)
O78 0.115(11) 0.094(9) 0.109(10) -0.061(8) -0.017(8) -0.027(8)
O79 0.143(12) 0.105(10) 0.130(11) -0.057(8) 0.029(9) -0.018(8)
O80 0.193(14) 0.174(13) 0.169(13) -0.066(9) 0.020(9) -0.027(9)
O81 0.044(9) 0.033(7) 0.054(8) -0.032(6) 0.004(7) 0.009(6)
O82 0.128(12) 0.115(10) 0.112(11) -0.039(8) 0.002(9) -0.002(9)
O83 0.079(10) 0.066(8) 0.101(9) -0.050(7) 0.028(8) -0.028(7)
O84 0.060(10) 0.060(8) 0.087(9) -0.025(7) 0.006(8) -0.002(7)
O85 0.089(11) 0.090(9) 0.090(10) -0.040(8) -0.001(8) -0.019(8)
O86 0.094(11) 0.070(9) 0.099(10) -0.038(7) -0.002(8) -0.013(8)
O87 0.091(11) 0.063(8) 0.078(9) -0.025(7) 0.007(8) -0.014(8)
O88 0.062(10) 0.044(8) 0.073(9) -0.024(7) 0.023(7) -0.020(7)
O89 0.074(10) 0.069(8) 0.057(9) -0.033(7) -0.012(7) -0.003(7)
O90 0.072(10) 0.064(8) 0.062(9) -0.033(7) 0.007(7) -0.001(7)
O91 0.070(10) 0.054(8) 0.074(9) -0.038(7) -0.012(7) -0.016(7)
O92 0.064(10) 0.063(8) 0.063(9) -0.023(7) -0.002(7) -0.007(7)
O93 0.077(10) 0.069(8) 0.069(9) -0.024(7) 0.015(8) -0.031(7)
O94 0.081(10) 0.054(8) 0.076(9) -0.038(7) 0.011(8) -0.013(7)
O95 0.089(11) 0.083(9) 0.077(9) -0.040(7) -0.003(8) -0.026(8)
O96 0.079(10) 0.069(9) 0.083(9) -0.023(7) -0.011(8) -0.018(8)
O97 0.074(10) 0.049(8) 0.072(9) -0.015(7) 0.010(8) 0.006(7)
O98 0.147(13) 0.136(11) 0.147(12) -0.066(9) 0.016(9) -0.028(9)
O99 0.059(10) 0.046(8) 0.074(9) -0.021(7) -0.002(7) -0.001(7)
O100 0.074(10) 0.071(8) 0.077(9) -0.041(7) -0.004(7) -0.024(7)
O101 0.065(10) 0.047(8) 0.063(8) -0.029(7) 0.014(7) 0.005(7)
O102 0.100(11) 0.101(10) 0.124(11) -0.060(8) 0.007(8) -0.030(8)
O103 0.073(10) 0.049(8) 0.067(9) -0.029(7) 0.011(7) -0.010(7)
O104 0.079(11) 0.062(8) 0.115(10) -0.030(7) -0.006(8) -0.013(8)
O105 0.103(11) 0.084(9) 0.084(9) -0.050(7) 0.007(8) -0.023(8)
O106 0.057(10) 0.070(8) 0.062(9) -0.026(7) -0.006(7) -0.024(7)
O107 0.074(10) 0.065(8) 0.115(10) -0.043(7) 0.017(8) -0.006(8)
O108 0.046(9) 0.053(8) 0.059(8) -0.019(7) 0.002(7) -0.004(7)
O109 0.114(12) 0.084(9) 0.121(11) -0.028(8) -0.003(9) -0.027(8)
O110 0.170(13) 0.138(11) 0.137(12) -0.077(9) 0.004(9) -0.029(9)
O111 0.058(10) 0.052(8) 0.091(9) -0.027(7) 0.013(8) -0.032(7)
O112 0.106(11) 0.079(9) 0.120(10) -0.047(8) 0.002(8) -0.032(8)
O113 0.091(11) 0.089(9) 0.084(10) -0.026(8) 0.005(8) -0.015(8)
O114 0.095(11) 0.076(9) 0.091(10) -0.034(7) 0.007(8) -0.012(8)
O115 0.081(10) 0.070(9) 0.082(9) -0.033(7) 0.013(8) -0.014(8)
O116 0.104(11) 0.086(9) 0.098(10) -0.054(8) 0.001(8) -0.020(8)
O117 0.153(14) 0.160(12) 0.181(13) -0.066(9) 0.020(9) -0.039(9)
O118 0.098(11) 0.110(10) 0.107(10) -0.026(8) 0.008(8) -0.024(8)
O119 0.123(12) 0.142(11) 0.119(11) -0.043(9) 0.018(9) -0.021(9)
O120 0.100(11) 0.075(9) 0.095(10) -0.044(7) 0.022(8) -0.018(8)
O121 0.124(12) 0.098(10) 0.110(10) -0.052(8) 0.011(9) -0.006(8)
O122 0.103(11) 0.092(9) 0.100(10) -0.048(8) 0.003(8) -0.014(8)
O123 0.109(11) 0.098(10) 0.094(10) -0.034(8) -0.013(8) -0.021(8)
O124 0.106(11) 0.060(8) 0.098(10) -0.033(7) 0.007(8) -0.005(8)
O125 0.113(12) 0.100(10) 0.101(10) -0.031(8) -0.001(8) -0.003(8)
O126 0.101(11) 0.092(9) 0.117(10) -0.052(8) 0.023(8) -0.037(8)
O127 0.130(12) 0.130(11) 0.138(11) -0.057(9) 0.010(9) -0.013(9)
O128 0.142(12) 0.109(10) 0.143(12) -0.048(8) 0.022(9) -0.032(9)
O129 0.124(12) 0.129(11) 0.120(11) -0.041(8) -0.017(9) -0.030(9)
O130 0.114(12) 0.097(10) 0.114(10) -0.041(8) 0.018(8) -0.028(8)
O131 0.110(11) 0.083(9) 0.093(10) -0.041(8) -0.004(8) -0.005(8)
O132 0.072(10) 0.059(8) 0.082(9) -0.022(7) -0.002(8) -0.011(7)
O133 0.064(10) 0.057(8) 0.057(8) -0.008(7) -0.002(7) -0.025(7)
O134 0.059(10) 0.045(8) 0.069(9) -0.024(7) -0.011(7) -0.007(7)
O135 0.087(11) 0.094(9) 0.077(9) -0.052(7) 0.002(8) -0.020(8)
O136 0.052(9) 0.059(8) 0.062(8) -0.026(7) 0.003(7) -0.017(7)
O137 0.067(10) 0.057(8) 0.072(9) -0.032(7) 0.006(7) -0.008(7)
O138 0.082(10) 0.076(9) 0.071(9) -0.028(7) 0.001(8) -0.008(8)
O139 0.064(10) 0.055(8) 0.069(9) -0.024(7) -0.001(7) -0.012(7)
O140 0.076(10) 0.056(8) 0.079(9) -0.024(7) 0.013(8) -0.011(7)
O141 0.102(11) 0.078(9) 0.102(10) -0.028(8) 0.002(8) -0.034(8)
O142 0.092(11) 0.072(9) 0.106(10) -0.035(7) 0.003(8) -0.028(8)
O143 0.088(11) 0.080(9) 0.092(10) -0.039(7) 0.006(8) -0.022(8)
O144 0.082(10) 0.063(8) 0.094(10) -0.026(7) 0.013(8) -0.013(8)
O145 0.130(12) 0.136(11) 0.139(12) -0.055(9) -0.003(9) -0.035(9)
O146 0.096(11) 0.110(10) 0.109(10) -0.036(8) 0.009(8) -0.019(8)
O147 0.109(11) 0.102(10) 0.092(10) -0.045(8) 0.001(8) -0.025(8)
O148 0.080(11) 0.089(9) 0.104(10) -0.042(8) 0.017(8) -0.019(8)
O149 0.074(10) 0.097(9) 0.070(9) -0.021(7) 0.007(8) -0.014(8)
O150 0.100(11) 0.118(10) 0.099(10) -0.040(8) 0.009(8) -0.043(8)
O151 0.099(11) 0.091(9) 0.109(10) -0.040(8) 0.015(8) -0.017(8)
O152 0.098(11) 0.059(8) 0.097(10) -0.035(7) 0.005(8) -0.016(8)
O153 0.084(10) 0.052(8) 0.069(9) -0.038(7) 0.025(7) -0.013(7)
O154 0.093(11) 0.080(9) 0.103(10) -0.038(7) -0.007(8) -0.038(8)
O155 0.115(12) 0.110(10) 0.109(10) -0.047(8) -0.002(8) -0.022(8)
O156 0.067(10) 0.068(8) 0.071(9) -0.022(7) 0.004(8) -0.013(8)
O157 0.053(10) 0.072(8) 0.062(9) -0.033(7) 0.012(7) -0.016(7)
O158 0.091(11) 0.084(9) 0.095(10) -0.040(8) 0.006(8) -0.020(8)
O159 0.128(12) 0.102(10) 0.127(11) -0.059(8) 0.026(9) -0.020(8)
O160 0.091(11) 0.072(9) 0.094(10) -0.050(7) 0.000(8) -0.017(8)
O161 0.080(11) 0.087(9) 0.090(10) -0.025(7) 0.017(8) -0.011(8)
O162 0.077(11) 0.094(9) 0.094(10) -0.038(8) 0.016(8) -0.029(8)
O163 0.090(11) 0.092(9) 0.092(10) -0.016(8) 0.001(8) -0.020(8)
O164 0.092(11) 0.082(9) 0.079(9) -0.021(7) 0.020(8) -0.019(8)
O165 0.088(11) 0.073(9) 0.076(9) -0.024(7) -0.006(8) -0.007(8)
O166 0.089(11) 0.083(9) 0.085(10) -0.031(7) 0.007(8) -0.024(8)
O167 0.072(10) 0.072(9) 0.073(9) -0.022(7) 0.001(8) -0.019(8)
O168 0.082(10) 0.059(8) 0.075(9) -0.029(7) -0.012(8) -0.018(7)
O169 0.093(11) 0.085(9) 0.110(10) -0.053(8) 0.010(8) -0.011(8)
O170 0.092(11) 0.078(9) 0.089(10) -0.032(7) 0.009(8) -0.014(8)
O171 0.077(10) 0.070(9) 0.085(9) -0.033(7) -0.004(8) -0.011(8)
O172 0.074(10) 0.067(8) 0.083(9) -0.039(7) 0.023(8) -0.024(7)
O173 0.108(11) 0.086(9) 0.117(10) -0.046(8) 0.003(8) -0.047(8)
O174 0.097(11) 0.074(9) 0.111(10) -0.046(8) 0.025(8) -0.006(8)
O175 0.106(11) 0.092(10) 0.114(11) -0.019(8) -0.008(8) -0.027(8)
O176 0.107(11) 0.108(10) 0.104(10) -0.038(8) -0.002(8) -0.017(8)
O177 0.138(12) 0.118(11) 0.137(11) -0.057(9) -0.002(9) -0.030(9)
O178 0.099(11) 0.085(9) 0.096(10) -0.034(8) 0.020(8) -0.006(8)
O180 0.125(12) 0.111(10) 0.125(11) -0.045(8) 0.010(9) -0.025(9)
O181 0.110(12) 0.100(10) 0.121(11) -0.053(8) 0.012(8) -0.030(8)
O182 0.125(12) 0.133(11) 0.137(11) -0.046(9) 0.014(9) -0.034(9)
O183 0.102(11) 0.103(10) 0.103(10) -0.044(8) 0.022(8) -0.034(8)
O184 0.128(12) 0.125(11) 0.126(11) -0.050(8) 0.003(9) -0.034(9)
O185 0.106(11) 0.079(9) 0.117(10) -0.021(8) 0.001(9) -0.010(8)
O187 0.105(11) 0.085(9) 0.109(10) -0.030(8) -0.004(8) -0.005(8)
O188 0.105(11) 0.083(9) 0.108(10) -0.045(8) -0.008(8) -0.001(8)
O189 0.160(13) 0.138(11) 0.148(12) -0.054(9) 0.006(9) -0.056(9)
O190 0.282(19) 0.282(18) 0.268(18) -0.106(11) 0.022(10) -0.054(10)
O191 0.100(11) 0.079(9) 0.095(10) -0.013(7) 0.000(8) -0.019(8)
O192 0.108(11) 0.073(9) 0.092(10) -0.039(7) 0.017(8) -0.033(8)
C1 0.153(17) 0.133(15) 0.151(16) -0.081(11) -0.004(10) -0.029(10)
C2 0.095(14) 0.087(13) 0.094(13) -0.041(10) 0.003(9) -0.019(9)
C3 0.164(18) 0.151(17) 0.157(18) -0.066(11) 0.002(10) -0.032(10)
C4 0.130(17) 0.114(15) 0.140(16) -0.052(10) 0.010(10) -0.033(10)
C5 0.139(17) 0.136(16) 0.151(17) -0.054(11) 0.008(10) -0.040(10)
C6 0.132(17) 0.132(16) 0.139(16) -0.058(11) 0.014(10) -0.023(10)
C7 0.102(14) 0.087(13) 0.098(13) -0.040(10) -0.009(9) -0.016(9)
C8 0.112(15) 0.114(14) 0.132(15) -0.047(10) 0.002(10) -0.041(10)
C9 0.21(2) 0.21(2) 0.20(2) -0.084(12) 0.009(10) -0.048(11)
C10 0.164(19) 0.170(19) 0.171(19) -0.056(11) 0.022(10) -0.045(11)
C11 0.21(2) 0.21(2) 0.22(2) -0.076(12) 0.001(10) -0.059(11)
C12 0.26(3) 0.26(3) 0.25(3) -0.099(14) 0.011(10) -0.061(11)
C13 0.17(2) 0.174(19) 0.173(19) -0.067(11) 0.011(10) -0.034(10)
C14 0.22(2) 0.23(2) 0.22(2) -0.088(12) 0.007(10) -0.047(11)
C15 0.20(2) 0.20(2) 0.21(2) -0.091(12) 0.004(10) -0.040(11)
C16 0.154 0.154 0.154 -0.060 0.004 -0.033
C17 0.216 0.216 0.216 -0.084 0.006 -0.046
C18 0.363 0.363 0.363 -0.141 0.010 -0.077
C19 0.146 0.146 0.146 -0.057 0.004 -0.031
C20 0.194 0.194 0.194 -0.076 0.005 -0.041
C21 0.129 0.129 0.129 -0.050 0.004 -0.028
C22 0.44(4) 0.44(4) 0.43(4) -0.176(19) 0.014(11) -0.085(14)
C23 0.121(16) 0.120(14) 0.119(15) -0.047(10) 0.009(10) -0.033(10)
C24 0.075(13) 0.081(12) 0.079(13) -0.028(9) -0.007(9) -0.019(9)
C25 0.087(14) 0.077(12) 0.089(13) -0.035(9) -0.007(9) -0.024(9)
C26 0.101(16) 0.113(14) 0.115(15) -0.048(10) -0.005(10) -0.015(10)
C27 0.081(14) 0.087(13) 0.079(13) -0.034(9) -0.010(9) -0.020(9)
C28 0.131(17) 0.127(16) 0.131(16) -0.055(10) 0.006(10) -0.019(10)
C29 0.077(13) 0.067(11) 0.076(12) -0.033(9) -0.002(9) -0.013(9)
C30 0.082(13) 0.073(12) 0.081(12) -0.028(9) -0.015(9) -0.013(9)
C31 0.076(13) 0.090(12) 0.082(12) -0.049(9) -0.005(9) -0.017(9)
C32 0.095(14) 0.106(13) 0.098(14) -0.031(10) 0.006(10) -0.027(10)
C33 0.099(14) 0.090(13) 0.101(13) -0.040(10) 0.000(9) -0.018(9)
C34 0.126(16) 0.120(15) 0.127(15) -0.044(10) 0.000(10) -0.037(10)
C35 0.137(17) 0.125(15) 0.138(16) -0.047(10) 0.003(10) -0.030(10)
C36 0.109(15) 0.103(13) 0.108(14) -0.044(10) -0.018(9) -0.034(10)
C37 0.108(15) 0.100(13) 0.102(14) -0.046(10) 0.008(10) -0.024(10)
C38 0.145(18) 0.139(17) 0.143(17) -0.062(11) 0.005(10) -0.031(10)
C39 0.22(2) 0.22(2) 0.22(2) -0.089(13) 0.005(10) -0.053(11)
C40 0.131(17) 0.124(16) 0.140(16) -0.054(10) 0.014(10) -0.022(10)
C41 0.092(14) 0.100(13) 0.083(13) -0.038(9) 0.011(9) -0.019(9)
C42 0.084(13) 0.062(12) 0.081(12) -0.034(9) 0.007(9) -0.010(9)
C43 0.081(13) 0.079(12) 0.067(12) -0.025(9) 0.009(9) -0.015(9)
C44 0.137(17) 0.134(15) 0.138(16) -0.055(10) -0.005(10) -0.034(10)
C45 0.082(13) 0.082(12) 0.072(12) -0.043(9) -0.002(9) -0.006(9)
C46 0.094(14) 0.088(13) 0.107(14) -0.042(10) -0.008(10) -0.020(9)
C47 0.096(14) 0.094(13) 0.103(14) -0.031(10) -0.018(9) -0.030(10)
C48 0.133(17) 0.133(16) 0.136(17) -0.055(11) -0.010(10) -0.021(10)
C49 0.097(14) 0.077(13) 0.096(13) -0.042(9) -0.016(9) -0.010(9)
C50 0.070(13) 0.064(12) 0.078(12) -0.024(9) -0.002(9) -0.006(9)
C51 0.081(13) 0.071(12) 0.079(13) -0.025(9) -0.011(9) -0.021(9)
C52 0.072(13) 0.053(11) 0.070(12) -0.023(9) -0.004(9) -0.009(9)
C53 0.068(13) 0.063(11) 0.070(12) -0.029(9) -0.007(9) -0.017(9)
C54 0.073(13) 0.057(11) 0.075(12) -0.027(9) -0.006(9) -0.011(9)
C55 0.077(13) 0.073(12) 0.064(12) -0.025(9) 0.005(9) -0.019(9)
C56 0.079(13) 0.072(12) 0.080(12) -0.030(9) 0.023(9) -0.016(9)
C57 0.091(14) 0.081(12) 0.089(13) -0.039(9) 0.000(9) -0.019(9)
C58 0.107(15) 0.097(13) 0.112(14) -0.043(10) 0.005(10) -0.014(9)
C59 0.110(15) 0.103(13) 0.106(14) -0.055(10) -0.002(10) -0.022(10)
C60 0.082(13) 0.073(12) 0.079(12) -0.039(9) 0.007(9) -0.002(9)
C61 0.077(14) 0.076(12) 0.090(13) -0.028(9) 0.006(9) -0.015(9)
C62 0.081(13) 0.070(12) 0.074(12) -0.037(9) 0.012(9) -0.009(9)
C63 0.066(13) 0.052(11) 0.072(12) -0.026(9) -0.010(9) -0.022(9)
C64 0.096(14) 0.089(13) 0.089(13) -0.042(10) 0.002(9) -0.018(9)
C65 0.067(13) 0.071(12) 0.062(12) -0.012(9) 0.005(9) -0.020(9)
C66 0.127(16) 0.123(14) 0.127(15) -0.058(10) -0.003(10) -0.024(10)
C67 0.102(14) 0.093(13) 0.102(13) -0.041(9) -0.010(9) -0.028(9)
C68 0.091(15) 0.105(14) 0.093(14) -0.043(10) 0.004(9) -0.018(10)
C69 0.079(13) 0.079(12) 0.077(12) -0.031(9) -0.002(9) -0.024(9)
C70 0.069(13) 0.073(12) 0.082(13) -0.025(9) -0.003(9) -0.013(9)
C71 0.063(12) 0.062(11) 0.062(11) -0.030(9) 0.015(9) -0.008(9)
C72 0.078(13) 0.066(12) 0.075(12) -0.022(9) -0.004(9) -0.015(9)
C73 0.085(14) 0.093(13) 0.078(13) -0.026(9) 0.007(9) -0.017(9)
C74 0.058(12) 0.050(11) 0.065(11) -0.018(8) -0.019(9) -0.017(9)
C75 0.065(12) 0.060(11) 0.064(11) -0.025(9) 0.003(9) -0.012(9)
C76 0.126(16) 0.136(15) 0.125(16) -0.052(10) 0.016(10) -0.018(10)
C77 0.23(2) 0.23(2) 0.23(2) -0.096(13) 0.011(10) -0.048(11)
C78 0.18(2) 0.180(19) 0.178(19) -0.072(11) 0.001(10) -0.040(10)
C79 0.085(13) 0.076(12) 0.075(12) -0.040(9) 0.008(9) -0.006(9)
C80 0.089(14) 0.073(12) 0.091(13) -0.036(9) -0.002(9) -0.021(9)
C81 0.101(14) 0.098(13) 0.110(14) -0.047(10) -0.005(9) -0.025(9)
C82 0.088 0.088 0.088 -0.034 0.002 -0.019
C83 0.114 0.114 0.114 -0.044 0.003 -0.024
C84 0.127 0.127 0.127 -0.049 0.003 -0.027
C85 0.114 0.114 0.114 -0.045 0.003 -0.024
C86 0.113 0.113 0.113 -0.044 0.003 -0.024
C87 0.098 0.098 0.098 -0.038 0.003 -0.021
C88 0.156(18) 0.148(16) 0.156(17) -0.059(11) 0.000(10) -0.029(10)
C89 0.121(15) 0.109(14) 0.115(14) -0.039(10) 0.019(10) -0.027(10)
C90 0.102(15) 0.106(14) 0.101(14) -0.036(10) 0.013(9) -0.028(10)
C91 0.079(13) 0.063(11) 0.085(12) -0.027(9) 0.009(9) -0.029(9)
C92 0.100(15) 0.084(13) 0.109(14) -0.034(10) 0.010(10) -0.018(9)
C93 0.113(16) 0.118(15) 0.118(15) -0.043(10) 0.010(10) -0.025(10)
C94 0.103(15) 0.100(13) 0.102(14) -0.043(10) 0.004(10) -0.023(10)
C95 0.091(14) 0.082(12) 0.096(13) -0.043(10) 0.008(9) -0.007(9)
C96 0.118(15) 0.119(14) 0.115(15) -0.048(10) -0.010(10) -0.024(10)
C97 0.100(15) 0.114(14) 0.103(14) -0.041(10) 0.011(10) -0.022(10)
C98 0.153(18) 0.146(17) 0.141(17) -0.059(11) 0.001(10) -0.028(10)
C99 0.125(16) 0.111(15) 0.125(15) -0.042(10) 0.005(10) -0.021(10)
C100 0.161(19) 0.158(18) 0.156(18) -0.053(11) 0.004(10) -0.038(10)
C101 0.23(2) 0.23(2) 0.22(2) -0.089(13) 0.008(10) -0.042(11)
C102 0.145(17) 0.138(16) 0.140(16) -0.053(10) 0.002(10) -0.031(10)
C103 0.19(2) 0.19(2) 0.19(2) -0.079(12) 0.001(10) -0.034(11)
C104 0.18(2) 0.18(2) 0.18(2) -0.067(12) 0.009(10) -0.044(11)
C105 0.22(2) 0.22(2) 0.22(2) -0.080(13) 0.008(10) -0.045(11)
C106 0.27(3) 0.28(3) 0.28(3) -0.102(14) 0.016(10) -0.051(12)
C107 0.23(2) 0.24(2) 0.22(2) -0.087(13) 0.003(10) -0.052(11)
C108 0.156(18) 0.159(17) 0.155(17) -0.062(11) 0.006(10) -0.030(10)
C109 0.124(16) 0.125(15) 0.119(15) -0.055(10) 0.008(10) -0.021(10)
C110 0.24(2) 0.24(2) 0.24(2) -0.095(13) 0.014(10) -0.046(11)
C111 0.091(14) 0.081(12) 0.103(13) -0.036(9) 0.006(9) -0.020(9)
C112 0.087(14) 0.073(12) 0.074(13) -0.030(9) 0.004(9) -0.009(9)
C113 0.084(14) 0.099(13) 0.090(14) -0.036(9) 0.007(9) -0.022(10)
C114 0.086(14) 0.080(12) 0.091(13) -0.041(9) 0.004(9) -0.029(9)
C115 0.087(14) 0.089(13) 0.089(13) -0.031(9) 0.001(9) -0.026(10)
C116 0.044(12) 0.045(10) 0.046(11) -0.016(8) -0.004(9) -0.002(9)
C117 0.088(14) 0.086(13) 0.096(13) -0.040(9) 0.001(9) -0.033(9)
C118 0.098(15) 0.108(14) 0.110(14) -0.049(10) 0.000(9) -0.008(9)
C119 0.076(13) 0.071(12) 0.076(12) -0.022(9) 0.004(9) -0.016(9)
C120 0.061(13) 0.073(12) 0.065(12) -0.019(9) -0.007(9) -0.012(9)
C121 0.119(16) 0.114(15) 0.124(15) -0.044(10) 0.005(10) -0.035(10)
C122 0.102(15) 0.101(13) 0.104(14) -0.037(10) 0.010(10) -0.030(10)
C123 0.112(15) 0.119(14) 0.110(14) -0.044(10) 0.005(10) -0.022(10)
C124 0.128(16) 0.128(15) 0.128(15) -0.050(10) 0.002(10) -0.023(10)
C125 0.133(17) 0.145(16) 0.137(16) -0.050(10) 0.006(10) -0.024(10)
C126 0.099(15) 0.098(14) 0.104(14) -0.043(10) 0.018(10) -0.022(10)
C127 0.119(16) 0.122(15) 0.110(15) -0.044(10) 0.003(10) -0.029(10)
C128 0.110(15) 0.115(14) 0.107(15) -0.044(10) -0.001(10) -0.021(10)
C129 0.107(15) 0.106(14) 0.099(14) -0.039(10) -0.001(10) -0.015(10)
C130 0.083(14) 0.084(12) 0.084(13) -0.030(9) -0.001(9) -0.020(9)
C131 0.112(15) 0.111(14) 0.107(15) -0.037(10) 0.012(10) -0.014(10)
C132 0.145(18) 0.150(17) 0.151(17) -0.044(10) 0.012(10) -0.026(10)
C133 0.088(13) 0.080(12) 0.086(13) -0.032(9) 0.002(9) -0.034(9)
C134 0.048(12) 0.046(10) 0.055(11) -0.013(8) -0.005(9) -0.013(9)
C135 0.076(13) 0.075(12) 0.082(13) -0.029(9) 0.012(9) -0.022(9)
C136 0.082(14) 0.091(13) 0.087(13) -0.032(9) 0.009(9) -0.004(9)
C137 0.106(15) 0.108(14) 0.110(14) -0.042(10) 0.006(10) -0.024(10)
C138 0.085(14) 0.073(12) 0.088(13) -0.030(9) 0.010(9) -0.017(9)
C139 0.051(12) 0.045(10) 0.050(11) -0.019(8) 0.016(9) -0.014(9)
C140 0.082(13) 0.086(12) 0.081(12) -0.044(9) 0.001(9) -0.020(9)
C141 0.069(12) 0.046(10) 0.058(11) -0.026(8) -0.006(9) -0.010(9)
C142 0.087(14) 0.090(13) 0.094(13) -0.038(9) 0.008(9) -0.016(9)
C143 0.112(15) 0.107(14) 0.104(14) -0.040(10) 0.015(10) -0.028(10)
C144 0.109(15) 0.111(14) 0.100(14) -0.033(10) 0.008(10) -0.026(10)
C145 0.128(16) 0.127(15) 0.124(15) -0.052(10) -0.001(10) -0.026(10)
C146 0.119(16) 0.124(15) 0.118(15) -0.047(10) 0.010(10) -0.018(10)
C147 0.22(2) 0.22(2) 0.22(2) -0.090(13) 0.015(10) -0.041(11)
C148 0.135(17) 0.133(16) 0.131(16) -0.054(10) 0.009(10) -0.026(10)
C149 0.26(3) 0.26(3) 0.26(3) -0.098(14) 0.013(10) -0.054(12)
C150 0.134(17) 0.125(16) 0.135(17) -0.045(10) 0.002(10) -0.017(10)
C151 0.094(15) 0.095(14) 0.095(14) -0.037(10) 0.002(9) -0.017(10)
C152 0.131(17) 0.129(16) 0.137(16) -0.040(10) 0.003(10) -0.025(10)
C153 0.096(15) 0.101(14) 0.102(14) -0.036(10) -0.003(10) -0.021(10)
C154 0.29(3) 0.29(3) 0.30(3) -0.104(14) 0.007(10) -0.072(12)
C155 0.097(14) 0.103(13) 0.101(13) -0.042(9) 0.014(9) -0.022(9)
C156 0.095(14) 0.087(13) 0.096(13) -0.045(9) 0.014(10) -0.014(9)
C157 0.17(2) 0.172(19) 0.168(19) -0.077(12) 0.008(10) -0.031(10)
C158 0.16(2) 0.164(19) 0.167(19) -0.060(11) 0.003(10) -0.031(11)
C159 0.131(17) 0.140(17) 0.139(17) -0.051(11) 0.000(10) -0.029(10)
C160 0.112(15) 0.090(13) 0.099(14) -0.043(10) 0.007(10) -0.025(10)
C161 0.107(15) 0.102(14) 0.102(14) -0.039(10) -0.002(10) -0.016(10)
C162 0.141(17) 0.142(16) 0.146(17) -0.062(11) 0.001(10) -0.033(10)
C163 0.21(2) 0.20(2) 0.21(2) -0.069(12) 0.013(10) -0.044(11)
C164 0.148(17) 0.141(16) 0.146(17) -0.056(10) 0.001(10) -0.033(10)
C165 0.166(19) 0.166(18) 0.168(18) -0.067(11) 0.006(10) -0.050(10)
C166 0.20(2) 0.19(2) 0.20(2) -0.082(12) 0.007(10) -0.048(11)
C167 0.122(16) 0.115(15) 0.122(15) -0.044(10) 0.003(10) -0.026(10)
C168 0.153(18) 0.156(17) 0.156(17) -0.059(11) 0.003(10) -0.032(10)
C169 0.127(16) 0.125(15) 0.135(16) -0.048(10) 0.009(10) -0.035(10)
C170 0.166(19) 0.158(18) 0.170(18) -0.065(11) 0.007(10) -0.033(10)
C172 0.45(4) 0.43(4) 0.45(4) -0.177(19) 0.020(11) -0.096(14)
C174 0.154(18) 0.144(17) 0.150(17) -0.059(11) 0.016(10) -0.026(10)
C175 0.150(18) 0.141(17) 0.148(17) -0.056(11) 0.018(10) -0.028(10)
C176 0.160(19) 0.167(18) 0.167(18) -0.046(11) 0.022(10) -0.038(10)
C177 0.108(15) 0.120(14) 0.120(14) -0.053(10) 0.003(10) -0.023(10)
C178 0.085(14) 0.087(13) 0.095(13) -0.042(10) 0.005(9) -0.018(9)
C179 0.078(14) 0.075(12) 0.094(13) -0.038(9) 0.006(9) -0.010(9)
C180 0.068(13) 0.054(11) 0.073(12) -0.030(9) -0.011(9) -0.013(9)
C181 0.087(14) 0.083(12) 0.081(13) -0.035(9) 0.007(9) -0.014(9)
C182 0.075(13) 0.080(12) 0.075(13) -0.027(9) 0.010(9) -0.022(9)
C183 0.081(13) 0.076(12) 0.074(12) -0.031(9) 0.006(9) -0.012(9)
C184 0.100(14) 0.083(12) 0.082(13) -0.037(9) 0.016(9) -0.006(9)
C185 0.100(15) 0.115(14) 0.105(14) -0.034(10) 0.006(10) -0.017(10)
C186 0.103(15) 0.107(13) 0.102(14) -0.043(10) 0.015(10) -0.021(10)
C187 0.124(16) 0.129(15) 0.127(15) -0.049(10) 0.006(10) -0.031(10)
C188 0.106(15) 0.089(13) 0.105(14) -0.036(10) -0.008(10) -0.023(10)
C189 0.131(16) 0.122(15) 0.127(15) -0.052(10) -0.009(10) -0.034(10)
C190 0.147(17) 0.135(16) 0.140(16) -0.060(10) 0.007(10) -0.023(10)
C191 0.150(18) 0.147(17) 0.144(17) -0.063(11) 0.014(10) -0.019(10)
C192 0.17(2) 0.159(19) 0.17(2) -0.062(12) 0.014(10) -0.034(11)
C193 0.108(15) 0.099(14) 0.102(14) -0.035(10) 0.012(10) -0.028(10)
C194 0.152(18) 0.150(17) 0.154(18) -0.056(11) 0.008(10) -0.038(10)
C195 0.170(19) 0.159(18) 0.170(18) -0.066(11) -0.001(10) -0.033(10)
C196 0.152(18) 0.152(18) 0.152(18) -0.064(11) 0.008(10) -0.034(10)
C197 0.126(17) 0.119(16) 0.130(16) -0.044(10) 0.010(10) -0.025(10)
C198 0.19(2) 0.183(19) 0.188(19) -0.088(11) 0.022(10) -0.038(10)
C199 0.104(14) 0.090(13) 0.096(13) -0.043(9) 0.016(9) -0.006(9)
C200 0.059(13) 0.066(11) 0.066(12) -0.037(9) 0.001(9) -0.012(9)
C201 0.081(14) 0.086(13) 0.077(13) -0.039(9) -0.001(9) -0.004(9)
C202 0.105(15) 0.089(13) 0.101(14) -0.044(10) 0.009(10) -0.016(10)
C203 0.098(15) 0.095(13) 0.104(14) -0.043(10) 0.003(10) -0.023(10)
C204 0.045(12) 0.064(11) 0.049(11) -0.019(9) 0.015(9) -0.006(9)
C205 0.066(13) 0.068(11) 0.071(12) -0.031(9) 0.005(9) -0.013(9)
C206 0.076(13) 0.072(12) 0.072(12) -0.027(9) 0.003(9) -0.006(9)
C207 0.075(14) 0.095(13) 0.086(13) -0.030(9) 0.004(9) -0.016(9)
C208 0.077(13) 0.083(12) 0.083(13) -0.022(9) 0.007(9) -0.027(9)
C209 0.093(14) 0.090(13) 0.090(13) -0.032(9) 0.017(9) -0.014(9)
C210 0.097(14) 0.088(13) 0.114(14) -0.046(10) -0.007(10) -0.022(9)
C211 0.096(14) 0.087(12) 0.086(13) -0.041(9) -0.002(9) -0.028(9)
C212 0.094(14) 0.089(12) 0.086(13) -0.035(9) 0.004(9) -0.026(9)
C213 0.118(16) 0.124(15) 0.118(15) -0.048(10) 0.014(10) -0.023(10)
C214 0.19(2) 0.19(2) 0.19(2) -0.082(12) 0.017(10) -0.040(11)
C215 0.20(2) 0.19(2) 0.20(2) -0.084(12) 0.017(10) -0.041(11)
C216 0.26(3) 0.27(3) 0.27(3) -0.106(15) 0.014(10) -0.064(12)
C217 0.37(5) 0.38(5) 0.38(5) -0.15(2) 0.012(11) -0.083(14)
C218 0.152(18) 0.148(17) 0.155(17) -0.072(11) 0.005(10) -0.019(10)
C219 0.113(15) 0.117(14) 0.114(15) -0.050(10) 0.015(10) -0.037(10)
C220 0.169(19) 0.167(17) 0.170(18) -0.078(11) 0.006(10) -0.029(10)
C221 0.167(19) 0.167(18) 0.167(18) -0.062(11) 0.011(10) -0.046(10)
C222 0.096(14) 0.092(13) 0.093(13) -0.041(10) 0.012(9) -0.029(9)
C223 0.125(16) 0.112(15) 0.121(15) -0.059(10) 0.006(10) -0.022(10)
C224 0.158(18) 0.141(17) 0.137(17) -0.071(11) 0.017(10) -0.029(10)
C225 0.151(18) 0.146(17) 0.158(18) -0.065(11) 0.005(10) -0.043(10)
C226 0.133(17) 0.130(16) 0.133(16) -0.047(11) 0.011(10) -0.032(10)
C227 0.101(15) 0.093(13) 0.108(14) -0.040(10) 0.010(10) -0.019(10)
C228 0.157(18) 0.162(17) 0.154(17) -0.071(11) 0.008(10) -0.035(10)
C229 0.088(14) 0.093(13) 0.098(13) -0.034(9) 0.013(9) -0.036(9)
C230 0.145(17) 0.140(16) 0.152(17) -0.061(11) -0.003(10) -0.046(10)
C231 0.23(2) 0.24(2) 0.24(2) -0.090(13) 0.025(10) -0.054(11)
C232 0.53(6) 0.54(6) 0.53(6) -0.21(2) 0.028(11) -0.106(16)
C233 0.161(19) 0.162(17) 0.177(18) -0.066(11) 0.001(10) -0.053(10)
C234 0.18(2) 0.173(19) 0.187(19) -0.069(11) 0.011(10) -0.041(10)
C235 0.170(19) 0.170(18) 0.174(19) -0.070(11) 0.020(10) -0.032(10)
C236 0.125(16) 0.118(15) 0.129(16) -0.046(10) 0.013(10) -0.024(10)
C237 0.123(16) 0.117(15) 0.129(15) -0.054(10) 0.007(10) -0.015(10)
C238 0.131(17) 0.123(16) 0.141(16) -0.052(11) 0.011(10) -0.024(10)
C239 0.080(14) 0.080(12) 0.072(13) -0.027(9) -0.002(9) -0.019(9)
C240 0.086(14) 0.080(12) 0.080(13) -0.037(9) -0.010(9) -0.018(9)
C241 0.079(13) 0.080(12) 0.075(13) -0.034(9) -0.010(9) -0.028(9)
C242 0.093(14) 0.089(12) 0.088(13) -0.030(9) -0.003(9) -0.024(9)
C243 0.097(14) 0.096(13) 0.100(13) -0.030(9) 0.006(9) -0.031(9)
C244 0.19(2) 0.20(2) 0.20(2) -0.069(12) 0.010(10) -0.046(11)
C245 0.22(2) 0.22(2) 0.22(2) -0.092(13) 0.009(10) -0.043(11)
C246 0.147(18) 0.149(17) 0.142(18) -0.063(11) 0.023(10) -0.018(10)
C247 0.18(2) 0.18(2) 0.18(2) -0.078(12) 0.006(10) -0.040(11)
C248 0.117(17) 0.127(16) 0.126(16) -0.044(11) 0.007(10) -0.039(10)
C249 0.104(15) 0.095(14) 0.099(14) -0.040(10) -0.001(10) -0.022(10)
C250 0.17(2) 0.161(18) 0.167(19) -0.071(11) 0.012(10) -0.029(10)
C251 0.106(15) 0.116(14) 0.106(14) -0.032(10) 0.001(10) -0.034(10)
C252 0.155(18) 0.161(17) 0.166(18) -0.067(11) 0.010(10) -0.027(10)
C253 0.21(2) 0.21(2) 0.22(2) -0.081(12) 0.006(10) -0.056(11)
C254 0.28(3) 0.27(3) 0.28(3) -0.109(14) 0.011(10) -0.059(12)
C255 0.19(2) 0.19(2) 0.19(2) -0.070(12) 0.008(10) -0.041(11)
C256 0.165(19) 0.160(18) 0.173(18) -0.063(11) 0.007(10) -0.044(10)
C257 0.128(17) 0.130(15) 0.123(16) -0.050(10) 0.020(10) -0.018(10)
C258 0.114(16) 0.119(15) 0.109(15) -0.055(10) 0.001(10) -0.025(10)
C259 0.119(16) 0.132(15) 0.126(15) -0.045(10) 0.015(10) -0.040(10)
C260 0.19(2) 0.20(2) 0.18(2) -0.076(12) 0.022(10) -0.038(11)
C261 0.161(18) 0.154(17) 0.158(18) -0.061(11) 0.002(10) -0.043(10)
C262 0.17(2) 0.176(19) 0.176(19) -0.068(11) 0.005(10) -0.042(11)
C263 0.072(13) 0.073(12) 0.074(12) -0.018(9) 0.010(9) 0.001(9)
C264 0.20(2) 0.19(2) 0.21(2) -0.074(12) 0.003(10) -0.058(11)
C265 0.114(15) 0.107(14) 0.110(14) -0.045(10) -0.002(10) -0.015(10)
C266 0.130(16) 0.132(15) 0.122(16) -0.051(10) 0.002(10) -0.025(10)
C267 0.156(18) 0.153(17) 0.152(17) -0.060(11) 0.014(10) -0.034(10)
C268 0.24(2) 0.23(2) 0.22(2) -0.090(13) 0.026(10) -0.046(11)
C269 0.17(2) 0.177(19) 0.170(19) -0.064(11) 0.018(10) -0.039(10)
C270 0.124(16) 0.124(15) 0.113(15) -0.043(10) -0.002(10) -0.024(10)
C271 0.065(12) 0.056(11) 0.063(11) -0.017(9) -0.007(9) -0.029(9)
C272 0.149(18) 0.143(16) 0.146(17) -0.042(10) -0.001(10) -0.032(10)
C273 0.119(15) 0.105(14) 0.122(15) -0.046(10) -0.004(10) -0.033(10)
C274 0.133(16) 0.127(15) 0.141(16) -0.049(10) 0.013(10) -0.037(10)
C275 0.172(19) 0.174(18) 0.178(19) -0.069(11) 0.004(10) -0.047(11)
C276 0.25(3) 0.25(3) 0.26(3) -0.097(13) 0.010(10) -0.054(11)
C277 0.21(2) 0.20(2) 0.20(2) -0.086(12) 0.002(10) -0.041(11)
C278 0.123(16) 0.113(14) 0.125(15) -0.050(10) -0.001(10) -0.023(10)
C279 0.19(2) 0.19(2) 0.19(2) -0.077(12) 0.014(10) -0.036(11)
C280 0.19(2) 0.18(2) 0.19(2) -0.069(12) 0.007(10) -0.046(11)
C281 0.21(2) 0.20(2) 0.21(2) -0.087(12) 0.013(10) -0.044(11)
C282 0.141(17) 0.151(16) 0.131(16) -0.063(11) -0.005(10) -0.029(10)
C283 0.143(17) 0.135(16) 0.142(16) -0.054(11) 0.010(10) -0.033(10)
C284 0.156(18) 0.156(17) 0.157(18) -0.064(11) -0.003(10) -0.034(10)
C285 0.106(15) 0.103(14) 0.106(14) -0.049(10) 0.007(10) -0.015(10)
C286 0.26(3) 0.25(2) 0.26(2) -0.106(13) 0.008(10) -0.052(11)
C287 0.157(18) 0.158(17) 0.153(17) -0.065(11) 0.008(10) -0.033(10)
C288 0.117(16) 0.109(14) 0.117(15) -0.045(10) 0.004(10) -0.028(10)
C289 0.068(13) 0.081(12) 0.085(13) -0.039(9) -0.005(9) -0.008(9)
C290 0.086(15) 0.118(14) 0.109(14) -0.049(10) -0.005(10) -0.034(10)
C291 0.089(14) 0.095(13) 0.102(14) -0.042(10) -0.008(10) -0.023(10)
C292 0.097(15) 0.103(14) 0.097(14) -0.039(10) 0.008(10) -0.024(10)
C293 0.058(12) 0.063(11) 0.064(12) -0.020(9) 0.004(9) -0.017(9)
C294 0.102(15) 0.098(13) 0.106(14) -0.043(10) 0.003(10) -0.018(9)
C295 0.087(14) 0.077(12) 0.086(13) -0.029(9) -0.001(9) -0.017(9)
C296 0.120(16) 0.110(14) 0.118(15) -0.044(10) 0.003(10) -0.025(10)
C297 0.101(15) 0.101(14) 0.112(14) -0.038(10) 0.003(10) -0.026(10)
C298 0.126(16) 0.123(15) 0.132(15) -0.048(10) -0.008(10) -0.035(10)
C299 0.160(18) 0.158(17) 0.162(18) -0.059(11) 0.015(10) -0.035(10)
C300 0.129(16) 0.117(14) 0.133(15) -0.054(10) 0.012(10) -0.023(10)
C301 0.126(16) 0.128(15) 0.129(15) -0.054(10) 0.006(10) -0.031(10)
C302 0.19(2) 0.19(2) 0.20(2) -0.076(12) 0.003(10) -0.048(11)
C303 0.32(3) 0.32(3) 0.32(3) -0.127(16) 0.012(11) -0.067(12)
C304 0.24(2) 0.24(2) 0.23(2) -0.106(13) 0.000(10) -0.048(11)
C305 0.22(2) 0.22(2) 0.22(2) -0.092(13) 0.008(10) -0.044(11)
C306 0.124(16) 0.118(15) 0.130(16) -0.055(10) 0.008(10) -0.024(10)
C307 0.084(13) 0.071(12) 0.087(13) -0.033(9) -0.002(9) -0.027(9)
C308 0.095(14) 0.104(13) 0.093(13) -0.042(9) 0.013(9) -0.008(9)
C309 0.105(15) 0.107(13) 0.102(14) -0.044(10) 0.009(9) -0.014(9)
C310 0.107(15) 0.100(14) 0.108(14) -0.042(10) 0.005(10) -0.023(10)
C311 0.116(16) 0.112(15) 0.127(16) -0.044(10) 0.000(10) -0.021(10)
C312 0.136(17) 0.143(16) 0.125(17) -0.042(10) -0.003(10) -0.032(10)
C313 0.114(16) 0.112(15) 0.116(15) -0.038(10) 0.008(10) -0.021(10)
C314 0.079(13) 0.078(12) 0.060(12) -0.030(9) 0.009(9) -0.013(9)
C315 0.064(13) 0.066(12) 0.078(12) -0.020(9) 0.002(9) -0.019(9)
C316 0.103(15) 0.102(14) 0.109(14) -0.045(10) 0.001(10) -0.017(10)
C317 0.087(13) 0.077(12) 0.082(12) -0.036(9) 0.005(9) -0.011(9)
C318 0.127(16) 0.125(15) 0.126(15) -0.062(10) 0.006(10) -0.011(10)
C319 0.23(2) 0.22(2) 0.23(2) -0.093(12) 0.000(10) -0.051(11)
C320 0.66(8) 0.66(8) 0.66(8) -0.26(3) 0.024(11) -0.137(19)
C321 0.079(13) 0.059(11) 0.102(12) -0.043(9) -0.006(9) -0.027(9)
C322 0.137(17) 0.130(15) 0.142(16) -0.056(10) 0.001(10) -0.032(10)
C323 0.097(14) 0.092(13) 0.105(14) -0.041(9) 0.000(9) -0.028(10)
C324 0.063(13) 0.068(12) 0.080(13) -0.030(9) 0.000(9) -0.010(9)
C325 0.086(14) 0.088(13) 0.094(13) -0.040(9) 0.011(9) -0.014(9)
C326 0.088(14) 0.079(12) 0.075(12) -0.039(9) 0.004(9) -0.009(9)
C327 0.067(13) 0.068(11) 0.060(12) -0.024(9) 0.001(9) -0.017(9)
C328 0.088(14) 0.076(12) 0.090(13) -0.036(9) 0.000(9) -0.018(9)
C329 0.099(15) 0.098(14) 0.102(14) -0.039(10) 0.010(10) -0.017(10)
C330 0.103(15) 0.113(14) 0.114(14) -0.045(10) 0.000(9) -0.027(10)
C331 0.19(2) 0.185(19) 0.20(2) -0.080(11) 0.009(10) -0.037(11)
C332 0.055(12) 0.057(11) 0.072(12) -0.021(9) 0.008(9) -0.013(9)
C333 0.077(13) 0.072(12) 0.075(12) -0.038(9) 0.002(9) -0.009(9)
C334 0.061(13) 0.064(11) 0.069(12) -0.016(9) -0.001(9) -0.009(9)
C335 0.090(14) 0.080(12) 0.087(13) -0.031(9) 0.005(9) -0.031(9)
C336 0.083(14) 0.077(13) 0.093(13) -0.027(9) 0.004(10) -0.019(9)
C337 0.060(12) 0.060(11) 0.060(11) -0.024(9) 0.013(9) -0.016(9)
C338 0.062(12) 0.052(11) 0.069(12) -0.029(9) 0.007(9) -0.012(9)
C339 0.115(15) 0.121(14) 0.125(15) -0.056(10) 0.002(10) -0.037(10)
C340 0.161(19) 0.170(19) 0.169(19) -0.054(11) 0.017(10) -0.034(10)
C341 0.144(18) 0.145(17) 0.156(17) -0.053(11) 0.011(10) -0.029(10)
C342 0.126(16) 0.116(15) 0.138(16) -0.045(10) -0.003(10) -0.035(10)
C343 0.136(16) 0.117(15) 0.128(15) -0.052(10) 0.001(10) -0.035(10)
C344 0.118(16) 0.112(14) 0.121(15) -0.042(10) 0.002(10) -0.026(10)
C345 0.106(15) 0.108(14) 0.112(14) -0.043(10) 0.003(10) -0.017(10)
C346 0.084(14) 0.084(12) 0.087(13) -0.042(9) -0.005(9) -0.012(9)
C347 0.118(16) 0.122(15) 0.116(15) -0.043(10) 0.001(10) -0.022(10)
C348 0.122(16) 0.116(15) 0.118(15) -0.056(10) 0.019(10) -0.014(10)
C349 0.067(13) 0.074(12) 0.067(12) -0.033(9) 0.007(9) -0.010(9)
C350 0.083(13) 0.081(12) 0.075(12) -0.036(9) 0.000(9) -0.019(9)
C351 0.073(13) 0.061(11) 0.071(12) -0.033(9) 0.000(9) -0.007(9)
C352 0.136(17) 0.133(15) 0.141(16) -0.059(10) 0.003(10) -0.026(10)
C353 0.097(14) 0.097(13) 0.103(13) -0.037(9) -0.012(9) -0.014(9)
C354 0.098(14) 0.085(13) 0.104(14) -0.043(10) 0.005(10) -0.011(9)
C355 0.085(14) 0.093(13) 0.095(13) -0.030(10) -0.013(9) -0.017(10)
C356 0.103(15) 0.104(13) 0.102(14) -0.061(10) -0.010(9) -0.023(9)
C357 0.117(16) 0.111(14) 0.108(15) -0.048(10) 0.001(10) -0.018(10)
C358 0.107(15) 0.108(14) 0.105(14) -0.040(10) 0.007(10) -0.023(10)
C359 0.092(14) 0.083(12) 0.084(13) -0.031(9) 0.009(9) -0.012(9)
C360 0.091(14) 0.080(12) 0.089(13) -0.040(9) -0.003(9) -0.017(9)
C361 0.154(18) 0.157(17) 0.159(17) -0.068(11) 0.002(10) -0.024(10)
C362 0.155(18) 0.155(17) 0.157(18) -0.059(11) 0.001(10) -0.035(10)
C363 0.26(3) 0.26(3) 0.26(3) -0.102(14) 0.007(10) -0.051(11)
C364 0.24(3) 0.23(2) 0.24(2) -0.092(13) 0.011(10) -0.050(11)
C365 0.18(2) 0.181(19) 0.18(2) -0.066(12) 0.002(10) -0.036(11)
C366 0.141(17) 0.132(16) 0.141(16) -0.054(10) -0.003(10) -0.034(10)
C367 0.165(19) 0.171(18) 0.167(18) -0.067(11) 0.004(10) -0.036(10)
C368 0.133(18) 0.138(17) 0.139(17) -0.046(11) 0.006(10) -0.031(10)
C369 0.20(2) 0.18(2) 0.19(2) -0.074(12) -0.004(10) -0.049(11)
C370 0.107(15) 0.106(14) 0.136(15) -0.037(10) 0.009(10) -0.043(10)
C371 0.114(16) 0.114(15) 0.119(15) -0.037(10) 0.007(10) -0.004(10)
C372 0.098(14) 0.087(13) 0.091(13) -0.038(9) 0.002(10) -0.010(9)
C373 0.075(13) 0.072(12) 0.066(12) -0.034(9) 0.001(9) -0.013(9)
C374 0.160(18) 0.156(17) 0.153(17) -0.058(11) -0.003(10) -0.036(10)
C375 0.104(14) 0.083(12) 0.100(13) -0.044(9) -0.004(9) -0.020(9)
C376 0.076(13) 0.060(11) 0.068(12) -0.034(9) 0.013(9) -0.015(9)
C377 0.070(13) 0.055(11) 0.067(12) -0.029(9) 0.008(9) -0.009(9)
C378 0.048(12) 0.060(11) 0.058(12) -0.023(9) -0.001(9) -0.007(9)
C379 0.060(12) 0.063(11) 0.063(12) -0.020(9) 0.010(9) -0.018(9)
C380 0.035(11) 0.049(10) 0.028(10) -0.010(8) -0.004(9) -0.006(9)
C381 0.070(13) 0.060(11) 0.072(12) -0.028(9) 0.009(9) -0.005(9)
C382 0.067(13) 0.061(11) 0.076(12) -0.031(9) 0.009(9) -0.010(9)
C383 0.074(13) 0.078(12) 0.068(12) -0.024(9) -0.005(9) -0.011(9)
C384 0.065(13) 0.073(12) 0.079(12) -0.025(9) 0.001(9) -0.019(9)
C385 0.097(14) 0.093(13) 0.091(13) -0.031(9) 0.015(9) -0.025(9)
C386 0.057(12) 0.072(11) 0.061(11) -0.030(9) 0.004(9) -0.007(9)
C387 0.064(12) 0.047(10) 0.063(11) -0.035(9) 0.003(9) -0.002(8)
C388 0.091(14) 0.089(12) 0.094(13) -0.044(9) 0.004(9) -0.027(9)
C389 0.085(14) 0.082(12) 0.089(13) -0.040(9) -0.012(9) -0.018(9)
C390 0.076(13) 0.069(12) 0.077(12) -0.027(9) -0.005(9) -0.023(9)
C391 0.095(14) 0.096(13) 0.094(14) -0.039(10) 0.011(10) -0.021(9)
C392 0.102(15) 0.087(13) 0.101(14) -0.035(10) -0.020(10) -0.013(9)
C393 0.123(16) 0.119(15) 0.128(16) -0.046(10) -0.002(10) -0.028(10)
C394 0.082(13) 0.074(12) 0.073(12) -0.030(9) -0.003(9) -0.022(9)
C395 0.073(13) 0.067(12) 0.082(12) -0.032(9) -0.004(9) -0.017(9)
C396 0.128(16) 0.131(15) 0.114(15) -0.052(10) 0.009(10) -0.018(10)
C419 0.078(13) 0.074(11) 0.074(12) -0.022(9) -0.005(9) -0.031(9)
C420 0.066(13) 0.055(11) 0.068(12) -0.027(9) -0.001(9) -0.019(9)
C421 0.078(13) 0.075(12) 0.075(13) -0.028(9) 0.003(9) -0.026(9)
C422 0.071(13) 0.056(11) 0.079(12) -0.023(9) 0.003(9) -0.021(9)
C423 0.104(15) 0.102(13) 0.095(14) -0.044(10) 0.010(10) -0.018(10)
C424 0.049(12) 0.048(10) 0.053(11) -0.018(9) -0.001(9) -0.017(9)
C425 0.046(12) 0.054(11) 0.045(11) -0.017(8) -0.010(9) -0.020(9)
C426 0.047(12) 0.058(11) 0.060(11) -0.027(9) -0.002(9) 0.003(8)
C427 0.076(13) 0.081(12) 0.086(12) -0.036(9) 0.005(9) -0.021(9)
C428 0.072(13) 0.064(11) 0.065(12) -0.032(9) 0.006(9) -0.006(9)
C429 0.052(12) 0.029(9) 0.056(11) -0.017(8) 0.001(8) -0.014(8)
C430 0.081(13) 0.069(11) 0.075(12) -0.035(9) -0.006(9) -0.011(9)
C431 0.066(12) 0.061(11) 0.061(11) -0.021(9) 0.002(9) -0.010(9)
C432 0.090(14) 0.087(12) 0.082(13) -0.035(9) -0.001(9) -0.021(9)
C433 0.097(14) 0.080(12) 0.093(13) -0.031(9) 0.011(9) -0.024(9)
C434 0.079(13) 0.075(12) 0.079(12) -0.028(9) 0.005(9) -0.023(9)
C435 0.138(17) 0.134(16) 0.126(16) -0.055(10) 0.004(10) -0.018(10)
C436 0.18(2) 0.173(19) 0.181(19) -0.076(11) 0.007(10) -0.034(10)
C437 0.120(16) 0.120(15) 0.130(15) -0.048(10) -0.010(10) -0.026(10)
C438 0.111(15) 0.104(14) 0.102(14) -0.039(10) 0.011(10) -0.025(10)
C439 0.119(15) 0.107(14) 0.108(14) -0.044(10) -0.006(10) -0.027(10)
C440 0.144(17) 0.138(16) 0.131(16) -0.046(10) 0.011(10) -0.033(10)
C441 0.19(2) 0.187(19) 0.182(19) -0.077(11) 0.004(10) -0.043(10)
C442 0.096(14) 0.090(13) 0.087(13) -0.036(9) 0.008(10) -0.014(9)
C443 0.111(16) 0.112(15) 0.114(15) -0.047(10) 0.002(10) -0.022(10)
C444 0.074(14) 0.087(13) 0.087(13) -0.029(9) -0.002(9) -0.025(9)
C445 0.111(16) 0.108(15) 0.113(15) -0.045(10) 0.007(10) -0.026(10)
C446 0.082(13) 0.059(11) 0.079(12) -0.043(9) 0.000(9) -0.008(9)
C447 0.088(14) 0.089(12) 0.092(13) -0.054(9) 0.005(9) -0.022(9)
C448 0.153(18) 0.153(17) 0.145(17) -0.067(11) 0.006(10) -0.032(10)
C449 0.104(14) 0.104(13) 0.097(14) -0.041(10) -0.004(9) -0.031(10)
C450 0.130(16) 0.121(15) 0.122(15) -0.050(10) 0.002(10) -0.032(10)
C451 0.102(15) 0.103(13) 0.099(14) -0.046(10) -0.002(9) -0.024(10)
C452 0.116(16) 0.111(14) 0.122(15) -0.045(10) 0.007(10) -0.021(10)
C453 0.109(15) 0.101(13) 0.108(14) -0.046(10) -0.003(10) -0.033(10)
C454 0.176(19) 0.170(18) 0.171(18) -0.076(11) 0.005(10) -0.044(10)
C455 0.141(17) 0.136(16) 0.140(16) -0.060(11) 0.010(10) -0.027(10)
C456 0.20(2) 0.19(2) 0.20(2) -0.081(13) 0.021(10) -0.042(11)
C457 0.22(2) 0.22(2) 0.23(2) -0.086(13) 0.023(10) -0.049(11)
C458 0.26(3) 0.25(3) 0.25(3) -0.109(14) 0.023(10) -0.047(11)
C459 0.24(3) 0.23(2) 0.24(2) -0.095(13) 0.020(10) -0.050(11)
C460 0.22(2) 0.20(2) 0.22(2) -0.087(12) 0.020(10) -0.049(11)
C461 0.18(2) 0.173(19) 0.178(19) -0.074(11) 0.028(10) -0.039(10)
C462 0.148(17) 0.142(16) 0.150(16) -0.059(10) 0.009(10) -0.035(10)
C463 0.105(15) 0.098(13) 0.114(14) -0.037(10) 0.010(10) -0.023(10)
C464 0.112(15) 0.105(14) 0.113(14) -0.047(10) 0.005(10) -0.023(10)
C465 0.123(15) 0.115(14) 0.110(14) -0.035(10) 0.003(10) -0.021(10)
C466 0.110(15) 0.099(13) 0.123(14) -0.045(10) 0.004(10) -0.015(10)
C467 0.23(2) 0.24(2) 0.22(2) -0.092(13) 0.003(10) -0.054(11)
C468 0.22(2) 0.22(2) 0.22(2) -0.084(12) 0.012(10) -0.044(11)
C469 0.124(16) 0.128(15) 0.122(15) -0.061(10) 0.007(10) -0.012(10)
C470 0.106(15) 0.095(13) 0.112(14) -0.035(10) 0.005(10) -0.026(10)
C471 0.106(15) 0.101(14) 0.113(14) -0.042(10) 0.013(10) -0.022(10)
C472 0.123(16) 0.117(15) 0.131(15) -0.051(10) 0.001(10) -0.023(10)
C473 0.34(3) 0.34(3) 0.35(3) -0.137(16) 0.010(11) -0.078(12)
C474 0.31(3) 0.31(3) 0.31(3) -0.124(15) 0.007(10) -0.059(12)
C475 0.19(2) 0.19(2) 0.19(2) -0.074(12) 0.002(10) -0.043(11)
C476 0.103(14) 0.101(13) 0.099(13) -0.049(10) 0.006(9) -0.018(9)
C477 0.155(18) 0.153(17) 0.166(18) -0.078(11) 0.002(10) -0.032(10)
C478 0.19(2) 0.177(19) 0.19(2) -0.077(11) 0.004(10) -0.038(11)
C479 0.106(14) 0.089(13) 0.095(13) -0.038(9) 0.003(9) -0.010(9)
C480 0.109(15) 0.100(13) 0.103(14) -0.041(10) -0.005(10) -0.015(9)
C481 0.099(14) 0.086(13) 0.097(13) -0.040(9) 0.003(9) -0.015(9)
C482 0.090(14) 0.092(12) 0.085(13) -0.032(9) -0.005(9) -0.012(9)
C483 0.144(17) 0.132(15) 0.131(15) -0.060(10) 0.016(10) -0.011(10)
C484 0.049(12) 0.039(10) 0.050(11) -0.011(8) -0.005(9) 0.001(8)
C485 0.103(15) 0.101(13) 0.098(14) -0.046(10) -0.002(9) -0.016(9)
C486 0.148(18) 0.153(17) 0.146(17) -0.059(11) 0.005(10) -0.031(10)
C487 0.114(15) 0.104(14) 0.104(14) -0.036(10) 0.006(10) -0.029(10)
C488 0.075(13) 0.085(12) 0.078(12) -0.022(9) -0.013(9) -0.022(9)
C489 0.106(15) 0.101(13) 0.106(14) -0.044(10) 0.004(10) -0.027(10)
C490 0.097(14) 0.090(13) 0.103(13) -0.046(9) -0.009(9) -0.019(9)
C491 0.172(19) 0.163(18) 0.173(18) -0.067(11) 0.007(10) -0.039(10)
C492 0.095(14) 0.084(12) 0.094(13) -0.048(9) 0.015(9) -0.014(9)
C493 0.075(13) 0.082(12) 0.075(12) -0.036(9) 0.010(9) -0.007(9)
C494 0.073(13) 0.074(12) 0.073(12) -0.029(9) 0.018(9) -0.013(9)
C495 0.120(16) 0.105(14) 0.135(15) -0.041(10) 0.013(10) -0.027(10)
C496 0.115(16) 0.114(14) 0.125(15) -0.050(10) 0.011(10) -0.028(10)
C497 0.106(15) 0.108(13) 0.103(14) -0.047(10) 0.002(9) -0.020(9)
C498 0.056(12) 0.058(11) 0.060(11) -0.014(8) -0.001(9) -0.016(9)
C499 0.118(16) 0.131(15) 0.123(15) -0.051(10) 0.008(10) -0.020(10)
C500 0.057(12) 0.056(11) 0.065(11) -0.019(8) -0.002(9) -0.011(9)
C501 0.125(16) 0.127(15) 0.128(15) -0.057(10) 0.018(10) -0.021(10)
C502 0.089(14) 0.088(12) 0.086(13) -0.038(9) 0.013(9) -0.015(9)
C503 0.092(14) 0.096(13) 0.101(13) -0.044(9) 0.003(9) -0.036(9)
C504 0.073(13) 0.075(12) 0.088(12) -0.028(9) 0.004(9) -0.017(9)
C505 0.099(14) 0.090(13) 0.098(13) -0.031(9) 0.002(9) -0.032(9)
C506 0.099(14) 0.087(12) 0.086(13) -0.037(9) 0.021(9) -0.015(9)
C507 0.073(13) 0.079(12) 0.066(12) -0.023(9) 0.004(9) -0.018(9)
C508 0.070(13) 0.079(12) 0.084(12) -0.021(9) 0.002(9) -0.024(9)
C509 0.086(14) 0.069(12) 0.100(13) -0.035(9) 0.001(9) -0.014(9)
C510 0.065(12) 0.063(11) 0.058(11) -0.018(9) 0.010(9) -0.012(9)
C511 0.089(14) 0.087(12) 0.084(13) -0.030(9) 0.015(9) -0.016(9)
C512 0.050(12) 0.057(10) 0.067(11) -0.034(9) 0.006(9) 0.002(8)
C513 0.054(12) 0.046(10) 0.064(11) -0.015(8) 0.018(9) -0.005(8)
C514 0.044(11) 0.029(9) 0.043(10) -0.007(8) -0.006(8) -0.022(8)
C515 0.084(14) 0.078(12) 0.096(13) -0.034(9) -0.010(9) -0.024(9)
C516 0.078(13) 0.090(12) 0.081(13) -0.028(9) 0.003(9) -0.025(9)
C517 0.110(15) 0.111(14) 0.093(14) -0.041(10) -0.003(9) -0.024(10)
C518 0.166(18) 0.153(17) 0.167(17) -0.076(11) 0.019(10) -0.026(10)
C519 0.106(15) 0.101(13) 0.109(14) -0.039(10) 0.003(10) -0.024(10)
C520 0.066(13) 0.063(11) 0.060(11) -0.024(9) 0.002(9) -0.002(9)
C521 0.145(17) 0.150(16) 0.140(17) -0.050(10) 0.008(10) -0.028(10)
C522 0.084(13) 0.080(12) 0.086(13) -0.029(9) -0.001(9) -0.028(9)
C523 0.131(17) 0.138(16) 0.139(16) -0.048(10) 0.005(10) -0.036(10)
C524 0.106(15) 0.127(14) 0.110(14) -0.042(10) 0.000(10) -0.034(10)
C525 0.078(13) 0.072(11) 0.077(12) -0.034(9) -0.014(9) -0.025(9)
C526 0.044(11) 0.044(10) 0.040(10) -0.006(8) -0.009(8) -0.010(8)
C527 0.115(15) 0.094(13) 0.122(14) -0.048(10) 0.005(10) -0.017(10)
C528 0.124(16) 0.120(15) 0.129(15) -0.043(10) 0.012(10) -0.026(10)
C529 0.109(15) 0.104(14) 0.120(14) -0.046(10) -0.005(10) -0.022(10)
C530 0.159(18) 0.160(17) 0.164(17) -0.064(11) 0.008(10) -0.037(10)
C531 0.139(17) 0.137(15) 0.131(16) -0.058(10) 0.007(10) -0.018(10)
C532 0.059(12) 0.061(11) 0.062(11) -0.015(8) 0.005(9) -0.019(9)
C533 0.125(16) 0.119(15) 0.134(15) -0.032(10) 0.016(10) -0.038(10)
C534 0.107(15) 0.101(13) 0.109(14) -0.045(10) 0.009(9) -0.023(9)
C535 0.096(14) 0.087(13) 0.100(13) -0.039(9) 0.002(9) -0.024(9)
C536 0.090(14) 0.081(12) 0.077(12) -0.023(9) 0.012(9) -0.019(9)
C537 0.094(14) 0.086(12) 0.090(13) -0.033(9) -0.012(9) -0.029(9)
C538 0.075(13) 0.080(12) 0.081(12) -0.038(9) 0.013(9) -0.011(9)
C539 0.076(13) 0.074(12) 0.087(12) -0.026(9) 0.003(9) -0.019(9)
C540 0.102(14) 0.100(13) 0.102(14) -0.044(10) 0.004(9) -0.021(9)
C541 0.095(14) 0.091(13) 0.102(13) -0.037(9) 0.008(9) -0.020(9)
C542 0.093(14) 0.087(12) 0.086(13) -0.039(9) 0.020(9) -0.019(9)
C543 0.074(13) 0.062(11) 0.055(11) -0.023(9) 0.003(9) -0.009(9)
C544 0.056(12) 0.053(10) 0.059(11) -0.030(8) 0.003(9) -0.006(8)
C545 0.081(13) 0.076(12) 0.076(12) -0.026(9) -0.002(9) -0.017(9)
C546 0.080(13) 0.079(12) 0.080(12) -0.028(9) 0.001(9) -0.019(9)
C547 0.083(14) 0.082(12) 0.093(13) -0.031(9) -0.012(9) -0.020(9)
C548 0.109(15) 0.106(14) 0.111(14) -0.044(10) 0.003(10) -0.031(10)
C549 0.153(17) 0.135(16) 0.146(16) -0.055(10) 0.017(10) -0.037(10)
C550 0.074(13) 0.075(12) 0.073(12) -0.026(9) 0.021(9) -0.017(9)
C551 0.109(15) 0.109(14) 0.102(14) -0.052(10) 0.004(10) -0.013(9)
C552 0.119(16) 0.107(14) 0.122(15) -0.039(10) 0.007(10) -0.022(10)
C553 0.082(13) 0.076(12) 0.081(12) -0.025(9) 0.014(9) -0.013(9)
C554 0.049(11) 0.038(10) 0.038(10) -0.017(8) 0.009(8) -0.002(8)
C555 0.080(13) 0.082(12) 0.084(13) -0.023(9) -0.002(9) -0.015(9)
C556 0.073(13) 0.065(11) 0.074(12) -0.038(9) -0.005(9) -0.018(9)
C557 0.077(13) 0.064(11) 0.074(12) -0.019(9) 0.002(9) -0.015(9)
C558 0.099(14) 0.071(12) 0.105(13) -0.050(9) 0.001(9) -0.015(9)
C559 0.066(12) 0.062(11) 0.066(11) -0.035(9) -0.004(9) -0.024(9)
C560 0.102(14) 0.103(13) 0.098(13) -0.043(10) 0.000(9) -0.020(9)
C561 0.085(14) 0.093(13) 0.101(13) -0.034(9) -0.008(9) -0.030(10)
C562 0.107(15) 0.104(14) 0.109(14) -0.042(10) 0.000(10) -0.010(10)
C563 0.116(15) 0.119(14) 0.122(15) -0.048(10) 0.014(10) -0.034(10)
C564 0.120(16) 0.122(14) 0.118(15) -0.044(10) 0.005(10) -0.019(10)
C565 0.132(16) 0.118(15) 0.132(15) -0.048(10) -0.001(10) -0.024(10)
C566 0.119(15) 0.113(14) 0.124(15) -0.051(10) -0.006(10) -0.036(10)
C567 0.094(14) 0.078(12) 0.103(13) -0.034(9) 0.000(9) -0.014(9)
C568 0.080(13) 0.075(12) 0.087(12) -0.045(9) 0.007(9) -0.015(9)
C569 0.121(16) 0.115(15) 0.126(15) -0.040(10) 0.014(10) -0.031(10)
C570 0.116(15) 0.109(14) 0.102(14) -0.049(10) 0.009(10) -0.007(10)
C571 0.112(15) 0.107(14) 0.120(14) -0.040(10) 0.018(10) -0.016(10)
C572 0.093(14) 0.091(13) 0.091(13) -0.041(9) 0.006(9) -0.015(9)

loop_
_atom_type_symbol
_atom_type_description
_atom_type_scat_dispersion_real
_atom_type_scat_dispersion_imag
_atom_type_scat_source
C C 0.0033 0.0016 'International Tables Vol C Tables 4.2.6.8 and 6.1.1.4'
H H 0.0000 0.0000 'International Tables Vol C Tables 4.2.6.8 and 6.1.1.4'
N N 0.0061 0.0033 'International Tables Vol C Tables 4.2.6.8 and 6.1.1.4'
O O 0.0106 0.0060 'International Tables Vol C Tables 4.2.6.8 and 6.1.1.4'
Cd Cd -0.8075 1.2024 'International Tables Vol C Tables 4.2.6.8 and 6.1.1.4'
Nd Nd -0.1943 3.0179 'International Tables Vol C Tables 4.2.6.8 and 6.1.1.4'
Br Br -0.2901 2.4595 'International Tables Vol C Tables 4.2.6.8 and 6.1.1.4'
Cl Cl 0.1484 0.1585 'International Tables Vol C Tables 4.2.6.8 and 6.1.1.4'

loop_
_geom_angle_atom_site_label_1
_geom_angle_atom_site_label_2
_geom_angle_atom_site_label_3
_geom_angle
_geom_angle_site_symmetry_3
O168 Nd1 O161 74.9(5) .
O168 Nd1 O71 88.6(6) .
O161 Nd1 O71 75.2(6) .
O168 Nd1 O75 111.8(5) .
O161 Nd1 O75 150.8(6) .
O71 Nd1 O75 131.7(6) .
O168 Nd1 O160 79.4(6) .
O161 Nd1 O160 84.4(6) .
O71 Nd1 O160 158.4(6) .
O75 Nd1 O160 69.7(6) .
O168 Nd1 O188 143.3(6) .
O161 Nd1 O188 77.2(6) .
O71 Nd1 O188 106.7(5) .
O75 Nd1 O188 82.9(5) .
O160 Nd1 O188 74.6(6) .
O168 Nd1 N36 78.3(6) .
O161 Nd1 N36 138.2(6) .
O71 Nd1 N36 72.7(6) .
O75 Nd1 N36 69.8(6) .
O160 Nd1 N36 121.3(6) .
O188 Nd1 N36 137.7(6) .
O168 Nd1 O72 145.4(6) .
O161 Nd1 O72 112.3(6) .
O71 Nd1 O72 62.7(5) .
O75 Nd1 O72 79.0(5) .
O160 Nd1 O72 133.8(5) .
O188 Nd1 O72 68.3(6) .
N36 Nd1 O72 75.1(6) .
O168 Nd1 Cd1 108.7(4) .
O161 Nd1 Cd1 114.6(5) .
O71 Nd1 Cd1 161.6(4) .
O75 Nd1 Cd1 36.2(4) .
O160 Nd1 Cd1 37.9(4) .
O188 Nd1 Cd1 63.0(4) .
N36 Nd1 Cd1 104.0(4) .
O72 Nd1 Cd1 98.9(4) .
O43 Nd2 O182 72.6(7) .
O43 Nd2 O180 83.2(6) .
O182 Nd2 O180 78.2(7) .
O43 Nd2 O47 135.6(6) .
O182 Nd2 O47 148.2(7) .
O180 Nd2 O47 114.3(7) .
O43 Nd2 O178 110.0(6) .
O182 Nd2 O178 77.3(7) .
O180 Nd2 O178 146.9(7) .
O47 Nd2 O178 78.1(6) .
O43 Nd2 O176 158.1(7) .
O182 Nd2 O176 88.0(7) .
O180 Nd2 O176 83.0(6) .
O47 Nd2 O176 66.0(6) .
O178 Nd2 O176 74.3(6) .
O43 Nd2 O44 64.8(6) .
O182 Nd2 O44 110.3(6) .
O180 Nd2 O44 141.0(6) .
O47 Nd2 O44 79.2(6) .
O178 Nd2 O44 69.4(5) .
O176 Nd2 O44 133.8(6) .
O43 Nd2 N24 75.7(7) .
O182 Nd2 N24 140.6(8) .
O180 Nd2 N24 75.4(7) .
O47 Nd2 N24 70.6(7) .
O178 Nd2 N24 136.5(7) .
O176 Nd2 N24 116.8(7) .
O44 Nd2 N24 75.5(6) .
O43 Nd2 Cd4 165.0(4) .
O182 Nd2 Cd4 112.5(5) .
O180 Nd2 Cd4 111.5(5) .
O47 Nd2 Cd4 36.2(4) .
O178 Nd2 Cd4 59.5(5) .
O176 Nd2 Cd4 34.8(5) .
O44 Nd2 Cd4 100.4(4) .
N24 Nd2 Cd4 104.2(6) .
O63 Nd3 O59 136.0(6) .
O63 Nd3 O173 146.5(6) .
O59 Nd3 O173 73.3(6) .
O63 Nd3 O171 116.3(6) .
O59 Nd3 O171 84.9(6) .
O173 Nd3 O171 75.5(6) .
O63 Nd3 O166 68.5(6) .
O59 Nd3 O166 155.5(6) .
O173 Nd3 O166 84.0(6) .
O171 Nd3 O166 80.4(6) .
O63 Nd3 O170 76.7(6) .
O59 Nd3 O170 106.0(6) .
O173 Nd3 O170 79.2(6) .
O171 Nd3 O170 148.2(6) .
O166 Nd3 O170 78.0(6) .
O63 Nd3 N40 72.6(7) .
O59 Nd3 N40 76.1(7) .
O173 Nd3 N40 140.0(7) .
O171 Nd3 N40 76.7(6) .
O166 Nd3 N40 118.8(6) .
O170 Nd3 N40 134.6(6) .
O63 Nd3 O60 75.6(6) .
O59 Nd3 O60 63.9(6) .
O173 Nd3 O60 118.9(6) .
O171 Nd3 O60 136.4(6) .
O166 Nd3 O60 138.3(7) .
O170 Nd3 O60 73.4(6) .
N40 Nd3 O60 67.1(6) .
O63 Nd3 Cd9 37.4(4) .
O59 Nd3 Cd9 165.2(4) .
O173 Nd3 Cd9 109.8(5) .
O171 Nd3 Cd9 109.9(4) .
O166 Nd3 Cd9 35.4(4) .
O170 Nd3 Cd9 61.6(5) .
N40 Nd3 Cd9 106.4(6) .
O60 Nd3 Cd9 103.2(5) .
O46 Nd4 O152 91.6(7) .
O46 Nd4 O42 126.0(6) .
O152 Nd4 O42 117.6(6) .
O46 Nd4 O150 78.8(7) .
O152 Nd4 O150 74.7(6) .
O42 Nd4 O150 149.1(6) .
O46 Nd4 O157 165.7(6) .
O152 Nd4 O157 82.5(6) .
O42 Nd4 O157 68.1(5) .
O150 Nd4 O157 87.0(6) .
O46 Nd4 O155 101.9(7) .
O152 Nd4 O155 141.4(6) .
O42 Nd4 O155 83.0(6) .
O150 Nd4 O155 72.9(6) .
O157 Nd4 O155 75.6(6) .
O46 Nd4 N21 73.8(7) .
O152 Nd4 N21 76.3(6) .
O42 Nd4 N21 71.1(6) .
O150 Nd4 N21 139.1(6) .
O157 Nd4 N21 117.0(6) .
O155 Nd4 N21 142.1(6) .
O46 Nd4 O45 59.6(7) .
O152 Nd4 O45 145.7(6) .
O42 Nd4 O45 73.7(6) .
O150 Nd4 O45 113.1(6) .
O157 Nd4 O45 129.8(6) .
O155 Nd4 O45 68.4(6) .
N21 Nd4 O45 77.8(6) .
O46 Nd4 Cd22 153.5(5) .
O152 Nd4 Cd22 114.1(5) .
O42 Nd4 Cd22 36.5(4) .
O150 Nd4 Cd22 113.1(5) .
O157 Nd4 Cd22 37.0(4) .
O155 Nd4 Cd22 62.4(5) .
N21 Nd4 Cd22 104.9(5) .
O45 Nd4 Cd22 94.1(5) .
O54 Nd5 O142 112.7(6) .
O54 Nd5 O144 80.5(6) .
O142 Nd5 O144 148.1(6) .
O54 Nd5 O148 69.5(6) .
O142 Nd5 O148 79.4(6) .
O144 Nd5 O148 78.6(6) .
O54 Nd5 O58 135.0(6) .
O142 Nd5 O58 88.4(6) .
O144 Nd5 O58 102.5(5) .
O148 Nd5 O58 155.5(6) .
O54 Nd5 O140 144.6(6) .
O142 Nd5 O140 78.0(6) .
O144 Nd5 O140 75.8(6) .
O148 Nd5 O140 80.3(6) .
O58 Nd5 O140 76.4(6) .
O54 Nd5 O57 77.7(6) .
O142 Nd5 O57 140.7(6) .
O144 Nd5 O57 68.8(6) .
O148 Nd5 O57 136.9(6) .
O58 Nd5 O57 62.6(6) .
O140 Nd5 O57 116.2(5) .
O54 Nd5 N27 73.4(6) .
O142 Nd5 N27 75.1(6) .
O144 Nd5 N27 136.6(7) .
O148 Nd5 N27 121.3(6) .
O58 Nd5 N27 74.8(6) .
O140 Nd5 N27 140.7(6) .
O57 Nd5 N27 72.1(6) .
O54 Nd5 Cd14 38.1(4) .
O142 Nd5 Cd14 109.1(4) .
O144 Nd5 Cd14 62.7(4) .
O148 Nd5 Cd14 36.5(4) .
O58 Nd5 Cd14 162.5(4) .
O140 Nd5 Cd14 106.8(4) .
O57 Nd5 Cd14 101.5(4) .
N27 Nd5 Cd14 108.8(5) .
O54 Nd5 Cd15 171.5(4) .
O142 Nd5 Cd15 65.9(4) .
O144 Nd5 Cd15 105.1(4) .
O148 Nd5 Cd15 117.6(5) .
O58 Nd5 Cd15 38.1(5) .
O140 Nd5 Cd15 43.9(4) .
O57 Nd5 Cd15 98.1(4) .
N27 Nd5 Cd15 98.3(5) .
Cd14 Nd5 Cd15 150.30(8) .
O134 Nd6 O70 150.4(6) .
O134 Nd6 O135 76.9(5) .
O70 Nd6 O135 83.6(6) .
O134 Nd6 O154 76.9(6) .
O70 Nd6 O154 110.9(6) .
O135 Nd6 O154 146.8(7) .
O134 Nd6 O74 72.0(5) .
O70 Nd6 O74 135.2(6) .
O135 Nd6 O74 104.5(5) .
O154 Nd6 O74 86.4(5) .
O134 Nd6 O137 81.0(5) .
O70 Nd6 O137 72.7(6) .
O135 Nd6 O137 75.5(5) .
O154 Nd6 O137 80.5(5) .
O74 Nd6 O137 152.1(5) .
O134 Nd6 N33 137.5(5) .
O70 Nd6 N33 71.3(6) .
O135 Nd6 N33 136.1(6) .
O154 Nd6 N33 77.0(6) .
O74 Nd6 N33 73.3(5) .
O137 Nd6 N33 126.5(5) .
O134 Nd6 O73 111.3(5) .
O70 Nd6 O73 80.9(5) .
O135 Nd6 O73 68.3(5) .
O154 Nd6 O73 141.5(6) .
O74 Nd6 O73 62.9(4) .
O137 Nd6 O73 137.0(4) .
N33 Nd6 O73 72.5(5) .
O134 Nd6 Cd18 111.8(4) .
O70 Nd6 Cd18 38.7(5) .
O135 Nd6 Cd18 63.0(4) .
O154 Nd6 Cd18 109.4(4) .
O74 Nd6 Cd18 164.2(3) .
O137 Nd6 Cd18 38.6(3) .
N33 Nd6 Cd18 108.3(4) .
O73 Nd6 Cd18 102.2(3) .
O191 Nd7 O39 148.9(7) .
O191 Nd7 O130 76.9(7) .
O39 Nd7 O130 114.2(7) .
O191 Nd7 O35 75.6(6) .
O39 Nd7 O35 132.7(6) .
O130 Nd7 O35 83.2(6) .
O191 Nd7 O109 78.2(7) .
O39 Nd7 O109 76.3(7) .
O130 Nd7 O109 141.9(6) .
O35 Nd7 O109 117.6(6) .
O191 Nd7 O111 86.1(6) .
O39 Nd7 O111 70.3(6) .
O130 Nd7 O111 74.8(6) .
O35 Nd7 O111 154.1(6) .
O109 Nd7 O111 75.2(5) .
O191 Nd7 N20 138.6(7) .
O39 Nd7 N20 71.8(7) .
O130 Nd7 N20 75.8(7) .
O35 Nd7 N20 70.8(7) .
O109 Nd7 N20 139.3(7) .
O111 Nd7 N20 115.5(6) .
O191 Nd7 O36 109.9(6) .
O39 Nd7 O36 78.7(6) .
O130 Nd7 O36 144.3(6) .
O35 Nd7 O36 65.8(6) .
O109 Nd7 O36 72.0(6) .
O111 Nd7 O36 139.0(6) .
N20 Nd7 O36 77.4(6) .
O191 Nd7 Cd37 112.9(5) .
O39 Nd7 Cd37 37.3(4) .
O130 Nd7 Cd37 105.3(5) .
O35 Nd7 Cd37 168.9(5) .
O109 Nd7 Cd37 59.8(5) .
O111 Nd7 Cd37 36.9(4) .
N20 Nd7 Cd37 103.9(5) .
O36 Nd7 Cd37 103.8(5) .
O191 Nd7 Cd36 43.2(5) .
O39 Nd7 Cd36 167.8(4) .
O130 Nd7 Cd36 65.6(5) .
O35 Nd7 Cd36 35.8(5) .
O109 Nd7 Cd36 111.8(5) .
O111 Nd7 Cd36 119.9(4) .
N20 Nd7 Cd36 96.8(5) .
O36 Nd7 Cd36 94.9(5) .
Cd37 Nd7 Cd36 154.64(8) .
O23 Nd8 O124 84.3(6) .
O23 Nd8 O118 76.4(7) .
O124 Nd8 O118 74.2(6) .
O23 Nd8 O125 155.5(6) .
O124 Nd8 O125 78.1(6) .
O118 Nd8 O125 82.5(7) .
O23 Nd8 O27 133.6(7) .
O124 Nd8 O27 114.2(6) .
O118 Nd8 O27 147.9(7) .
O125 Nd8 O27 70.1(6) .
O23 Nd8 O127 111.6(7) .
O124 Nd8 O127 142.0(7) .
O118 Nd8 O127 76.4(7) .
O125 Nd8 O127 74.5(7) .
O27 Nd8 O127 80.4(7) .
O23 Nd8 N14 76.0(7) .
O124 Nd8 N14 80.5(7) .
O118 Nd8 N14 144.0(7) .
O125 Nd8 N14 117.1(7) .
O27 Nd8 N14 66.7(7) .
O127 Nd8 N14 135.8(7) .
O23 Nd8 O24 63.3(6) .
O124 Nd8 O24 142.5(7) .
O118 Nd8 O24 112.6(6) .
O125 Nd8 O24 138.2(6) .
O27 Nd8 O24 80.2(6) .
O127 Nd8 O24 72.0(7) .
N14 Nd8 O24 74.0(6) .
O23 Nd8 Cd34 164.3(4) .
O124 Nd8 Cd34 110.2(4) .
O118 Nd8 Cd34 112.6(5) .
O125 Nd8 Cd34 39.4(4) .
O27 Nd8 Cd34 35.5(5) .
O127 Nd8 Cd34 60.7(5) .
N14 Nd8 Cd34 99.9(5) .
O24 Nd8 Cd34 101.0(4) .
O116 Nd9 O15 114.5(6) .
O116 Nd9 O11 82.2(6) .
O15 Nd9 O11 140.5(5) .
O116 Nd9 O121 81.1(7) .
O15 Nd9 O121 65.5(6) .
O11 Nd9 O121 153.7(6) .
O116 Nd9 O114 76.1(6) .
O15 Nd9 O114 143.4(6) .
O11 Nd9 O114 73.4(6) .
O121 Nd9 O114 83.0(6) .
O116 Nd9 O120 148.2(5) .
O15 Nd9 O120 79.5(6) .
O11 Nd9 O120 105.4(6) .
O121 Nd9 O120 79.6(6) .
O114 Nd9 O120 76.7(6) .
O116 Nd9 N8 76.4(6) .
O15 Nd9 N8 74.5(7) .
O11 Nd9 N8 75.5(7) .
O121 Nd9 N8 119.6(7) .
O114 Nd9 N8 140.7(7) .
O120 Nd9 N8 135.3(6) .
O116 Nd9 O12 138.4(6) .
O15 Nd9 O12 80.8(5) .
O11 Nd9 O12 65.4(5) .
O121 Nd9 O12 137.8(6) .
O114 Nd9 O12 115.4(6) .
O120 Nd9 O12 69.5(5) .
N8 Nd9 O12 70.9(6) .
O116 Nd9 Cd42 112.4(5) .
O15 Nd9 Cd42 37.5(4) .
O11 Nd9 Cd42 165.0(4) .
O121 Nd9 Cd42 35.4(5) .
O114 Nd9 Cd42 105.9(4) .
O120 Nd9 Cd42 60.5(5) .
N8 Nd9 Cd42 110.3(6) .
O12 Nd9 Cd42 102.7(4) .
O116 Nd9 Cd41 64.7(5) .
O15 Nd9 Cd41 174.0(4) .
O11 Nd9 Cd41 34.3(4) .
O121 Nd9 Cd41 119.4(5) .
O114 Nd9 Cd41 42.6(4) .
O120 Nd9 Cd41 104.2(5) .
N8 Nd9 Cd41 99.7(6) .
O12 Nd9 Cd41 96.0(4) .
Cd42 Nd9 Cd41 148.41(6) .
O6 Nd10 O89 113.4(6) .
O6 Nd10 O86 81.0(6) .
O89 Nd10 O86 143.0(6) .
O6 Nd10 O10 134.2(6) .
O89 Nd10 O10 89.6(5) .
O86 Nd10 O10 104.4(5) .
O6 Nd10 O87 148.2(5) .
O89 Nd10 O87 77.4(6) .
O86 Nd10 O87 74.5(6) .
O10 Nd10 O87 72.7(5) .
O6 Nd10 O84 70.1(6) .
O89 Nd10 O84 77.5(5) .
O86 Nd10 O84 76.1(5) .
O10 Nd10 O84 155.7(6) .
O87 Nd10 O84 84.3(5) .
O6 Nd10 N3 72.5(6) .
O89 Nd10 N3 75.5(6) .
O86 Nd10 N3 140.8(7) .
O10 Nd10 N3 76.3(6) .
O87 Nd10 N3 138.5(6) .
O84 Nd10 N3 119.1(6) .
O6 Nd10 O9 76.4(5) .
O89 Nd10 O9 143.4(5) .
O86 Nd10 O9 71.4(5) .
O10 Nd10 O9 63.3(5) .
O87 Nd10 O9 113.5(5) .
O84 Nd10 O9 136.2(5) .
N3 Nd10 O9 74.5(6) .
O6 Nd10 Cd28 37.8(4) .
O89 Nd10 Cd28 108.4(4) .
O86 Nd10 Cd28 61.5(4) .
O10 Nd10 Cd28 162.0(4) .
O87 Nd10 Cd28 111.0(4) .
O84 Nd10 Cd28 37.4(4) .
N3 Nd10 Cd28 107.0(5) .
O9 Nd10 Cd28 100.0(4) .
O6 Nd10 Cd29 168.3(4) .
O89 Nd10 Cd29 66.3(4) .
O86 Nd10 Cd29 106.2(4) .
O10 Nd10 Cd29 35.8(4) .
O87 Nd10 Cd29 43.4(4) .
O84 Nd10 Cd29 120.2(4) .
N3 Nd10 Cd29 96.5(5) .
O9 Nd10 Cd29 96.9(4) .
Cd28 Nd10 Cd29 153.92(7) .
O38 Nd11 O107 162.2(6) .
O38 Nd11 O103 77.6(6) .
O107 Nd11 O103 87.3(6) .
O38 Nd11 O34 126.8(6) .
O107 Nd11 O34 70.2(6) .
O103 Nd11 O34 152.6(6) .
O38 Nd11 O102 112.7(6) .
O107 Nd11 O102 72.8(6) .
O103 Nd11 O102 78.7(6) .
O34 Nd11 O102 79.8(6) .
O38 Nd11 O105 84.4(6) .
O107 Nd11 O105 82.5(6) .
O103 Nd11 O105 74.5(5) .
O34 Nd11 O105 116.0(6) .
O102 Nd11 O105 144.1(6) .
O38 Nd11 O37 61.1(6) .
O107 Nd11 O37 134.7(6) .
O103 Nd11 O37 110.8(5) .
O34 Nd11 O37 77.4(5) .
O102 Nd11 O37 71.0(6) .
O105 Nd11 O37 141.4(6) .
O38 Nd11 N17 67.4(6) .
O107 Nd11 N17 119.9(6) .
O103 Nd11 N17 134.9(6) .
O34 Nd11 N17 71.8(6) .
O102 Nd11 N17 140.6(6) .
O105 Nd11 N17 74.5(6) .
O37 Nd11 N17 76.5(5) .
O38 Nd11 Cd25 161.4(4) .
O107 Nd11 Cd25 36.3(4) .
O103 Nd11 Cd25 116.3(4) .
O34 Nd11 Cd25 37.1(4) .
O102 Nd11 Cd25 61.7(5) .
O105 Nd11 Cd25 110.5(5) .
O37 Nd11 Cd25 101.1(4) .
N17 Nd11 Cd25 104.9(5) .
O93 Nd12 O95 78.0(6) .
O93 Nd12 O26 83.3(5) .
O95 Nd12 O26 72.5(6) .
O93 Nd12 O22 114.6(5) .
O95 Nd12 O22 149.8(5) .
O26 Nd12 O22 133.9(6) .
O93 Nd12 O99 145.7(6) .
O95 Nd12 O99 76.8(5) .
O26 Nd12 O99 110.5(5) .
O22 Nd12 O99 79.1(5) .
O93 Nd12 O92 79.4(5) .
O95 Nd12 O92 83.8(6) .
O26 Nd12 O92 153.2(5) .
O22 Nd12 O92 72.6(5) .
O99 Nd12 O92 75.0(5) .
O93 Nd12 O25 139.8(5) .
O95 Nd12 O25 110.1(6) .
O26 Nd12 O25 63.6(5) .
O22 Nd12 O25 78.7(5) .
O99 Nd12 O25 71.7(5) .
O92 Nd12 O25 139.3(5) .
O93 Nd12 N11 76.3(6) .
O95 Nd12 N11 139.6(6) .
O26 Nd12 N11 73.9(6) .
O22 Nd12 N11 70.3(5) .
O99 Nd12 N11 137.0(6) .
O92 Nd12 N11 120.9(5) .
O25 Nd12 N11 73.2(6) .
O93 Nd12 Cd33 109.2(4) .
O95 Nd12 Cd33 111.1(4) .
O26 Nd12 Cd33 167.3(4) .
O22 Nd12 Cd33 39.7(4) .
O99 Nd12 Cd33 60.2(3) .
O92 Nd12 Cd33 37.1(4) .
O25 Nd12 Cd33 104.2(3) .
N11 Nd12 Cd33 106.6(4) .
O79 Cd1 O75 150.6(7) .
O79 Cd1 N38 78.9(8) .
O75 Cd1 N38 101.9(8) .
O79 Cd1 O160 133.5(8) .
O75 Cd1 O160 74.9(6) .
N38 Cd1 O160 106.9(7) .
O79 Cd1 O192 75.8(6) .
O75 Cd1 O192 99.6(6) .
N38 Cd1 O192 154.7(8) .
O160 Cd1 O192 91.5(6) .
O79 Cd1 O76 82.8(7) .
O75 Cd1 O76 68.0(6) .
N38 Cd1 O76 87.2(8) .
O160 Cd1 O76 142.3(7) .
O192 Cd1 O76 88.5(6) .
O79 Cd1 O159 82.0(7) .
O75 Cd1 O159 126.6(6) .
N38 Cd1 O159 95.7(8) .
O160 Cd1 O159 51.7(6) .
O192 Cd1 O159 82.0(6) .
O76 Cd1 O159 163.7(6) .
O79 Cd1 Nd1 157.6(5) .
O75 Cd1 Nd1 38.7(4) .
N38 Cd1 Nd1 122.9(6) .
O160 Cd1 Nd1 41.1(5) .
O192 Cd1 Nd1 82.4(4) .
O76 Cd1 Nd1 101.9(5) .
O159 Cd1 Nd1 90.0(4) .
O192 Cd2 O184 109.4(7) .
O192 Cd2 O79 76.3(6) .
O184 Cd2 O79 145.7(8) .
O192 Cd2 Cl10 101.0(6) .
O184 Cd2 Cl10 101.3(5) .
O79 Cd2 Cl10 110.8(6) .
O192 Cd2 O80 141.4(7) .
O184 Cd2 O80 105.2(8) .
O79 Cd2 O80 65.4(7) .
Cl10 Cd2 O80 88.4(6) .
O192 Cd2 O183 92.0(6) .
O184 Cd2 O183 51.3(6) .
O79 Cd2 O183 95.6(7) .
Cl10 Cd2 O183 152.5(4) .
O80 Cd2 O183 96.5(8) .
O181 Cd3 O187 101.2(7) .
O181 Cd3 O43 106.5(6) .
O187 Cd3 O43 91.7(7) .
O181 Cd3 O183 75.6(6) .
O187 Cd3 O183 176.7(6) .
O43 Cd3 O183 88.7(6) .
O181 Cd3 N22 161.6(8) .
O187 Cd3 N22 96.3(7) .
O43 Cd3 N22 78.6(8) .
O183 Cd3 N22 87.0(7) .
O181 Cd3 O159 84.0(7) .
O187 Cd3 O159 94.2(7) .
O43 Cd3 O159 166.8(6) .
O183 Cd3 O159 86.1(7) .
N22 Cd3 O159 89.0(8) .
O176 Cd4 N26 106.0(8) .
O176 Cd4 O47 74.7(7) .
N26 Cd4 O47 94.8(8) .
O176 Cd4 O51 136.0(8) .
N26 Cd4 O51 86.8(8) .
O47 Cd4 O51 147.5(7) .
O176 Cd4 O177 89.2(7) .
N26 Cd4 O177 158.1(8) .
O47 Cd4 O177 104.5(7) .
O51 Cd4 O177 71.4(7) .
O176 Cd4 O48 140.0(7) .
N26 Cd4 O48 88.4(9) .
O47 Cd4 O48 66.9(7) .
O51 Cd4 O48 80.7(7) .
O177 Cd4 O48 89.7(7) .
O176 Cd4 Nd2 42.0(5) .
N26 Cd4 Nd2 118.9(6) .
O47 Cd4 Nd2 38.6(5) .
O51 Cd4 Nd2 154.3(5) .
O177 Cd4 Nd2 82.9(5) .
O48 Cd4 Nd2 98.2(5) .
O51 Cd5 O177 74.6(7) .
O51 Cd5 Cl9 138.3(7) .
O177 Cd5 Cl9 106.4(6) .
O51 Cd5 Cl13 95.8(6) .
O177 Cd5 Cl13 113.1(6) .
Cl9 Cd5 Cl13 119.8(5) .
O51 Cd5 O52 65.4(8) .
O177 Cd5 O52 136.1(9) .
Cl9 Cd5 O52 92.4(7) .
Cl13 Cd5 O52 89.1(7) .
N28 Cd6 O175 101.7(8) .
N28 Cd6 O55 80.7(8) .
O175 Cd6 O55 174.9(6) .
N28 Cd6 Cl11 152.5(6) .
O175 Cd6 Cl11 90.7(5) .
O55 Cd6 Cl11 85.3(5) .
N28 Cd6 Cl15 101.2(6) .
O175 Cd6 Cl15 96.7(5) .
O55 Cd6 Cl15 87.2(5) .
Cl11 Cd6 Cl15 101.6(3) .
N28 Cd6 Cl13 73.0(6) .
O175 Cd6 Cl13 90.3(5) .
O55 Cd6 Cl13 86.1(5) .
Cl11 Cd6 Cl13 82.6(3) .
Cl15 Cd6 Cl13 171.7(3) .
O55 Cd7 O174 82.5(6) .
O55 Cd7 Cl12 152.2(5) .
O174 Cd7 Cl12 100.4(5) .
O55 Cd7 O56 65.9(6) .
O174 Cd7 O56 88.2(6) .
Cl12 Cd7 O56 86.5(5) .
O55 Cd7 Cl11 86.6(5) .
O174 Cd7 Cl11 86.6(4) .
Cl12 Cd7 Cl11 121.1(3) .
O56 Cd7 Cl11 152.5(5) .
O55 Cd7 Cl8 82.9(7) .
O174 Cd7 Cl8 165.1(7) .
Cl12 Cd7 Cl8 91.0(5) .
O56 Cd7 Cl8 82.9(6) .
Cl11 Cd7 Cl8 95.8(5) .
N30 Cd8 O172 104.2(7) .
N30 Cd8 O174 129.8(7) .
O172 Cd8 O174 125.2(7) .
N30 Cd8 O59 83.4(7) .
O172 Cd8 O59 93.5(6) .
O174 Cd8 O59 85.3(6) .
N30 Cd8 Cl15 98.3(6) .
O172 Cd8 Cl15 90.8(5) .
O174 Cd8 Cl15 90.0(5) .
O59 Cd8 Cl15 174.9(4) .
O166 Cd9 O169 91.8(6) .
O166 Cd9 O67 138.5(6) .
O169 Cd9 O67 78.1(7) .
O166 Cd9 N32 112.5(7) .
O169 Cd9 N32 154.8(8) .
O67 Cd9 N32 79.1(7) .
O166 Cd9 O63 70.0(6) .
O169 Cd9 O63 96.2(6) .
O67 Cd9 O63 150.4(6) .
N32 Cd9 O63 98.4(7) .
O166 Cd9 O64 132.4(7) .
O169 Cd9 O64 84.2(6) .
O67 Cd9 O64 87.0(6) .
N32 Cd9 O64 84.1(7) .
O63 Cd9 O64 63.4(6) .
O166 Cd9 Nd3 38.7(5) .
O169 Cd9 Nd3 81.6(5) .
O67 Cd9 Nd3 159.4(5) .
N32 Cd9 Nd3 121.5(6) .
O63 Cd9 Nd3 35.7(4) .
O64 Cd9 Nd3 94.1(5) .
O163 Cd10 O67 149.6(6) .
O163 Cd10 O169 108.9(7) .
O67 Cd10 O169 76.1(6) .
O163 Cd10 Cl14 98.7(5) .
O67 Cd10 Cl14 109.2(5) .
O169 Cd10 Cl14 104.5(5) .
O163 Cd10 O164 54.0(6) .
O67 Cd10 O164 96.4(6) .
O169 Cd10 O164 93.4(6) .
Cl14 Cd10 O164 151.5(4) .
O163 Cd10 O68 101.0(7) .
O67 Cd10 O68 67.0(6) .
O169 Cd10 O68 142.8(6) .
Cl14 Cd10 O68 91.8(5) .
O164 Cd10 O68 86.6(6) .
O162 Cd11 N34 164.2(7) .
O162 Cd11 O71 108.4(6) .
N34 Cd11 O71 75.5(7) .
O162 Cd11 O167 96.6(6) .
N34 Cd11 O167 98.4(7) .
O71 Cd11 O167 94.6(6) .
O162 Cd11 O165 82.4(6) .
N34 Cd11 O165 92.5(7) .
O71 Cd11 O165 167.7(6) .
O167 Cd11 O165 89.9(5) .
O162 Cd11 O164 85.3(6) .
N34 Cd11 O164 79.5(7) .
O71 Cd11 O164 87.1(6) .
O167 Cd11 O164 177.0(6) .
O165 Cd11 O164 88.0(5) .
O162 Cd11 C546 25.1(5) .
N34 Cd11 C546 160.1(6) .
O71 Cd11 C546 85.4(5) .
O167 Cd11 C546 88.6(5) .
O165 Cd11 C546 106.2(6) .
O164 Cd11 C546 94.1(5) .
O149 Cd12 O46 103.3(7) .
O149 Cd12 O151 97.6(6) .
O46 Cd12 O151 93.5(7) .
O149 Cd12 O147 85.5(6) .
O46 Cd12 O147 166.4(7) .
O151 Cd12 O147 95.5(7) .
O149 Cd12 N23 162.2(7) .
O46 Cd12 N23 79.9(7) .
O151 Cd12 N23 99.7(7) .
O147 Cd12 N23 88.6(7) .
O149 Cd12 O146 81.7(6) .
O46 Cd12 O146 85.5(7) .
O151 Cd12 O146 178.7(7) .
O147 Cd12 O146 85.5(6) .
N23 Cd12 O146 81.0(7) .
O145 Cd13 O50 147.8(8) .
O145 Cd13 O143 104.3(7) .
O50 Cd13 O143 74.5(6) .
O145 Cd13 O49 103.6(8) .
O50 Cd13 O49 71.1(7) .
O143 Cd13 O49 145.6(7) .
O145 Cd13 O146 54.8(7) .
O50 Cd13 O146 93.1(7) .
O143 Cd13 O146 88.8(7) .
O49 Cd13 O146 91.2(8) .
O145 Cd13 Cl6 103.2(6) .
O50 Cd13 Cl6 108.6(6) .
O143 Cd13 Cl6 101.3(5) .
O49 Cd13 Cl6 91.3(7) .
O146 Cd13 Cl6 157.8(5) .
O145 Cd13 C528 27.8(7) .
O50 Cd13 C528 120.1(7) .
O143 Cd13 C528 101.1(7) .
O49 Cd13 C528 94.4(7) .
O146 Cd13 C528 27.6(7) .
Cl6 Cd13 C528 130.2(7) .
O50 Cd14 O148 132.4(7) .
O50 Cd14 O143 73.7(6) .
O148 Cd14 O143 92.5(6) .
O50 Cd14 N25 86.2(7) .
O148 Cd14 N25 112.6(7) .
O143 Cd14 N25 154.7(7) .
O50 Cd14 O54 156.2(7) .
O148 Cd14 O54 69.1(6) .
O143 Cd14 O54 98.1(6) .
N25 Cd14 O54 94.2(7) .
O50 Cd14 O53 89.5(6) .
O148 Cd14 O53 135.9(6) .
O143 Cd14 O53 86.6(6) .
N25 Cd14 O53 77.8(7) .
O54 Cd14 O53 67.4(6) .
O50 Cd14 Nd5 154.2(5) .
O148 Cd14 Nd5 38.3(5) .
O143 Cd14 Nd5 82.1(4) .
N25 Cd14 Nd5 119.5(5) .
O54 Cd14 Nd5 35.9(4) .
O53 Cd14 Nd5 98.3(4) .
O141 Cd15 N29 100.4(6) .
O141 Cd15 O139 139.8(6) .
N29 Cd15 O139 118.4(6) .
O141 Cd15 O58 96.2(6) .
N29 Cd15 O58 78.1(7) .
O139 Cd15 O58 82.9(6) .
O141 Cd15 Cl5 88.0(5) .
N29 Cd15 Cl5 106.5(5) .
O139 Cd15 Cl5 90.4(5) .
O58 Cd15 Cl5 173.2(4) .
O141 Cd15 O140 88.2(5) .
N29 Cd15 O140 150.2(7) .
O139 Cd15 O140 53.1(5) .
O58 Cd15 O140 72.6(6) .
Cl5 Cd15 O140 102.2(4) .
O141 Cd15 C542 113.7(5) .
N29 Cd15 C542 141.3(6) .
O139 Cd15 C542 26.4(5) .
O58 Cd15 C542 80.5(6) .
Cl5 Cd15 C542 92.9(6) .
O140 Cd15 C542 27.3(5) .
O141 Cd15 Nd5 77.8(5) .
N29 Cd15 Nd5 113.6(5) .
O139 Cd15 Nd5 77.6(4) .
O58 Cd15 Nd5 37.7(4) .
Cl5 Cd15 Nd5 139.2(2) .
O140 Cd15 Nd5 40.1(4) .
C542 Cd15 Nd5 60.0(6) .
O62 Cd16 O139 81.0(5) .
O62 Cd16 Cl4 156.9(5) .
O139 Cd16 Cl4 96.4(4) .
O62 Cd16 O61 65.2(6) .
O139 Cd16 O61 89.6(6) .
Cl4 Cd16 O61 92.0(5) .
O62 Cd16 Cl7 84.5(5) .
O139 Cd16 Cl7 82.5(4) .
Cl4 Cd16 Cl7 118.1(3) .
O61 Cd16 Cl7 149.5(5) .
O62 Cd16 Cl1 88.5(4) 2_767
O139 Cd16 Cl1 169.0(4) 2_767
Cl4 Cd16 Cl1 91.9(2) 2_767
O61 Cd16 Cl1 82.8(5) 2_767
Cl7 Cd16 Cl1 100.0(3) 2_767
N39 Cd17 O62 80.6(6) .
N39 Cd17 O138 90.7(7) .
O62 Cd17 O138 167.6(5) .
N39 Cd17 Cl7 155.2(5) .
O62 Cd17 Cl7 83.9(4) .
O138 Cd17 Cl7 101.1(4) .
N39 Cd17 Cl5 99.4(5) .
O62 Cd17 Cl5 89.1(4) .
O138 Cd17 Cl5 101.1(4) .
Cl7 Cd17 Cl5 99.6(2) .
O66 Cd18 O136 75.4(5) .
O66 Cd18 O137 134.8(6) .
O136 Cd18 O137 88.9(5) .
O66 Cd18 O70 148.6(6) .
O136 Cd18 O70 99.4(5) .
O137 Cd18 O70 74.9(6) .
O66 Cd18 N31 82.0(6) .
O136 Cd18 N31 157.3(6) .
O137 Cd18 N31 108.7(6) .
O70 Cd18 N31 98.9(6) .
O66 Cd18 O69 82.0(6) .
O136 Cd18 O69 97.5(5) .
O137 Cd18 O69 142.8(6) .
O70 Cd18 O69 67.9(6) .
N31 Cd18 O69 77.2(6) .
O66 Cd18 Nd6 156.6(4) .
O136 Cd18 Nd6 81.2(4) .
O137 Cd18 Nd6 42.5(4) .
O70 Cd18 Nd6 37.1(4) .
N31 Cd18 Nd6 121.4(5) .
O69 Cd18 Nd6 102.2(4) .
O66 Cd19 O136 73.9(5) .
O66 Cd19 O65 69.1(6) .
O136 Cd19 O65 141.4(5) .
O66 Cd19 Cl2 167.6(5) .
O136 Cd19 Cl2 116.2(4) .
O65 Cd19 Cl2 99.4(4) .
O66 Cd19 Cl1 91.7(5) .
O136 Cd19 Cl1 83.6(4) .
O65 Cd19 Cl1 107.7(5) .
Cl2 Cd19 Cl1 96.4(2) .
O66 Cd19 Cl2 89.3(5) 2_767
O136 Cd19 Cl2 85.7(4) 2_767
O65 Cd19 Cl2 83.4(5) 2_767
Cl2 Cd19 Cl2 84.6(2) 2_767
Cl1 Cd19 Cl2 168.5(2) 2_767
N35 Cd20 O153 97.8(6) .
N35 Cd20 O133 156.1(6) .
O153 Cd20 O133 99.8(6) .
N35 Cd20 O74 77.1(6) .
O153 Cd20 O74 92.9(5) .
O133 Cd20 O74 117.7(5) .
N35 Cd20 O158 85.1(7) .
O153 Cd20 O158 91.3(5) .
O133 Cd20 O158 78.5(6) .
O74 Cd20 O158 162.1(6) .
N35 Cd20 O132 87.9(6) .
O153 Cd20 O132 171.5(5) .
O133 Cd20 O132 76.6(5) .
O74 Cd20 O132 82.2(5) .
O158 Cd20 O132 95.5(5) .
N35 Cd20 O134 144.1(6) .
O153 Cd20 O134 79.1(5) .
O133 Cd20 O134 56.2(5) .
O74 Cd20 O134 67.4(5) .
O158 Cd20 O134 130.5(6) .
O132 Cd20 O134 92.6(5) .
N35 Cd20 C522 164.9(5) .
O153 Cd20 C522 93.0(5) .
O133 Cd20 C522 27.5(6) .
O74 Cd20 C522 91.8(6) .
O158 Cd20 C522 105.3(6) .
O132 Cd20 C522 80.3(5) .
O134 Cd20 C522 29.0(6) .
O131 Cd21 O78 142.3(7) .
O131 Cd21 O77 98.7(7) .
O78 Cd21 O77 59.9(7) .
O131 Cd21 O156 111.7(6) .
O78 Cd21 O156 77.8(6) .
O77 Cd21 O156 137.0(6) .
O131 Cd21 Cl3 101.3(5) .
O78 Cd21 Cl3 113.8(5) .
O77 Cd21 Cl3 105.5(5) .
O156 Cd21 Cl3 97.7(5) .
O131 Cd21 O132 53.3(5) .
O78 Cd21 O132 90.5(6) .
O77 Cd21 O132 79.2(6) .
O156 Cd21 O132 94.9(5) .
Cl3 Cd21 O132 154.5(4) .
O131 Cd21 C520 29.0(5) .
O78 Cd21 C520 114.2(5) .
O77 Cd21 C520 87.6(6) .
O156 Cd21 C520 104.3(6) .
Cl3 Cd21 C520 130.3(5) .
O132 Cd21 C520 24.3(5) .
O156 Cd22 O157 88.7(6) .
O156 Cd22 O42 96.5(6) .
O157 Cd22 O42 70.0(6) .
O156 Cd22 N37 157.8(7) .
O157 Cd22 N37 110.6(6) .
O42 Cd22 N37 100.4(7) .
O156 Cd22 O78 75.5(6) .
O157 Cd22 O78 141.0(5) .
O42 Cd22 O78 145.9(6) .
N37 Cd22 O78 82.4(7) .
O156 Cd22 O41 86.7(6) .
O157 Cd22 O41 135.2(6) .
O42 Cd22 O41 66.3(6) .
N37 Cd22 O41 87.0(6) .
O78 Cd22 O41 80.1(6) .
O156 Cd22 Nd4 78.0(4) .
O157 Cd22 Nd4 38.9(4) .
O42 Cd22 Nd4 36.8(4) .
N37 Cd22 Nd4 124.0(5) .
O78 Cd22 Nd4 153.4(5) .
O41 Cd22 Nd4 96.8(5) .
O96 Cd23 O94 102.3(6) .
O96 Cd23 O26 107.3(6) .
O94 Cd23 O26 93.3(5) .
O96 Cd23 N13 160.9(6) .
O94 Cd23 N13 95.2(6) .
O26 Cd23 N13 79.0(6) .
O96 Cd23 O108 85.2(5) .
O94 Cd23 O108 91.4(5) .
O26 Cd23 O108 165.3(5) .
N13 Cd23 O108 86.7(6) .
O96 Cd23 O97 77.4(6) .
O94 Cd23 O97 179.5(5) .
O26 Cd23 O97 86.4(6) .
N13 Cd23 O97 85.2(6) .
O108 Cd23 O97 89.0(5) .
O101 Cd24 O98 116.9(7) .
O101 Cd24 O30 77.3(6) .
O98 Cd24 O30 149.5(7) .
O101 Cd24 Cl27 100.7(4) .
O98 Cd24 Cl27 95.6(5) .
O30 Cd24 Cl27 108.6(4) .
O101 Cd24 O29 143.3(6) .
O98 Cd24 O29 92.1(7) .
O30 Cd24 O29 66.9(6) .
Cl27 Cd24 O29 98.0(5) .
O101 Cd24 O97 89.6(5) .
O98 Cd24 O97 56.5(6) .
O30 Cd24 O97 99.4(5) .
Cl27 Cd24 O97 151.7(4) .
O29 Cd24 O97 88.6(6) .
O101 Cd24 C506 99.8(7) .
O98 Cd24 C506 30.3(6) .
O30 Cd24 C506 125.8(5) .
Cl27 Cd24 C506 124.8(5) .
O29 Cd24 C506 94.9(7) .
O97 Cd24 C506 26.9(5) .
O30 Cd25 O107 133.5(6) .
O30 Cd25 O34 153.1(6) .
O107 Cd25 O34 71.5(6) .
O30 Cd25 O101 78.4(6) .
O107 Cd25 O101 89.3(6) .
O34 Cd25 O101 94.5(6) .
O30 Cd25 N15 79.9(8) .
O107 Cd25 N15 113.7(7) .
O34 Cd25 N15 100.0(7) .
O101 Cd25 N15 155.7(8) .
O30 Cd25 O33 87.7(6) .
O107 Cd25 O33 137.2(7) .
O34 Cd25 O33 66.0(6) .
O101 Cd25 O33 88.5(5) .
N15 Cd25 O33 79.9(7) .
O30 Cd25 Nd11 156.9(4) .
O107 Cd25 Nd11 36.5(5) .
O34 Cd25 Nd11 38.3(4) .
O101 Cd25 Nd11 80.6(4) .
N15 Cd25 Nd11 122.4(6) .
O33 Cd25 Nd11 101.2(5) .
O106 Cd26 O104 97.2(6) .
O106 Cd26 N19 92.8(6) .
O104 Cd26 N19 169.5(6) .
O106 Cd26 O83 89.7(6) .
O104 Cd26 O83 88.6(6) .
N19 Cd26 O83 88.2(6) .
O106 Cd26 O38 95.6(6) .
O104 Cd26 O38 100.1(6) .
N19 Cd26 O38 82.1(6) .
O83 Cd26 O38 169.1(6) .
O106 Cd26 O81 173.4(6) .
O104 Cd26 O81 85.3(5) .
N19 Cd26 O81 84.4(5) .
O83 Cd26 O81 84.3(5) .
O38 Cd26 O81 89.9(5) .
O82 Cd27 O2 157.1(7) .
O82 Cd27 O85 110.1(7) .
O2 Cd27 O85 73.3(6) .
O82 Cd27 Cl25 93.8(6) .
O2 Cd27 Cl25 107.3(6) .
O85 Cd27 Cl25 105.6(5) .
O82 Cd27 O81 57.1(6) .
O2 Cd27 O81 100.5(6) .
O85 Cd27 O81 93.9(5) .
Cl25 Cd27 O81 149.6(4) .
O82 Cd27 O1 102.3(7) .
O2 Cd27 O1 70.2(6) .
O85 Cd27 O1 143.3(6) .
Cl25 Cd27 O1 88.4(5) .
O81 Cd27 O1 89.5(5) .
O82 Cd27 C492 29.0(6) .
O2 Cd27 C492 128.8(6) .
O85 Cd27 C492 101.2(5) .
Cl25 Cd27 C492 122.7(6) .
O81 Cd27 C492 28.3(6) .
O1 Cd27 C492 98.9(5) .
O2 Cd28 O85 75.5(6) .
O2 Cd28 N1 85.0(7) .
O85 Cd28 N1 158.2(7) .
O2 Cd28 O84 135.4(7) .
O85 Cd28 O84 92.2(6) .
N1 Cd28 O84 108.7(7) .
O2 Cd28 O6 150.4(7) .
O85 Cd28 O6 97.3(6) .
N1 Cd28 O6 94.9(6) .
O84 Cd28 O6 72.6(6) .
O2 Cd28 O5 84.1(6) .
O85 Cd28 O5 84.7(6) .
N1 Cd28 O5 83.8(7) .
O84 Cd28 O5 138.1(5) .
O6 Cd28 O5 66.5(6) .
O2 Cd28 Nd10 156.2(5) .
O85 Cd28 Nd10 81.0(4) .
N1 Cd28 Nd10 118.9(5) .
O84 Cd28 Nd10 41.0(4) .
O6 Cd28 Nd10 36.9(4) .
O5 Cd28 Nd10 97.6(4) .
O90 Cd29 O10 98.5(6) .
O90 Cd29 O88 131.2(5) .
O10 Cd29 O88 83.7(6) .
O90 Cd29 N5 112.0(6) .
O10 Cd29 N5 81.5(6) .
O88 Cd29 N5 116.6(5) .
O90 Cd29 Cl28 87.0(5) .
O10 Cd29 Cl28 173.7(4) .
O88 Cd29 Cl28 90.3(5) .
N5 Cd29 Cl28 99.3(5) .
O90 Cd29 O87 82.1(5) .
O10 Cd29 O87 71.0(5) .
O88 Cd29 O87 52.3(5) .
N5 Cd29 O87 150.9(6) .
Cl28 Cd29 O87 107.0(4) .
O90 Cd29 Nd10 74.7(4) .
O10 Cd29 Nd10 37.9(3) .
O88 Cd29 Nd10 78.7(4) .
N5 Cd29 Nd10 117.5(5) .
Cl28 Cd29 Nd10 142.75(15) .
O87 Cd29 Nd10 39.4(4) .
O88 Cd30 O14 82.9(5) .
O88 Cd30 Cl31 94.2(4) .
O14 Cd30 Cl31 158.8(5) .
O88 Cd30 O13 91.7(5) .
O14 Cd30 O13 64.7(5) .
Cl31 Cd30 O13 94.6(4) .
O88 Cd30 Cl29 83.9(4) .
O14 Cd30 Cl29 82.9(4) .
Cl31 Cd30 Cl29 117.8(3) .
O13 Cd30 Cl29 147.5(4) .
O88 Cd30 Cl26 168.7(4) 2_657
O14 Cd30 Cl26 91.1(4) 2_657
Cl31 Cd30 Cl26 87.9(3) 2_657
O13 Cd30 Cl26 77.0(4) 2_657
Cl29 Cd30 Cl26 105.0(3) 2_657
O14 Cd31 O91 172.9(5) .
O14 Cd31 N7 84.6(7) .
O91 Cd31 N7 92.4(6) .
O14 Cd31 Cl29 85.7(4) .
O91 Cd31 Cl29 94.9(4) .
N7 Cd31 Cl29 158.4(5) .
O14 Cd31 Cl28 88.0(4) .
O91 Cd31 Cl28 98.9(4) .
N7 Cd31 Cl28 100.5(5) .
Cl29 Cd31 Cl28 98.4(2) .
O100 Cd32 O18 75.6(5) .
O100 Cd32 Cl19 101.8(5) .
O18 Cd32 Cl19 99.6(5) .
O100 Cd32 Cl26 88.5(5) .
O18 Cd32 Cl26 104.3(5) .
Cl19 Cd32 Cl26 155.7(3) .
O100 Cd32 O17 136.1(5) .
O18 Cd32 O17 61.9(5) .
Cl19 Cd32 O17 95.9(5) .
Cl26 Cd32 O17 91.5(5) .
O100 Cd33 O92 88.8(5) .
O100 Cd33 O18 79.0(5) .
O92 Cd33 O18 135.3(6) .
O100 Cd33 N9 161.3(6) .
O92 Cd33 N9 103.2(6) .
O18 Cd33 N9 82.3(6) .
O100 Cd33 O22 101.9(6) .
O92 Cd33 O22 76.0(5) .
O18 Cd33 O22 148.5(6) .
N9 Cd33 O22 95.1(6) .
O100 Cd33 O21 93.7(6) .
O92 Cd33 O21 139.2(6) .
O18 Cd33 O21 84.9(6) .
N9 Cd33 O21 86.7(6) .
O22 Cd33 O21 63.6(5) .
O100 Cd33 Nd12 82.6(4) .
O92 Cd33 Nd12 41.2(4) .
O18 Cd33 Nd12 161.5(4) .
N9 Cd33 Nd12 115.9(4) .
O22 Cd33 Nd12 39.4(4) .
O21 Cd33 Nd12 98.7(3) .
O128 Cd34 O27 100.3(8) .
O128 Cd34 O31 80.7(7) .
O27 Cd34 O31 150.6(6) .
O128 Cd34 N16 164.8(9) .
O27 Cd34 N16 90.7(9) .
O31 Cd34 N16 84.5(8) .
O128 Cd34 O125 92.9(7) .
O27 Cd34 O125 74.1(7) .
O31 Cd34 O125 135.3(7) .
N16 Cd34 O125 100.2(7) .
O128 Cd34 O126 83.2(7) .
O27 Cd34 O126 128.8(6) .
O31 Cd34 O126 80.7(6) .
N16 Cd34 O126 98.1(8) .
O125 Cd34 O126 54.6(6) .
O128 Cd34 O28 77.9(6) .
O27 Cd34 O28 73.4(5) .
O31 Cd34 O28 78.2(5) .
N16 Cd34 O28 95.5(7) .
O125 Cd34 O28 143.9(6) .
O126 Cd34 O28 153.6(5) .
O128 Cd34 Cd35 44.5(5) .
O27 Cd34 Cd35 128.4(5) .
O31 Cd34 Cd35 38.3(4) .
N16 Cd34 Cd35 120.2(7) .
O125 Cd34 Cd35 130.0(5) .
O126 Cd34 Cd35 89.4(4) .
O28 Cd34 Cd35 64.2(2) .
O128 Cd34 Nd8 83.0(6) .
O27 Cd34 Nd8 39.8(4) .
O31 Cd34 Nd8 162.6(4) .
N16 Cd34 Nd8 112.1(7) .
O125 Cd34 Nd8 39.6(5) .
O126 Cd34 Nd8 91.4(4) .
O28 Cd34 Nd8 104.3(3) .
Cd35 Cd34 Nd8 126.96(13) .
O31 Cd35 O185 88.6(6) .
O31 Cd35 O128 80.7(7) .
O185 Cd35 O128 78.4(7) .
O31 Cd35 Cl22 116.9(7) .
O185 Cd35 Cl22 152.9(5) .
O128 Cd35 Cl22 113.1(7) .
O31 Cd35 O190 146.3(6) .
O185 Cd35 O190 58.3(3) .
O128 Cd35 O190 96.6(9) .
Cl22 Cd35 O190 95.2(5) .
O31 Cd35 O32 70.7(6) .
O185 Cd35 O32 91.9(6) .
O128 Cd35 O32 150.1(6) .
Cl22 Cd35 O32 88.3(6) .
O190 Cd35 O32 102.2(8) .
O31 Cd35 Cd34 42.3(5) .
O185 Cd35 Cd34 91.4(3) .
O128 Cd35 Cd34 40.6(5) .
Cl22 Cd35 Cd34 113.5(5) .
O190 Cd35 Cd34 134.6(6) .
O32 Cd35 Cd34 112.7(3) .
O126 Cd36 O129 88.2(7) .
O126 Cd36 O35 163.1(6) .
O129 Cd36 O35 95.0(7) .
O126 Cd36 N18 86.7(9) .
O129 Cd36 N18 96.4(8) .
O35 Cd36 N18 76.5(8) .
O126 Cd36 O189 83.2(8) .
O129 Cd36 O189 106.0(7) .
O35 Cd36 O189 111.7(7) .
N18 Cd36 O189 155.1(9) .
O126 Cd36 O185 92.9(6) .
O129 Cd36 O185 178.9(7) .
O35 Cd36 O185 84.1(6) .
N18 Cd36 O185 83.9(7) .
O189 Cd36 O185 74.0(6) .
O126 Cd36 O191 128.7(6) .
O129 Cd36 O191 80.3(7) .
O35 Cd36 O191 68.1(6) .
N18 Cd36 O191 143.9(9) .
O189 Cd36 O191 53.5(7) .
O185 Cd36 O191 98.9(4) .
O126 Cd36 Nd7 158.2(4) .
O129 Cd36 Nd7 76.4(6) .
O35 Cd36 Nd7 36.8(4) .
N18 Cd36 Nd7 109.9(8) .
O189 Cd36 Nd7 86.4(6) .
O185 Cd36 Nd7 102.6(3) .
O191 Cd36 Nd7 34.2(4) .
O3 Cd37 O111 142.1(7) .
O3 Cd37 O110 83.4(8) .
O111 Cd37 O110 91.4(8) .
O3 Cd37 N2 85.4(9) .
O111 Cd37 N2 99.8(8) .
O110 Cd37 N2 168.2(9) .
O3 Cd37 O39 144.7(8) .
O111 Cd37 O39 73.1(6) .
O110 Cd37 O39 96.0(7) .
N2 Cd37 O39 90.8(7) .
O3 Cd37 O40 78.1(8) .
O111 Cd37 O40 138.7(6) .
O110 Cd37 O40 83.2(8) .
N2 Cd37 O40 90.7(8) .
O39 Cd37 O40 66.9(7) .
O3 Cd37 Nd7 164.7(6) .
O111 Cd37 Nd7 40.9(3) .
O110 Cd37 Nd7 81.5(6) .
N2 Cd37 Nd7 109.5(6) .
O39 Cd37 Nd7 36.3(5) .
O40 Cd37 Nd7 97.9(5) .
O3 Cd38 Cl24 96.4(7) .
O3 Cd38 Cl21 125.7(8) .
Cl24 Cd38 Cl21 134.9(6) .
O3 Cd38 O110 75.1(7) .
Cl24 Cd38 O110 101.4(6) .
Cl21 Cd38 O110 104.2(7) .
O3 Cd38 O4 66.5(8) .
Cl24 Cd38 O4 88.0(7) .
Cl21 Cd38 O4 94.3(8) .
O110 Cd38 O4 141.3(8) .
O7 Cd39 N4 85.1(8) .
O7 Cd39 O112 166.2(7) .
N4 Cd39 O112 92.6(7) .
O7 Cd39 Cl30 82.7(6) .
N4 Cd39 Cl30 155.9(6) .
O112 Cd39 Cl30 94.4(5) .
O7 Cd39 Cl23 95.5(6) .
N4 Cd39 Cl23 101.4(6) .
O112 Cd39 Cl23 98.3(5) .
Cl30 Cd39 Cl23 100.4(3) .
O7 Cd39 Cl24 74.7(6) .
N4 Cd39 Cl24 73.6(6) .
O112 Cd39 Cl24 91.6(5) .
Cl30 Cd39 Cl24 83.1(4) .
Cl23 Cd39 Cl24 169.2(3) .
O7 Cd40 O113 86.8(7) .
O7 Cd40 O8 65.2(7) .
O113 Cd40 O8 85.9(7) .
O7 Cd40 Cl17 156.5(5) .
O113 Cd40 Cl17 102.5(5) .
O8 Cd40 Cl17 93.7(6) .
O7 Cd40 Cl30 84.3(5) .
O113 Cd40 Cl30 88.6(5) .
O8 Cd40 Cl30 149.2(6) .
Cl17 Cd40 Cl30 117.1(3) .
O7 Cd40 Cl16 73.9(8) .
O113 Cd40 Cl16 160.4(7) .
O8 Cd40 Cl16 82.6(8) .
Cl17 Cd40 Cl16 94.1(6) .
Cl30 Cd40 Cl16 93.1(6) .
O115 Cd41 O11 94.0(6) .
O115 Cd41 N6 99.1(7) .
O11 Cd41 N6 79.3(7) .
O115 Cd41 O113 135.5(6) .
O11 Cd41 O113 89.2(6) .
N6 Cd41 O113 125.0(7) .
O115 Cd41 O114 85.7(6) .
O11 Cd41 O114 72.5(6) .
N6 Cd41 O114 151.7(7) .
O113 Cd41 O114 53.1(6) .
O115 Cd41 Cl23 89.1(5) .
O11 Cd41 Cl23 176.4(4) .
N6 Cd41 Cl23 102.1(6) .
O113 Cd41 Cl23 87.3(5) .
O114 Cd41 Cl23 105.8(4) .
O115 Cd41 C482 110.2(6) .
O11 Cd41 C482 83.2(6) .
N6 Cd41 C482 146.8(6) .
O113 Cd41 C482 26.4(6) .
O114 Cd41 C482 27.2(6) .
Cl23 Cd41 C482 94.0(6) .
O115 Cd41 Nd9 78.1(5) .
O11 Cd41 Nd9 35.2(4) .
N6 Cd41 Nd9 112.6(6) .
O113 Cd41 Nd9 79.5(5) .
O114 Cd41 Nd9 40.8(4) .
Cl23 Cd41 Nd9 144.3(2) .
C482 Cd41 Nd9 60.9(6) .
O119 Cd42 O121 96.6(8) .
O119 Cd42 O19 72.1(8) .
O121 Cd42 O19 139.6(7) .
O119 Cd42 N10 146.3(9) .
O121 Cd42 N10 115.5(9) .
O19 Cd42 N10 76.5(9) .
O119 Cd42 O15 101.4(7) .
O121 Cd42 O15 65.2(6) .
O19 Cd42 O15 153.9(6) .
N10 Cd42 O15 101.3(8) .
O119 Cd42 O16 84.0(8) .
O121 Cd42 O16 133.6(7) .
O19 Cd42 O16 84.8(7) .
N10 Cd42 O16 81.2(8) .
O15 Cd42 O16 69.2(6) .
O119 Cd42 Nd9 83.8(6) .
O121 Cd42 Nd9 36.3(5) .
O19 Cd42 Nd9 155.3(6) .
N10 Cd42 Nd9 128.2(7) .
O15 Cd42 Nd9 36.3(5) .
O16 Cd42 Nd9 98.5(5) .
O119 Cd43 O19 69.4(7) .
O119 Cd43 Cl18 98.8(6) .
O19 Cd43 Cl18 103.7(6) .
O119 Cd43 Cl20 101.4(7) .
O19 Cd43 Cl20 104.2(7) .
Cl18 Cd43 Cl20 149.8(5) .
O119 Cd43 O20 135.4(7) .
O19 Cd43 O20 66.0(7) .
Cl18 Cd43 O20 94.1(6) .
Cl20 Cd43 O20 87.1(6) .
O117 Cd44 O123 94.1(8) .
O117 Cd44 O23 108.9(7) .
O123 Cd44 O23 94.6(6) .
O117 Cd44 N12 166.3(8) .
O123 Cd44 N12 96.6(7) .
O23 Cd44 N12 78.9(7) .
O117 Cd44 O122 81.4(7) .
O123 Cd44 O122 92.2(6) .
O23 Cd44 O122 167.2(7) .
N12 Cd44 O122 89.6(7) .
O117 Cd44 Cl20 80.0(7) .
O123 Cd44 Cl20 174.0(7) .
O23 Cd44 Cl20 86.1(5) .
N12 Cd44 Cl20 89.4(6) .
O122 Cd44 Cl20 88.3(5) .
Cd19 Cl1 Cd16 122.1(3) 2_767
Cd19 Cl2 Cd19 95.4(2) 2_767
Cd15 Cl5 Cd17 108.0(3) .
Cd16 Cl7 Cd17 90.5(2) .
Cd7 Cl11 Cd6 87.8(3) .
Cd5 Cl13 Cd6 118.7(4) .
Cd8 Cl15 Cd6 107.8(3) .
Cd43 Cl20 Cd44 122.9(7) .
C154 Cl22 Cd35 81.9(10) .
Cd41 Cl23 Cd39 112.9(3) .
Cd38 Cl24 Cd39 127.1(5) .
Cd32 Cl26 Cd30 127.2(3) 2_657
Cd29 Cl28 Cd31 111.3(3) .
Cd31 Cl29 Cd30 88.8(2) .
Cd40 Cl30 Cd39 87.5(2) .
C8 N1 C9 115(2) .
C8 N1 Cd28 121.0(14) .
C9 N1 Cd28 122.8(16) .
C15 N2 C14 124(2) .
C15 N2 Cd37 118.2(14) .
C14 N2 Cd37 117.0(16) .
C30 N3 C31 110.9(15) .
C30 N3 Nd10 127.6(13) .
C31 N3 Nd10 116.6(12) .
C37 N4 C36 111.4(17) .
C37 N4 Cd39 120.0(14) .
C36 N4 Cd39 128.6(12) .
C52 N5 C53 121.4(14) .
C52 N5 Cd29 121.7(12) .
C53 N5 Cd29 115.4(10) .
C59 N6 C58 114.0(18) .
C59 N6 Cd41 133.2(15) .
C58 N6 Cd41 112.2(11) .
C74 N7 C75 121.0(13) .
C74 N7 Cd31 117.0(12) .
C75 N7 Cd31 121.0(11) .
C81 N8 C80 124.1(15) .
C81 N8 Nd9 119.9(13) .
C80 N8 Nd9 115.9(13) .
C96 N9 C97 115.4(18) .
C96 N9 Cd33 127.3(14) .
C97 N9 Cd33 116.9(11) .
C103 N10 C102 116(2) .
C103 N10 Cd42 131.3(18) .
C102 N10 Cd42 112.8(16) .
C118 N11 C119 113.0(16) .
C118 N11 Nd12 127.4(12) .
C119 N11 Nd12 119.3(12) .
C125 N12 C124 116.9(17) .
C125 N12 Cd44 123.6(13) .
C124 N12 Cd44 119.3(12) .
C140 N13 C141 112.7(15) .
C140 N13 Cd23 121.8(12) .
C141 N13 Cd23 123.8(12) .
C147 N14 C146 107.7(17) .
C147 N14 Nd8 136.7(14) .
C146 N14 Nd8 113.2(11) .
C162 N15 C163 124(2) .
C162 N15 Cd25 127.0(17) .
C163 N15 Cd25 108.7(14) .
C169 N16 C168 117.9(18) .
C169 N16 Cd34 122.4(16) .
C168 N16 Cd34 116.6(13) .
C184 N17 C185 115.6(17) .
C184 N17 Nd11 121.3(14) .
C185 N17 Nd11 122.9(10) .
C191 N18 C190 135(2) .
C191 N18 Cd36 113.9(17) .
C190 N18 Cd36 111.4(15) .
C206 N19 C207 121.5(17) .
C206 N19 Cd26 114.7(12) .
C207 N19 Cd26 123.3(11) .
C213 N20 C212 110.0(17) .
C213 N20 Nd7 130.8(15) .
C212 N20 Nd7 117.0(12) .
C228 N21 C229 110.9(19) .
C228 N21 Nd4 127.9(16) .
C229 N21 Nd4 117.6(11) .
C235 N22 C234 108.6(17) .
C235 N22 Cd3 126.6(15) .
C234 N22 Cd3 117.3(14) .
C250 N23 C251 120(2) .
C250 N23 Cd12 125.8(18) .
C251 N23 Cd12 114.2(12) .
C257 N24 C256 117(2) .
C257 N24 Nd2 121.3(14) .
C256 N24 Nd2 120.8(15) .
C272 N25 C273 120.3(18) .
C272 N25 Cd14 118.0(14) .
C273 N25 Cd14 121.5(13) .
C279 N26 C278 115(2) .
C279 N26 Cd4 121(2) .
C278 N26 Cd4 123.8(14) .
C294 N27 C295 113.3(17) .
C294 N27 Nd5 125.7(13) .
C295 N27 Nd5 119.6(12) .
C301 N28 C300 101(2) .
C301 N28 Cd6 138.3(17) .
C300 N28 Cd6 120.1(12) .
C316 N29 C317 112.8(16) .
C316 N29 Cd15 129.9(14) .
C317 N29 Cd15 117.3(11) .
C323 N30 C322 112.8(17) .
C323 N30 Cd8 132.9(14) .
C322 N30 Cd8 114.1(11) .
C360 N31 C361 130.9(16) .
C360 N31 Cd18 120.6(12) .
C361 N31 Cd18 108.2(12) .
C367 N32 C366 111(2) .
C367 N32 Cd9 131.3(18) .
C366 N32 Cd9 117.4(14) .
C382 N33 C383 117.3(16) .
C382 N33 Nd6 125.8(12) .
C383 N33 Nd6 116.6(10) .
C389 N34 C388 113.0(18) .
C389 N34 Cd11 132.5(14) .
C388 N34 Cd11 112.7(12) .
C426 N35 C427 108.9(15) .
C426 N35 Cd20 126.8(11) .
C427 N35 Cd20 123.3(12) .
C433 N36 C432 113.0(14) .
C433 N36 Nd1 133.2(10) .
C432 N36 Nd1 113.3(11) .
C448 N37 C449 115.3(16) .
C448 N37 Cd22 129.8(14) .
C449 N37 Cd22 114.9(12) .
C455 N38 C454 117.4(19) .
C455 N38 Cd1 131.0(15) .
C454 N38 Cd1 110.5(13) .
C338 N39 C339 120.0(13) .
C338 N39 Cd17 125.0(12) .
C339 N39 Cd17 114.8(11) .
C344 N40 C345 108.9(17) .
C344 N40 Nd3 120.7(13) .
C345 N40 Nd3 129.9(14) .
C2 O1 C1 126.6(17) .
C2 O1 Cd27 111.2(13) .
C1 O1 Cd27 116.8(11) .
C7 O2 Cd28 129.3(13) .
C7 O2 Cd27 122.9(14) .
Cd28 O2 Cd27 105.7(7) .
C21 O3 Cd37 134.5(14) .
C21 O3 Cd38 120.4(12) .
Cd37 O3 Cd38 105.0(10) .
C20 O4 C22 125(2) .
C20 O4 Cd38 110.7(16) .
C22 O4 Cd38 112(2) .
C24 O5 C23 117.2(17) .
C24 O5 Cd28 113.8(12) .
C23 O5 Cd28 126.6(10) .
C29 O6 Nd10 133.2(11) .
C29 O6 Cd28 119.3(12) .
Nd10 O6 Cd28 105.4(7) .
C43 O7 Cd40 123.1(14) .
C43 O7 Cd39 130.7(14) .
Cd40 O7 Cd39 104.1(8) .
C42 O8 C44 112.2(17) .
C42 O8 Cd40 119.8(13) .
C44 O8 Cd40 127.3(12) .
C46 O9 C45 114.0(15) .
C46 O9 Nd10 115.0(14) .
C45 O9 Nd10 128.5(8) .
C51 O10 Cd29 132.5(12) .
C51 O10 Nd10 120.9(12) .
Cd29 O10 Nd10 106.3(6) .
C65 O11 Cd41 128.5(14) .
C65 O11 Nd9 119.4(14) .
Cd41 O11 Nd9 110.5(6) .
C64 O12 C66 119.5(16) .
C64 O12 Nd9 111.7(12) .
C66 O12 Nd9 128.8(11) .
C68 O13 C67 121.3(17) .
C68 O13 Cd30 104.6(14) .
C67 O13 Cd30 114.4(10) .
C73 O14 Cd31 131.3(15) .
C73 O14 Cd30 112.1(13) .
Cd31 O14 Cd30 102.6(6) .
C87 O15 Nd9 129.5(10) .
C87 O15 Cd42 117.6(10) .
Nd9 O15 Cd42 106.2(6) .
C86 O16 C88 111.8(13) .
C86 O16 Cd42 114.4(11) .
C88 O16 Cd42 130.4(11) .
C90 O17 C89 108.1(16) .
C90 O17 Cd32 128.2(12) .
C89 O17 Cd32 122.2(9) .
C95 O18 Cd33 130.7(13) .
C95 O18 Cd32 125.0(13) .
Cd33 O18 Cd32 101.6(6) .
C109 O19 Cd42 142.4(15) .
C109 O19 Cd43 113.3(15) .
Cd42 O19 Cd43 103.8(9) .
C108 O20 C110 124(2) .
C108 O20 Cd43 123.1(14) .
C110 O20 Cd43 108.5(13) .
C112 O21 C111 110.6(16) .
C112 O21 Cd33 120.1(13) .
C111 O21 Cd33 127.5(10) .
C117 O22 Nd12 134.2(13) .
C117 O22 Cd33 123.3(13) .
Nd12 O22 Cd33 100.9(6) .
C131 O23 Nd8 130.8(13) .
C131 O23 Cd44 116.1(12) .
Nd8 O23 Cd44 112.1(8) .
C130 O24 C132 109.1(18) .
C130 O24 Nd8 114.9(12) .
C132 O24 Nd8 136.0(14) .
C133 O25 C134 111.0(14) .
C133 O25 Nd12 128.1(10) .
C134 O25 Nd12 120.6(9) .
C139 O26 Cd23 122.5(9) .
C139 O26 Nd12 123.1(9) .
Cd23 O26 Nd12 113.8(7) .
C153 O27 Cd34 117.7(12) .
C153 O27 Nd8 128.7(12) .
Cd34 O27 Nd8 104.7(8) .
C154 O28 C152 122(2) .
C154 O28 Cd34 131(2) .
C152 O28 Cd34 104.3(14) .
C156 O29 C155 109.6(16) .
C156 O29 Cd24 124.6(14) .
C155 O29 Cd24 116.0(10) .
C161 O30 Cd25 138.5(14) .
C161 O30 Cd24 117.0(14) .
Cd25 O30 Cd24 104.0(7) .
C175 O31 Cd35 126.3(13) .
C175 O31 Cd34 115.0(12) .
Cd35 O31 Cd34 99.5(7) .
C176 O32 C174 131(2) .
C176 O32 Cd35 110.0(13) .
C174 O32 Cd35 87.3(14) .
C178 O33 C177 119.9(18) .
C178 O33 Cd25 116.3(15) .
C177 O33 Cd25 121.4(11) .
C183 O34 Cd25 121.0(15) .
C183 O34 Nd11 132.6(14) .
Cd25 O34 Nd11 104.6(6) .
C197 O35 Cd36 128.2(17) .
C197 O35 Nd7 119.1(18) .
Cd36 O35 Nd7 107.4(6) .
C196 O36 C198 109(2) .
C196 O36 Nd7 114.4(18) .
C198 O36 Nd7 136.2(12) .
C200 O37 C199 122.1(16) .
C200 O37 Nd11 112.0(12) .
C199 O37 Nd11 125.0(11) .
C205 O38 Nd11 129.5(13) .
C205 O38 Cd26 114.8(12) .
Nd11 O38 Cd26 115.6(7) .
C219 O39 Nd7 138.4(16) .
C219 O39 Cd37 115.2(17) .
Nd7 O39 Cd37 106.4(8) .
C220 O40 C218 116(3) .
C220 O40 Cd37 132.7(14) .
C218 O40 Cd37 110(2) .
C222 O41 C221 117.6(19) .
C222 O41 Cd22 117.4(13) .
C221 O41 Cd22 123.2(11) .
C227 O42 Cd22 121.3(12) .
C227 O42 Nd4 127.7(12) .
Cd22 O42 Nd4 106.7(6) .
C241 O43 Nd2 131.6(14) .
C241 O43 Cd3 109.8(14) .
Nd2 O43 Cd3 116.9(7) .
C240 O44 C242 125.9(16) .
C240 O44 Nd2 110.7(13) .
C242 O44 Nd2 123.0(9) .
C244 O45 C243 121(2) .
C244 O45 Nd4 118(2) .
C243 O45 Nd4 120.9(10) .
C249 O46 Nd4 130.8(13) .
C249 O46 Cd12 114.5(14) .
Nd4 O46 Cd12 114.2(9) .
C263 O47 Cd4 115.6(12) .
C263 O47 Nd2 136.2(11) .
Cd4 O47 Nd2 105.2(8) .
C262 O48 C264 120(2) .
C262 O48 Cd4 116.7(17) .
C264 O48 Cd4 120.0(13) .
C266 O49 C265 116.0(17) .
C266 O49 Cd13 114.9(14) .
C265 O49 Cd13 127.0(13) .
C271 O50 Cd14 133.5(11) .
C271 O50 Cd13 114.1(10) .
Cd14 O50 Cd13 107.4(7) .
C285 O51 Cd5 119.4(15) .
C285 O51 Cd4 130.1(16) .
Cd5 O51 Cd4 107.2(9) .
C284 O52 C286 119(2) .
C284 O52 Cd5 114.1(16) .
C286 O52 Cd5 110.6(16) .
C288 O53 C287 118(2) .
C288 O53 Cd14 115.4(18) .
C287 O53 Cd14 122.7(13) .
C293 O54 Nd5 135.4(11) .
C293 O54 Cd14 115.1(12) .
Nd5 O54 Cd14 106.0(7) .
C307 O55 Cd6 133.9(17) .
C307 O55 Cd7 115.2(15) .
Cd6 O55 Cd7 100.3(7) .
C306 O56 C308 115(2) .
C306 O56 Cd7 111.6(17) .
C308 O56 Cd7 126.1(12) .
C310 O57 C309 112.6(17) .
C310 O57 Nd5 116.8(13) .
C309 O57 Nd5 130.4(10) .
C315 O58 Nd5 129.0(13) .
C315 O58 Cd15 126.7(13) .
Nd5 O58 Cd15 104.1(7) .
C329 O59 Nd3 129.2(13) .
C329 O59 Cd8 117.8(13) .
Nd3 O59 Cd8 112.7(7) .
C328 O60 C330 123.4(16) .
C328 O60 Nd3 108.2(12) .
C330 O60 Nd3 128.4(12) .
C332 O61 C331 112.3(16) .
C332 O61 Cd16 108.7(12) .
C331 O61 Cd16 124.0(12) .
C337 O62 Cd16 117.1(12) .
C337 O62 Cd17 130.1(13) .
Cd16 O62 Cd17 101.1(6) .
C351 O63 Nd3 134.9(13) .
C351 O63 Cd9 118.1(13) .
Nd3 O63 Cd9 106.9(7) .
C350 O64 C352 112.5(17) .
C350 O64 Cd9 109.0(12) .
C352 O64 Cd9 121.7(12) .
C354 O65 C353 113.8(17) .
C354 O65 Cd19 120.0(15) .
C353 O65 Cd19 123.5(10) .
C359 O66 Cd18 134.2(12) .
C359 O66 Cd19 117.9(13) .
Cd18 O66 Cd19 106.9(6) .
C373 O67 Cd9 134.0(14) .
C373 O67 Cd10 122.5(14) .
Cd9 O67 Cd10 103.4(8) .
C372 O68 C374 123(2) .
C372 O68 Cd10 108.5(15) .
C374 O68 Cd10 126.0(13) .
C376 O69 C375 116.8(16) .
C376 O69 Cd18 116.4(12) .
C375 O69 Cd18 124.4(11) .
C381 O70 Nd6 132.0(11) .
C381 O70 Cd18 120.9(12) .
Nd6 O70 Cd18 104.2(7) .
C395 O71 Cd11 126.7(12) .
C395 O71 Nd1 123.0(12) .
Cd11 O71 Nd1 110.2(7) .
C394 O72 C396 109.8(15) .
C394 O72 Nd1 118.3(10) .
C396 O72 Nd1 131.5(11) .
C420 O73 C419 121.8(15) .
C420 O73 Nd6 113.9(12) .
C419 O73 Nd6 124.3(10) .
C425 O74 Cd20 124.4(10) .
C425 O74 Nd6 124.7(10) .
Cd20 O74 Nd6 107.7(6) .
C439 O75 Cd1 120.6(12) .
C439 O75 Nd1 130.7(12) .
Cd1 O75 Nd1 105.1(7) .
C438 O76 C440 104.2(16) .
C438 O76 Cd1 120.2(10) .
C440 O76 Cd1 135.0(12) .
C442 O77 C441 104.7(19) .
C442 O77 Cd21 133.4(14) .
C441 O77 Cd21 119.4(13) .
C447 O78 Cd21 130.6(11) .
C447 O78 Cd22 124.9(10) .
Cd21 O78 Cd22 102.2(8) .
C461 O79 Cd1 140(2) .
C461 O79 Cd2 116(2) .
Cd1 O79 Cd2 104.0(8) .
C460 O80 C462 110(2) .
C460 O80 Cd2 128(2) .
C462 O80 Cd2 121.8(12) .
C492 O81 Cd27 83.8(13) .
C492 O81 Cd26 137.9(13) .
Cd27 O81 Cd26 135.5(6) .
C492 O82 Cd27 94.4(12) .
C494 O83 Cd26 127.8(12) .
C494 O84 Cd28 108.9(11) .
C494 O84 Nd10 142.9(12) .
Cd28 O84 Nd10 101.7(6) .
C490 O85 Cd28 130.2(10) .
C490 O85 Cd27 125.6(10) .
Cd28 O85 Cd27 103.9(7) .
C490 O86 Nd10 158.1(12) .
C502 O87 Nd10 132.9(12) .
C502 O87 Cd29 86.0(11) .
Nd10 O87 Cd29 97.2(6) .
C502 O88 Cd29 103.9(13) .
C502 O88 Cd30 128.3(13) .
Cd29 O88 Cd30 127.3(6) .
C512 O89 Nd10 147.3(11) .
C512 O90 Cd29 133.1(10) .
C516 O91 Cd31 129.4(14) .
C516 O92 Cd33 111.0(12) .
C516 O92 Nd12 140.9(12) .
Cd33 O92 Nd12 101.6(7) .
C514 O93 Nd12 143.7(10) .
C514 O94 Cd23 131.8(10) .
C508 O95 Nd12 165.5(12) .
C508 O96 Cd23 111.4(10) .
C506 O97 Cd23 139.3(12) .
C506 O97 Cd24 88.1(12) .
Cd23 O97 Cd24 131.9(6) .
C506 O98 Cd24 89.8(11) .
C510 O99 Nd12 149.6(10) .
C510 O100 Cd33 117.7(10) .
C510 O100 Cd32 136.5(10) .
Cd33 O100 Cd32 103.7(6) .
C498 O101 Cd24 135.6(11) .
C498 O101 Cd25 120.4(11) .
Cd24 O101 Cd25 100.2(6) .
C498 O102 Nd11 153.7(13) .
C496 O103 Nd11 160.5(14) .
C496 O104 Cd26 115.4(14) .
C500 O105 Nd11 143.7(11) .
C500 O106 Cd26 133.1(11) .
C504 O107 Cd25 103.1(12) .
C504 O107 Nd11 137.5(11) .
Cd25 O107 Nd11 107.2(7) .
C504 O108 Cd23 130.0(11) .
C468 O109 Nd7 159.2(16) .
C468 O110 Cd37 133.1(18) .
C468 O110 Cd38 130.8(18) .
Cd37 O110 Cd38 95.8(8) .
C472 O111 Cd37 120.8(15) .
C472 O111 Nd7 131.7(15) .
Cd37 O111 Nd7 102.2(5) .
C472 O112 Cd39 123.7(15) .
C482 O113 Cd41 95.0(11) .
C482 O113 Cd40 132.2(11) .
Cd41 O113 Cd40 132.5(9) .
C482 O114 Nd9 129.1(12) .
C482 O114 Cd41 84.1(11) .
Nd9 O114 Cd41 96.7(5) .
C484 O115 Cd41 126.3(10) .
C484 O116 Nd9 146.8(13) .
C478 O117 Cd44 110(2) .
C478 O118 Nd8 157.3(19) .
C488 O119 Cd42 125.8(15) .
C488 O119 Cd43 118.8(14) .
Cd42 O119 Cd43 112.7(10) .
C488 O120 Nd9 136.5(12) .
C486 O121 Cd42 110.1(18) .
C486 O121 Nd9 139.5(19) .
Cd42 O121 Nd9 108.2(7) .
C486 O122 Cd44 137.0(16) .
C480 O123 Cd44 134.9(13) .
C480 O124 Nd8 150.4(13) .
C466 O125 Cd34 95.3(11) .
C466 O125 Nd8 157.9(12) .
Cd34 O125 Nd8 100.9(7) .
C466 O126 Cd36 134.1(12) .
C466 O126 Cd34 85.7(12) .
Cd36 O126 Cd34 133.1(8) .
C476 O127 Nd8 144.5(15) .
C476 O128 Cd34 119.0(14) .
C476 O128 Cd35 144.0(14) .
Cd34 O128 Cd35 94.9(8) .
C464 O129 Cd36 128.8(15) .
C464 O130 Nd7 138.5(12) .
C520 O131 Cd21 94.1(11) .
C520 O132 Cd20 139.5(13) .
C520 O132 Cd21 78.0(13) .
Cd20 O132 Cd21 127.6(6) .
C522 O133 Cd20 92.8(13) .
C522 O134 Nd6 168.5(10) .
C522 O134 Cd20 78.8(11) .
Nd6 O134 Cd20 103.6(6) .
C544 O135 Nd6 148.2(10) .
C544 O136 Cd18 122.2(10) .
C544 O136 Cd19 132.5(10) .
Cd18 O136 Cd19 103.7(6) .
C538 O137 Cd18 115.3(12) .
C538 O137 Nd6 143.5(11) .
Cd18 O137 Nd6 98.9(6) .
C538 O138 Cd17 132.3(13) .
C542 O139 Cd15 98.0(12) .
C542 O139 Cd16 134.2(12) .
Cd15 O139 Cd16 127.3(7) .
C542 O140 Nd5 127.6(13) .
C542 O140 Cd15 82.2(12) .
Nd5 O140 Cd15 96.0(6) .
C540 O141 Cd15 125.4(13) .
C540 O142 Nd5 135.9(11) .
C534 O143 Cd13 138.1(10) .
C534 O143 Cd14 117.6(10) .
Cd13 O143 Cd14 104.3(7) .
C534 O144 Nd5 148.5(12) .
C528 O145 Cd13 92.5(14) .
C528 O146 Cd13 83.1(14) .
C528 O146 Cd12 141.9(14) .
Cd13 O146 Cd12 135.0(8) .
C532 O147 Cd12 120.5(13) .
C532 O148 Cd14 102.7(11) .
C532 O148 Nd5 145.7(11) .
Cd14 O148 Nd5 105.2(8) .
C524 O149 Cd12 108.1(14) .
C524 O150 Nd4 156.4(14) .
C530 O151 Cd12 133.5(13) .
C530 O152 Nd4 135.4(14) .
C536 O153 Cd20 134.0(10) .
C536 O154 Nd6 141.2(11) .
C518 O155 Nd4 148.9(16) .
C518 O156 Cd22 142.8(18) .
C518 O156 Cd21 111.7(18) .
Cd22 O156 Cd21 104.5(7) .
C526 O157 Cd22 103.9(11) .
C526 O157 Nd4 142.8(11) .
Cd22 O157 Nd4 104.0(6) .
C526 O158 Cd20 131.1(11) .
C558 O159 Cd3 117.6(13) .
C558 O159 Cd1 92.8(12) .
Cd3 O159 Cd1 142.6(8) .
C558 O160 Cd1 103.4(10) .
C558 O160 Nd1 145.6(10) .
Cd1 O160 Nd1 101.0(7) .
C546 O161 Nd1 155.0(12) .
C546 O162 Cd11 102.1(14) .
C552 O163 Cd10 107.0(12) .
C552 O164 Cd10 96.1(14) .
C552 O164 Cd11 123.9(14) .
Cd10 O164 Cd11 135.3(7) .
C548 O165 Cd11 129.2(15) .
C548 O166 Cd9 109.0(16) .
C548 O166 Nd3 141.5(16) .
Cd9 O166 Nd3 105.9(7) .
C554 O167 Cd11 133.0(10) .
C554 O168 Nd1 142.9(10) .
C556 O169 Cd9 124.1(11) .
C556 O169 Cd10 133.9(11) .
Cd9 O169 Cd10 102.0(8) .
C556 O170 Nd3 149.9(12) .
C568 O171 Nd3 139.5(10) .
C568 O172 Cd8 133.7(11) .
C560 O173 Nd3 135.2(13) .
C560 O174 Cd8 103.8(9) .
C560 O174 Cd7 135.5(11) .
Cd8 O174 Cd7 120.2(9) .
C570 O175 Cd6 121.3(13) .
C570 O176 Cd4 124.0(11) .
C570 O176 Nd2 128.6(12) .
Cd4 O176 Nd2 103.2(7) .
C572 O177 Cd5 138.2(14) .
C572 O177 Cd4 116.8(12) .
Cd5 O177 Cd4 104.5(9) .
C572 O178 Nd2 145.5(12) .
C566 O180 Nd2 142.5(13) .
C564 O181 Cd3 101.1(14) .
C564 O182 Nd2 173.8(15) .
C562 O183 Cd3 133.9(14) .
C562 O183 Cd2 93.1(15) .
Cd3 O183 Cd2 132.5(8) .
C562 O184 Cd2 107.6(14) .
C474 O185 Cd35 93.5(7) .
C474 O185 Cd36 136.0(8) .
Cd35 O185 Cd36 129.0(4) .
C566 O187 Cd3 133.0(12) .
C550 O188 Nd1 139.2(12) .
C470 O189 Cd36 101.4(12) .
C474 O190 Cd35 90.9(10) .
C470 O191 Nd7 149.1(14) .
C470 O191 Cd36 93.3(14) .
Nd7 O191 Cd36 102.6(7) .
C550 O192 Cd2 138.1(13) .
C550 O192 Cd1 116.6(12) .
Cd2 O192 Cd1 103.9(7) .
O1 C1 H1A 109.5 .
O1 C1 H1B 109.5 .
H1A C1 H1B 109.5 .
O1 C1 H1C 109.5 .
H1A C1 H1C 109.5 .
H1B C1 H1C 109.5 .
O1 C2 C7 125(3) .
O1 C2 C3 123(3) .
C7 C2 C3 111(3) .
C4 C3 C2 119(3) .
C4 C3 H3A 120.6 .
C2 C3 H3A 120.6 .
C5 C4 C3 133(3) .
C5 C4 Br1 110(3) .
C3 C4 Br1 114(2) .
C4 C5 C6 106(3) .
C4 C5 H5A 126.9 .
C6 C5 H5A 126.9 .
C7 C6 C8 119(3) .
C7 C6 C5 123(3) .
C8 C6 C5 116(3) .
C6 C7 C2 126(3) .
C6 C7 O2 124(3) .
C2 C7 O2 110(3) .
N1 C8 C6 139(3) .
N1 C8 H8A 110.7 .
C6 C8 H8A 110.7 .
N1 C9 C10 108(3) .
N1 C9 H9A 110.2 .
C10 C9 H9A 110.2 .
N1 C9 H9B 110.2 .
C10 C9 H9B 110.2 .
H9A C9 H9B 108.5 .
C11 C10 C9 125(4) .
C11 C10 H10K 106.0 .
C9 C10 H10K 106.0 .
C11 C10 H10A 106.0 .
C9 C10 H10A 106.0 .
H10K C10 H10A 106.3 .
C12 C11 C10 118(4) .
C12 C11 H11M 107.8 .
C10 C11 H11M 107.8 .
C12 C11 H11A 107.8 .
C10 C11 H11A 107.8 .
H11M C11 H11A 107.1 .
C11 C12 C13 110(3) .
C11 C12 H12O 109.6 .
C13 C12 H12O 109.6 .
C11 C12 H12A 109.7 .
C13 C12 H12A 109.7 .
H12O C12 H12A 108.2 .
C12 C13 C14 95(3) .
C12 C13 H13J 112.7 .
C14 C13 H13J 112.7 .
C12 C13 H13A 112.7 .
C14 C13 H13A 112.7 .
H13J C13 H13A 110.2 .
N2 C14 C13 97(3) .
N2 C14 H14A 112.4 .
C13 C14 H14A 112.4 .
N2 C14 H14B 112.3 .
C13 C14 H14B 112.3 .
H14A C14 H14B 109.9 .
N2 C15 C16 134(3) .
N2 C15 H15A 113.1 .
C16 C15 H15A 113.1 .
C17 C16 C21 119.5 .
C17 C16 C15 115.6(16) .
C21 C16 C15 124.3(16) .
C16 C17 C18 119.9 .
C16 C17 H17A 120.1 .
C18 C17 H17A 120.1 .
C19 C18 C17 120.6 .
C19 C18 Br12 123.4(2) .
C17 C18 Br12 115.5(2) .
C20 C19 C18 119.5 .
C20 C19 H19A 120.2 .
C18 C19 H19A 120.2 .
O4 C20 C19 115.6(13) .
O4 C20 C21 124.3(14) .
C19 C20 C21 119.9 .
O3 C21 C16 122.2(9) .
O3 C21 C20 116.4(9) .
C16 C21 C20 120.6 .
O4 C22 H22A 109.5 .
O4 C22 H22B 109.5 .
H22A C22 H22B 109.5 .
O4 C22 H22C 109.4 .
H22A C22 H22C 109.5 .
H22B C22 H22C 109.5 .
O5 C23 H23A 109.5 .
O5 C23 H23B 109.5 .
H23A C23 H23B 109.5 .
O5 C23 H23C 109.5 .
H23A C23 H23C 109.5 .
H23B C23 H23C 109.5 .
C25 C24 C29 121(3) .
C25 C24 O5 124(3) .
C29 C24 O5 110(3) .
C26 C25 C24 115(3) .
C26 C25 H25A 122.5 .
C24 C25 H25A 122.5 .
C27 C26 C25 130(4) .
C27 C26 Br2 116(3) .
C25 C26 Br2 112(3) .
C26 C27 C28 116(3) .
C26 C27 H27A 122.1 .
C28 C27 H27A 122.1 .
C27 C28 C30 120(3) .
C27 C28 C29 120(3) .
C30 C28 C29 120(4) .
O6 C29 C24 122(2) .
O6 C29 C28 123(3) .
C24 C29 C28 115(3) .
N3 C30 C28 128(3) .
N3 C30 H30A 116.2 .
C28 C30 H30A 116.2 .
N3 C31 C32 118(2) .
N3 C31 H31J 107.8 .
C32 C31 H31J 107.8 .
N3 C31 H31A 107.8 .
C32 C31 H31A 107.8 .
H31J C31 H31A 107.1 .
C33 C32 C31 105(2) .
C33 C32 H32A 110.7 .
C31 C32 H32A 110.7 .
C33 C32 H32B 110.7 .
C31 C32 H32B 110.7 .
H32A C32 H32B 108.8 .
C32 C33 C34 105(2) .
C32 C33 H33A 110.7 .
C34 C33 H33A 110.7 .
C32 C33 H33B 110.7 .
C34 C33 H33B 110.7 .
H33A C33 H33B 108.8 .
C35 C34 C33 112(2) .
C35 C34 H34A 109.1 .
C33 C34 H34A 109.1 .
C35 C34 H34B 109.1 .
C33 C34 H34B 109.1 .
H34A C34 H34B 107.9 .
C34 C35 C36 110(2) .
C34 C35 H35A 109.7 .
C36 C35 H35A 109.7 .
C34 C35 H35B 109.7 .
C36 C35 H35B 109.7 .
H35A C35 H35B 108.2 .
N4 C36 C35 105(2) .
N4 C36 H36A 110.9 .
C35 C36 H36A 110.9 .
N4 C36 H36B 110.8 .
C35 C36 H36B 110.8 .
H36A C36 H36B 108.9 .
N4 C37 C38 129(3) .
N4 C37 H37A 115.7 .
C38 C37 H37A 115.7 .
C43 C38 C37 130(3) .
C43 C38 C39 126(3) .
C37 C38 C39 99(3) .
C40 C39 C38 103(3) .
C40 C39 H39A 128.5 .
C38 C39 H39A 128.5 .
C41 C40 C39 129(3) .
C41 C40 Br13 115(3) .
C39 C40 Br13 116(3) .
C40 C41 C42 126(3) .
C40 C41 H41A 117.2 .
C42 C41 H41A 117.2 .
O8 C42 C43 117(2) .
O8 C42 C41 135(3) .
C43 C42 C41 108(3) .
O7 C43 C42 115(3) .
O7 C43 C38 118(3) .
C42 C43 C38 123(3) .
O8 C44 H44A 109.5 .
O8 C44 H44B 109.5 .
H44A C44 H44B 109.5 .
O8 C44 H44C 109.5 .
H44A C44 H44C 109.5 .
H44B C44 H44C 109.5 .
O9 C45 H45A 109.5 .
O9 C45 H45B 109.5 .
H45A C45 H45B 109.5 .
O9 C45 H45C 109.5 .
H45A C45 H45C 109.5 .
H45B C45 H45C 109.5 .
C51 C46 C47 136(3) .
C51 C46 O9 111(3) .
C47 C46 O9 110(3) .
C48 C47 C46 106(3) .
C48 C47 H47A 127.2 .
C46 C47 H47A 127.2 .
C49 C48 C47 125(4) .
C49 C48 Br3 114(3) .
C47 C48 Br3 119(3) .
C48 C49 C50 126(3) .
C48 C49 H49A 116.8 .
C50 C49 H49A 116.8 .
C49 C50 C51 112(3) .
C49 C50 C52 122(2) .
C51 C50 C52 127(3) .
O10 C51 C46 126(2) .
O10 C51 C50 120(2) .
C46 C51 C50 113(3) .
N5 C52 C50 133(2) .
N5 C52 H52A 113.6 .
C50 C52 H52A 113.6 .
N5 C53 C54 99.0(18) .
N5 C53 H53A 112.0 .
C54 C53 H53A 112.0 .
N5 C53 H53B 112.0 .
C54 C53 H53B 112.0 .
H53A C53 H53B 109.6 .
C55 C54 C53 122(2) .
C55 C54 H54A 106.9 .
C53 C54 H54A 106.9 .
C55 C54 H54B 106.9 .
C53 C54 H54B 106.9 .
H54A C54 H54B 106.7 .
C56 C55 C54 120(2) .
C56 C55 H55Q 107.4 .
C54 C55 H55Q 107.4 .
C56 C55 H55A 107.4 .
C54 C55 H55A 107.4 .
H55Q C55 H55A 107.0 .
C55 C56 C57 119(2) .
C55 C56 H56A 107.6 .
C57 C56 H56A 107.6 .
C55 C56 H56B 107.6 .
C57 C56 H56B 107.6 .
H56A C56 H56B 107.1 .
C56 C57 C58 119(2) .
C56 C57 H57A 107.6 .
C58 C57 H57A 107.6 .
C56 C57 H57B 107.6 .
C58 C57 H57B 107.6 .
H57A C57 H57B 107.1 .
N6 C58 C57 110(2) .
N6 C58 H58A 109.6 .
C57 C58 H58A 109.6 .
N6 C58 H58B 109.6 .
C57 C58 H58B 109.6 .
H58A C58 H58B 108.2 .
N6 C59 C60 116(3) .
N6 C59 H59A 121.9 .
C60 C59 H59A 121.9 .
C65 C60 C59 135(3) .
C65 C60 C61 121(3) .
C59 C60 C61 104(3) .
C62 C61 C60 115(3) .
C62 C61 H61A 122.6 .
C60 C61 H61A 122.6 .
C63 C62 C61 133(3) .
C63 C62 Br14 109(2) .
C61 C62 Br14 117(2) .
C62 C63 C64 104(2) .
C62 C63 H63A 127.8 .
C64 C63 H63A 127.8 .
C65 C64 O12 107(2) .
C65 C64 C63 136(3) .
O12 C64 C63 118(3) .
O11 C65 C64 132(3) .
O11 C65 C60 118(2) .
C64 C65 C60 110(3) .
O12 C66 H66A 109.5 .
O12 C66 H66B 109.5 .
H66A C66 H66B 109.5 .
O12 C66 H66C 109.5 .
H66A C66 H66C 109.5 .
H66B C66 H66C 109.5 .
O13 C67 H67A 109.5 .
O13 C67 H67B 109.5 .
H67A C67 H67B 109.5 .
O13 C67 H67C 109.5 .
H67A C67 H67C 109.5 .
H67B C67 H67C 109.5 .
C73 C68 O13 118(3) .
C73 C68 C69 118(3) .
O13 C68 C69 124(3) .
C70 C69 C68 124(3) .
C70 C69 H69A 118.1 .
C68 C69 H69A 118.1 .
C69 C70 C71 117(3) .
C69 C70 Br4 123(3) .
C71 C70 Br4 119(2) .
C70 C71 C72 125(3) .
C70 C71 H71A 117.7 .
C72 C71 H71A 117.7 .
C74 C72 C71 121(3) .
C74 C72 C73 127(3) .
C71 C72 C73 112(3) .
C68 C73 O14 121(3) .
C68 C73 C72 124(3) .
O14 C73 C72 115(3) .
N7 C74 C72 138(2) .
N7 C74 H74A 110.9 .
C72 C74 H74A 110.9 .
C76 C75 N7 112(2) .
C76 C75 H75A 109.2 .
N7 C75 H75A 109.2 .
C76 C75 H75B 109.2 .
N7 C75 H75B 109.2 .
H75A C75 H75B 107.9 .
C77 C76 C75 116(3) .
C77 C76 H76B 108.3 .
C75 C76 H76B 108.3 .
C77 C76 H76A 108.3 .
C75 C76 H76A 108.3 .
H76B C76 H76A 107.4 .
C76 C77 C78 108(3) .
C76 C77 H77A 110.1 .
C78 C77 H77A 110.1 .
C76 C77 H77B 110.1 .
C78 C77 H77B 110.1 .
H77A C77 H77B 108.4 .
C77 C78 C79 129(3) .
C77 C78 H78A 105.1 .
C79 C78 H78A 105.1 .
C77 C78 H78B 105.1 .
C79 C78 H78B 105.1 .
H78A C78 H78B 105.9 .
C80 C79 C78 117(3) .
C80 C79 H79A 108.1 .
C78 C79 H79A 108.1 .
C80 C79 H79B 108.1 .
C78 C79 H79B 108.1 .
H79A C79 H79B 107.3 .
N8 C80 C79 114(2) .
N8 C80 H80A 108.8 .
C79 C80 H80A 108.8 .
N8 C80 H80B 108.8 .
C79 C80 H80B 108.8 .
H80A C80 H80B 107.7 .
N8 C81 C82 132.6(18) .
N8 C81 H81A 113.7 .
C82 C81 H81A 113.7 .
C83 C82 C87 120.0 .
C83 C82 C81 114.8(10) .
C87 C82 C81 125.2(10) .
C82 C83 C84 120.0 .
C82 C83 H83A 120.0 .
C84 C83 H83A 120.0 .
C85 C84 C83 120.0 .
C85 C84 Br15 120.16(14) .
C83 C84 Br15 119.68(14) .
C86 C85 C84 120.0 .
C86 C85 H85A 120.0 .
C84 C85 H85A 120.0 .
C85 C86 C87 120.0 .
C85 C86 O16 124.7(9) .
C87 C86 O16 115.3(9) .
C82 C87 C86 120.0 .
C82 C87 O15 119.4(7) .
C86 C87 O15 120.4(7) .
O16 C88 H88A 109.5 .
O16 C88 H88B 109.5 .
H88A C88 H88B 109.5 .
O16 C88 H88C 109.5 .
H88A C88 H88C 109.5 .
H88B C88 H88C 109.5 .
O17 C89 H89A 109.5 .
O17 C89 H89B 109.5 .
H89A C89 H89B 109.5 .
O17 C89 H89C 109.5 .
H89A C89 H89C 109.5 .
H89B C89 H89C 109.5 .
O17 C90 C91 134(2) .
O17 C90 C95 108(2) .
C91 C90 C95 118(2) .
C90 C91 C92 112(2) .
C90 C91 H91A 124.1 .
C92 C91 H91A 124.1 .
C93 C92 C91 135(3) .
C93 C92 Br5 117(3) .
C91 C92 Br5 107.1(19) .
C92 C93 C94 110(3) .
C92 C93 H93A 125.2 .
C94 C93 H93A 125.2 .
C95 C94 C96 129(3) .
C95 C94 C93 120(3) .
C96 C94 C93 108(3) .
O18 C95 C94 120(3) .
O18 C95 C90 117(2) .
C94 C95 C90 124(3) .
N9 C96 C94 127(3) .
N9 C96 H96A 116.4 .
C94 C96 H96A 116.4 .
N9 C97 C98 112(3) .
N9 C97 H97A 109.2 .
C98 C97 H97A 109.1 .
N9 C97 H97B 109.2 .
C98 C97 H97B 109.2 .
H97A C97 H97B 107.9 .
C97 C98 C99 118(3) .
C97 C98 H98B 107.9 .
C99 C98 H98B 107.9 .
C97 C98 H98A 107.9 .
C99 C98 H98A 107.9 .
H98B C98 H98A 107.2 .
C100 C99 C98 105(2) .
C100 C99 H99A 110.8 .
C98 C99 H99A 110.8 .
C100 C99 H99B 110.8 .
C98 C99 H99B 110.8 .
H99A C99 H99B 108.9 .
C101 C100 C99 97(3) .
C101 C100 H10B 112.4 .
C99 C100 H10B 112.4 .
C101 C100 H10C 112.4 .
C99 C100 H10C 112.4 .
H10B C100 H10C 110.0 .
C100 C101 C102 103(3) .
C100 C101 H10D 111.1 .
C102 C101 H10D 111.1 .
C100 C101 H10E 111.1 .
C102 C101 H10E 111.1 .
H10D C101 H10E 109.1 .
C101 C102 N10 108(3) .
C101 C102 H10F 110.1 .
N10 C102 H10F 110.1 .
C101 C102 H10G 110.1 .
N10 C102 H10G 110.1 .
H10F C102 H10G 108.4 .
N10 C103 C104 121(3) .
N10 C103 H10H 119.7 .
C104 C103 H10H 119.7 .
C103 C104 C109 130(4) .
C103 C104 C105 108(2) .
C109 C104 C105 120(4) .
C106 C105 C104 117(4) .
C106 C105 H10I 121.6 .
C104 C105 H10I 121.6 .
C107 C106 C105 136(2) .
C107 C106 Br16 108.1(19) .
C105 C106 Br16 114(2) .
C107 C106 C108 46.4(12) .
C105 C106 C108 91(2) .
Br16 C106 C108 155(2) .
C106 C107 C108 87(2) .
C106 C107 H10J 136.4 .
C108 C107 H10J 136.4 .
O20 C108 C107 106(3) .
O20 C108 C109 95(3) .
C107 C108 C109 151(3) .
O20 C108 C106 152(2) .
C107 C108 C106 46.3(12) .
C109 C108 C106 110(3) .
O19 C109 C104 118(3) .
O19 C109 C108 141(3) .
C104 C109 C108 101(3) .
O20 C110 H11B 109.5 .
O20 C110 H11C 109.5 .
H11B C110 H11C 109.5 .
O20 C110 H11D 109.5 .
H11B C110 H11D 109.5 .
H11C C110 H11D 109.5 .
O21 C111 H11E 109.5 .
O21 C111 H11F 109.5 .
H11E C111 H11F 109.5 .
O21 C111 H11G 109.5 .
H11E C111 H11G 109.5 .
H11F C111 H11G 109.5 .
C113 C112 O21 122(3) .
C113 C112 C117 128(3) .
O21 C112 C117 110(3) .
C112 C113 C114 108(3) .
C112 C113 H11H 126.2 .
C114 C113 H11H 126.2 .
C115 C114 C113 135(3) .
C115 C114 Br6 112(2) .
C113 C114 Br6 112(2) .
C114 C115 C116 106(3) .
C114 C115 H11I 127.1 .
C116 C115 H11I 127.1 .
C117 C116 C118 121(3) .
C117 C116 C115 129(3) .
C118 C116 C115 110(3) .
C116 C117 O22 127(3) .
C116 C117 C112 114(3) .
O22 C117 C112 119(3) .
C116 C118 N11 127(3) .
C116 C118 H11J 116.4 .
N11 C118 H11J 116.4 .
C120 C119 N11 114.0(18) .
C120 C119 H11K 108.7 .
N11 C119 H11K 108.7 .
C120 C119 H11L 108.7 .
N11 C119 H11L 108.7 .
H11K C119 H11L 107.6 .
C119 C120 C121 113(2) .
C119 C120 H12B 109.0 .
C121 C120 H12B 109.0 .
C119 C120 H12C 109.0 .
C121 C120 H12C 109.0 .
H12B C120 H12C 107.8 .
C122 C121 C120 111(2) .
C122 C121 H12D 109.5 .
C120 C121 H12D 109.5 .
C122 C121 H12E 109.5 .
C120 C121 H12E 109.5 .
H12D C121 H12E 108.1 .
C121 C122 C123 112(2) .
C121 C122 H12F 109.2 .
C123 C122 H12F 109.2 .
C121 C122 H12G 109.1 .
C123 C122 H12G 109.1 .
H12F C122 H12G 107.9 .
C122 C123 C124 107(2) .
C122 C123 H12H 110.3 .
C124 C123 H12H 110.3 .
C122 C123 H12I 110.3 .
C124 C123 H12I 110.3 .
H12H C123 H12I 108.6 .
N12 C124 C123 105(2) .
N12 C124 H12J 110.7 .
C123 C124 H12J 110.7 .
N12 C124 H12K 110.7 .
C123 C124 H12K 110.7 .
H12J C124 H12K 108.8 .
N12 C125 C126 131(3) .
N12 C125 H12L 114.3 .
C126 C125 H12L 114.3 .
C127 C126 C131 137(3) .
C127 C126 C125 108(3) .
C131 C126 C125 115(3) .
C128 C127 C126 98(3) .
C128 C127 H12M 131.0 .
C126 C127 H12M 131.0 .
C127 C128 C129 137(4) .
C127 C128 Br17 109(3) .
C129 C128 Br17 113(3) .
C130 C129 C128 115(3) .
C130 C129 H12N 122.7 .
C128 C129 H12N 122.7 .
C129 C130 O24 122(2) .
C129 C130 C131 121(3) .
O24 C130 C131 116(3) .
O23 C131 C126 135(3) .
O23 C131 C130 113(3) .
C126 C131 C130 111(3) .
O24 C132 H13B 109.5 .
O24 C132 H13C 109.5 .
H13B C132 H13C 109.5 .
O24 C132 H13D 109.5 .
H13B C132 H13D 109.5 .
H13C C132 H13D 109.5 .
O25 C133 H13E 109.5 .
O25 C133 H13F 109.5 .
H13E C133 H13F 109.5 .
O25 C133 H13G 109.5 .
H13E C133 H13G 109.5 .
H13F C133 H13G 109.5 .
C135 C134 O25 123(2) .
C135 C134 C139 132(3) .
O25 C134 C139 105.1(19) .
C134 C135 C136 112(3) .
C134 C135 H13H 124.1 .
C136 C135 H13H 124.1 .
C137 C136 C135 132(3) .
C137 C136 Br7 110(2) .
C135 C136 Br7 117(2) .
C136 C137 C138 107(3) .
C136 C137 H13I 126.7 .
C138 C137 H13I 126.7 .
C140 C138 C139 117(3) .
C140 C138 C137 115(3) .
C139 C138 C137 128(3) .
O26 C139 C134 122(2) .
O26 C139 C138 128(2) .
C134 C139 C138 109(2) .
N13 C140 C138 134(3) .
N13 C140 H14C 112.8 .
C138 C140 H14C 112.8 .
N13 C141 C142 107.8(15) .
N13 C141 H14D 110.1 .
C142 C141 H14D 110.2 .
N13 C141 H14E 110.2 .
C142 C141 H14E 110.1 .
H14D C141 H14E 108.5 .
C143 C142 C141 107(2) .
C143 C142 H14F 110.3 .
C141 C142 H14F 110.3 .
C143 C142 H14G 110.3 .
C141 C142 H14G 110.3 .
H14F C142 H14G 108.5 .
C142 C143 C144 106(2) .
C142 C143 H14H 110.5 .
C144 C143 H14H 110.5 .
C142 C143 H14I 110.5 .
C144 C143 H14I 110.5 .
H14H C143 H14I 108.7 .
C143 C144 C145 111(2) .
C143 C144 H14J 109.4 .
C145 C144 H14J 109.4 .
C143 C144 H14K 109.4 .
C145 C144 H14K 109.4 .
H14J C144 H14K 108.0 .
C144 C145 C146 115(2) .
C144 C145 H14L 108.6 .
C146 C145 H14L 108.6 .
C144 C145 H14M 108.6 .
C146 C145 H14M 108.6 .
H14L C145 H14M 107.6 .
N14 C146 C145 112(2) .
N14 C146 H14N 109.2 .
C145 C146 H14N 109.2 .
N14 C146 H14O 109.2 .
C145 C146 H14O 109.2 .
H14N C146 H14O 107.9 .
N14 C147 C148 103(3) .
N14 C147 H14P 128.7 .
C148 C147 H14P 128.7 .
C149 C148 C153 116(3) .
C149 C148 C147 97(3) .
C153 C148 C147 146(4) .
C148 C149 C150 111(2) .
C148 C149 H14R 124.6 .
C150 C149 H14R 124.7 .
C151 C150 C149 136(4) .
C151 C150 Br18 104(3) .
C149 C150 Br18 120(3) .
C150 C151 C152 116(3) .
C150 C151 H15B 121.9 .
C152 C151 H15B 121.9 .
O28 C152 C153 123(3) .
O28 C152 C151 127(3) .
C153 C152 C151 109.3(18) .
O27 C153 C148 110(3) .
O27 C153 C152 119(2) .
C148 C153 C152 131(2) .
O28 C154 Cl22 126(2) .
O28 C154 H15C 109.5 .
Cl22 C154 H15C 47.8 .
O28 C154 H15D 109.5 .
Cl22 C154 H15D 124.4 .
H15C C154 H15D 109.5 .
O28 C154 H15E 109.5 .
Cl22 C154 H15E 61.7 .
H15C C154 H15E 109.5 .
H15D C154 H15E 109.5 .
O29 C155 H15F 109.5 .
O29 C155 H15G 109.5 .
H15F C155 H15G 109.5 .
O29 C155 H15H 109.5 .
H15F C155 H15H 109.5 .
H15G C155 H15H 109.5 .
C157 C156 C161 127(3) .
C157 C156 O29 131(3) .
C161 C156 O29 101(3) .
C156 C157 C158 100(4) .
C156 C157 H15I 129.8 .
C158 C157 H15I 129.7 .
C157 C158 C159 144(5) .
C157 C158 Br8 100(4) .
C159 C158 Br8 115(3) .
C160 C159 C158 105(4) .
C160 C159 H15J 127.3 .
C158 C159 H15J 127.3 .
C159 C160 C161 123(4) .
C159 C160 C162 106(3) .
C161 C160 C162 130(4) .
O30 C161 C160 114(3) .
O30 C161 C156 127(3) .
C160 C161 C156 118(3) .
N15 C162 C160 127(3) .
N15 C162 H16A 116.5 .
C160 C162 H16A 116.5 .
N15 C163 C164 103.4(18) .
N15 C163 H16B 111.1 .
C164 C163 H16B 111.1 .
N15 C163 H16C 111.1 .
C164 C163 H16C 111.1 .
H16B C163 H16C 109.0 .
C165 C164 C163 127.1(13) .
C165 C164 H16D 105.5 .
C163 C164 H16D 105.5 .
C165 C164 H16E 105.5 .
C163 C164 H16E 105.5 .
H16D C164 H16E 106.1 .
C166 C165 C164 126(3) .
C166 C165 H16M 105.8 .
C164 C165 H16M 105.8 .
C166 C165 H16F 105.8 .
C164 C165 H16F 105.8 .
H16M C165 H16F 106.2 .
C165 C166 C167 109(2) .
C165 C166 H16G 109.9 .
C167 C166 H16G 109.9 .
C165 C166 H16H 110.0 .
C167 C166 H16H 110.0 .
H16G C166 H16H 108.3 .
C168 C167 C166 112(2) .
C168 C167 H16N 109.3 .
C166 C167 H16N 109.2 .
C168 C167 H16I 109.3 .
C166 C167 H16I 109.3 .
H16N C167 H16I 107.9 .
C167 C168 N16 97(2) .
C167 C168 H16J 112.4 .
N16 C168 H16J 112.4 .
C167 C168 H16K 112.4 .
N16 C168 H16K 112.4 .
H16J C168 H16K 110.0 .
N16 C169 C170 130(3) .
N16 C169 H16L 115.1 .
C170 C169 H16L 115.1 .
C171 C170 C175 120.0 .
C171 C170 C169 123(3) .
C175 C170 C169 116(3) .
C170 C171 C172 120.0 .
C170 C171 H17B 120.0 .
C172 C171 H17B 120.0 .
C173 C172 C171 120.0 .
C173 C172 Br19 132(3) .
C171 C172 Br19 107(3) .
C172 C173 C174 120.0 .
C172 C173 H17C 120.0 .
C174 C173 H17C 120.0 .
C173 C174 C175 120.0 .
C173 C174 O32 99(3) .
C175 C174 O32 139(3) .
O31 C175 C174 96(3) .
O31 C175 C170 144(3) .
C174 C175 C170 120.0 .
O32 C176 H17D 109.5 .
O32 C176 H17E 109.5 .
H17D C176 H17E 109.5 .
O32 C176 H17F 109.5 .
H17D C176 H17F 109.5 .
H17E C176 H17F 109.5 .
O33 C177 H17G 109.5 .
O33 C177 H17H 109.5 .
H17G C177 H17H 109.5 .
O33 C177 H17I 109.5 .
H17G C177 H17I 109.5 .
H17H C177 H17I 109.5 .
C179 C178 O33 122(3) .
C179 C178 C183 125(3) .
O33 C178 C183 113(3) .
C178 C179 C180 116(3) .
C178 C179 H17J 121.8 .
C180 C179 H17J 121.8 .
C179 C180 C181 127(3) .
C179 C180 Br9 120(3) .
C181 C180 Br9 113(2) .
C180 C181 C182 114(3) .
C180 C181 H18A 123.1 .
C182 C181 H18A 123.1 .
C183 C182 C184 124(3) .
C183 C182 C181 118(3) .
C184 C182 C181 111(3) .
C178 C183 O34 122(3) .
C178 C183 C182 119(3) .
O34 C183 C182 119(3) .
N17 C184 C182 128(3) .
N17 C184 H18C 115.8 .
C182 C184 H18C 115.8 .
N17 C185 C186 99.9(19) .
N17 C185 H18D 111.8 .
C186 C185 H18D 111.8 .
N17 C185 H18E 111.8 .
C186 C185 H18E 111.8 .
H18D C185 H18E 109.5 .
C187 C186 C185 105(2) .
C187 C186 H18F 110.8 .
C185 C186 H18F 110.8 .
C187 C186 H18G 110.8 .
C185 C186 H18G 110.8 .
H18F C186 H18G 108.9 .
C186 C187 C188 105(2) .
C186 C187 H18H 110.7 .
C188 C187 H18H 110.7 .
C186 C187 H18I 110.7 .
C188 C187 H18I 110.7 .
H18H C187 H18I 108.8 .
C189 C188 C187 106(2) .
C189 C188 H18J 110.6 .
C187 C188 H18J 110.6 .
C189 C188 H18K 110.6 .
C187 C188 H18K 110.6 .
H18J C188 H18K 108.8 .
C190 C189 C188 96(2) .
C190 C189 H18L 112.5 .
C188 C189 H18L 112.5 .
C190 C189 H18M 112.5 .
C188 C189 H18M 112.5 .
H18L C189 H18M 110.0 .
N18 C190 C189 99(2) .
N18 C190 H19B 112.0 .
C189 C190 H19B 112.0 .
N18 C190 H19C 112.0 .
C189 C190 H19C 112.0 .
H19B C190 H19C 109.7 .
N18 C191 C192 142(4) .
C197 C192 C191 123(4) .
C197 C192 C193 111(4) .
C191 C192 C193 123(4) .
C194 C193 C192 120(3) .
C194 C193 H19D 120.1 .
C192 C193 H19D 120.1 .
C193 C194 C195 128(2) .
C193 C194 Br20 119(3) .
C195 C194 Br20 113(3) .
C194 C195 C196 110.3(11) .
C194 C195 H19E 124.8 .
C196 C195 H19E 124.9 .
C197 C196 O36 118(3) .
C197 C196 C195 119(2) .
O36 C196 C195 123(3) .
C196 C197 C192 131(3) .
C196 C197 O35 120(3) .
C192 C197 O35 109(3) .
O36 C198 H19G 109.5 .
O36 C198 H19H 109.5 .
H19G C198 H19H 109.5 .
O36 C198 H19I 109.5 .
H19G C198 H19I 109.5 .
H19H C198 H19I 109.5 .
O37 C199 H19J 109.5 .
O37 C199 H19K 109.5 .
H19J C199 H19K 109.5 .
O37 C199 H19L 109.5 .
H19J C199 H19L 109.5 .
H19K C199 H19L 109.5 .
O37 C200 C201 117(3) .
O37 C200 C205 121(2) .
C201 C200 C205 122(3) .
C200 C201 C202 113(3) .
C200 C201 H20A 123.4 .
C202 C201 H20A 123.4 .
C203 C202 C201 128(3) .
C203 C202 Br10 110(3) .
C201 C202 Br10 121(3) .
C202 C203 C204 119(3) .
C202 C203 H20B 120.6 .
C204 C203 H20B 120.6 .
C206 C204 C203 124(3) .
C206 C204 C205 121(3) .
C203 C204 C205 113(3) .
C200 C205 O38 108(3) .
C200 C205 C204 122(3) .
O38 C205 C204 126(3) .
N19 C206 C204 140(3) .
N19 C206 H20C 109.8 .
C204 C206 H20C 109.8 .
N19 C207 C208 111(2) .
N19 C207 H20D 109.4 .
C208 C207 H20D 109.4 .
N19 C207 H20E 109.4 .
C208 C207 H20E 109.4 .
H20D C207 H20E 108.0 .
C207 C208 C209 106(2) .
C207 C208 H20F 110.6 .
C209 C208 H20F 110.6 .
C207 C208 H20G 110.6 .
C209 C208 H20G 110.6 .
H20F C208 H20G 108.8 .
C210 C209 C208 104(2) .
C210 C209 H20H 110.9 .
C208 C209 H20H 110.9 .
C210 C209 H20I 110.9 .
C208 C209 H20I 110.9 .
H20H C209 H20I 108.9 .
C209 C210 C211 112(2) .
C209 C210 H21A 109.3 .
C211 C210 H21A 109.3 .
C209 C210 H21B 109.2 .
C211 C210 H21B 109.3 .
H21A C210 H21B 107.9 .
C212 C211 C210 109(2) .
C212 C211 H21C 109.8 .
C210 C211 H21C 109.8 .
C212 C211 H21D 109.8 .
C210 C211 H21D 109.8 .
H21C C211 H21D 108.2 .
C211 C212 N20 106.4(19) .
C211 C212 H21E 110.5 .
N20 C212 H21E 110.5 .
C211 C212 H21F 110.5 .
N20 C212 H21F 110.5 .
H21E C212 H21F 108.6 .
N20 C213 C214 120(4) .
N20 C213 H21G 120.1 .
C214 C213 H21G 120.1 .
C219 C214 C215 116(4) .
C219 C214 C213 124(5) .
C215 C214 C213 119(5) .
C214 C215 C216 111(4) .
C214 C215 H21H 124.4 .
C216 C215 H21H 124.4 .
C217 C216 C215 146(6) .
C217 C216 C218 47(2) .
C215 C216 C218 99(4) .
C217 C216 Br11 112(5) .
C215 C216 Br11 100(5) .
C218 C216 Br11 156(4) .
C216 C217 C218 91(5) .
C216 C217 H21I 134.6 .
C218 C217 H21I 134.6 .
O40 C218 C217 108(5) .
O40 C218 C219 111(4) .
C217 C218 C219 141(5) .
O40 C218 C216 150(5) .
C217 C218 C216 42(3) .
C219 C218 C216 99(4) .
O39 C219 C214 121(4) .
O39 C219 C218 124(4) .
C214 C219 C218 115(3) .
O40 C220 H22D 109.5 .
O40 C220 H22E 109.5 .
H22D C220 H22E 109.5 .
O40 C220 H22F 109.5 .
H22D C220 H22F 109.5 .
H22E C220 H22F 109.5 .
O41 C221 H22G 109.5 .
O41 C221 H22H 109.5 .
H22G C221 H22H 109.5 .
O41 C221 H22I 109.5 .
H22G C221 H22I 109.5 .
H22H C221 H22I 109.5 .
O41 C222 C223 130(3) .
O41 C222 C227 117(3) .
C223 C222 C227 112(3) .
C222 C223 C224 121(3) .
C222 C223 H22J 119.7 .
C224 C223 H22J 119.7 .
C223 C224 C225 137(4) .
C223 C224 Br21 115(3) .
C225 C224 Br21 104(3) .
C226 C225 C224 95(4) .
C226 C225 H22L 132.5 .
C224 C225 H22L 132.5 .
C227 C226 C225 133(4) .
C227 C226 C228 120(4) .
C225 C226 C228 105(4) .
C226 C227 C222 118(3) .
C226 C227 O42 127(3) .
C222 C227 O42 115(3) .
N21 C228 C226 125(3) .
N21 C228 H22M 117.3 .
C226 C228 H22M 117.3 .
C230 C229 N21 96(2) .
C230 C229 H22N 112.5 .
N21 C229 H22N 112.5 .
C230 C229 H22O 112.5 .
N21 C229 H22O 112.5 .
H22N C229 H22O 110.1 .
C231 C230 C229 111(3) .
C231 C230 H23D 109.3 .
C229 C230 H23D 109.3 .
C231 C230 H23E 109.3 .
C229 C230 H23E 109.3 .
H23D C230 H23E 108.0 .
C232 C231 C230 154(6) .
C232 C231 H23F 102.8 .
C230 C231 H23F 102.9 .
C231 C232 C233 143(5) .
C231 C232 H23G 108.4 .
C233 C232 H23G 108.4 .
C232 C233 C234 97(2) .
C232 C233 H23H 131.3 .
C234 C233 H23H 131.3 .
N22 C234 C233 84(2) .
N22 C234 H23I 114.7 .
C233 C234 H23I 114.7 .
N22 C234 H23J 114.7 .
C233 C234 H23J 114.7 .
H23I C234 H23J 111.8 .
N22 C235 C236 116(3) .
N22 C235 H23K 121.9 .
C236 C235 H23K 121.8 .
C241 C236 C237 137(3) .
C241 C236 C235 128(4) .
C237 C236 C235 95(3) .
C236 C237 C238 110(3) .
C236 C237 H23L 125.0 .
C238 C237 H23L 125.0 .
C239 C238 C237 118(3) .
C239 C238 Br33 124(3) .
C237 C238 Br33 118(3) .
C238 C239 C240 120(3) .
C238 C239 H23N 119.9 .
C240 C239 H23N 119.9 .
O44 C240 C239 116(3) .
O44 C240 C241 116(3) .
C239 C240 C241 128(3) .
O43 C241 C236 136(3) .
O43 C241 C240 114(2) .
C236 C241 C240 104(3) .
O44 C242 H24A 109.5 .
O44 C242 H24B 109.5 .
H24A C242 H24B 109.5 .
O44 C242 H24C 109.5 .
H24A C242 H24C 109.5 .
H24B C242 H24C 109.5 .
O45 C243 H24D 109.5 .
O45 C243 H24E 109.5 .
H24D C243 H24E 109.5 .
O45 C243 H24F 109.5 .
H24D C243 H24F 109.5 .
H24E C243 H24F 109.5 .
C245 C244 O45 119(5) .
C245 C244 C249 129(5) .
O45 C244 C249 111(4) .
C246 C245 C244 94(4) .
C246 C245 H24G 133.3 .
C244 C245 H24G 133.2 .
C247 C246 C245 150(4) .
C247 C246 Br22 116(3) .
C245 C246 Br22 94(3) .
C248 C247 C246 103(4) .
C248 C247 H24H 128.4 .
C246 C247 H24H 128.4 .
C247 C248 C250 113(5) .
C247 C248 C249 128(5) .
C250 C248 C249 117(5) .
C248 C249 C244 115(4) .
C248 C249 O46 137(4) .
C244 C249 O46 108(3) .
C248 C250 N23 133(4) .
C248 C250 H25B 113.6 .
N23 C250 H25B 113.6 .
N23 C251 C252 119(2) .
N23 C251 H25C 107.5 .
C252 C251 H25C 107.5 .
N23 C251 H25D 107.5 .
C252 C251 H25D 107.5 .
H25C C251 H25D 107.0 .
C251 C252 C253 100(3) .
C251 C252 H25E 111.7 .
C253 C252 H25E 111.7 .
C251 C252 H25F 111.7 .
C253 C252 H25F 111.7 .
H25E C252 H25F 109.5 .
C254 C253 C252 96(3) .
C254 C253 H25G 131.9 .
C252 C253 H25G 131.9 .
C253 C254 C255 96(3) .
C253 C254 H25H 112.6 .
C255 C254 H25H 112.6 .
C253 C254 H25I 112.6 .
C255 C254 H25I 112.6 .
H25H C254 H25I 110.1 .
C254 C255 C256 100(3) .
C254 C255 H25J 111.7 .
C256 C255 H25J 111.7 .
C254 C255 H25K 111.7 .
C256 C255 H25K 111.7 .
H25J C255 H25K 109.5 .
N24 C256 C255 112(3) .
N24 C256 H25L 109.2 .
C255 C256 H25L 109.2 .
N24 C256 H25M 109.3 .
C255 C256 H25M 109.3 .
H25L C256 H25M 107.9 .
C258 C257 N24 137(3) .
C258 C257 H25N 111.7 .
N24 C257 H25N 111.6 .
C257 C258 C259 104(3) .
C257 C258 C263 126(3) .
C259 C258 C263 130(3) .
C260 C259 C258 99(2) .
C260 C259 H25O 130.4 .
C258 C259 H25O 130.3 .
C259 C260 C261 127(2) .
C259 C260 Br34 116(2) .
C261 C260 Br34 117(2) .
C260 C261 C262 137(3) .
C260 C261 H26A 111.5 .
C262 C261 H26A 111.6 .
O48 C262 C263 120(3) .
O48 C262 C261 146(3) .
C263 C262 C261 94(3) .
C262 C263 C258 132(3) .
C262 C263 O47 113(3) .
C258 C263 O47 114(2) .
O48 C264 H26B 109.5 .
O48 C264 H26C 109.5 .
H26B C264 H26C 109.5 .
O48 C264 H26D 109.5 .
H26B C264 H26D 109.5 .
H26C C264 H26D 109.5 .
O49 C265 H26E 109.5 .
O49 C265 H26F 109.5 .
H26E C265 H26F 109.5 .
O49 C265 H26G 109.5 .
H26E C265 H26G 109.5 .
H26F C265 H26G 109.5 .
O49 C266 C271 120(3) .
O49 C266 C267 133(3) .
C271 C266 C267 104(3) .
C268 C267 C266 132(3) .
C268 C267 H26H 113.9 .
C266 C267 H26H 113.9 .
C269 C268 C267 118(2) .
C269 C268 Br23 115(2) .
C267 C268 Br23 126(2) .
C268 C269 C270 114(3) .
C268 C269 H26I 122.9 .
C270 C269 H26I 122.9 .
C269 C270 C271 120(3) .
C269 C270 C272 111(3) .
C271 C270 C272 129(3) .
C266 C271 O50 112(2) .
C266 C271 C270 130(2) .
O50 C271 C270 117(2) .
N25 C272 C270 135(3) .
N25 C272 H27B 112.3 .
C270 C272 H27B 112.3 .
N25 C273 C274 103(2) .
N25 C273 H27C 111.2 .
C274 C273 H27C 111.2 .
N25 C273 H27D 111.2 .
C274 C273 H27D 111.2 .
H27C C273 H27D 109.1 .
C273 C274 C275 112(3) .
C273 C274 H27E 109.1 .
C275 C274 H27E 109.1 .
C273 C274 H27F 109.1 .
C275 C274 H27F 109.1 .
H27E C274 H27F 107.9 .
C276 C275 C274 120(3) .
C276 C275 H27G 107.2 .
C274 C275 H27G 107.2 .
C276 C275 H27H 107.2 .
C274 C275 H27H 107.2 .
H27G C275 H27H 106.9 .
C277 C276 C275 111(3) .
C277 C276 H27I 124.6 .
C275 C276 H27I 124.6 .
C276 C277 C278 112(3) .
C276 C277 H27J 123.9 .
C278 C277 H27J 124.0 .
C277 C278 N26 96(3) .
C277 C278 H27K 112.5 .
N26 C278 H27K 112.5 .
C277 C278 H27L 112.5 .
N26 C278 H27L 112.5 .
H27K C278 H27L 110.0 .
N26 C279 C280 131(4) .
N26 C279 H27M 114.4 .
C280 C279 H27M 114.4 .
C285 C280 C279 132(5) .
C285 C280 C281 106(3) .
C279 C280 C281 121(5) .
C282 C281 C280 137(4) .
C282 C281 H28A 111.4 .
C280 C281 H28A 111.5 .
C281 C282 C283 115(4) .
C281 C282 Br35 127(3) .
C283 C282 Br35 118(3) .
C282 C283 C284 114(3) .
C282 C283 H28B 123.2 .
C284 C283 H28B 123.1 .
O52 C284 C285 107(3) .
O52 C284 C283 125(3) .
C285 C284 C283 128(3) .
O51 C285 C284 123(3) .
O51 C285 C280 117(3) .
C284 C285 C280 121(3) .
O52 C286 H28C 109.5 .
O52 C286 H28D 109.5 .
H28C C286 H28D 109.5 .
O52 C286 H28E 109.5 .
H28C C286 H28E 109.5 .
H28D C286 H28E 109.5 .
O53 C287 H28F 109.5 .
O53 C287 H28G 109.5 .
H28F C287 H28G 109.5 .
O53 C287 H28H 109.5 .
H28F C287 H28H 109.5 .
H28G C287 H28H 109.5 .
O53 C288 C289 127(3) .
O53 C288 C293 113(3) .
C289 C288 C293 120(3) .
C290 C289 C288 118(3) .
C290 C289 H28I 120.8 .
C288 C289 H28I 120.8 .
C291 C290 C289 125(3) .
C291 C290 Br24 119(3) .
C289 C290 Br24 114(3) .
C290 C291 C292 118(3) .
C290 C291 H29A 121.1 .
C292 C291 H29A 121.1 .
C294 C292 C293 131(3) .
C294 C292 C291 113(3) .
C293 C292 C291 116(2) .
O54 C293 C288 124(3) .
O54 C293 C292 114(2) .
C288 C293 C292 122(3) .
N27 C294 C292 126(3) .
N27 C294 H29B 117.0 .
C292 C294 H29B 117.0 .
N27 C295 C296 102.2(17) .
N27 C295 H29C 111.3 .
C296 C295 H29C 111.3 .
N27 C295 H29D 111.3 .
C296 C295 H29D 111.3 .
H29C C295 H29D 109.2 .
C297 C296 C295 97(2) .
C297 C296 H29E 112.4 .
C295 C296 H29E 112.4 .
C297 C296 H29F 112.4 .
C295 C296 H29F 112.4 .
H29E C296 H29F 109.9 .
C296 C297 C298 111(2) .
C296 C297 H29G 109.5 .
C298 C297 H29G 109.5 .
C296 C297 H29H 109.5 .
C298 C297 H29H 109.5 .
H29G C297 H29H 108.1 .
C299 C298 C297 124(2) .
C299 C298 H29I 106.3 .
C297 C298 H29I 106.3 .
C299 C298 H29J 106.3 .
C297 C298 H29J 106.3 .
H29I C298 H29J 106.4 .
C300 C299 C298 109(2) .
C300 C299 H29K 109.8 .
C298 C299 H29K 109.8 .
C300 C299 H29L 109.8 .
C298 C299 H29L 109.8 .
H29K C299 H29L 108.3 .
N28 C300 C299 102.3(14) .
N28 C300 H30B 111.3 .
C299 C300 H30B 111.3 .
N28 C300 H30C 111.3 .
C299 C300 H30C 111.3 .
H30B C300 H30C 109.2 .
N28 C301 C302 104(4) .
N28 C301 H30D 127.9 .
C302 C301 H30D 127.9 .
C303 C302 C307 107(4) .
C303 C302 C301 102(4) .
C307 C302 C301 150(5) .
C304 C303 C302 121(5) .
C304 C303 H30E 119.7 .
C302 C303 H30E 119.7 .
C305 C304 C303 130(5) .
C305 C304 Br36 104(4) .
C303 C304 Br36 126(4) .
C306 C305 C304 109(4) .
C306 C305 H30F 125.5 .
C304 C305 H30F 125.5 .
O56 C306 C305 123(4) .
O56 C306 C307 113(3) .
C305 C306 C307 121(4) .
O55 C307 C306 120(3) .
O55 C307 C302 108(3) .
C306 C307 C302 132(3) .
O56 C308 H30G 109.5 .
O56 C308 H30H 109.5 .
H30G C308 H30H 109.5 .
O56 C308 H30I 109.5 .
H30G C308 H30I 109.5 .
H30H C308 H30I 109.5 .
O57 C309 H30J 109.5 .
O57 C309 H30K 109.5 .
H30J C309 H30K 109.5 .
O57 C309 H30L 109.5 .
H30J C309 H30L 109.5 .
H30K C309 H30L 109.5 .
C311 C310 O57 132(3) .
C311 C310 C315 111(3) .
O57 C310 C315 117(3) .
C310 C311 C312 124(4) .
C310 C311 H31B 117.9 .
C312 C311 H31B 117.9 .
C311 C312 C313 122(4) .
C311 C312 Br25 113(3) .
C313 C312 Br25 122(3) .
C314 C313 C312 112(3) .
C314 C313 H31C 124.0 .
C312 C313 H31C 124.0 .
C315 C314 C313 122(3) .
C315 C314 C316 129(3) .
C313 C314 C316 109(3) .
C314 C315 O58 123(3) .
C314 C315 C310 127(3) .
O58 C315 C310 110(3) .
N29 C316 C314 128(3) .
N29 C316 H31D 115.8 .
C314 C316 H31D 115.8 .
N29 C317 C318 106.9(17) .
N29 C317 H31E 110.3 .
C318 C317 H31E 110.3 .
N29 C317 H31F 110.3 .
C318 C317 H31F 110.3 .
H31E C317 H31F 108.6 .
C319 C318 C317 97.4(14) .
C319 C318 H31G 112.3 .
C317 C318 H31G 112.3 .
C319 C318 H31H 112.3 .
C317 C318 H31H 112.3 .
H31G C318 H31H 109.9 .
C320 C319 C318 116(4) .
C320 C319 H31K 108.3 .
C318 C319 H31K 108.3 .
C320 C319 H31I 108.3 .
C318 C319 H31I 108.3 .
H31K C319 H31I 107.4 .
C319 C320 C321 114(3) .
C319 C320 H32H 108.8 .
C321 C320 H32H 108.8 .
C319 C320 H32C 108.8 .
C321 C320 H32C 108.8 .
H32H C320 H32C 107.7 .
C320 C321 C322 137(3) .
C320 C321 H32D 102.9 .
C322 C321 H32D 102.9 .
C320 C321 H32E 102.9 .
C322 C321 H32E 102.9 .
H32D C321 H32E 105.1 .
N30 C322 C321 113(2) .
N30 C322 H32F 109.0 .
C321 C322 H32F 109.0 .
N30 C322 H32G 109.0 .
C321 C322 H32G 109.0 .
H32F C322 H32G 107.8 .
N30 C323 C324 122(3) .
N30 C323 H32I 119.2 .
C324 C323 H32I 119.2 .
C329 C324 C323 126(3) .
C329 C324 C325 128(3) .
C323 C324 C325 106(3) .
C326 C325 C324 109(3) .
C326 C325 H32K 125.4 .
C324 C325 H32K 125.4 .
C327 C326 C325 129(3) .
C327 C326 Br37 120(2) .
C325 C326 Br37 111(2) .
C326 C327 C328 114(3) .
C326 C327 H32L 122.9 .
C328 C327 H32L 122.9 .
O60 C328 C329 122(3) .
O60 C328 C327 117(2) .
C329 C328 C327 121(3) .
C324 C329 O59 135(3) .
C324 C329 C328 119(3) .
O59 C329 C328 106(3) .
O60 C330 H33C 109.5 .
O60 C330 H33D 109.5 .
H33C C330 H33D 109.5 .
O60 C330 H33E 109.5 .
H33C C330 H33E 109.5 .
H33D C330 H33E 109.5 .
O61 C331 H33F 109.5 .
O61 C331 H33G 109.5 .
H33F C331 H33G 109.5 .
O61 C331 H33H 109.5 .
H33F C331 H33H 109.5 .
H33G C331 H33H 109.5 .
O61 C332 C337 117(2) .
O61 C332 C333 126(2) .
C337 C332 C333 117(2) .
C334 C333 C332 120(3) .
C334 C333 H33I 120.2 .
C332 C333 H33I 120.2 .
C333 C334 C335 128(3) .
C333 C334 Br26 122(2) .
C335 C334 Br26 109(2) .
C334 C335 C336 113(3) .
C334 C335 H33J 123.7 .
C336 C335 H33J 123.7 .
C338 C336 C337 128(3) .
C338 C336 C335 111(3) .
C337 C336 C335 121(3) .
O62 C337 C332 115(2) .
O62 C337 C336 123(3) .
C332 C337 C336 122(3) .
C336 C338 N39 130(3) .
C336 C338 H33K 115.0 .
N39 C338 H33K 115.0 .
N39 C339 C340 106(2) .
N39 C339 H33L 110.6 .
C340 C339 H33L 110.6 .
N39 C339 H33M 110.6 .
C340 C339 H33M 110.6 .
H33L C339 H33M 108.7 .
C341 C340 C339 101(3) .
C341 C340 H34C 111.6 .
C339 C340 H34C 111.6 .
C341 C340 H34D 111.6 .
C339 C340 H34D 111.6 .
H34C C340 H34D 109.4 .
C340 C341 C342 98(3) .
C340 C341 H34E 112.3 .
C342 C341 H34E 112.3 .
C340 C341 H34F 112.3 .
C342 C341 H34F 112.3 .
H34E C341 H34F 109.9 .
C341 C342 C343 99(3) .
C341 C342 H34G 112.1 .
C343 C342 H34G 112.1 .
C341 C342 H34H 112.1 .
C343 C342 H34H 112.1 .
H34G C342 H34H 109.7 .
C344 C343 C342 115(3) .
C344 C343 H34I 108.6 .
C342 C343 H34I 108.6 .
C344 C343 H34J 108.6 .
C342 C343 H34J 108.6 .
H34I C343 H34J 107.6 .
N40 C344 C343 122(3) .
N40 C344 H34K 106.9 .
C343 C344 H34K 106.9 .
N40 C344 H34L 106.9 .
C343 C344 H34L 106.9 .
H34K C344 H34L 106.7 .
N40 C345 C346 123(3) .
N40 C345 H34M 118.5 .
C346 C345 H34M 118.5 .
C347 C346 C345 111(3) .
C347 C346 C351 129(3) .
C345 C346 C351 120(3) .
C346 C347 C348 111(3) .
C346 C347 H34N 124.5 .
C348 C347 H34N 124.5 .
C349 C348 C347 130(3) .
C349 C348 Br38 123(3) .
C347 C348 Br38 107(3) .
C348 C349 C350 111(3) .
C348 C349 H34O 124.6 .
C350 C349 H34O 124.6 .
O64 C350 C349 117(2) .
O64 C350 C351 110(2) .
C349 C350 C351 133(3) .
O63 C351 C346 132(3) .
O63 C351 C350 120(2) .
C346 C351 C350 107(2) .
O64 C352 H35C 109.5 .
O64 C352 H35D 109.5 .
H35C C352 H35D 109.5 .
O64 C352 H35E 109.5 .
H35C C352 H35E 109.5 .
H35D C352 H35E 109.5 .
O65 C353 H35F 109.5 .
O65 C353 H35G 109.5 .
H35F C353 H35G 109.5 .
O65 C353 H35H 109.5 .
H35F C353 H35H 109.5 .
H35G C353 H35H 109.5 .
O65 C354 C355 127(3) .
O65 C354 C359 107(3) .
C355 C354 C359 125(3) .
C354 C355 C356 114(2) .
C354 C355 H35J 123.2 .
C356 C355 H35J 123.2 .
C357 C356 C355 125(3) .
C357 C356 Br27 117(2) .
C355 C356 Br27 112(2) .
C356 C357 C358 112(3) .
C356 C357 H35K 123.9 .
C358 C357 H35K 123.9 .
C360 C358 C357 109(2) .
C360 C358 C359 122(3) .
C357 C358 C359 129(3) .
O66 C359 C358 125(3) .
O66 C359 C354 125(2) .
C358 C359 C354 109(3) .
N31 C360 C358 132(2) .
N31 C360 H36C 113.9 .
C358 C360 H36C 113.9 .
C362 C361 N31 110(3) .
C362 C361 H36D 109.7 .
N31 C361 H36D 109.7 .
C362 C361 H36E 109.7 .
N31 C361 H36E 109.7 .
H36D C361 H36E 108.2 .
C363 C362 C361 130(4) .
C363 C362 H36P 104.8 .
C361 C362 H36P 104.8 .
C363 C362 H36F 104.8 .
C361 C362 H36F 104.8 .
H36P C362 H36F 105.8 .
C362 C363 C364 105(4) .
C362 C363 H36G 110.8 .
C364 C363 H36G 110.8 .
C362 C363 H36H 110.8 .
C364 C363 H36H 110.8 .
H36G C363 H36H 108.8 .
C363 C364 C365 109(4) .
C363 C364 H36N 109.8 .
C365 C364 H36N 109.8 .
C363 C364 H36I 109.8 .
C365 C364 H36I 109.8 .
H36N C364 H36I 108.3 .
C366 C365 C364 109(3) .
C366 C365 H36O 110.0 .
C364 C365 H36O 110.0 .
C366 C365 H36J 110.0 .
C364 C365 H36J 110.0 .
H36O C365 H36J 108.3 .
N32 C366 C365 110(3) .
N32 C366 H36Q 109.7 .
C365 C366 H36Q 109.7 .
N32 C366 H36K 109.7 .
C365 C366 H36K 109.7 .
H36Q C366 H36K 108.2 .
N32 C367 C368 117(3) .
N32 C367 H36L 121.4 .
C368 C367 H36L 121.4 .
C373 C368 C369 121(4) .
C373 C368 C367 137(4) .
C369 C368 C367 101(4) .
C368 C369 C370 114(4) .
C368 C369 H36M 122.9 .
C370 C369 H36M 122.9 .
C371 C370 C369 121(3) .
C371 C370 Br39 117(3) .
C369 C370 Br39 121(3) .
C370 C371 C372 116(3) .
C370 C371 H37B 121.9 .
C372 C371 H37B 121.9 .
C373 C372 O68 125(3) .
C373 C372 C371 119(3) .
O68 C372 C371 115(3) .
C368 C373 C372 128(4) .
C368 C373 O67 116(3) .
C372 C373 O67 116(3) .
O68 C374 H37C 109.5 .
O68 C374 H37D 109.5 .
H37C C374 H37D 109.5 .
O68 C374 H37E 109.5 .
H37C C374 H37E 109.5 .
H37D C374 H37E 109.5 .
O69 C375 H37F 109.5 .
O69 C375 H37G 109.5 .
H37F C375 H37G 109.5 .
O69 C375 H37H 109.5 .
H37F C375 H37H 109.5 .
H37G C375 H37H 109.5 .
O69 C376 C381 119(2) .
O69 C376 C377 127(2) .
C381 C376 C377 113(3) .
C378 C377 C376 118(3) .
C378 C377 H37I 120.9 .
C376 C377 H37I 120.9 .
C377 C378 C379 130(3) .
C377 C378 Br28 113(2) .
C379 C378 Br28 117(2) .
C380 C379 C378 116(3) .
C380 C379 H37J 122.2 .
C378 C379 H37J 122.2 .
C379 C380 C382 119(3) .
C379 C380 C381 125(3) .
C382 C380 C381 116(3) .
O70 C381 C376 115(2) .
O70 C381 C380 127(2) .
C376 C381 C380 118(3) .
N33 C382 C380 134(3) .
N33 C382 H38A 113.0 .
C380 C382 H38A 113.0 .
N33 C383 C384 108.8(16) .
N33 C383 H38B 109.9 .
C384 C383 H38B 109.9 .
N33 C383 H38C 109.9 .
C384 C383 H38C 109.9 .
H38B C383 H38C 108.3 .
C383 C384 C385 107.7(17) .
C383 C384 H38D 110.2 .
C385 C384 H38D 110.2 .
C383 C384 H38E 110.2 .
C385 C384 H38E 110.2 .
H38D C384 H38E 108.5 .
C386 C385 C384 102.8(17) .
C386 C385 H38F 111.2 .
C384 C385 H38F 111.2 .
C386 C385 H38G 111.2 .
C384 C385 H38G 111.2 .
H38F C385 H38G 109.1 .
C387 C386 C385 111.1(17) .
C387 C386 H38H 109.4 .
C385 C386 H38H 109.4 .
C387 C386 H38I 109.4 .
C385 C386 H38I 109.4 .
H38H C386 H38I 108.0 .
C386 C387 C388 108.4(17) .
C386 C387 H38J 110.0 .
C388 C387 H38J 110.0 .
C386 C387 H38K 110.0 .
C388 C387 H38K 110.0 .
H38J C387 H38K 108.4 .
N34 C388 C387 107.1(17) .
N34 C388 H38L 110.3 .
C387 C388 H38L 110.3 .
N34 C388 H38M 110.3 .
C387 C388 H38M 110.3 .
H38L C388 H38M 108.6 .
N34 C389 C390 121(3) .
N34 C389 H38N 119.7 .
C390 C389 H38N 119.7 .
C391 C390 C389 117(3) .
C391 C390 C395 115(3) .
C389 C390 C395 127(3) .
C392 C391 C390 116(3) .
C392 C391 H39C 121.8 .
C390 C391 H39C 121.8 .
C391 C392 C393 134(3) .
C391 C392 Br40 111(2) .
C393 C392 Br40 115(3) .
C394 C393 C392 102(3) .
C394 C393 H39E 128.8 .
C392 C393 H39E 128.8 .
C393 C394 C395 133(3) .
C393 C394 O72 120(2) .
C395 C394 O72 105(2) .
O71 C395 C394 123(3) .
O71 C395 C390 121(2) .
C394 C395 C390 117(3) .
O72 C396 H39F 109.5 .
O72 C396 H39G 109.5 .
H39F C396 H39G 109.5 .
O72 C396 H39H 109.5 .
H39F C396 H39H 109.5 .
H39G C396 H39H 109.5 .
O73 C419 H41B 109.5 .
O73 C419 H41C 109.5 .
H41B C419 H41C 109.5 .
O73 C419 H41D 109.5 .
H41B C419 H41D 109.5 .
H41C C419 H41D 109.5 .
C421 C420 C425 121(3) .
C421 C420 O73 117(3) .
C425 C420 O73 123(2) .
C420 C421 C422 112(3) .
C420 C421 H42A 123.8 .
C422 C421 H42A 123.8 .
C423 C422 C421 128(3) .
C423 C422 Br29 117(2) .
C421 C422 Br29 115(2) .
C422 C423 C424 113(3) .
C422 C423 H42C 123.7 .
C424 C423 H42C 123.7 .
C425 C424 C423 115(3) .
C425 C424 C426 132(3) .
C423 C424 C426 112(3) .
C420 C425 C424 131(3) .
C420 C425 O74 115(2) .
C424 C425 O74 114(2) .
N35 C426 C424 122(2) .
N35 C426 H42D 119.1 .
C424 C426 H42D 119.1 .
N35 C427 C428 111.9(17) .
N35 C427 H42E 109.2 .
C428 C427 H42E 109.2 .
N35 C427 H42F 109.2 .
C428 C427 H42F 109.2 .
H42E C427 H42F 107.9 .
C429 C428 C427 113.7(18) .
C429 C428 H42G 108.8 .
C427 C428 H42G 108.8 .
C429 C428 H42H 108.8 .
C427 C428 H42H 108.8 .
H42G C428 H42H 107.7 .
C428 C429 C430 113.4(18) .
C428 C429 H42I 108.9 .
C430 C429 H42I 108.9 .
C428 C429 H42J 108.9 .
C430 C429 H42J 108.9 .
H42I C429 H42J 107.7 .
C429 C430 C431 113.9(18) .
C429 C430 H43A 108.8 .
C431 C430 H43A 108.8 .
C429 C430 H43B 108.8 .
C431 C430 H43B 108.8 .
H43A C430 H43B 107.7 .
C432 C431 C430 118.6(19) .
C432 C431 H43C 107.7 .
C430 C431 H43C 107.7 .
C432 C431 H43D 107.7 .
C430 C431 H43D 107.7 .
H43C C431 H43D 107.1 .
N36 C432 C431 118.4(19) .
N36 C432 H43E 107.7 .
C431 C432 H43E 107.7 .
N36 C432 H43F 107.7 .
C431 C432 H43F 107.7 .
H43E C432 H43F 107.1 .
N36 C433 C434 112(2) .
N36 C433 H43G 124.2 .
C434 C433 H43G 124.2 .
C435 C434 C439 133.2(14) .
C435 C434 C433 94(2) .
C439 C434 C433 130(2) .
C434 C435 C436 111.4(10) .
C434 C435 H43I 124.3 .
C436 C435 H43I 124.3 .
C437 C436 C435 117.7(19) .
C437 C436 Br31 110(2) .
C435 C436 Br31 132.6(17) .
C436 C437 C438 127(3) .
C436 C437 H43J 116.6 .
C438 C437 H43J 116.6 .
C437 C438 C439 118.0(19) .
C437 C438 O76 138.0(19) .
C439 C438 O76 104.0(19) .
O75 C439 C434 121(2) .
O75 C439 C438 125(2) .
C434 C439 C438 111.0(10) .
O76 C440 H44D 109.5 .
O76 C440 H44E 109.5 .
H44D C440 H44E 109.5 .
O76 C440 H44F 109.5 .
H44D C440 H44F 109.5 .
H44E C440 H44F 109.5 .
O77 C441 H44G 109.5 .
O77 C441 H44H 109.5 .
H44G C441 H44H 109.5 .
O77 C441 H44I 109.5 .
H44G C441 H44I 109.5 .
H44H C441 H44I 109.5 .
O77 C442 C443 142(3) .
O77 C442 C447 111(3) .
C443 C442 C447 107(3) .
C444 C443 C442 123(3) .
C444 C443 H44J 118.5 .
C442 C443 H44J 118.5 .
C445 C444 C443 123(4) .
C445 C444 Br30 119(3) .
C443 C444 Br30 117(3) .
C444 C445 C446 128(3) .
C444 C445 H44L 115.8 .
C446 C445 H44L 115.8 .
C448 C446 C445 120(3) .
C448 C446 C447 136(3) .
C445 C446 C447 102(3) .
O78 C447 C446 121(2) .
O78 C447 C442 104(2) .
C446 C447 C442 133(3) .
C446 C448 N37 122(3) .
C446 C448 H44M 119.0 .
N37 C448 H44M 119.0 .
C450 C449 N37 112(2) .
C450 C449 H44N 109.3 .
N37 C449 H44N 109.3 .
C450 C449 H44O 109.3 .
N37 C449 H44O 109.3 .
H44N C449 H44O 108.0 .
C451 C450 C449 106(2) .
C451 C450 H45D 110.5 .
C449 C450 H45D 110.5 .
C451 C450 H45E 110.5 .
C449 C450 H45E 110.5 .
H45D C450 H45E 108.7 .
C450 C451 C452 108(2) .
C450 C451 H45F 110.1 .
C452 C451 H45F 110.1 .
C450 C451 H45G 110.1 .
C452 C451 H45G 110.1 .
H45F C451 H45G 108.4 .
C453 C452 C451 115(2) .
C453 C452 H45H 108.6 .
C451 C452 H45H 108.6 .
C453 C452 H45I 108.6 .
C451 C452 H45I 108.6 .
H45H C452 H45I 107.6 .
C452 C453 C454 119(3) .
C452 C453 H45J 107.5 .
C454 C453 H45J 107.5 .
C452 C453 H45K 107.5 .
C454 C453 H45K 107.5 .
H45J C453 H45K 107.0 .
N38 C454 C453 112(2) .
N38 C454 H45L 109.2 .
C453 C454 H45L 109.2 .
N38 C454 H45M 109.2 .
C453 C454 H45M 109.2 .
H45L C454 H45M 107.9 .
N38 C455 C456 123(3) .
N38 C455 H45N 118.6 .
C456 C455 H45N 118.6 .
C457 C456 C461 118(4) .
C457 C456 C455 111(5) .
C461 C456 C455 130(5) .
C456 C457 C458 124(4) .
C456 C457 H45O 117.8 .
C458 C457 H45O 117.8 .
C459 C458 C457 128(4) .
C459 C458 Br32 105(4) .
C457 C458 Br32 126(4) .
C460 C459 C458 96(4) .
C460 C459 H45P 131.8 .
C458 C459 H45P 131.8 .
O80 C460 C459 123(4) .
O80 C460 C461 99(4) .
C459 C460 C461 134(4) .
O79 C461 C456 116(5) .
O79 C461 C460 131(4) .
C456 C461 C460 113(4) .
O80 C462 H46A 109.5 .
O80 C462 H46B 109.5 .
H46A C462 H46B 109.5 .
O80 C462 H46C 109.5 .
H46A C462 H46C 109.5 .
H46B C462 H46C 109.5 .
C464 C463 H46D 109.5 .
C464 C463 H46E 109.5 .
H46D C463 H46E 109.5 .
C464 C463 H46F 109.5 .
H46D C463 H46F 109.5 .
H46E C463 H46F 109.5 .
O129 C464 O130 128.3(19) .
O129 C464 C463 128(3) .
O130 C464 C463 104(2) .
C466 C465 H46G 109.5 .
C466 C465 H46H 109.5 .
H46G C465 H46H 109.5 .
C466 C465 H46I 109.5 .
H46G C465 H46I 109.5 .
H46H C465 H46I 109.5 .
O125 C466 O126 121.3(18) .
O125 C466 C465 112(2) .
O126 C466 C465 124(3) .
C468 C467 H46J 109.5 .
C468 C467 H46K 109.5 .
H46J C467 H46K 109.5 .
C468 C467 H46L 109.5 .
H46J C467 H46L 109.5 .
H46K C467 H46L 109.5 .
O110 C468 O109 102(2) .
O110 C468 C467 129(4) .
O109 C468 C467 128(4) .
C470 C469 H46M 109.5 .
C470 C469 H46N 109.5 .
H46M C469 H46N 109.5 .
C470 C469 H46O 109.5 .
H46M C469 H46O 109.5 .
H46N C469 H46O 109.5 .
O191 C470 O189 110(2) .
O191 C470 C469 142(3) .
O189 C470 C469 108(2) .
C472 C471 H47B 109.5 .
C472 C471 H47C 109.5 .
H47B C471 H47C 109.5 .
C472 C471 H47D 109.5 .
H47B C471 H47D 109.5 .
H47C C471 H47D 109.5 .
O111 C472 C471 137(3) .
O111 C472 O112 100(2) .
C471 C472 O112 123(3) .
C474 C473 H47E 109.5 .
C474 C473 H47F 109.5 .
H47E C473 H47F 109.5 .
C474 C473 H47G 109.5 .
H47E C473 H47G 109.5 .
H47F C473 H47G 109.5 .
O190 C474 O185 117.3(11) .
O190 C474 C473 119.8(9) .
O185 C474 C473 122.9(9) .
O190 C474 H47H 90.4 .
O185 C474 H47H 90.4 .
C473 C474 H47H 90.4 .
C476 C475 H47I 109.5 .
C476 C475 H47J 109.5 .
H47I C475 H47J 109.5 .
C476 C475 H47K 109.5 .
H47I C475 H47K 109.5 .
H47J C475 H47K 109.5 .
O127 C476 O128 131(3) .
O127 C476 C475 108(2) .
O128 C476 C475 120(3) .
C478 C477 H47L 109.5 .
C478 C477 H47M 109.5 .
H47L C477 H47M 109.5 .
C478 C477 H47N 109.5 .
H47L C477 H47N 109.5 .
H47M C477 H47N 109.5 .
O118 C478 O117 111(3) .
O118 C478 C477 124(3) .
O117 C478 C477 107(3) .
C480 C479 H47O 109.5 .
C480 C479 H47P 109.5 .
H47O C479 H47P 109.5 .
C480 C479 H47Q 109.5 .
H47O C479 H47Q 109.5 .
H47P C479 H47Q 109.5 .
O123 C480 O124 114(2) .
O123 C480 C479 127(2) .
O124 C480 C479 120(2) .
C482 C481 H48A 109.5 .
C482 C481 H48B 109.5 .
H48A C481 H48B 109.5 .
C482 C481 H48C 109.5 .
H48A C481 H48C 109.5 .
H48B C481 H48C 109.5 .
O113 C482 O114 125.8(18) .
O113 C482 C481 121(2) .
O114 C482 C481 113(2) .
O113 C482 Cd41 58.6(9) .
O114 C482 Cd41 68.7(9) .
C481 C482 Cd41 172.8(19) .
C484 C483 H48D 109.5 .
C484 C483 H48E 109.5 .
H48D C483 H48E 109.5 .
C484 C483 H48F 109.5 .
H48D C483 H48F 109.5 .
H48E C483 H48F 109.5 .
O116 C484 O115 124.0(18) .
O116 C484 C483 124(2) .
O115 C484 C483 112(2) .
C486 C485 H48G 109.5 .
C486 C485 H48H 109.5 .
H48G C485 H48H 109.5 .
C486 C485 H48I 109.5 .
H48G C485 H48I 109.5 .
H48H C485 H48I 109.5 .
O121 C486 O122 115(3) .
O121 C486 C485 136(3) .
O122 C486 C485 105(2) .
C488 C487 H48J 109.5 .
C488 C487 H48K 109.5 .
H48J C487 H48K 109.5 .
C488 C487 H48L 109.5 .
H48J C487 H48L 109.5 .
H48K C487 H48L 109.5 .
O119 C488 O120 130(2) .
O119 C488 C487 129(2) .
O120 C488 C487 96(2) .
C490 C489 H48M 109.5 .
C490 C489 H48N 109.5 .
H48M C489 H48N 109.5 .
C490 C489 H48O 109.5 .
H48M C489 H48O 109.5 .
H48N C489 H48O 109.5 .
O86 C490 O85 108.3(17) .
O86 C490 C489 126(2) .
O85 C490 C489 124(2) .
C492 C491 H49B 109.5 .
C492 C491 H49C 109.5 .
H49B C491 H49C 109.5 .
C492 C491 H49D 109.5 .
H49B C491 H49D 109.5 .
H49C C491 H49D 109.5 .
O81 C492 O82 124(2) .
O81 C492 C491 112(2) .
O82 C492 C491 124(2) .
O81 C492 Cd27 67.9(12) .
O82 C492 Cd27 56.6(11) .
C491 C492 Cd27 178(2) .
C494 C493 H49E 109.5 .
C494 C493 H49F 109.5 .
H49E C493 H49F 109.5 .
C494 C493 H49G 109.5 .
H49E C493 H49G 109.5 .
H49F C493 H49G 109.5 .
O84 C494 O83 121.2(19) .
O84 C494 C493 121(2) .
O83 C494 C493 118(2) .
C496 C495 H49H 109.5 .
C496 C495 H49I 109.5 .
H49H C495 H49I 109.5 .
C496 C495 H49J 109.5 .
H49H C495 H49J 109.5 .
H49I C495 H49J 109.5 .
O103 C496 O104 119(3) .
O103 C496 C495 124(3) .
O104 C496 C495 115(2) .
C498 C497 H49K 109.5 .
C498 C497 H49L 109.5 .
H49K C497 H49L 109.5 .
C498 C497 H49M 109.5 .
H49K C497 H49M 109.5 .
H49L C497 H49M 109.5 .
O102 C498 O101 120.7(18) .
O102 C498 C497 120(2) .
O101 C498 C497 119(2) .
C500 C499 H49N 109.5 .
C500 C499 H49O 109.5 .
H49N C499 H49O 109.5 .
C500 C499 H49P 109.5 .
H49N C499 H49P 109.5 .
H49O C499 H49P 109.5 .
O106 C500 O105 122.5(19) .
O106 C500 C499 125(2) .
O105 C500 C499 112(2) .
C502 C501 H50A 109.5 .
C502 C501 H50B 109.5 .
H50A C501 H50B 109.5 .
C502 C501 H50C 109.5 .
H50A C501 H50C 109.5 .
H50B C501 H50C 109.5 .
O88 C502 O87 115(2) .
O88 C502 C501 128(3) .
O87 C502 C501 117(2) .
C504 C503 H50D 109.5 .
C504 C503 H50E 109.5 .
H50D C503 H50E 109.5 .
C504 C503 H50F 109.5 .
H50D C503 H50F 109.5 .
H50E C503 H50F 109.5 .
O108 C504 O107 125(2) .
O108 C504 C503 114(2) .
O107 C504 C503 119(2) .
C506 C505 H50G 109.5 .
C506 C505 H50H 109.5 .
H50G C505 H50H 109.5 .
C506 C505 H50I 109.5 .
H50G C505 H50I 109.5 .
H50H C505 H50I 109.5 .
O97 C506 O98 123(2) .
O97 C506 C505 121(2) .
O98 C506 C505 112(2) .
O97 C506 Cd24 65.0(11) .
O98 C506 Cd24 59.9(10) .
C505 C506 Cd24 171(2) .
C508 C507 H50J 109.5 .
C508 C507 H50K 109.5 .
H50J C507 H50K 109.5 .
C508 C507 H50L 109.5 .
H50J C507 H50L 109.5 .
H50K C507 H50L 109.5 .
O96 C508 O95 114.8(15) .
O96 C508 C507 123(2) .
O95 C508 C507 120.9(19) .
C510 C509 H50M 109.5 .
C510 C509 H50N 109.5 .
H50M C509 H50N 109.5 .
C510 C509 H50O 109.5 .
H50M C509 H50O 109.5 .
H50N C509 H50O 109.5 .
O99 C510 O100 127.2(17) .
O99 C510 C509 120(2) .
O100 C510 C509 112.3(18) .
C512 C511 H51A 109.5 .
C512 C511 H51B 109.5 .
H51A C511 H51B 109.5 .
C512 C511 H51C 109.5 .
H51A C511 H51C 109.5 .
H51B C511 H51C 109.5 .
O89 C512 O90 117.3(17) .
O89 C512 C511 131(2) .
O90 C512 C511 111.3(19) .
C514 C513 H51D 109.5 .
C514 C513 H51E 109.5 .
H51D C513 H51E 109.5 .
C514 C513 H51F 109.5 .
H51D C513 H51F 109.5 .
H51E C513 H51F 109.5 .
O94 C514 O93 124.0(15) .
O94 C514 C513 120.8(16) .
O93 C514 C513 114.6(15) .
C516 C515 H51G 109.5 .
C516 C515 H51H 109.5 .
H51G C515 H51H 109.5 .
C516 C515 H51I 109.5 .
H51G C515 H51I 109.5 .
H51H C515 H51I 109.5 .
O91 C516 O92 116(2) .
O91 C516 C515 117(2) .
O92 C516 C515 126(2) .
C518 C517 H51J 109.5 .
C518 C517 H51K 109.5 .
H51J C517 H51K 109.5 .
C518 C517 H51L 109.5 .
H51J C517 H51L 109.5 .
H51K C517 H51L 109.5 .
O156 C518 O155 104(3) .
O156 C518 C517 144(3) .
O155 C518 C517 111(3) .
C520 C519 H51M 109.5 .
C520 C519 H51N 109.5 .
H51M C519 H51N 109.5 .
C520 C519 H51O 109.5 .
H51M C519 H51O 109.5 .
H51N C519 H51O 109.5 .
O132 C520 O131 135(2) .
O132 C520 C519 116(2) .
O131 C520 C519 109.1(19) .
O132 C520 Cd21 77.7(13) .
O131 C520 Cd21 56.9(9) .
C519 C520 Cd21 165.4(17) .
C522 C521 H52B 109.5 .
C522 C521 H52C 109.5 .
H52B C521 H52C 109.5 .
C522 C521 H52D 109.5 .
H52B C521 H52D 109.5 .
H52C C521 H52D 109.5 .
O133 C522 O134 130(2) .
O133 C522 C521 116(2) .
O134 C522 C521 113(2) .
O133 C522 Cd20 59.7(11) .
O134 C522 Cd20 72.2(11) .
C521 C522 Cd20 172(2) .
C524 C523 H52E 109.5 .
C524 C523 H52F 109.5 .
H52E C523 H52F 109.5 .
C524 C523 H52G 109.5 .
H52E C523 H52G 109.5 .
H52F C523 H52G 109.5 .
O150 C524 O149 127(3) .
O150 C524 C523 114(3) .
O149 C524 C523 118(2) .
C526 C525 H52H 109.5 .
C526 C525 H52I 109.5 .
H52H C525 H52I 109.5 .
C526 C525 H52J 109.5 .
H52H C525 H52J 109.5 .
H52I C525 H52J 109.5 .
O157 C526 O158 120.7(17) .
O157 C526 C525 120(2) .
O158 C526 C525 119.4(19) .
C528 C527 H52K 109.5 .
C528 C527 H52L 109.5 .
H52K C527 H52L 109.5 .
C528 C527 H52M 109.5 .
H52K C527 H52M 109.5 .
H52L C527 H52M 109.5 .
O145 C528 O146 127(3) .
O145 C528 C527 110(2) .
O146 C528 C527 111(2) .
O145 C528 Cd13 59.8(12) .
O146 C528 Cd13 69.3(13) .
C527 C528 Cd13 157(2) .
C530 C529 H52N 109.5 .
C530 C529 H52O 109.5 .
H52N C529 H52O 109.5 .
C530 C529 H52P 109.5 .
H52N C529 H52P 109.5 .
H52O C529 H52P 109.5 .
O152 C530 O151 125(2) .
O152 C530 C529 118(3) .
O151 C530 C529 116(3) .
C532 C531 H53C 109.5 .
C532 C531 H53D 109.5 .
H53C C531 H53D 109.5 .
C532 C531 H53E 109.5 .
H53C C531 H53E 109.5 .
H53D C531 H53E 109.5 .
O147 C532 O148 115(2) .
O147 C532 C531 129(2) .
O148 C532 C531 115(2) .
C534 C533 H53F 109.5 .
C534 C533 H53G 109.5 .
H53F C533 H53G 109.5 .
C534 C533 H53H 109.5 .
H53F C533 H53H 109.5 .
H53G C533 H53H 109.5 .
O144 C534 O143 128.1(19) .
O144 C534 C533 123(2) .
O143 C534 C533 109(2) .
C536 C535 H53I 109.5 .
C536 C535 H53J 109.5 .
H53I C535 H53J 109.5 .
C536 C535 H53K 109.5 .
H53I C535 H53K 109.5 .
H53J C535 H53K 109.5 .
O153 C536 O154 126.5(17) .
O153 C536 C535 119(2) .
O154 C536 C535 112.9(19) .
C538 C537 H53L 109.5 .
C538 C537 H53M 109.5 .
H53L C537 H53M 109.5 .
C538 C537 H53N 109.5 .
H53L C537 H53N 109.5 .
H53M C537 H53N 109.5 .
O138 C538 O137 117(2) .
O138 C538 C537 124(2) .
O137 C538 C537 118(2) .
C540 C539 H53O 109.5 .
C540 C539 H53P 109.5 .
H53O C539 H53P 109.5 .
C540 C539 H53Q 109.5 .
H53O C539 H53Q 109.5 .
H53P C539 H53Q 109.5 .
O141 C540 O142 132(2) .
O141 C540 C539 124(2) .
O142 C540 C539 104(2) .
C542 C541 H54C 109.5 .
C542 C541 H54D 109.5 .
H54C C541 H54D 109.5 .
C542 C541 H54E 109.5 .
H54C C541 H54E 109.5 .
H54D C541 H54E 109.5 .
O139 C542 O140 124(2) .
O139 C542 C541 118(2) .
O140 C542 C541 118(2) .
O139 C542 Cd15 55.6(10) .
O140 C542 Cd15 70.5(12) .
C541 C542 Cd15 170(2) .
C544 C543 H54F 109.5 .
C544 C543 H54G 109.5 .
H54F C543 H54G 109.5 .
C544 C543 H54H 109.5 .
H54F C543 H54H 109.5 .
H54G C543 H54H 109.5 .
O136 C544 O135 123.1(16) .
O136 C544 C543 118.1(18) .
O135 C544 C543 118.2(18) .
C546 C545 H54I 109.5 .
C546 C545 H54J 109.5 .
H54I C545 H54J 109.5 .
C546 C545 H54K 109.5 .
H54I C545 H54K 109.5 .
H54J C545 H54K 109.5 .
O162 C546 O161 128(2) .
O162 C546 C545 112(2) .
O161 C546 C545 115(2) .
O162 C546 Cd11 52.9(12) .
O161 C546 Cd11 78.2(14) .
C545 C546 Cd11 164.7(19) .
C548 C547 H54L 109.5 .
C548 C547 H54M 109.5 .
H54L C547 H54M 109.5 .
C548 C547 H54N 109.5 .
H54L C547 H54N 109.5 .
H54M C547 H54N 109.5 .
O165 C548 O166 115(3) .
O165 C548 C547 115(2) .
O166 C548 C547 129(3) .
C550 C549 H54O 109.5 .
C550 C549 H54P 109.5 .
H54O C549 H54P 109.5 .
C550 C549 H54Q 109.5 .
H54O C549 H54Q 109.5 .
H54P C549 H54Q 109.5 .
O192 C550 O188 138(2) .
O192 C550 C549 118(2) .
O188 C550 C549 105(2) .
C552 C551 H55B 109.5 .
C552 C551 H55C 109.5 .
H55B C551 H55C 109.5 .
C552 C551 H55D 109.5 .
H55B C551 H55D 109.5 .
H55C C551 H55D 109.5 .
O164 C552 C551 129(3) .
O164 C552 O163 102(2) .
C551 C552 O163 128(3) .
C554 C553 H55E 109.5 .
C554 C553 H55F 109.5 .
H55E C553 H55F 109.5 .
C554 C553 H55G 109.5 .
H55E C553 H55G 109.5 .
H55F C553 H55G 109.5 .
O168 C554 O167 124.7(17) .
O168 C554 C553 117.1(18) .
O167 C554 C553 117.0(18) .
C556 C555 H55H 109.5 .
C556 C555 H55I 109.5 .
H55H C555 H55I 109.5 .
C556 C555 H55J 109.5 .
H55H C555 H55J 109.5 .
H55I C555 H55J 109.5 .
O170 C556 O169 121.0(19) .
O170 C556 C555 121(2) .
O169 C556 C555 118(2) .
C558 C557 H55K 109.5 .
C558 C557 H55L 109.5 .
H55K C557 H55L 109.5 .
C558 C557 H55M 109.5 .
H55K C557 H55M 109.5 .
H55L C557 H55M 109.5 .
O159 C558 O160 112.1(16) .
O159 C558 C557 134(2) .
O160 C558 C557 114(2) .
C560 C559 H55N 109.5 .
C560 C559 H55O 109.5 .
H55N C559 H55O 109.5 .
C560 C559 H55P 109.5 .
H55N C559 H55P 109.5 .
H55O C559 H55P 109.5 .
O173 C560 O174 114.0(16) .
O173 C560 C559 136(3) .
O174 C560 C559 108.5(19) .
C562 C561 H56C 109.5 .
C562 C561 H56D 109.5 .
H56C C561 H56D 109.5 .
C562 C561 H56E 109.5 .
H56C C561 H56E 109.5 .
H56D C561 H56E 109.5 .
O184 C562 O183 108(3) .
O184 C562 C561 128(3) .
O183 C562 C561 124(3) .
C564 C563 H56F 109.5 .
C564 C563 H56G 109.5 .
H56F C563 H56G 109.5 .
C564 C563 H56H 109.5 .
H56F C563 H56H 109.5 .
H56G C563 H56H 109.5 .
O182 C564 O181 127(3) .
O182 C564 C563 127(3) .
O181 C564 C563 103(2) .
C566 C565 H56I 109.5 .
C566 C565 H56J 109.5 .
H56I C565 H56J 109.5 .
C566 C565 H56K 109.5 .
H56I C565 H56K 109.5 .
H56J C565 H56K 109.5 .
O187 C566 O180 120.0(19) .
O187 C566 C565 124(3) .
O180 C566 C565 116(2) .
C568 C567 H56L 109.5 .
C568 C567 H56M 109.5 .
H56L C567 H56M 109.5 .
C568 C567 H56N 109.5 .
H56L C567 H56N 109.5 .
H56M C567 H56N 109.5 .
O172 C568 O171 127.5(16) .
O172 C568 C567 123(2) .
O171 C568 C567 108(2) .
C570 C569 H56O 109.5 .
C570 C569 H56P 109.5 .
H56O C569 H56P 109.5 .
C570 C569 H56Q 109.5 .
H56O C569 H56Q 109.5 .
H56P C569 H56Q 109.5 .
O175 C570 O176 99.3(18) .
O175 C570 C569 137(3) .
O176 C570 C569 124(2) .
C572 C571 H57C 109.5 .
C572 C571 H57D 109.5 .
H57C C571 H57D 109.5 .
C572 C571 H57E 109.5 .
H57C C571 H57E 109.5 .
H57D C571 H57E 109.5 .
O178 C572 O177 125(2) .
O178 C572 C571 124(3) .
O177 C572 C571 111(2) .

loop_
_geom_bond_atom_site_label_1
_geom_bond_atom_site_label_2
_geom_bond_distance
_geom_bond_site_symmetry_2
Nd1 O168 2.284(14) .
Nd1 O161 2.294(19) .
Nd1 O71 2.361(18) .
Nd1 O75 2.367(16) .
Nd1 O160 2.447(19) .
Nd1 O188 2.505(18) .
Nd1 N36 2.57(2) .
Nd1 O72 2.578(17) .
Nd1 Cd1 3.656(3) .
Nd2 O43 2.182(19) .
Nd2 O182 2.27(2) .
Nd2 O180 2.343(18) .
Nd2 O47 2.41(2) .
Nd2 O178 2.424(16) .
Nd2 O176 2.557(19) .
Nd2 O44 2.567(15) .
Nd2 N24 2.61(3) .
Nd2 Cd4 3.722(4) .
Nd3 O63 2.232(18) .
Nd3 O59 2.253(19) .
Nd3 O173 2.339(19) .
Nd3 O171 2.360(15) .
Nd3 O166 2.382(18) .
Nd3 O170 2.413(16) .
Nd3 N40 2.59(2) .
Nd3 O60 2.601(17) .
Nd3 Cd9 3.662(3) .
Nd4 O46 2.26(2) .
Nd4 O152 2.285(14) .
Nd4 O42 2.289(18) .
Nd4 O150 2.338(18) .
Nd4 O157 2.370(16) .
Nd4 O155 2.499(18) .
Nd4 N21 2.652(19) .
Nd4 O45 2.699(17) .
Nd4 Cd22 3.660(3) .
Nd5 O54 2.241(16) .
Nd5 O142 2.338(16) .
Nd5 O144 2.352(15) .
Nd5 O148 2.358(18) .
Nd5 O58 2.369(16) .
Nd5 O140 2.432(18) .
Nd5 O57 2.588(17) .
Nd5 N27 2.59(2) .
Nd5 Cd14 3.673(3) .
Nd5 Cd15 3.753(3) .
Nd6 O134 2.256(16) .
Nd6 O70 2.272(16) .
Nd6 O135 2.317(16) .
Nd6 O154 2.318(16) .
Nd6 O74 2.385(15) .
Nd6 O137 2.496(17) .
Nd6 N33 2.61(2) .
Nd6 O73 2.710(16) .
Nd6 Cd18 3.649(3) .
Nd7 O191 2.16(2) .
Nd7 O39 2.25(2) .
Nd7 O130 2.289(18) .
Nd7 O35 2.358(17) .
Nd7 O109 2.356(19) .
Nd7 O111 2.443(14) .
Nd7 N20 2.55(2) .
Nd7 O36 2.635(18) .
Nd7 Cd37 3.648(4) .
Nd7 Cd36 3.752(4) .
Nd8 O23 2.270(19) .
Nd8 O124 2.339(16) .
Nd8 O118 2.361(19) .
Nd8 O125 2.38(2) .
Nd8 O27 2.422(17) .
Nd8 O127 2.45(2) .
Nd8 N14 2.57(2) .
Nd8 O24 2.62(2) .
Nd8 Cd34 3.662(4) .
Nd9 O116 2.240(16) .
Nd9 O15 2.270(19) .
Nd9 O11 2.285(18) .
Nd9 O121 2.298(19) .
Nd9 O114 2.442(17) .
Nd9 O120 2.453(16) .
Nd9 N8 2.61(2) .
Nd9 O12 2.712(16) .
Nd9 Cd42 3.683(4) .
Nd9 Cd41 3.714(3) .
Nd10 O6 2.278(18) .
Nd10 O89 2.317(14) .
Nd10 O86 2.386(17) .
Nd10 O10 2.392(14) .
Nd10 O87 2.392(19) .
Nd10 O84 2.452(14) .
Nd10 N3 2.53(2) .
Nd10 O9 2.624(16) .
Nd10 Cd28 3.663(3) .
Nd10 Cd29 3.736(3) .
Nd11 O38 2.227(18) .
Nd11 O107 2.274(19) .
Nd11 O103 2.289(13) .
Nd11 O34 2.339(16) .
Nd11 O102 2.358(19) .
Nd11 O105 2.375(17) .
Nd11 O37 2.634(16) .
Nd11 N17 2.64(2) .
Nd11 Cd25 3.652(3) .
Nd12 O93 2.301(15) .
Nd12 O95 2.302(17) .
Nd12 O26 2.329(14) .
Nd12 O22 2.354(15) .
Nd12 O99 2.369(14) .
Nd12 O92 2.452(16) .
Nd12 O25 2.525(17) .
Nd12 N11 2.57(2) .
Nd12 Cd33 3.645(3) .
Cd1 O79 2.17(2) .
Cd1 O75 2.239(18) .
Cd1 N38 2.26(2) .
Cd1 O160 2.290(16) .
Cd1 O192 2.322(15) .
Cd1 O76 2.44(2) .
Cd1 O159 2.57(2) .
Cd2 O192 2.163(17) .
Cd2 O184 2.26(2) .
Cd2 O79 2.308(18) .
Cd2 Cl10 2.414(10) .
Cd2 O80 2.44(2) .
Cd2 O183 2.50(2) .
Cd3 O181 2.248(18) .
Cd3 O187 2.298(17) .
Cd3 O43 2.346(19) .
Cd3 O183 2.365(18) .
Cd3 N22 2.41(2) .
Cd3 O159 2.52(2) .
Cd4 O176 2.18(2) .
Cd4 N26 2.23(3) .
Cd4 O47 2.278(17) .
Cd4 O51 2.290(18) .
Cd4 O177 2.31(2) .
Cd4 O48 2.49(2) .
Cd5 O51 2.18(2) .
Cd5 O177 2.24(2) .
Cd5 Cl9 2.311(12) .
Cd5 Cl13 2.443(11) .
Cd5 O52 2.45(3) .
Cd6 N28 2.22(2) .
Cd6 O175 2.29(2) .
Cd6 O55 2.296(18) .
Cd6 Cl11 2.572(9) .
Cd6 Cl15 2.572(8) .
Cd6 Cl13 2.941(10) .
Cd7 O55 2.298(18) .
Cd7 O174 2.378(17) .
Cd7 Cl12 2.409(9) .
Cd7 O56 2.489(19) .
Cd7 Cl11 2.514(9) .
Cd7 Cl8 2.71(2) .
Cd8 N30 2.15(2) .
Cd8 O172 2.204(14) .
Cd8 O174 2.273(17) .
Cd8 O59 2.336(17) .
Cd8 Cl15 2.550(9) .
Cd9 O166 2.205(19) .
Cd9 O169 2.236(17) .
Cd9 O67 2.242(19) .
Cd9 N32 2.28(2) .
Cd9 O63 2.325(17) .
Cd9 O64 2.563(19) .
Cd10 O163 2.177(17) .
Cd10 O67 2.263(17) .
Cd10 O169 2.31(2) .
Cd10 Cl14 2.438(8) .
Cd10 O164 2.458(17) .
Cd10 O68 2.51(2) .
Cd11 O162 2.238(18) .
Cd11 N34 2.30(3) .
Cd11 O71 2.336(16) .
Cd11 O167 2.337(15) .
Cd11 O165 2.463(16) .
Cd11 O164 2.474(16) .
Cd11 C546 2.75(3) .
Cd12 O149 2.244(16) .
Cd12 O46 2.32(2) .
Cd12 O151 2.334(18) .
Cd12 O147 2.374(19) .
Cd12 N23 2.40(2) .
Cd12 O146 2.508(19) .
Cd13 O145 2.19(2) .
Cd13 O50 2.213(17) .
Cd13 O143 2.228(16) .
Cd13 O49 2.35(2) .
Cd13 O146 2.38(2) .
Cd13 Cl6 2.443(9) .
Cd13 C528 2.53(3) .
Cd14 O50 2.202(18) .
Cd14 O148 2.264(18) .
Cd14 O143 2.278(15) .
Cd14 N25 2.35(2) .
Cd14 O54 2.358(16) .
Cd14 O53 2.592(19) .
Cd15 O141 2.215(15) .
Cd15 N29 2.266(19) .
Cd15 O139 2.293(14) .
Cd15 O58 2.390(19) .
Cd15 Cl5 2.575(9) .
Cd15 O140 2.617(15) .
Cd15 C542 2.75(3) .
Cd16 O62 2.329(15) .
Cd16 O139 2.330(14) .
Cd16 Cl4 2.486(7) .
Cd16 O61 2.50(2) .
Cd16 Cl7 2.530(8) .
Cd16 Cl1 2.537(7) 2_767
Cd17 N39 2.253(19) .
Cd17 O62 2.341(17) .
Cd17 O138 2.372(19) .
Cd17 Cl7 2.546(7) .
Cd17 Cl5 2.619(7) .
Cd18 O66 2.180(15) .
Cd18 O136 2.249(14) .
Cd18 O137 2.302(15) .
Cd18 O70 2.353(19) .
Cd18 N31 2.422(18) .
Cd18 O69 2.517(17) .
Cd19 O66 2.240(14) .
Cd19 O136 2.266(15) .
Cd19 O65 2.411(18) .
Cd19 Cl2 2.514(7) .
Cd19 Cl1 2.533(8) .
Cd19 Cl2 2.661(8) 2_767
Cd20 N35 2.17(2) .
Cd20 O153 2.280(13) .
Cd20 O133 2.297(17) .
Cd20 O74 2.327(14) .
Cd20 O158 2.382(17) .
Cd20 O132 2.495(14) .
Cd20 O134 2.581(15) .
Cd20 C522 2.66(3) .
Cd21 O131 2.204(17) .
Cd21 O78 2.233(18) .
Cd21 O77 2.26(2) .
Cd21 O156 2.270(16) .
Cd21 Cl3 2.497(9) .
Cd21 O132 2.620(16) .
Cd21 C520 2.62(2) .
Cd22 O156 2.253(16) .
Cd22 O157 2.272(15) .
Cd22 O42 2.273(16) .
Cd22 N37 2.31(2) .
Cd22 O78 2.361(19) .
Cd22 O41 2.571(18) .
Cd23 O96 2.210(17) .
Cd23 O94 2.268(15) .
Cd23 O26 2.292(15) .
Cd23 N13 2.31(2) .
Cd23 O108 2.343(14) .
Cd23 O97 2.409(15) .
Cd24 O101 2.277(17) .
Cd24 O98 2.31(2) .
Cd24 O30 2.315(16) .
Cd24 Cl27 2.398(8) .
Cd24 O29 2.41(2) .
Cd24 O97 2.425(14) .
Cd24 C506 2.67(3) .
Cd25 O30 2.185(18) .
Cd25 O107 2.264(17) .
Cd25 O34 2.277(18) .
Cd25 O101 2.348(14) .
Cd25 N15 2.36(2) .
Cd25 O33 2.560(17) .
Cd26 O106 2.228(14) .
Cd26 O104 2.245(16) .
Cd26 N19 2.353(17) .
Cd26 O83 2.368(17) .
Cd26 O38 2.387(16) .
Cd26 O81 2.532(13) .
Cd27 O82 2.21(2) .
Cd27 O2 2.256(17) .
Cd27 O85 2.309(16) .
Cd27 Cl25 2.450(10) .
Cd27 O81 2.457(15) .
Cd27 O1 2.501(18) .
Cd27 C492 2.64(3) .
Cd28 O2 2.224(17) .
Cd28 O85 2.228(17) .
Cd28 N1 2.27(2) .
Cd28 O84 2.270(17) .
Cd28 O6 2.327(16) .
Cd28 O5 2.519(19) .
Cd29 O90 2.246(15) .
Cd29 O10 2.275(17) .
Cd29 O88 2.300(14) .
Cd29 N5 2.387(17) .
Cd29 Cl28 2.549(8) .
Cd29 O87 2.587(15) .
Cd30 O88 2.319(14) .
Cd30 O14 2.324(15) .
Cd30 Cl31 2.434(9) .
Cd30 O13 2.570(16) .
Cd30 Cl29 2.582(8) .
Cd30 Cl26 2.612(7) 2_657
Cd31 O14 2.251(17) .
Cd31 O91 2.291(16) .
Cd31 N7 2.296(19) .
Cd31 Cl29 2.520(7) .
Cd31 Cl28 2.592(7) .
Cd32 O100 2.327(15) .
Cd32 O18 2.335(16) .
Cd32 Cl19 2.399(9) .
Cd32 Cl26 2.444(8) .
Cd32 O17 2.469(16) .
Cd33 O100 2.217(15) .
Cd33 O92 2.247(15) .
Cd33 O18 2.274(15) .
Cd33 N9 2.29(2) .
Cd33 O22 2.371(15) .
Cd33 O21 2.546(18) .
Cd34 O128 2.18(2) .
Cd34 O27 2.20(2) .
Cd34 O31 2.279(19) .
Cd34 N16 2.30(2) .
Cd34 O125 2.369(17) .
Cd34 O126 2.55(2) .
Cd34 O28 2.570(14) .
Cd34 Cd35 3.343(6) .
Cd35 O31 2.100(16) .
Cd35 O185 2.351(15) .
Cd35 O128 2.35(2) .
Cd35 Cl22 2.396(15) .
Cd35 O190 2.42(2) .
Cd35 O32 2.437(19) .
Cd36 O126 2.20(2) .
Cd36 O129 2.250(18) .
Cd36 O35 2.30(2) .
Cd36 N18 2.32(3) .
Cd36 O189 2.32(2) .
Cd36 O185 2.502(13) .
Cd36 O191 2.631(19) .
Cd37 O3 2.16(2) .
Cd37 O111 2.241(17) .
Cd37 O110 2.26(2) .
Cd37 N2 2.29(2) .
Cd37 O39 2.304(17) .
Cd37 O40 2.60(3) .
Cd38 O3 2.31(2) .
Cd38 Cl24 2.367(13) .
Cd38 Cl21 2.488(18) .
Cd38 O110 2.52(2) .
Cd38 O4 2.61(3) .
Cd39 O7 2.265(18) .
Cd39 N4 2.32(2) .
Cd39 O112 2.351(16) .
Cd39 Cl30 2.583(9) .
Cd39 Cl23 2.585(8) .
Cd39 Cl24 2.876(14) .
Cd40 O7 2.23(2) .
Cd40 O113 2.337(18) .
Cd40 O8 2.401(19) .
Cd40 Cl17 2.402(10) .
Cd40 Cl30 2.544(8) .
Cd40 Cl16 2.64(3) .
Cd41 O115 2.200(16) .
Cd41 O11 2.235(16) .
Cd41 N6 2.26(2) .
Cd41 O113 2.314(16) .
Cd41 O114 2.529(18) .
Cd41 Cl23 2.578(8) .
Cd41 C482 2.70(2) .
Cd42 O119 2.07(2) .
Cd42 O121 2.25(2) .
Cd42 O19 2.25(2) .
Cd42 N10 2.32(3) .
Cd42 O15 2.336(16) .
Cd42 O16 2.52(2) .
Cd43 O119 2.20(2) .
Cd43 O19 2.27(2) .
Cd43 Cl18 2.350(12) .
Cd43 Cl20 2.449(16) .
Cd43 O20 2.48(2) .
Cd44 O117 2.23(3) .
Cd44 O123 2.296(17) .
Cd44 O23 2.368(17) .
Cd44 N12 2.37(2) .
Cd44 O122 2.463(16) .
Cd44 Cl20 2.919(18) .
Br1 C4 1.92(3) .
Br2 C26 1.99(3) .
Br3 C48 1.94(3) .
Br4 C70 1.88(3) .
Br5 C92 1.91(3) .
Br6 C114 1.93(3) .
Br7 C136 1.94(3) .
Br8 C158 2.02(4) .
Br9 C180 1.95(2) .
Br10 C202 2.00(3) .
Br11 C216 2.17(6) .
Br12 C18 1.946(8) .
Br13 C40 2.00(3) .
Br14 C62 2.03(2) .
Br15 C84 1.847(4) .
Br16 C106 1.957(10) .
Br17 C128 1.94(3) .
Br18 C150 2.12(4) .
Br19 C172 2.06(2) .
Br20 C194 1.92(3) .
Br21 C224 2.14(3) .
Br22 C246 2.14(4) .
Br23 C268 1.959(10) .
Br24 C290 1.86(3) .
Br25 C312 1.92(4) .
Br26 C334 1.96(3) .
Br27 C356 1.91(3) .
Br28 C378 1.98(3) .
Br29 C422 1.98(2) .
Br30 C444 1.92(3) .
Br31 C436 1.79(2) .
Br32 C458 2.01(4) .
Br33 C238 1.90(3) .
Br34 C260 1.951(10) .
Br35 C282 1.91(3) .
Br36 C304 2.03(5) .
Br37 C326 1.95(3) .
Br38 C348 1.98(3) .
Br39 C370 2.00(3) .
Br40 C392 2.03(3) .
Cl1 Cd16 2.537(7) 2_767
Cl2 Cd19 2.661(8) 2_767
Cl22 C154 2.20(3) .
Cl26 Cd30 2.612(7) 2_657
N1 C8 1.35(3) .
N1 C9 1.44(4) .
N2 C15 1.40(3) .
N2 C14 1.51(4) .
N3 C30 1.25(3) .
N3 C31 1.53(2) .
N4 C37 1.44(3) .
N4 C36 1.45(3) .
N5 C52 1.20(2) .
N5 C53 1.47(2) .
N6 C59 1.29(3) .
N6 C58 1.53(3) .
N7 C74 1.33(2) .
N7 C75 1.49(2) .
N8 C81 1.33(2) .
N8 C80 1.41(2) .
N9 C96 1.25(3) .
N9 C97 1.44(3) .
N10 C103 1.39(3) .
N10 C102 1.66(3) .
N11 C118 1.44(3) .
N11 C119 1.48(2) .
N12 C125 1.41(3) .
N12 C124 1.51(2) .
N13 C140 1.29(3) .
N13 C141 1.493(19) .
N14 C147 1.38(3) .
N14 C146 1.51(3) .
N15 C162 1.22(4) .
N15 C163 1.51(4) .
N16 C169 1.27(3) .
N16 C168 1.62(3) .
N17 C184 1.31(3) .
N17 C185 1.56(3) .
N18 C191 1.24(4) .
N18 C190 1.43(3) .
N19 C206 1.33(2) .
N19 C207 1.40(3) .
N20 C213 1.33(3) .
N20 C212 1.57(3) .
N21 C228 1.29(3) .
N21 C229 1.54(2) .
N22 C235 1.33(3) .
N22 C234 1.55(3) .
N23 C250 1.34(4) .
N23 C251 1.47(3) .
N24 C257 1.40(4) .
N24 C256 1.44(3) .
N25 C272 1.34(3) .
N25 C273 1.40(3) .
N26 C279 1.18(4) .
N26 C278 1.58(3) .
N27 C294 1.25(3) .
N27 C295 1.49(2) .
N28 C301 1.33(3) .
N28 C300 1.46(3) .
N29 C316 1.31(3) .
N29 C317 1.53(2) .
N30 C323 1.37(3) .
N30 C322 1.54(3) .
N31 C360 1.36(3) .
N31 C361 1.59(3) .
N32 C367 1.24(4) .
N32 C366 1.46(3) .
N33 C382 1.29(2) .
N33 C383 1.52(2) .
N34 C389 1.22(3) .
N34 C388 1.52(2) .
N35 C426 1.38(2) .
N35 C427 1.43(2) .
N36 C433 1.37(3) .
N36 C432 1.45(2) .
N37 C448 1.40(3) .
N37 C449 1.56(2) .
N38 C455 1.30(3) .
N38 C454 1.50(3) .
N39 C338 1.40(2) .
N39 C339 1.46(2) .
N40 C344 1.41(3) .
N40 C345 1.41(3) .
O1 C2 1.34(3) .
O1 C1 1.48(3) .
O2 C7 1.47(3) .
O3 C21 1.36(2) .
O4 C20 1.20(3) .
O4 C22 1.58(6) .
O5 C24 1.44(3) .
O5 C23 1.58(3) .
O6 C29 1.33(3) .
O7 C43 1.31(3) .
O8 C42 1.20(3) .
O8 C44 1.50(3) .
O9 C46 1.47(3) .
O9 C45 1.51(2) .
O10 C51 1.30(3) .
O11 C65 1.30(3) .
O12 C64 1.43(3) .
O12 C66 1.53(3) .
O13 C68 1.42(3) .
O13 C67 1.48(2) .
O14 C73 1.42(3) .
O15 C87 1.479(16) .
O16 C86 1.451(19) .
O16 C88 1.56(3) .
O17 C90 1.30(3) .
O17 C89 1.49(2) .
O18 C95 1.38(3) .
O19 C109 1.22(3) .
O20 C108 1.39(4) .
O20 C110 1.61(3) .
O21 C112 1.41(3) .
O21 C111 1.59(2) .
O22 C117 1.36(3) .
O23 C131 1.35(3) .
O24 C130 1.39(3) .
O24 C132 1.43(3) .
O25 C133 1.39(2) .
O25 C134 1.44(2) .
O26 C139 1.33(2) .
O27 C153 1.38(3) .
O28 C154 1.347(10) .
O28 C152 1.350(10) .
O29 C156 1.47(3) .
O29 C155 1.51(3) .
O30 C161 1.40(3) .
O31 C175 1.24(2) .
O32 C176 1.431(10) .
O32 C174 1.438(10) .
O33 C178 1.36(3) .
O33 C177 1.44(3) .
O34 C183 1.39(3) .
O35 C197 1.47(3) .
O36 C196 1.38(3) .
O36 C198 1.50(3) .
O37 C200 1.28(3) .
O37 C199 1.50(2) .
O38 C205 1.41(3) .
O39 C219 1.32(3) .
O40 C220 1.39(3) .
O40 C218 1.44(4) .
O41 C222 1.26(3) .
O41 C221 1.47(3) .
O42 C227 1.47(3) .
O43 C241 1.26(3) .
O44 C240 1.37(3) .
O44 C242 1.52(2) .
O45 C244 1.47(5) .
O45 C243 1.58(2) .
O46 C249 1.53(3) .
O47 C263 1.49(3) .
O48 C262 1.16(3) .
O48 C264 1.59(3) .
O49 C266 1.25(3) .
O49 C265 1.50(2) .
O50 C271 1.44(2) .
O51 C285 1.23(3) .
O52 C284 1.31(4) .
O52 C286 1.64(4) .
O53 C288 1.32(3) .
O53 C287 1.53(3) .
O54 C293 1.41(3) .
O55 C307 1.29(3) .
O56 C306 1.38(4) .
O56 C308 1.44(2) .
O57 C310 1.42(3) .
O57 C309 1.53(2) .
O58 C315 1.41(3) .
O59 C329 1.39(3) .
O60 C328 1.36(3) .
O60 C330 1.49(3) .
O61 C332 1.37(2) .
O61 C331 1.50(3) .
O62 C337 1.29(3) .
O63 C351 1.26(3) .
O64 C350 1.33(3) .
O64 C352 1.40(3) .
O65 C354 1.36(3) .
O65 C353 1.45(2) .
O66 C359 1.32(3) .
O67 C373 1.33(3) .
O68 C372 1.35(3) .
O68 C374 1.41(3) .
O69 C376 1.35(3) .
O69 C375 1.46(2) .
O70 C381 1.44(3) .
O71 C395 1.31(3) .
O72 C394 1.49(3) .
O72 C396 1.57(2) .
O73 C420 1.34(3) .
O73 C419 1.41(2) .
O74 C425 1.46(2) .
O75 C439 1.34(2) .
O76 C438 1.48(2) .
O76 C440 1.52(3) .
O77 C442 1.24(3) .
O77 C441 1.58(3) .
O78 C447 1.42(3) .
O79 C461 1.33(4) .
O80 C460 1.35(4) .
O80 C462 1.64(3) .
O81 C492 1.26(3) .
O82 C492 1.28(3) .
O83 C494 1.23(2) .
O84 C494 1.19(2) .
O85 C490 1.39(3) .
O86 C490 1.29(2) .
O87 C502 1.37(3) .
O88 C502 1.20(3) .
O89 C512 1.22(2) .
O90 C512 1.37(2) .
O91 C516 1.23(3) .
O92 C516 1.25(3) .
O93 C514 1.285(18) .
O94 C514 1.221(18) .
O95 C508 1.30(2) .
O96 C508 1.28(2) .
O97 C506 1.21(3) .
O98 C506 1.35(3) .
O99 C510 1.20(2) .
O100 C510 1.27(2) .
O101 C498 1.28(2) .
O102 C498 1.21(3) .
O103 C496 1.23(3) .
O104 C496 1.26(3) .
O105 C500 1.30(2) .
O106 C500 1.26(2) .
O107 C504 1.34(3) .
O108 C504 1.25(3) .
O109 C468 1.43(4) .
O110 C468 1.32(4) .
O111 C472 1.36(3) .
O112 C472 1.40(3) .
O113 C482 1.20(3) .
O114 C482 1.24(3) .
O115 C484 1.32(2) .
O116 C484 1.29(2) .
O117 C478 1.34(4) .
O118 C478 1.19(4) .
O119 C488 1.07(3) .
O120 C488 1.42(3) .
O121 C486 1.22(4) .
O122 C486 1.33(3) .
O123 C480 1.28(3) .
O124 C480 1.28(3) .
O125 C466 1.27(3) .
O126 C466 1.33(3) .
O127 C476 1.15(3) .
O128 C476 1.27(3) .
O129 C464 1.14(3) .
O130 C464 1.39(3) .
O131 C520 1.28(2) .
O132 C520 1.10(2) .
O133 C522 1.23(3) .
O134 C522 1.32(3) .
O135 C544 1.30(2) .
O136 C544 1.27(2) .
O137 C538 1.28(3) .
O138 C538 1.20(3) .
O139 C542 1.23(3) .
O140 C542 1.27(3) .
O141 C540 1.18(3) .
O142 C540 1.37(3) .
O143 C534 1.34(3) .
O144 C534 1.21(3) .
O145 C528 1.18(3) .
O146 C528 1.18(3) .
O147 C532 1.19(2) .
O148 C532 1.39(3) .
O149 C524 1.27(3) .
O150 C524 1.26(3) .
O151 C530 1.26(4) .
O152 C530 1.25(4) .
O153 C536 1.17(2) .
O154 C536 1.25(2) .
O155 C518 1.41(4) .
O156 C518 1.15(4) .
O157 C526 1.23(2) .
O158 C526 1.31(2) .
O159 C558 1.24(3) .
O160 C558 1.33(3) .
O161 C546 1.23(3) .
O162 C546 1.19(3) .
O163 C552 1.40(3) .
O164 C552 1.33(3) .
O165 C548 1.23(3) .
O166 C548 1.24(3) .
O167 C554 1.25(2) .
O168 C554 1.22(2) .
O169 C556 1.30(3) .
O170 C556 1.23(3) .
O171 C568 1.30(3) .
O172 C568 1.17(3) .
O173 C560 1.20(3) .
O174 C560 1.33(3) .
O175 C570 1.31(3) .
O176 C570 1.43(3) .
O177 C572 1.29(3) .
O178 C572 1.24(3) .
O180 C566 1.34(3) .
O181 C564 1.33(3) .
O182 C564 1.13(4) .
O183 C562 1.32(3) .
O184 C562 1.24(3) .
O185 C474 1.368(9) .
O187 C566 1.20(3) .
O188 C550 1.20(2) .
O189 C470 1.47(3) .
O190 C474 1.353(9) .
O191 C470 1.26(3) .
O192 C550 1.17(2) .
C1 H1A 0.9600 .
C1 H1B 0.9600 .
C1 H1C 0.9600 .
C2 C7 1.45(3) .
C2 C3 1.456(10) .
C3 C4 1.440(10) .
C3 H3A 0.9300 .
C4 C5 1.37(4) .
C5 C6 1.469(10) .
C5 H5A 0.9300 .
C6 C7 1.42(4) .
C6 C8 1.462(10) .
C8 H8A 0.9300 .
C9 C10 1.51(4) .
C9 H9A 0.9700 .
C9 H9B 0.9700 .
C10 C11 1.48(4) .
C10 H10K 0.9700 .
C10 H10A 0.9700 .
C11 C12 1.465(10) .
C11 H11M 0.9700 .
C11 H11A 0.9700 .
C12 C13 1.544(10) .
C12 H12O 0.9700 .
C12 H12A 0.9700 .
C13 C14 1.61(4) .
C13 H13J 0.9700 .
C13 H13A 0.9700 .
C14 H14A 0.9700 .
C14 H14B 0.9700 .
C15 C16 1.450(10) .
C15 H15A 0.9300 .
C16 C17 1.3893 .
C16 C21 1.3993 .
C17 C18 1.4036 .
C17 H17A 0.9300 .
C18 C19 1.3993 .
C19 C20 1.3891 .
C19 H19A 0.9300 .
C20 C21 1.4037 .
C22 H22A 0.9600 .
C22 H22B 0.9600 .
C22 H22C 0.9600 .
C23 H23A 0.9600 .
C23 H23B 0.9600 .
C23 H23C 0.9600 .
C24 C25 1.39(3) .
C24 C29 1.44(3) .
C25 C26 1.38(3) .
C25 H25A 0.9300 .
C26 C27 1.30(3) .
C27 C28 1.42(4) .
C27 H27A 0.9300 .
C28 C30 1.49(4) .
C28 C29 1.54(4) .
C30 H30A 0.9300 .
C31 C32 1.536(10) .
C31 H31J 0.9700 .
C31 H31A 0.9700 .
C32 C33 1.51(3) .
C32 H32A 0.9700 .
C32 H32B 0.9700 .
C33 C34 1.63(3) .
C33 H33A 0.9700 .
C33 H33B 0.9700 .
C34 C35 1.55(3) .
C34 H34A 0.9700 .
C34 H34B 0.9700 .
C35 C36 1.64(3) .
C35 H35A 0.9700 .
C35 H35B 0.9700 .
C36 H36A 0.9700 .
C36 H36B 0.9700 .
C37 C38 1.46(4) .
C37 H37A 0.9300 .
C38 C43 1.440(10) .
C38 C39 1.460(10) .
C39 C40 1.449(10) .
C39 H39A 0.9300 .
C40 C41 1.37(4) .
C41 C42 1.44(3) .
C41 H41A 0.9300 .
C42 C43 1.40(3) .
C44 H44A 0.9600 .
C44 H44B 0.9600 .
C44 H44C 0.9600 .
C45 H45A 0.9600 .
C45 H45B 0.9600 .
C45 H45C 0.9600 .
C46 C51 1.31(3) .
C46 C47 1.43(4) .
C47 C48 1.35(4) .
C47 H47A 0.9300 .
C48 C49 1.33(4) .
C49 C50 1.43(3) .
C49 H49A 0.9300 .
C50 C51 1.453(10) .
C50 C52 1.50(3) .
C52 H52A 0.9300 .
C53 C54 1.52(3) .
C53 H53A 0.9700 .
C53 H53B 0.9700 .
C54 C55 1.52(3) .
C54 H54A 0.9700 .
C54 H54B 0.9700 .
C55 C56 1.42(3) .
C55 H55Q 0.9700 .
C55 H55A 0.9700 .
C56 C57 1.45(3) .
C56 H56A 0.9700 .
C56 H56B 0.9700 .
C57 C58 1.53(3) .
C57 H57A 0.9700 .
C57 H57B 0.9700 .
C58 H58A 0.9700 .
C58 H58B 0.9700 .
C59 C60 1.44(4) .
C59 H59A 0.9300 .
C60 C65 1.42(3) .
C60 C61 1.458(10) .
C61 C62 1.41(3) .
C61 H61A 0.9300 .
C62 C63 1.31(3) .
C63 C64 1.45(3) .
C63 H63A 0.9300 .
C64 C65 1.41(3) .
C66 H66A 0.9600 .
C66 H66B 0.9600 .
C66 H66C 0.9600 .
C67 H67A 0.9600 .
C67 H67B 0.9600 .
C67 H67C 0.9600 .
C68 C73 1.24(4) .
C68 C69 1.43(3) .
C69 C70 1.32(3) .
C69 H69A 0.9300 .
C70 C71 1.35(3) .
C71 C72 1.42(3) .
C71 H71A 0.9300 .
C72 C74 1.36(3) .
C72 C73 1.49(3) .
C74 H74A 0.9300 .
C75 C76 1.47(3) .
C75 H75A 0.9700 .
C75 H75B 0.9700 .
C76 C77 1.448(10) .
C76 H76B 0.9700 .
C76 H76A 0.9700 .
C77 C78 1.466(10) .
C77 H77A 0.9700 .
C77 H77B 0.9700 .
C78 C79 1.559(10) .
C78 H78A 0.9700 .
C78 H78B 0.9700 .
C79 C80 1.51(3) .
C79 H79A 0.9700 .
C79 H79B 0.9700 .
C80 H80A 0.9700 .
C80 H80B 0.9700 .
C81 C82 1.458(10) .
C81 H81A 0.9300 .
C82 C83 1.3905 .
C82 C87 1.3906 .
C83 C84 1.3913 .
C83 H83A 0.9300 .
C84 C85 1.3905 .
C85 C86 1.3899 .
C85 H85A 0.9300 .
C86 C87 1.3914 .
C88 H88A 0.9600 .
C88 H88B 0.9600 .
C88 H88C 0.9600 .
C89 H89A 0.9600 .
C89 H89B 0.9600 .
C89 H89C 0.9600 .
C90 C91 1.450(10) .
C90 C95 1.46(3) .
C91 C92 1.47(3) .
C91 H91A 0.9300 .
C92 C93 1.33(3) .
C93 C94 1.52(4) .
C93 H93A 0.9300 .
C94 C95 1.41(3) .
C94 C96 1.51(3) .
C96 H96A 0.9300 .
C97 C98 1.52(4) .
C97 H97A 0.9700 .
C97 H97B 0.9700 .
C98 C99 1.55(3) .
C98 H98B 0.9700 .
C98 H98A 0.9700 .
C99 C100 1.545(10) .
C99 H99A 0.9700 .
C99 H99B 0.9700 .
C100 C101 1.45(4) .
C100 H10B 0.9700 .
C100 H10C 0.9700 .
C101 C102 1.53(4) .
C101 H10D 0.9700 .
C101 H10E 0.9700 .
C102 H10F 0.9700 .
C102 H10G 0.9700 .
C103 C104 1.44(4) .
C103 H10H 0.9300 .
C104 C109 1.446(10) .
C104 C105 1.453(10) .
C105 C106 1.443(10) .
C105 H10I 0.9300 .
C106 C107 1.441(10) .
C106 C108 1.99(4) .
C107 C108 1.444(10) .
C107 H10J 0.9300 .
C108 C109 1.452(10) .
C110 H11B 0.9600 .
C110 H11C 0.9600 .
C110 H11D 0.9600 .
C111 H11E 0.9600 .
C111 H11F 0.9600 .
C111 H11G 0.9600 .
C112 C113 1.34(4) .
C112 C117 1.45(3) .
C113 C114 1.43(3) .
C113 H11H 0.9300 .
C114 C115 1.41(3) .
C115 C116 1.42(3) .
C115 H11I 0.9300 .
C116 C117 1.35(3) .
C116 C118 1.42(3) .
C118 H11J 0.9300 .
C119 C120 1.46(3) .
C119 H11K 0.9700 .
C119 H11L 0.9700 .
C120 C121 1.49(3) .
C120 H12B 0.9700 .
C120 H12C 0.9700 .
C121 C122 1.47(3) .
C121 H12D 0.9700 .
C121 H12E 0.9700 .
C122 C123 1.61(3) .
C122 H12F 0.9700 .
C122 H12G 0.9700 .
C123 C124 1.64(3) .
C123 H12H 0.9700 .
C123 H12I 0.9700 .
C124 H12J 0.9700 .
C124 H12K 0.9700 .
C125 C126 1.451(10) .
C125 H12L 0.9300 .
C126 C127 1.43(4) .
C126 C131 1.45(4) .
C127 C128 1.39(3) .
C127 H12M 0.9300 .
C128 C129 1.42(4) .
C129 C130 1.39(3) .
C129 H12N 0.9300 .
C130 C131 1.461(10) .
C132 H13B 0.9600 .
C132 H13C 0.9600 .
C132 H13D 0.9600 .
C133 H13E 0.9600 .
C133 H13F 0.9600 .
C133 H13G 0.9600 .
C134 C135 1.25(3) .
C134 C139 1.459(10) .
C135 C136 1.50(3) .
C135 H13H 0.9300 .
C136 C137 1.35(3) .
C137 C138 1.51(4) .
C137 H13I 0.9300 .
C138 C140 1.44(3) .
C138 C139 1.46(3) .
C140 H14C 0.9300 .
C141 C142 1.62(3) .
C141 H14D 0.9700 .
C141 H14E 0.9700 .
C142 C143 1.51(3) .
C142 H14F 0.9700 .
C142 H14G 0.9700 .
C143 C144 1.53(3) .
C143 H14H 0.9700 .
C143 H14I 0.9700 .
C144 C145 1.566(10) .
C144 H14J 0.9700 .
C144 H14K 0.9700 .
C145 C146 1.59(3) .
C145 H14L 0.9700 .
C145 H14M 0.9700 .
C146 H14N 0.9700 .
C146 H14O 0.9700 .
C147 C148 1.450(10) .
C147 H14P 0.9300 .
C148 C149 1.38(4) .
C148 C153 1.435(10) .
C149 C150 1.454(10) .
C149 H14R 0.9300 .
C150 C151 1.30(4) .
C151 C152 1.47(3) .
C151 H15B 0.9300 .
C152 C153 1.450(10) .
C154 H15C 0.9600 .
C154 H15D 0.9600 .
C154 H15E 0.9600 .
C155 H15F 0.9600 .
C155 H15G 0.9600 .
C155 H15H 0.9600 .
C156 C157 1.40(4) .
C156 C161 1.456(10) .
C157 C158 1.41(4) .
C157 H15I 0.9300 .
C158 C159 1.42(5) .
C159 C160 1.40(4) .
C159 H15J 0.9300 .
C160 C161 1.44(3) .
C160 C162 1.46(4) .
C162 H16A 0.9300 .
C163 C164 1.559(10) .
C163 H16B 0.9700 .
C163 H16C 0.9700 .
C164 C165 1.551(10) .
C164 H16D 0.9700 .
C164 H16E 0.9700 .
C165 C166 1.523(10) .
C165 H16M 0.9700 .
C165 H16F 0.9700 .
C166 C167 1.537(10) .
C166 H16G 0.9700 .
C166 H16H 0.9700 .
C167 C168 1.49(3) .
C167 H16N 0.9700 .
C167 H16I 0.9700 .
C168 H16J 0.9700 .
C168 H16K 0.9700 .
C169 C170 1.453(10) .
C169 H16L 0.9300 .
C170 C171 1.3900 .
C170 C175 1.3900 .
C171 C172 1.3900 .
C171 H17B 0.9300 .
C172 C173 1.3900 .
C173 C174 1.3900 .
C173 H17C 0.9300 .
C174 C175 1.3900 .
C176 H17D 0.9600 .
C176 H17E 0.9600 .
C176 H17F 0.9600 .
C177 H17G 0.9600 .
C177 H17H 0.9600 .
C177 H17I 0.9600 .
C178 C179 1.33(3) .
C178 C183 1.38(4) .
C179 C180 1.35(3) .
C179 H17J 0.9300 .
C180 C181 1.39(3) .
C181 C182 1.49(3) .
C181 H18A 0.9300 .
C182 C183 1.39(4) .
C182 C184 1.45(3) .
C184 H18C 0.9300 .
C185 C186 1.559(10) .
C185 H18D 0.9700 .
C185 H18E 0.9700 .
C186 C187 1.541(10) .
C186 H18F 0.9700 .
C186 H18G 0.9700 .
C187 C188 1.65(3) .
C187 H18H 0.9700 .
C187 H18I 0.9700 .
C188 C189 1.63(4) .
C188 H18J 0.9700 .
C188 H18K 0.9700 .
C189 C190 1.551(10) .
C189 H18L 0.9700 .
C189 H18M 0.9700 .
C190 H19B 0.9700 .
C190 H19C 0.9700 .
C191 C192 1.38(5) .
C192 C197 1.35(5) .
C192 C193 1.456(10) .
C193 C194 1.34(4) .
C193 H19D 0.9300 .
C194 C195 1.453(10) .
C195 C196 1.458(10) .
C195 H19E 0.9300 .
C196 C197 1.34(4) .
C198 H19G 0.9600 .
C198 H19H 0.9600 .
C198 H19I 0.9600 .
C199 H19J 0.9600 .
C199 H19K 0.9600 .
C199 H19L 0.9600 .
C200 C201 1.37(3) .
C200 C205 1.39(3) .
C201 C202 1.38(4) .
C201 H20A 0.9300 .
C202 C203 1.36(4) .
C203 C204 1.42(3) .
C203 H20B 0.9300 .
C204 C206 1.36(3) .
C204 C205 1.43(3) .
C206 H20C 0.9300 .
C207 C208 1.47(3) .
C207 H20D 0.9700 .
C207 H20E 0.9700 .
C208 C209 1.62(3) .
C208 H20F 0.9700 .
C208 H20G 0.9700 .
C209 C210 1.541(10) .
C209 H20H 0.9700 .
C209 H20I 0.9700 .
C210 C211 1.59(3) .
C210 H21A 0.9700 .
C210 H21B 0.9700 .
C211 C212 1.51(3) .
C211 H21C 0.9700 .
C211 H21D 0.9700 .
C212 H21E 0.9700 .
C212 H21F 0.9700 .
C213 C214 1.454(10) .
C213 H21G 0.9300 .
C214 C219 1.43(4) .
C214 C215 1.45(5) .
C215 C216 1.54(7) .
C215 H21H 0.9300 .
C216 C217 1.31(8) .
C216 C218 1.97(7) .
C217 C218 1.449(11) .
C217 H21I 0.9300 .
C218 C219 1.46(5) .
C220 H22D 0.9600 .
C220 H22E 0.9600 .
C220 H22F 0.9600 .
C221 H22G 0.9600 .
C221 H22H 0.9600 .
C221 H22I 0.9600 .
C222 C223 1.28(3) .
C222 C227 1.459(10) .
C223 C224 1.36(4) .
C223 H22J 0.9300 .
C224 C225 1.42(4) .
C225 C226 1.39(4) .
C225 H22L 0.9300 .
C226 C227 1.39(4) .
C226 C228 1.56(4) .
C228 H22M 0.9300 .
C229 C230 1.531(10) .
C229 H22N 0.9700 .
C229 H22O 0.9700 .
C230 C231 1.51(4) .
C230 H23D 0.9700 .
C230 H23E 0.9700 .
C231 C232 1.445(10) .
C231 H23F 0.9300 .
C232 C233 1.460(11) .
C232 H23G 0.9300 .
C233 C234 1.65(4) .
C233 H23H 0.9300 .
C234 H23I 0.9700 .
C234 H23J 0.9700 .
C235 C236 1.457(10) .
C235 H23K 0.9300 .
C236 C241 1.34(3) .
C236 C237 1.46(4) .
C237 C238 1.53(4) .
C237 H23L 0.9300 .
C238 C239 1.37(4) .
C239 C240 1.43(3) .
C239 H23N 0.9300 .
C240 C241 1.45(3) .
C242 H24A 0.9600 .
C242 H24B 0.9600 .
C242 H24C 0.9600 .
C243 H24D 0.9600 .
C243 H24E 0.9600 .
C243 H24F 0.9600 .
C244 C245 1.43(5) .
C244 C249 1.51(5) .
C245 C246 1.43(5) .
C245 H24G 0.9300 .
C246 C247 1.38(5) .
C247 C248 1.30(4) .
C247 H24H 0.9300 .
C248 C250 1.32(4) .
C248 C249 1.34(4) .
C250 H25B 0.9300 .
C251 C252 1.546(10) .
C251 H25C 0.9700 .
C251 H25D 0.9700 .
C252 C253 1.554(10) .
C252 H25E 0.9700 .
C252 H25F 0.9700 .
C253 C254 1.544(10) .
C253 H25G 0.9300 .
C254 C255 1.567(10) .
C254 H25H 0.9700 .
C254 H25I 0.9700 .
C255 C256 1.58(4) .
C255 H25J 0.9700 .
C255 H25K 0.9700 .
C256 H25L 0.9700 .
C256 H25M 0.9700 .
C257 C258 1.33(4) .
C257 H25N 0.9300 .
C258 C259 1.442(10) .
C258 C263 1.447(10) .
C259 C260 1.436(10) .
C259 H25O 0.9300 .
C260 C261 1.436(10) .
C261 C262 1.448(10) .
C261 H26A 0.9300 .
C262 C263 1.443(10) .
C264 H26B 0.9600 .
C264 H26C 0.9600 .
C264 H26D 0.9600 .
C265 H26E 0.9600 .
C265 H26F 0.9600 .
C265 H26G 0.9600 .
C266 C271 1.438(10) .
C266 C267 1.448(10) .
C267 C268 1.448(10) .
C267 H26H 0.9300 .
C268 C269 1.435(10) .
C269 C270 1.440(10) .
C269 H26I 0.9300 .
C270 C271 1.448(10) .
C270 C272 1.449(10) .
C272 H27B 0.9300 .
C273 C274 1.543(10) .
C273 H27C 0.9700 .
C273 H27D 0.9700 .
C274 C275 1.562(10) .
C274 H27E 0.9700 .
C274 H27F 0.9700 .
C275 C276 1.535(10) .
C275 H27G 0.9700 .
C275 H27H 0.9700 .
C276 C277 1.454(10) .
C276 H27I 0.9300 .
C277 C278 1.547(10) .
C277 H27J 0.9300 .
C278 H27K 0.9700 .
C278 H27L 0.9700 .
C279 C280 1.466(10) .
C279 H27M 0.9300 .
C280 C285 1.46(4) .
C280 C281 1.47(5) .
C281 C282 1.40(4) .
C281 H28A 0.9300 .
C282 C283 1.431(10) .
C283 C284 1.47(4) .
C283 H28B 0.9300 .
C284 C285 1.448(10) .
C286 H28C 0.9600 .
C286 H28D 0.9600 .
C286 H28E 0.9600 .
C287 H28F 0.9600 .
C287 H28G 0.9600 .
C287 H28H 0.9600 .
C288 C289 1.43(4) .
C288 C293 1.43(4) .
C289 C290 1.40(3) .
C289 H28I 0.9300 .
C290 C291 1.40(4) .
C291 C292 1.53(4) .
C291 H29A 0.9300 .
C292 C294 1.454(10) .
C292 C293 1.46(3) .
C294 H29B 0.9300 .
C295 C296 1.65(3) .
C295 H29C 0.9700 .
C295 H29D 0.9700 .
C296 C297 1.57(3) .
C296 H29E 0.9700 .
C296 H29F 0.9700 .
C297 C298 1.59(3) .
C297 H29G 0.9700 .
C297 H29H 0.9700 .
C298 C299 1.56(4) .
C298 H29I 0.9700 .
C298 H29J 0.9700 .
C299 C300 1.554(10) .
C299 H29K 0.9700 .
C299 H29L 0.9700 .
C300 H30B 0.9700 .
C300 H30C 0.9700 .
C301 C302 1.47(4) .
C301 H30D 0.9300 .
C302 C303 1.453(11) .
C302 C307 1.455(10) .
C303 C304 1.444(11) .
C303 H30E 0.9300 .
C304 C305 1.443(11) .
C305 C306 1.41(5) .
C305 H30F 0.9300 .
C306 C307 1.42(4) .
C308 H30G 0.9600 .
C308 H30H 0.9600 .
C308 H30I 0.9600 .
C309 H30J 0.9600 .
C309 H30K 0.9600 .
C309 H30L 0.9600 .
C310 C311 1.33(4) .
C310 C315 1.452(10) .
C311 C312 1.37(4) .
C311 H31B 0.9300 .
C312 C313 1.446(10) .
C313 C314 1.38(4) .
C313 H31C 0.9300 .
C314 C315 1.31(3) .
C314 C316 1.41(3) .
C316 H31D 0.9300 .
C317 C318 1.63(3) .
C317 H31E 0.9700 .
C317 H31F 0.9700 .
C318 C319 1.549(10) .
C318 H31G 0.9700 .
C318 H31H 0.9700 .
C319 C320 1.450(11) .
C319 H31K 0.9700 .
C319 H31I 0.9700 .
C320 C321 1.497(8) .
C320 H32H 0.9700 .
C320 H32C 0.9700 .
C321 C322 1.60(3) .
C321 H32D 0.9700 .
C321 H32E 0.9700 .
C322 H32F 0.9700 .
C322 H32G 0.9700 .
C323 C324 1.43(3) .
C323 H32I 0.9300 .
C324 C329 1.30(4) .
C324 C325 1.50(3) .
C325 C326 1.42(4) .
C325 H32K 0.9300 .
C326 C327 1.41(3) .
C327 C328 1.46(3) .
C327 H32L 0.9300 .
C328 C329 1.456(10) .
C330 H33C 0.9600 .
C330 H33D 0.9600 .
C330 H33E 0.9600 .
C331 H33F 0.9600 .
C331 H33G 0.9600 .
C331 H33H 0.9600 .
C332 C337 1.43(3) .
C332 C333 1.431(10) .
C333 C334 1.35(3) .
C333 H33I 0.9300 .
C334 C335 1.40(3) .
C335 C336 1.48(3) .
C335 H33J 0.9300 .
C336 C338 1.32(3) .
C336 C337 1.43(3) .
C338 H33K 0.9300 .
C339 C340 1.64(3) .
C339 H33L 0.9700 .
C339 H33M 0.9700 .
C340 C341 1.52(4) .
C340 H34C 0.9700 .
C340 H34D 0.9700 .
C341 C342 1.540(10) .
C341 H34E 0.9700 .
C341 H34F 0.9700 .
C342 C343 1.60(4) .
C342 H34G 0.9700 .
C342 H34H 0.9700 .
C343 C344 1.55(3) .
C343 H34I 0.9700 .
C343 H34J 0.9700 .
C344 H34K 0.9700 .
C344 H34L 0.9700 .
C345 C346 1.44(4) .
C345 H34M 0.9300 .
C346 C347 1.43(4) .
C346 C351 1.45(3) .
C347 C348 1.45(4) .
C347 H34N 0.9300 .
C348 C349 1.35(4) .
C349 C350 1.40(3) .
C349 H34O 0.9300 .
C350 C351 1.457(10) .
C352 H35C 0.9600 .
C352 H35D 0.9600 .
C352 H35E 0.9600 .
C353 H35F 0.9600 .
C353 H35G 0.9600 .
C353 H35H 0.9600 .
C354 C355 1.41(3) .
C354 C359 1.46(3) .
C355 C356 1.456(10) .
C355 H35J 0.9300 .
C356 C357 1.33(3) .
C357 C358 1.456(10) .
C357 H35K 0.9300 .
C358 C360 1.43(3) .
C358 C359 1.457(10) .
C360 H36C 0.9300 .
C361 C362 1.544(10) .
C361 H36D 0.9700 .
C361 H36E 0.9700 .
C362 C363 1.44(4) .
C362 H36P 0.9700 .
C362 H36F 0.9700 .
C363 C364 1.46(5) .
C363 H36G 0.9700 .
C363 H36H 0.9700 .
C364 C365 1.464(10) .
C364 H36N 0.9700 .
C364 H36I 0.9700 .
C365 C366 1.461(10) .
C365 H36O 0.9700 .
C365 H36J 0.9700 .
C366 H36Q 0.9700 .
C366 H36K 0.9700 .
C367 C368 1.47(4) .
C367 H36L 0.9300 .
C368 C373 1.27(4) .
C368 C369 1.451(10) .
C369 C370 1.45(4) .
C369 H36M 0.9300 .
C370 C371 1.42(3) .
C371 C372 1.456(10) .
C371 H37B 0.9300 .
C372 C373 1.28(3) .
C374 H37C 0.9600 .
C374 H37D 0.9600 .
C374 H37E 0.9600 .
C375 H37F 0.9600 .
C375 H37G 0.9600 .
C375 H37H 0.9600 .
C376 C381 1.45(3) .
C376 C377 1.50(3) .
C377 C378 1.28(3) .
C377 H37I 0.9300 .
C378 C379 1.35(3) .
C379 C380 1.27(3) .
C379 H37J 0.9300 .
C380 C382 1.38(3) .
C380 C381 1.46(3) .
C382 H38A 0.9300 .
C383 C384 1.558(10) .
C383 H38B 0.9700 .
C383 H38C 0.9700 .
C384 C385 1.63(3) .
C384 H38D 0.9700 .
C384 H38E 0.9700 .
C385 C386 1.537(10) .
C385 H38F 0.9700 .
C385 H38G 0.9700 .
C386 C387 1.530(10) .
C386 H38H 0.9700 .
C386 H38I 0.9700 .
C387 C388 1.56(3) .
C387 H38J 0.9700 .
C387 H38K 0.9700 .
C388 H38L 0.9700 .
C388 H38M 0.9700 .
C389 C390 1.46(3) .
C389 H38N 0.9300 .
C390 C391 1.40(3) .
C390 C395 1.47(3) .
C391 C392 1.40(3) .
C391 H39C 0.9300 .
C392 C393 1.439(10) .
C393 C394 1.28(3) .
C393 H39E 0.9300 .
C394 C395 1.462(10) .
C396 H39F 0.9600 .
C396 H39G 0.9600 .
C396 H39H 0.9600 .
C419 H41B 0.9600 .
C419 H41C 0.9600 .
C419 H41D 0.9600 .
C420 C421 1.31(3) .
C420 C425 1.32(3) .
C421 C422 1.44(3) .
C421 H42A 0.9300 .
C422 C423 1.41(3) .
C423 C424 1.43(3) .
C423 H42C 0.9300 .
C424 C425 1.33(3) .
C424 C426 1.45(3) .
C426 H42D 0.9300 .
C427 C428 1.61(3) .
C427 H42E 0.9700 .
C427 H42F 0.9700 .
C428 C429 1.50(2) .
C428 H42G 0.9700 .
C428 H42H 0.9700 .
C429 C430 1.53(2) .
C429 H42I 0.9700 .
C429 H42J 0.9700 .
C430 C431 1.571(10) .
C430 H43A 0.9700 .
C430 H43B 0.9700 .
C431 C432 1.46(3) .
C431 H43C 0.9700 .
C431 H43D 0.9700 .
C432 H43E 0.9700 .
C432 H43F 0.9700 .
C433 C434 1.461(10) .
C433 H43G 0.9300 .
C434 C435 1.445(10) .
C434 C439 1.451(7) .
C435 C436 1.453(7) .
C435 H43I 0.9300 .
C436 C437 1.445(7) .
C437 C438 1.453(10) .
C437 H43J 0.9300 .
C438 C439 1.454(10) .
C440 H44D 0.9600 .
C440 H44E 0.9600 .
C440 H44F 0.9600 .
C441 H44G 0.9600 .
C441 H44H 0.9600 .
C441 H44I 0.9600 .
C442 C443 1.42(4) .
C442 C447 1.443(10) .
C443 C444 1.28(3) .
C443 H44J 0.9300 .
C444 C445 1.28(3) .
C445 C446 1.41(4) .
C445 H44L 0.9300 .
C446 C448 1.35(3) .
C446 C447 1.436(10) .
C448 H44M 0.9300 .
C449 C450 1.52(3) .
C449 H44N 0.9700 .
C449 H44O 0.9700 .
C450 C451 1.50(3) .
C450 H45D 0.9700 .
C450 H45E 0.9700 .
C451 C452 1.538(10) .
C451 H45F 0.9700 .
C451 H45G 0.9700 .
C452 C453 1.47(3) .
C452 H45H 0.9700 .
C452 H45I 0.9700 .
C453 C454 1.536(10) .
C453 H45J 0.9700 .
C453 H45K 0.9700 .
C454 H45L 0.9700 .
C454 H45M 0.9700 .
C455 C456 1.447(10) .
C455 H45N 0.9300 .
C456 C457 1.24(5) .
C456 C461 1.41(5) .
C457 C458 1.46(5) .
C457 H45O 0.9300 .
C458 C459 1.451(10) .
C459 C460 1.448(10) .
C459 H45P 0.9300 .
C460 C461 1.450(10) .
C462 H46A 0.9600 .
C462 H46B 0.9600 .
C462 H46C 0.9600 .
C463 C464 1.558(10) .
C463 H46D 0.9600 .
C463 H46E 0.9600 .
C463 H46F 0.9600 .
C465 C466 1.570(10) .
C465 H46G 0.9600 .
C465 H46H 0.9600 .
C465 H46I 0.9600 .
C467 C468 1.448(10) .
C467 H46J 0.9600 .
C467 H46K 0.9600 .
C467 H46L 0.9600 .
C469 C470 1.55(3) .
C469 H46M 0.9600 .
C469 H46N 0.9600 .
C469 H46O 0.9600 .
C471 C472 1.37(4) .
C471 H47B 0.9600 .
C471 H47C 0.9600 .
C471 H47D 0.9600 .
C473 C474 1.503(7) .
C473 H47E 0.9600 .
C473 H47F 0.9600 .
C473 H47G 0.9600 .
C474 H47H 0.9800 .
C475 C476 1.56(4) .
C475 H47I 0.9600 .
C475 H47J 0.9600 .
C475 H47K 0.9600 .
C477 C478 1.54(5) .
C477 H47L 0.9600 .
C477 H47M 0.9600 .
C477 H47N 0.9600 .
C479 C480 1.47(3) .
C479 H47O 0.9600 .
C479 H47P 0.9600 .
C479 H47Q 0.9600 .
C481 C482 1.568(10) .
C481 H48A 0.9600 .
C481 H48B 0.9600 .
C481 H48C 0.9600 .
C483 C484 1.57(3) .
C483 H48D 0.9600 .
C483 H48E 0.9600 .
C483 H48F 0.9600 .
C485 C486 1.50(4) .
C485 H48G 0.9600 .
C485 H48H 0.9600 .
C485 H48I 0.9600 .
C487 C488 1.56(3) .
C487 H48J 0.9600 .
C487 H48K 0.9600 .
C487 H48L 0.9600 .
C489 C490 1.532(10) .
C489 H48M 0.9600 .
C489 H48N 0.9600 .
C489 H48O 0.9600 .
C491 C492 1.552(10) .
C491 H49B 0.9600 .
C491 H49C 0.9600 .
C491 H49D 0.9600 .
C493 C494 1.543(10) .
C493 H49E 0.9600 .
C493 H49F 0.9600 .
C493 H49G 0.9600 .
C495 C496 1.47(3) .
C495 H49H 0.9600 .
C495 H49I 0.9600 .
C495 H49J 0.9600 .
C497 C498 1.50(3) .
C497 H49K 0.9600 .
C497 H49L 0.9600 .
C497 H49M 0.9600 .
C499 C500 1.49(3) .
C499 H49N 0.9600 .
C499 H49O 0.9600 .
C499 H49P 0.9600 .
C501 C502 1.45(3) .
C501 H50A 0.9600 .
C501 H50B 0.9600 .
C501 H50C 0.9600 .
C503 C504 1.66(3) .
C503 H50D 0.9600 .
C503 H50E 0.9600 .
C503 H50F 0.9600 .
C505 C506 1.52(3) .
C505 H50G 0.9600 .
C505 H50H 0.9600 .
C505 H50I 0.9600 .
C507 C508 1.555(10) .
C507 H50J 0.9600 .
C507 H50K 0.9600 .
C507 H50L 0.9600 .
C509 C510 1.470(10) .
C509 H50M 0.9600 .
C509 H50N 0.9600 .
C509 H50O 0.9600 .
C511 C512 1.54(3) .
C511 H51A 0.9600 .
C511 H51B 0.9600 .
C511 H51C 0.9600 .
C513 C514 1.536(10) .
C513 H51D 0.9600 .
C513 H51E 0.9600 .
C513 H51F 0.9600 .
C515 C516 1.52(3) .
C515 H51G 0.9600 .
C515 H51H 0.9600 .
C515 H51I 0.9600 .
C517 C518 1.55(4) .
C517 H51J 0.9600 .
C517 H51K 0.9600 .
C517 H51L 0.9600 .
C519 C520 1.49(3) .
C519 H51M 0.9600 .
C519 H51N 0.9600 .
C519 H51O 0.9600 .
C521 C522 1.554(10) .
C521 H52B 0.9600 .
C521 H52C 0.9600 .
C521 H52D 0.9600 .
C523 C524 1.58(3) .
C523 H52E 0.9600 .
C523 H52F 0.9600 .
C523 H52G 0.9600 .
C525 C526 1.52(3) .
C525 H52H 0.9600 .
C525 H52I 0.9600 .
C525 H52J 0.9600 .
C527 C528 1.553(10) .
C527 H52K 0.9600 .
C527 H52L 0.9600 .
C527 H52M 0.9600 .
C529 C530 1.557(10) .
C529 H52N 0.9600 .
C529 H52O 0.9600 .
C529 H52P 0.9600 .
C531 C532 1.61(3) .
C531 H53C 0.9600 .
C531 H53D 0.9600 .
C531 H53E 0.9600 .
C533 C534 1.566(10) .
C533 H53F 0.9600 .
C533 H53G 0.9600 .
C533 H53H 0.9600 .
C535 C536 1.566(10) .
C535 H53I 0.9600 .
C535 H53J 0.9600 .
C535 H53K 0.9600 .
C537 C538 1.57(3) .
C537 H53L 0.9600 .
C537 H53M 0.9600 .
C537 H53N 0.9600 .
C539 C540 1.56(3) .
C539 H53O 0.9600 .
C539 H53P 0.9600 .
C539 H53Q 0.9600 .
C541 C542 1.54(3) .
C541 H54C 0.9600 .
C541 H54D 0.9600 .
C541 H54E 0.9600 .
C543 C544 1.55(2) .
C543 H54F 0.9600 .
C543 H54G 0.9600 .
C543 H54H 0.9600 .
C545 C546 1.49(3) .
C545 H54I 0.9600 .
C545 H54J 0.9600 .
C545 H54K 0.9600 .
C547 C548 1.57(3) .
C547 H54L 0.9600 .
C547 H54M 0.9600 .
C547 H54N 0.9600 .
C549 C550 1.50(3) .
C549 H54O 0.9600 .
C549 H54P 0.9600 .
C549 H54Q 0.9600 .
C551 C552 1.38(3) .
C551 H55B 0.9600 .
C551 H55C 0.9600 .
C551 H55D 0.9600 .
C553 C554 1.50(3) .
C553 H55E 0.9600 .
C553 H55F 0.9600 .
C553 H55G 0.9600 .
C555 C556 1.42(3) .
C555 H55H 0.9600 .
C555 H55I 0.9600 .
C555 H55J 0.9600 .
C557 C558 1.547(10) .
C557 H55K 0.9600 .
C557 H55L 0.9600 .
C557 H55M 0.9600 .
C559 C560 1.538(10) .
C559 H55N 0.9600 .
C559 H55O 0.9600 .
C559 H55P 0.9600 .
C561 C562 1.39(3) .
C561 H56C 0.9600 .
C561 H56D 0.9600 .
C561 H56E 0.9600 .
C563 C564 1.62(3) .
C563 H56F 0.9600 .
C563 H56G 0.9600 .
C563 H56H 0.9600 .
C565 C566 1.551(10) .
C565 H56I 0.9600 .
C565 H56J 0.9600 .
C565 H56K 0.9600 .
C567 C568 1.557(10) .
C567 H56L 0.9600 .
C567 H56M 0.9600 .
C567 H56N 0.9600 .
C569 C570 1.456(10) .
C569 H56O 0.9600 .
C569 H56P 0.9600 .
C569 H56Q 0.9600 .
C571 C572 1.46(3) .
C571 H57C 0.9600 .
C571 H57D 0.9600 .
C571 H57E 0.9600 .
